data_7243490
loop_
_publ_author_name
'Mazzeo, Paolo P.'
'Balestri, Davide'
'Bacchi, Alessia'
'Pelagatti, Paolo'

_publ_section_title
;
 Stabilization of liquid active guests via nanoconfinement into a flexible
 microporous metal--organic framework
;
_journal_issue 41
_journal_name_full CrystEngComm
_journal_page_first 7262
_journal_page_last 7269
_journal_paper_doi 10.1039/D1CE00899D
_journal_volume 23
_journal_year 2021
_chemical_formula_sum 'C130.35 H132.3 N8.95 O22.3 Zn3'
_chemical_formula_weight 2377.15
_space_group_crystal_system triclinic
_space_group_IT_number 2
_space_group_name_Hall '-P 1'
_space_group_name_H-M_alt 'P -1'
_atom_sites_solution_hydrogens mixed
_audit_creation_method SHELXL-2014/7
_audit_update_record
;
2021-07-08 deposited with the CCDC.	2021-09-06 downloaded from the CCDC.
;
_cell_angle_alpha 94.896(3)
_cell_angle_beta 102.406(8)
_cell_angle_gamma 89.986(14)
_cell_formula_units_Z 4
_cell_length_a 21.473(5)
_cell_length_b 21.5530(9)
_cell_length_c 26.886(2)
_cell_measurement_reflns_used 7123
_cell_measurement_temperature 100(2)
_cell_measurement_theta_max 24.853
_cell_measurement_theta_min 3.321
_cell_volume 12106(3)
_computing_cell_refinement 'XDS (Kabsch, 2010)'
_computing_data_collection 'Elettra XRD1 Data Collection SW'
_computing_data_reduction 'XDS (Kabsch, 2010) - CCP4 (Evans, 2013)'
_computing_molecular_graphics 'Olex2 (Dolomanov et al., 2009)'
_computing_publication_material 'Olex2 (Dolomanov et al., 2009)'
_computing_structure_refinement 'SHELXL-2014/7 (Sheldrick, 2014)'
_diffrn_ambient_temperature 100(2)
_diffrn_measured_fraction_theta_full 0.988
_diffrn_measured_fraction_theta_max 0.985
_diffrn_measurement_device_type 'Huber 4-circles Kappa Goniometer, Pilatus 2M detector'
_diffrn_measurement_method 'Rotating crystal'
_diffrn_radiation_wavelength 0.700
_diffrn_reflns_av_R_equivalents 0.0281
_diffrn_reflns_av_unetI/netI 0.0219
_diffrn_reflns_Laue_measured_fraction_full 0.988
_diffrn_reflns_Laue_measured_fraction_max 0.985
_diffrn_reflns_limit_h_max 27
_diffrn_reflns_limit_h_min -28
_diffrn_reflns_limit_k_max 28
_diffrn_reflns_limit_k_min -28
_diffrn_reflns_limit_l_max 35
_diffrn_reflns_limit_l_min 0
_diffrn_reflns_number 375048
_diffrn_reflns_point_group_measured_fraction_full 0.988
_diffrn_reflns_point_group_measured_fraction_max 0.985
_diffrn_reflns_theta_full 24.835
_diffrn_reflns_theta_max 27.818
_diffrn_reflns_theta_min 0.767
_diffrn_source 'Elettra Synchrotron - XRD1 BL'
_exptl_absorpt_coefficient_mu 0.638
_exptl_crystal_colour 'clear light yellow'
_exptl_crystal_colour_lustre clear
_exptl_crystal_colour_modifier light
_exptl_crystal_colour_primary yellow
_exptl_crystal_density_diffrn 1.304
_exptl_crystal_description block
_exptl_crystal_F_000 4982
_exptl_crystal_size_max 0.100
_exptl_crystal_size_mid 0.080
_exptl_crystal_size_min 0.050
_refine_diff_density_max 1.284
_refine_diff_density_min -1.155
_refine_diff_density_rms 0.078
_refine_ls_extinction_method none
_refine_ls_goodness_of_fit_ref 1.038
_refine_ls_hydrogen_treatment mixed
_refine_ls_matrix_type full
_refine_ls_number_parameters 3874
_refine_ls_number_reflns 59226
_refine_ls_number_restraints 1950
_refine_ls_restrained_S_all 1.080
_refine_ls_R_factor_all 0.0589
_refine_ls_R_factor_gt 0.0534
_refine_ls_shift/su_max 0.005
_refine_ls_shift/su_mean 0.000
_refine_ls_structure_factor_coef Fsqd
_refine_ls_weighting_details 'w=1/[\s^2^(Fo^2^)+(0.0619P)^2^+20.3849P] where P=(Fo^2^+2Fc^2^)/3'
_refine_ls_weighting_scheme calc
_refine_ls_wR_factor_gt 0.1407
_refine_ls_wR_factor_ref 0.1462
_reflns_Friedel_coverage 0.000
_reflns_number_gt 53253
_reflns_number_total 59226
_reflns_threshold_expression 'I > 2\s(I)'
_cod_data_source_file d1ce00899d2.cif
_cod_data_source_block pum168@carvacrol
_cod_depositor_comments 'Adding full bibliography for 7243489--7243491.cif.'
_cod_original_formula_sum 'C130.35 H132.30 N8.95 O22.30 Zn3'
_cod_database_code 7243490
_shelx_shelxl_version_number 2014/7
_shelx_space_group_comment
;
The symmetry employed for this shelxl refinement is uniquely defined
by the following loop, which should always be used as a source of
symmetry information in preference to the above space-group names.
They are only intended as comments.
;
_shelx_estimated_absorpt_t_min 0.939
_shelx_estimated_absorpt_t_max 0.969

loop_
_space_group_symop_operation_xyz
'x, y, z'
'-x, -y, -z'

loop_
_atom_site_label
_atom_site_type_symbol
_atom_site_fract_x
_atom_site_fract_y
_atom_site_fract_z
_atom_site_U_iso_or_equiv
_atom_site_adp_type
_atom_site_occupancy
_atom_site_site_symmetry_order
_atom_site_calc_flag
_atom_site_refinement_flags_posn
_atom_site_refinement_flags_adp
_atom_site_refinement_flags_occupancy
_atom_site_disorder_assembly
_atom_site_disorder_group
Zn2 Zn 0.46609(2) -0.31165(2) -0.17146(2) 0.01030(5) Uani 1 1 d . . . . .
Zn4 Zn -0.03657(2) 0.18890(2) -0.16944(2) 0.01121(5) Uani 1 1 d . . . . .
Zn3 Zn -0.06335(2) 0.17551(2) -0.28199(2) 0.01068(5) Uani 1 1 d . . . . .
Zn1 Zn 0.43461(2) -0.32284(2) -0.28404(2) 0.01035(5) Uani 1 1 d . . . . .
Zn5 Zn 0.26530(2) 0.25772(2) 0.06037(2) 0.01078(5) Uani 1 1 d . . . . .
Zn6 Zn 0.23667(2) 0.24360(2) -0.05222(2) 0.01043(5) Uani 1 1 d . . . . .
O32 O -0.00263(7) -0.74812(7) -0.25972(6) 0.0224(3) Uani 1 1 d . . . . .
O45 O -0.46607(7) -0.25099(7) -0.17885(5) 0.0201(3) Uani 1 1 d . . . . .
O22 O 0.39342(7) -0.37561(7) -0.18802(6) 0.0226(3) Uani 1 1 d . . . . .
O42 O 0.02544(7) -0.74296(7) -0.17467(6) 0.0227(3) Uani 1 1 d . . . . .
O1B O 0.41467(8) 0.41161(8) 0.49097(6) 0.0256(3) Uani 1 1 d . . . . .
O110 O 0.33017(7) 0.32128(7) 0.04989(6) 0.0214(3) Uani 1 1 d . . . . .
O17 O 0.33794(8) 0.32740(7) 0.32440(5) 0.0229(3) Uani 1 1 d . . . . .
O35 O -0.49617(8) -0.25536(8) -0.26380(6) 0.0250(3) Uani 1 1 d . . . . .
O46 O -0.47394(7) 0.61643(7) -0.18230(6) 0.0217(3) Uani 1 1 d . . . . .
O25 O -0.10066(8) 0.11774(8) -0.18535(6) 0.0288(4) Uani 1 1 d . . . . .
O15 O -0.12188(8) 0.10757(8) -0.27075(6) 0.0272(3) Uani 1 1 d . . . . .
O33 O 0.01345(8) 0.12188(8) -0.25614(6) 0.0264(3) Uani 1 1 d . . . . .
O28 O 0.16951(8) 0.18573(8) -0.03950(6) 0.0273(4) Uani 1 1 d . . . . .
O12 O 0.36973(8) -0.38711(8) -0.27360(6) 0.0275(3) Uani 1 1 d . . . . .
O1A O 0.34208(8) 0.43396(9) 0.39132(6) 0.0270(3) Uani 1 1 d . . . . .
O23 O 0.39967(8) -0.24551(7) -0.19353(6) 0.0248(3) Uani 1 1 d . . . . .
O18 O 0.19710(9) 0.18916(9) 0.04530(6) 0.0324(4) Uani 1 1 d . . . . .
O27 O 0.15713(8) 0.18973(9) 0.68376(6) 0.0291(4) Uani 1 1 d . . . . .
O43 O 0.03250(8) 0.12321(8) -0.17144(6) 0.0258(3) Uani 1 1 d . . . . .
O19 O 0.33011(9) 0.18921(8) 0.05400(6) 0.0297(4) Uani 1 1 d . . . . .
O36 O -0.49698(8) 0.61256(8) -0.26749(6) 0.0271(3) Uani 1 1 d . . . . .
N11 N 0.43621(5) -0.32577(6) -0.35936(3) 0.0154(3) Uani 1 1 d G . . . .
C11 C 0.38087(4) -0.31684(8) -0.39557(5) 0.0273(5) Uani 1 1 d G . . . .
H11 H 0.3406 -0.3171 -0.3862 0.033 Uiso 1 1 calc R U . . .
C21 C 0.38438(6) -0.30751(9) -0.44542(4) 0.0367(6) Uani 1 1 d G . . . .
H21 H 0.3466 -0.3014 -0.4702 0.044 Uiso 1 1 calc R U . . .
C31 C 0.44325(7) -0.30712(8) -0.45907(4) 0.0284(5) Uani 1 1 d G . . . .
C41 C 0.49860(5) -0.31605(7) -0.42286(5) 0.0233(4) Uani 1 1 d G . . . .
H41 H 0.5388 -0.3158 -0.4322 0.028 Uiso 1 1 calc R U . . .
C51 C 0.49508(5) -0.32538(7) -0.37300(4) 0.0200(4) Uani 1 1 d G . . . .
H51 H 0.5329 -0.3315 -0.3483 0.024 Uiso 1 1 calc R U . . .
O1S1 O 0.33938(9) 0.35086(8) 0.73397(6) 0.0305(4) Uani 1 1 d . . . A 1
O111 O 0.19598(8) 0.31909(8) 0.03425(6) 0.0273(3) Uani 1 1 d . . . . .
O16 O -0.13421(8) 0.23721(8) -0.28319(7) 0.0275(3) Uani 1 1 d D . . . .
N41 N 0.47530(8) -0.29963(8) -1.09435(6) 0.0152(3) Uani 1 1 d . . . . .
O26 O -0.11261(8) 0.24472(8) -0.19772(7) 0.0290(4) Uani 1 1 d D . . . .
N47 N 0.23013(8) 0.23153(7) 0.87120(6) 0.0134(3) Uani 1 1 d . . . . .
O13 O 0.36858(8) -0.25689(8) -0.27879(6) 0.0284(3) Uani 1 1 d . . . . .
O29 O 0.30163(9) 0.17778(9) -0.03038(6) 0.0352(4) Uani 1 1 d . . . . .
N44 N -0.03026(8) 0.20192(8) -1.09269(6) 0.0175(3) Uani 1 1 d . U . . .
O211 O 0.17511(11) 0.31538(9) -0.05012(6) 0.0427(5) Uani 1 1 d . . . . .
O1S4 O -0.22273(10) 0.34125(11) -0.61019(7) 0.0430(5) Uani 1 1 d . . . . .
O1H O 0.11679(9) 0.34433(9) -0.84573(8) 0.0407(5) Uani 1 1 d . . . . .
H1H H 0.0896 0.3223 -0.8671 0.061 Uiso 1 1 calc R U . . .
N37 N 0.23781(9) 0.25999(9) 0.68685(6) 0.0221(4) Uani 1 1 d . . . . .
H37 H 0.2664 0.2844 0.7079 0.026 Uiso 1 1 calc R U . . .
O210 O 0.30834(11) 0.30805(10) -0.03476(7) 0.0470(6) Uani 1 1 d . . . B 1
O21 O 0.53599(11) -0.22254(10) -0.91206(7) 0.0468(6) Uani 1 1 d . . . . .
N27 N 0.25709(9) 0.25734(9) 0.32122(6) 0.0223(4) Uani 1 1 d . . . . .
H27 H 0.2307 0.2304 0.3006 0.027 Uiso 1 1 calc R U . . .
O1S5 O -0.15059(16) 0.10947(16) -0.95187(17) 0.0346(7) Uani 0.8 1 d . U P C 1
O1S3 O 0.3772(3) -0.4091(2) -0.9475(2) 0.0347(9) Uani 0.75 1 d D . P D 1
O1G O -0.23170(10) 0.29380(10) -0.52238(7) 0.0432(5) Uani 1 1 d D U . E 1
H1G H -0.2237 0.3074 -0.5488 0.065 Uiso 1 1 calc R U . E 1
N21 N 0.48608(10) -0.31792(10) -0.53585(7) 0.0272(4) Uani 1 1 d . . . . .
H21A H 0.5129 -0.3438 -0.5192 0.033 Uiso 0.7 1 calc R U P F 1
H21B H 0.5193 -0.3337 -0.5162 0.033 Uiso 0.3 1 calc R U P G 3
N1S1 N 0.41263(10) 0.42816(9) 0.76789(8) 0.0289(4) Uani 1 1 d . . . A 1
C227 C 0.27475(9) 0.25684(10) 0.85006(7) 0.0177(4) Uani 1 1 d . . . . .
H227 H 0.3119 0.2756 0.8719 0.021 Uiso 1 1 calc R U . . .
O14 O 0.04853(10) 0.18611(15) -0.50365(7) 0.0584(7) Uani 1 1 d . U . H 1
N31 N 0.47562(10) -0.30601(10) -0.90537(7) 0.0291(4) Uani 1 1 d . . . . .
H31A H 0.4496 -0.3352 -0.9234 0.035 Uiso 0.7 1 calc R U P I 2
H31 H 0.4566 -0.3402 -0.9219 0.035 Uiso 0.3 1 calc R U P J 1
N34 N -0.04878(10) 0.20012(10) -0.90747(7) 0.0287(4) Uani 1 1 d . U . . .
H34 H -0.0795 0.1767 -0.9272 0.034 Uiso 1 1 calc R U . . .
O1E O 0.46285(12) -0.12742(14) -0.87661(11) 0.0628(7) Uani 1 1 d D . . . .
O24 O 0.03836(13) 0.25909(12) -0.90761(7) 0.0598(8) Uani 1 1 d . U . K 1
C217 C 0.26822(10) 0.25645(10) 0.79760(7) 0.0202(4) Uani 1 1 d . . . . .
H217 H 0.3003 0.2746 0.7838 0.024 Uiso 1 1 calc R U . . .
C122 C 0.12287(6) -0.65626(6) -0.17434(4) 0.0168(4) Uani 1 1 d G . . . .
H122 H 0.1210 -0.6723 -0.1428 0.020 Uiso 1 1 calc R U . . .
C112 C 0.07814(6) -0.67581(6) -0.21845(5) 0.0163(3) Uani 1 1 d G . . . .
C102 C 0.08086(6) -0.65235(7) -0.26453(4) 0.0241(4) Uani 1 1 d G . . . .
H102 H 0.0503 -0.6657 -0.2947 0.029 Uiso 1 1 calc R U . . .
C92 C 0.12831(7) -0.60935(7) -0.26650(4) 0.0271(5) Uani 1 1 d G . . . .
H92 H 0.1302 -0.5933 -0.2980 0.032 Uiso 1 1 calc R U . . .
C82 C 0.17304(6) -0.58980(6) -0.22239(5) 0.0204(4) Uani 1 1 d G . . . .
C132 C 0.17032(6) -0.61326(6) -0.17631(4) 0.0189(4) Uani 1 1 d G . . . .
H132 H 0.2009 -0.5999 -0.1462 0.023 Uiso 1 1 calc R U . . .
C142 C 0.02943(9) -0.72596(9) -0.21757(7) 0.0148(3) Uani 1 1 d . . . . .
C47 C 0.23301(6) 0.25075(7) 0.21088(4) 0.0212(4) Uani 1 1 d G . . . .
H47 H 0.2027 0.2310 0.2256 0.025 Uiso 1 1 calc R U . . .
C57 C 0.22651(5) 0.24586(6) 0.15812(4) 0.0203(4) Uani 1 1 d G . . . .
H57 H 0.1917 0.2227 0.1368 0.024 Uiso 1 1 calc R U . . .
N17 N 0.27091(5) 0.27479(6) 0.13658(3) 0.0137(3) Uani 1 1 d G . . . .
C17 C 0.32180(5) 0.30861(6) 0.16780(4) 0.0177(4) Uani 1 1 d G . . . .
H17 H 0.3521 0.3284 0.1531 0.021 Uiso 1 1 calc R U . . .
C27 C 0.32830(5) 0.31350(6) 0.22056(4) 0.0190(4) Uani 1 1 d G . . . .
H27A H 0.3631 0.3366 0.2419 0.023 Uiso 1 1 calc R U . . .
C37 C 0.28390(6) 0.28457(6) 0.24210(3) 0.0168(4) Uani 1 1 d G . . . .
C146 C -0.46713(9) 0.59526(9) -0.22567(7) 0.0153(3) Uani 1 1 d . . . . .
C0B C 0.38503(6) 0.44675(6) 0.52404(5) 0.0221(4) Uani 1 1 d G . . . .
C5B C 0.31890(6) 0.44965(7) 0.51439(5) 0.0255(4) Uani 1 1 d G . . . .
H5B H 0.2938 0.4261 0.4856 0.031 Uiso 1 1 calc R U . . .
C4B C 0.28945(5) 0.48704(8) 0.54694(6) 0.0307(5) Uani 1 1 d G . . . .
C3B C 0.32613(7) 0.52154(7) 0.58912(5) 0.0338(5) Uani 1 1 d G . . . .
H3B H 0.3060 0.5471 0.6114 0.041 Uiso 1 1 calc R U . . .
C2B C 0.39226(7) 0.51863(7) 0.59877(5) 0.0307(5) Uani 1 1 d G . . . .
H2B H 0.4173 0.5422 0.6276 0.037 Uiso 1 1 calc R U . . .
C1B C 0.42171(5) 0.48124(7) 0.56623(5) 0.0256(4) Uani 1 1 d G . . . .
C185 C -0.46219(9) -0.23442(9) -0.22185(7) 0.0151(3) Uani 1 1 d . . . . .
C197 C 0.20000(10) 0.22455(10) 0.70793(7) 0.0197(4) Uani 1 1 d . . . . .
C207 C 0.21386(9) 0.22894(9) 0.76556(7) 0.0166(4) Uani 1 1 d . . . . .
C19 C 0.33394(9) 0.16393(9) 0.01111(7) 0.0150(3) Uani 1 1 d . . . . .
C111 C 0.16710(9) 0.33653(9) -0.00723(8) 0.0169(4) Uani 1 1 d . . . . .
C247 C 0.16871(9) 0.20177(9) 0.78742(7) 0.0162(3) Uani 1 1 d . . . . .
H247 H 0.1317 0.1818 0.7664 0.019 Uiso 1 1 calc R U . . .
C52 C 0.22457(7) -0.54164(6) -0.22452(5) 0.0217(4) Uani 1 1 d G . . . .
C42 C 0.23793(7) -0.52981(7) -0.27120(4) 0.0278(5) Uani 1 1 d G . . . .
H42 H 0.2164 -0.5529 -0.3017 0.033 Uiso 1 1 calc R U . . .
C32 C 0.28280(7) -0.48415(7) -0.27324(4) 0.0284(5) Uani 1 1 d G . . . .
H32 H 0.2919 -0.4761 -0.3051 0.034 Uiso 1 1 calc R U . . .
C22 C 0.31431(7) -0.45032(6) -0.22859(5) 0.0212(4) Uani 1 1 d G . . . .
C72 C 0.30094(7) -0.46215(7) -0.18191(4) 0.0260(5) Uani 1 1 d G . . . .
H72 H 0.3225 -0.4390 -0.1514 0.031 Uiso 1 1 calc R U . . .
C62 C 0.25607(7) -0.50781(7) -0.17987(4) 0.0271(5) Uani 1 1 d G . . . .
H62 H 0.2469 -0.5159 -0.1480 0.033 Uiso 1 1 calc R U . . .
C136 C -0.34226(6) 0.47383(6) -0.18722(4) 0.0225(4) Uani 1 1 d G . . . .
H136 H -0.3199 0.4572 -0.1569 0.027 Uiso 1 1 calc R U . . .
C86 C -0.33096(6) 0.45135(6) -0.23442(5) 0.0183(4) Uani 1 1 d G . . . .
C96 C -0.36367(7) 0.47560(6) -0.27873(4) 0.0251(4) Uani 1 1 d G . . . .
H96 H -0.3559 0.4602 -0.3110 0.030 Uiso 1 1 calc R U . . .
C106 C -0.40768(7) 0.52234(6) -0.27582(4) 0.0234(4) Uani 1 1 d G . . . .
H106 H -0.4300 0.5389 -0.3061 0.028 Uiso 1 1 calc R U . . .
C116 C -0.41899(6) 0.54482(5) -0.22861(5) 0.0160(3) Uani 1 1 d G . . . .
C126 C -0.38628(7) 0.52057(6) -0.18431(4) 0.0206(4) Uani 1 1 d G . . . .
H126 H -0.3940 0.5359 -0.1520 0.025 Uiso 1 1 calc R U . . .
N24 N -0.05638(11) 0.19520(14) -0.54062(8) 0.0431(6) Uani 1 1 d . U . . .
H24 H -0.0947 0.1992 -0.5341 0.052 Uiso 0.7 1 calc R U P L 1
C18 C 0.16477(9) 0.16826(9) 0.00270(7) 0.0151(3) Uani 1 1 d . . . . .
C143 C 0.04121(9) 0.10295(9) -0.21457(8) 0.0162(3) Uani 1 1 d . . . . .
C15 C -0.12991(10) 0.09383(9) -0.22815(8) 0.0196(4) Uani 1 1 d . . . . .
C237 C 0.17835(9) 0.20409(9) 0.84019(7) 0.0149(3) Uani 1 1 d . . . . .
H237 H 0.1472 0.1856 0.8549 0.018 Uiso 1 1 calc R U . . .
C12 C 0.36297(9) -0.40012(9) -0.23022(8) 0.0183(4) Uani 1 1 d . . . . .
C67 C 0.29543(10) 0.29112(10) 0.29988(7) 0.0190(4) Uani 1 1 d . . . . .
C224 C 0.01768(10) 0.23608(10) -1.06286(7) 0.0197(4) Uani 1 1 d . U . . .
H224 H 0.0474 0.2558 -1.0783 0.024 Uiso 1 1 calc R U . . .
C9AA C 0.44650(11) -0.32575(12) -1.01725(8) 0.0265(5) Uani 1 1 d . . . . .
H9AA H 0.4212 -0.3502 -1.0010 0.032 Uiso 1 1 calc R U . . .
C110 C 0.33713(10) 0.33390(9) 0.00699(8) 0.0179(4) Uani 1 1 d . . . . .
N1S4 N -0.18842(11) 0.34830(15) -0.68337(9) 0.0455(6) Uani 1 1 d . . . . .
C201 C 0.49038(11) -0.28223(11) -0.98892(7) 0.0227(4) Uani 1 1 d . . . . .
C34 C -0.02536(7) 0.17731(9) -0.45080(4) 0.0323(5) Uani 1 1 d G U . . .
C44 C -0.08611(6) 0.16046(8) -0.44596(4) 0.0292(5) Uani 1 1 d G U . . .
H44 H -0.1192 0.1524 -0.4756 0.035 Uiso 1 1 calc R U . . .
C54 C -0.09847(5) 0.15546(7) -0.39777(5) 0.0233(4) Uani 1 1 d G U . . .
H54 H -0.1400 0.1439 -0.3945 0.028 Uiso 1 1 calc R U . . .
N14 N -0.05007(6) 0.16730(6) -0.35443(3) 0.0166(3) Uani 1 1 d G U . . .
C14 C 0.01069(5) 0.18414(8) -0.35927(4) 0.0245(4) Uani 1 1 d G U . . .
H14 H 0.0438 0.1922 -0.3297 0.029 Uiso 1 1 calc R U . . .
C24 C 0.02304(5) 0.18915(9) -0.40746(5) 0.0313(5) Uani 1 1 d G U . . .
H24A H 0.0646 0.2007 -0.4108 0.038 Uiso 1 1 calc R U . . .
C214 C 0.02543(11) 0.24366(11) -1.01031(8) 0.0237(4) Uani 1 1 d . U . . .
H214 H 0.0602 0.2678 -0.9900 0.028 Uiso 1 1 calc R U . . .
C221 C 0.44029(11) -0.33283(11) -1.06979(8) 0.0251(4) Uani 1 1 d . . . . .
H221 H 0.4100 -0.3624 -1.0893 0.030 Uiso 1 1 calc R U . . .
C204 C -0.01822(11) 0.21548(10) -0.98751(8) 0.0224(4) Uani 1 1 d . . . . .
C127 C 0.19785(6) 0.24485(8) 0.38616(4) 0.0259(5) Uani 1 1 d G . . . .
H127 H 0.1621 0.2323 0.3597 0.031 Uiso 1 1 calc R U . . .
C117 C 0.19282(6) 0.24703(8) 0.43696(5) 0.0268(5) Uani 1 1 d G . . . .
H117 H 0.1537 0.2359 0.4452 0.032 Uiso 1 1 calc R U . . .
C107 C 0.24511(7) 0.26546(8) 0.47575(3) 0.0252(4) Uani 1 1 d G . . . .
C97 C 0.30242(6) 0.28171(9) 0.46373(4) 0.0322(5) Uani 1 1 d G . . . .
H97 H 0.3382 0.2943 0.4902 0.039 Uiso 1 1 calc R U . . .
C87 C 0.30744(5) 0.27954(8) 0.41292(5) 0.0302(5) Uani 1 1 d G . . . .
H87 H 0.3466 0.2906 0.4047 0.036 Uiso 1 1 calc R U . . .
C77 C 0.25516(7) 0.26111(8) 0.37414(4) 0.0222(4) Uani 1 1 d G . . . .
C13 C 0.36662(10) -0.23122(9) -0.23512(8) 0.0208(4) Uani 1 1 d . . . . .
C101 C 0.48816(7) -0.30286(8) -0.69047(4) 0.0249(4) Uani 1 1 d G . . M 1
C91 C 0.43044(5) -0.30921(8) -0.67574(4) 0.0281(5) Uani 1 1 d G . . . .
H91 H 0.3915 -0.3105 -0.7006 0.034 Uiso 1 1 calc R U . M 1
C81 C 0.42963(6) -0.31369(8) -0.62461(5) 0.0280(5) Uani 1 1 d G . . . .
H81 H 0.3902 -0.3180 -0.6145 0.034 Uiso 1 1 calc R U . . .
C71 C 0.48654(7) -0.31181(8) -0.58821(4) 0.0254(4) Uani 1 1 d G . . . .
C121 C 0.54426(6) -0.30546(8) -0.60294(4) 0.0302(5) Uani 1 1 d G . . . .
H121 H 0.5832 -0.3042 -0.5781 0.036 Uiso 1 1 calc R U . . .
C2AA C 0.54507(5) -0.30099(8) -0.65407(5) 0.0297(5) Uani 1 1 d G . . . .
H2AA H 0.5845 -0.2966 -0.6641 0.036 Uiso 1 1 calc R U . M 1
C231 C 0.51859(11) -0.25874(11) -1.06673(8) 0.0243(4) Uani 1 1 d . . . . .
H231 H 0.5441 -0.2356 -1.0837 0.029 Uiso 1 1 calc R U . . .
C191 C 0.50275(12) -0.26817(12) -0.93180(8) 0.0288(5) Uani 1 1 d . . . . .
C16 C -0.14217(10) 0.25955(10) -0.24034(9) 0.0219(4) Uani 1 1 d . . . . .
C1S1 C 0.37154(12) 0.38316(11) 0.77046(9) 0.0287(5) Uani 1 1 d . . . A 1
H1S1 H 0.3665 0.3751 0.8036 0.034 Uiso 1 1 calc R U . A 1
C151 C 0.52624(10) -0.26419(10) -0.81658(6) 0.0306(5) Uani 1 1 d G U . . .
H15A H 0.5534 -0.2369 -0.8286 0.037 Uiso 0.7 1 calc R U P N 2
H151 H 0.5589 -0.2438 -0.8283 0.037 Uiso 0.3 1 calc R U P O 1
C141 C 0.52862(10) -0.26397(10) -0.76450(6) 0.0293(5) Uani 1 1 d G U . M .
H14A H 0.5574 -0.2365 -0.7409 0.035 Uiso 0.7 1 calc R U P P 2
H141 H 0.5630 -0.2423 -0.7414 0.035 Uiso 0.3 1 calc R U P Q 1
C131 C 0.48891(14) -0.30391(13) -0.74698(8) 0.0206(13) Uani 0.7 1 d G U P M 2
C181 C 0.44683(13) -0.34408(12) -0.78155(12) 0.0189(8) Uani 0.7 1 d G U P M 2
H181 H 0.4197 -0.3714 -0.7696 0.023 Uiso 0.7 1 calc R U P M 2
C171 C 0.44445(13) -0.34430(12) -0.83364(11) 0.0181(7) Uani 0.7 1 d G U P M 2
H171 H 0.4157 -0.3718 -0.8573 0.022 Uiso 0.7 1 calc R U P M 2
C161 C 0.48416(13) -0.30436(13) -0.85116(6) 0.0202(12) Uani 0.7 1 d G U P M 2
C241 C 0.52735(13) -0.24902(12) -1.01417(8) 0.0321(6) Uani 1 1 d . . . . .
H241 H 0.5586 -0.2197 -0.9955 0.038 Uiso 1 1 calc R U . . .
C33 C 0.28101(9) -0.16106(8) -0.27714(4) 0.0384(6) Uani 1 1 d G . . . .
H33 H 0.2854 -0.1798 -0.3095 0.046 Uiso 1 1 calc R U . . .
C43 C 0.23595(8) -0.11530(8) -0.27439(4) 0.0398(7) Uani 1 1 d G . . . .
H43 H 0.2095 -0.1028 -0.3048 0.048 Uiso 1 1 calc R U . . .
C53 C 0.22955(7) -0.08785(7) -0.22710(5) 0.0259(4) Uani 1 1 d G . . . .
C63 C 0.26821(8) -0.10615(8) -0.18256(4) 0.0336(5) Uani 1 1 d G . . . .
H63 H 0.2638 -0.0874 -0.1502 0.040 Uiso 1 1 calc R U . . .
C73 C 0.31327(8) -0.15191(8) -0.18531(4) 0.0324(5) Uani 1 1 d G . . . .
H73 H 0.3397 -0.1644 -0.1549 0.039 Uiso 1 1 calc R U . . .
C23 C 0.31967(7) -0.17936(7) -0.23260(5) 0.0234(4) Uani 1 1 d G . . . .
C1S4 C -0.22953(12) 0.33095(15) -0.65685(10) 0.0383(6) Uani 1 1 d . . . . .
H1S4 H -0.2670 0.3090 -0.6750 0.046 Uiso 1 1 calc R U . . .
C93 C 0.15813(7) -0.00348(7) -0.26458(5) 0.0292(5) Uani 1 1 d G . . . .
H93 H 0.1745 -0.0104 -0.2947 0.035 Uiso 1 1 calc R U . . .
C83 C 0.17874(7) -0.03946(7) -0.22387(5) 0.0250(4) Uani 1 1 d G . . . .
C133 C 0.15483(8) -0.02930(7) -0.17980(5) 0.0347(6) Uani 1 1 d G . . . .
H133 H 0.1689 -0.0539 -0.1520 0.042 Uiso 1 1 calc R U . . .
C123 C 0.11030(8) 0.01683(7) -0.17646(4) 0.0298(5) Uani 1 1 d G . . . .
H123 H 0.0940 0.0238 -0.1463 0.036 Uiso 1 1 calc R U . . .
C113 C 0.08968(6) 0.05281(6) -0.21717(5) 0.0190(4) Uani 1 1 d G . . . .
C103 C 0.11360(7) 0.04265(7) -0.26124(5) 0.0268(5) Uani 1 1 d G . . . .
H103 H 0.0995 0.0672 -0.2891 0.032 Uiso 1 1 calc R U . . .
C234 C -0.07194(12) 0.17406(12) -1.07071(8) 0.0299(5) Uani 1 1 d . U . . .
H234 H -0.1058 0.1496 -1.0919 0.036 Uiso 1 1 calc R U . . .
C6A C 0.34068(13) 0.56049(12) 0.42967(11) 0.0352(5) Uani 1 1 d . . . . .
H6AA H 0.3568 0.5432 0.4625 0.053 Uiso 1 1 calc R U . . .
H6AB H 0.3305 0.6044 0.4358 0.053 Uiso 1 1 calc R U . . .
H6AC H 0.3733 0.5569 0.4091 0.053 Uiso 1 1 calc R U . . .
C187 C 0.20493(8) 0.21883(7) 0.54576(4) 0.0294(5) Uani 1 1 d G . . . .
H187 H 0.1826 0.1883 0.5207 0.035 Uiso 1 1 calc R U . . .
C177 C 0.20261(7) 0.21657(7) 0.59684(5) 0.0277(5) Uani 1 1 d G . . . .
H177 H 0.1786 0.1845 0.6067 0.033 Uiso 1 1 calc R U . . .
C167 C 0.23536(8) 0.26121(7) 0.63350(4) 0.0228(4) Uani 1 1 d G . . . .
C157 C 0.27042(8) 0.30811(6) 0.61907(4) 0.0286(5) Uani 1 1 d G . . . .
H157 H 0.2928 0.3386 0.6441 0.034 Uiso 1 1 calc R U . . .
C147 C 0.27274(8) 0.31037(7) 0.56798(5) 0.0294(5) Uani 1 1 d G . . . .
H147 H 0.2967 0.3424 0.5581 0.035 Uiso 1 1 calc R U . . .
C137 C 0.24000(8) 0.26573(7) 0.53133(4) 0.0260(4) Uani 1 1 d G . . . .
C61 C 0.4466(2) -0.2861(2) -0.51056(14) 0.0319(8) Uani 0.7 1 d . U P R 1
C194 C -0.00705(13) 0.22672(12) -0.93021(8) 0.0291(5) Uani 1 1 d . U . . .
C2A C 0.22215(8) 0.55405(5) 0.39255(7) 0.0371(6) Uani 1 1 d G . . . .
H2A H 0.2197 0.5963 0.4051 0.044 Uiso 1 1 calc R U . . .
C1A C 0.28048(6) 0.52436(6) 0.40105(6) 0.0281(5) Uani 1 1 d G . . . .
C0A C 0.28411(6) 0.46248(7) 0.38271(6) 0.0252(4) Uani 1 1 d G . . . .
C5A C 0.22941(7) 0.43030(5) 0.35587(6) 0.0302(5) Uani 1 1 d G . . . .
H5A H 0.2319 0.3880 0.3433 0.036 Uiso 1 1 calc R U . . .
C4A C 0.17109(6) 0.45999(7) 0.34737(6) 0.0346(5) Uani 1 1 d G . . . .
C3A C 0.16745(6) 0.52187(7) 0.36571(7) 0.0395(6) Uani 1 1 d G . . . .
H3A H 0.1276 0.5422 0.3599 0.047 Uiso 1 1 calc R U . . .
C64 C -0.00714(13) 0.18628(17) -0.50099(9) 0.0413(6) Uani 1 1 d . U . . .
C244 C -0.06747(13) 0.17963(13) -1.01822(9) 0.0333(5) Uani 1 1 d . U . . .
H244 H -0.0976 0.1592 -1.0037 0.040 Uiso 1 1 calc R U . . .
C0E C 0.50049(13) -0.08510(12) -0.84358(11) 0.0377(6) Uani 1 1 d G . . . .
C1E1 C 0.56587(14) -0.0929(2) -0.8282(3) 0.032(3) Uani 0.4 1 d G U P S 1
H1E1 H 0.5842 -0.1317 -0.8360 0.038 Uiso 0.4 1 calc R U P S 1
C2E1 C 0.60446(17) -0.0440(3) -0.8015(3) 0.034(2) Uani 0.4 1 d G U P S 1
C3E1 C 0.5777(3) 0.0128(2) -0.7901(2) 0.0411(16) Uani 0.4 1 d G U P S 1
H3E1 H 0.6041 0.0463 -0.7718 0.049 Uiso 0.4 1 calc R U P S 1
C4E1 C 0.5123(3) 0.02060(15) -0.8054(3) 0.0450(16) Uani 0.4 1 d G U P S 1
H4E1 H 0.4940 0.0594 -0.7977 0.054 Uiso 0.4 1 calc R U P S 1
C5E1 C 0.47371(18) -0.02835(17) -0.8322(2) 0.047(2) Uani 0.4 1 d G U P S 1
N1S3 N 0.29242(16) -0.46225(16) -0.99631(12) 0.0349(6) Uani 0.75 1 d . U P D 1
C6B C 0.49485(12) 0.47938(12) 0.57646(10) 0.0322(5) Uani 1 1 d . . . . .
H6BA H 0.5097 0.4436 0.5956 0.048 Uiso 1 1 calc R U . . .
H6BB H 0.5129 0.5179 0.5964 0.048 Uiso 1 1 calc R U . . .
H6BC H 0.5086 0.4755 0.5439 0.048 Uiso 1 1 calc R U . . .
C3S1 C 0.42423(15) 0.44552(12) 0.71961(10) 0.0370(6) Uani 1 1 d . . . A 1
H3SA H 0.4674 0.4336 0.7167 0.056 Uiso 1 1 calc R U . A 1
H3SB H 0.4199 0.4906 0.7182 0.056 Uiso 1 1 calc R U . A 1
H3SC H 0.3931 0.4240 0.6913 0.056 Uiso 1 1 calc R U . A 1
C1G C -0.1868(3) 0.2861(4) -0.4375(3) 0.0385(16) Uani 0.5 1 d G U P E 1
C0G C -0.1851(3) 0.3071(4) -0.4847(2) 0.0411(15) Uani 0.5 1 d DG U P E 1
C5G C -0.1325(4) 0.3409(4) -0.4906(2) 0.0474(18) Uani 0.5 1 d G U P E 1
H5G H -0.1314 0.3552 -0.5228 0.057 Uiso 0.5 1 calc R U P E 1
C4G C -0.0815(3) 0.3538(3) -0.4493(3) 0.0551(16) Uani 0.5 1 d DG U P E 1
C3G C -0.0832(3) 0.3329(3) -0.4021(2) 0.0470(17) Uani 0.5 1 d G U P E 1
H3G H -0.0484 0.3417 -0.3739 0.056 Uiso 0.5 1 calc R U P E 1
C2G C -0.1358(3) 0.2990(3) -0.3962(2) 0.0401(16) Uani 0.5 1 d G U P E 1
H2G H -0.1370 0.2847 -0.3639 0.048 Uiso 0.5 1 calc R U P E 1
C2H C 0.02583(7) 0.40527(7) -0.83413(7) 0.0357(5) Uani 1 1 d G . . . .
H2H H -0.0025 0.3705 -0.8447 0.043 Uiso 1 1 calc R U . . .
C3H C 0.00262(7) 0.46266(9) -0.81958(8) 0.0445(7) Uani 1 1 d G . . . .
C4H C 0.04406(10) 0.51355(7) -0.80405(9) 0.0533(8) Uani 1 1 d G . . . .
H4H H 0.0282 0.5528 -0.7941 0.064 Uiso 1 1 calc R U . . .
C5H C 0.10871(9) 0.50706(7) -0.80308(9) 0.0558(8) Uani 1 1 d G . . . .
H5H H 0.1370 0.5418 -0.7925 0.067 Uiso 1 1 calc R U . . .
C3MA C 0.13191(6) 0.44968(9) -0.81764(8) 0.0430(6) Uani 1 1 d G . . . .
C1H C 0.09047(7) 0.39878(7) -0.83316(7) 0.0320(5) Uani 1 1 d G . . . .
C7E C 0.67505(14) -0.05508(14) -0.77957(12) 0.0451(7) Uani 1 1 d . U . . .
H7E H 0.6950 -0.0141 -0.7638 0.054 Uiso 0.4 1 calc R U P S 1
H7EA H 0.6943 -0.0139 -0.7639 0.054 Uiso 0.6 1 calc R U P S 2
C2S1 C 0.44941(14) 0.46177(13) 0.81387(11) 0.0389(6) Uani 1 1 d . . . A 1
H2SA H 0.4377 0.4463 0.8439 0.058 Uiso 1 1 calc R U . A 1
H2SB H 0.4404 0.5063 0.8132 0.058 Uiso 1 1 calc R U . A 1
H2SC H 0.4950 0.4554 0.8156 0.058 Uiso 1 1 calc R U . A 1
C9N C -0.3634(2) -0.1156(2) -0.26773(19) 0.0267(11) Uani 0.5 1 d G U P T 1
H9N H -0.3610 -0.0986 -0.2988 0.032 Uiso 0.5 1 calc R U P T 1
C8N C -0.3198(3) -0.0963(2) -0.2229(2) 0.0211(12) Uani 0.5 1 d G U P T 1
C13N C -0.3233(4) -0.1210(3) -0.17745(19) 0.0155(13) Uani 0.5 1 d G U P T 1
H13N H -0.2936 -0.1078 -0.1468 0.019 Uiso 0.5 1 calc R U P T 1
C12N C -0.3704(4) -0.1650(4) -0.1769(2) 0.0123(12) Uani 0.5 1 d G U P T 1
H12N H -0.3728 -0.1820 -0.1458 0.015 Uiso 0.5 1 calc R U P T 1
C11N C -0.4140(3) -0.1843(3) -0.2217(3) 0.0158(12) Uani 0.5 1 d G U P T 1
C10N C -0.4104(2) -0.1596(2) -0.2672(2) 0.0245(12) Uani 0.5 1 d G U P T 1
H10N H -0.4402 -0.1728 -0.2978 0.029 Uiso 0.5 1 calc R U P T 1
C7B C 0.21572(13) 0.49235(15) 0.53620(10) 0.0388(6) Uani 1 1 d . . . . .
H7B H 0.2051 0.5366 0.5300 0.047 Uiso 1 1 calc R U . . .
C7A C 0.10964(14) 0.42434(16) 0.31905(12) 0.0464(7) Uani 1 1 d . . . . .
H7A H 0.0851 0.4519 0.2940 0.056 Uiso 1 1 calc R U . . .
N1S5 N -0.24354(15) 0.05373(15) -0.96558(14) 0.0462(5) Uani 0.8 1 d . U P C 1
C8E C 0.70702(15) -0.07612(15) -0.82361(13) 0.0467(7) Uani 1 1 d . U . . .
H8EA H 0.6902 -0.1173 -0.8388 0.070 Uiso 1 1 calc R U . . .
H8EB H 0.7532 -0.0783 -0.8107 0.070 Uiso 1 1 calc R U . . .
H8EC H 0.6982 -0.0462 -0.8496 0.070 Uiso 1 1 calc R U . . .
C49A C 0.4490(2) 0.03405(19) 0.04701(17) 0.0225(9) Uani 0.47 1 d G U P U 1
H49A H 0.4654 0.0113 0.0756 0.027 Uiso 0.47 1 calc R U P U 1
C59A C 0.4701(2) 0.0217(2) 0.0018(2) 0.0235(13) Uani 0.47 1 d G U P U 1
C69A C 0.4461(3) 0.0550(3) -0.03997(17) 0.0218(12) Uani 0.47 1 d G U P U 1
H69A H 0.4605 0.0466 -0.0709 0.026 Uiso 0.47 1 calc R U P U 1
C79A C 0.4012(3) 0.1007(3) -0.03656(18) 0.0190(12) Uani 0.47 1 d G U P U 1
H79A H 0.3848 0.1235 -0.0651 0.023 Uiso 0.47 1 calc R U P U 1
C29A C 0.3801(2) 0.11307(19) 0.0086(2) 0.0149(13) Uani 0.47 1 d G U P U 1
C39A C 0.40406(19) 0.07973(19) 0.05042(17) 0.0199(10) Uani 0.47 1 d G U P U 1
H39A H 0.3897 0.0882 0.0813 0.024 Uiso 0.47 1 calc R U P U 1
O1D2 O 0.2802(2) -0.08770(15) -0.58950(16) 0.0683(10) Uani 0.7 1 d . U P V 1
H1D2 H 0.3093 -0.1101 -0.5971 0.102 Uiso 0.7 1 calc R U P V 1
C9E C 0.68828(17) -0.10110(19) -0.73845(13) 0.0581(9) Uani 1 1 d . U . . .
H9EA H 0.6680 -0.0868 -0.7103 0.087 Uiso 1 1 calc R U . . .
H9EB H 0.7344 -0.1037 -0.7255 0.087 Uiso 1 1 calc R U . . .
H9EC H 0.6709 -0.1423 -0.7532 0.087 Uiso 1 1 calc R U . . .
C1S3 C 0.33932(16) -0.45167(15) -0.95527(12) 0.0279(6) Uani 0.75 1 d D U P D 1
H1S3 H 0.3432 -0.4802 -0.9298 0.033 Uiso 0.75 1 calc R U P D 1
C8B C 0.18100(14) 0.45128(19) 0.48954(12) 0.0508(8) Uani 1 1 d . . . . .
H8BA H 0.1955 0.4623 0.4592 0.076 Uiso 1 1 calc R U . . .
H8BB H 0.1350 0.4577 0.4846 0.076 Uiso 1 1 calc R U . . .
H8BC H 0.1902 0.4075 0.4948 0.076 Uiso 1 1 calc R U . . .
O1I O -0.1768(3) 0.3079(3) -0.9266(3) 0.0563(17) Uani 0.45 1 d D U P W 2
H1I H -0.1589 0.3204 -0.9489 0.084 Uiso 0.45 1 calc DR U P W 2
C1S5 C -0.20778(17) 0.10523(17) -0.95210(15) 0.0404(5) Uani 0.8 1 d . U P C 1
H1S5 H -0.2281 0.1418 -0.9418 0.048 Uiso 0.8 1 calc R U P C 1
C2S4 C -0.12967(16) 0.3814(2) -0.65873(14) 0.0617(10) Uani 1 1 d . . . . .
H2SD H -0.1286 0.3900 -0.6222 0.093 Uiso 1 1 calc R U . . .
H2SE H -0.1275 0.4207 -0.6741 0.093 Uiso 1 1 calc R U . . .
H2SF H -0.0932 0.3558 -0.6633 0.093 Uiso 1 1 calc R U . . .
C9B C 0.19074(16) 0.4771(2) 0.58328(12) 0.0570(9) Uani 1 1 d . . . . .
H9BA H 0.2023 0.4345 0.5912 0.085 Uiso 1 1 calc R U . . .
H9BB H 0.1442 0.4808 0.5761 0.085 Uiso 1 1 calc R U . . .
H9BC H 0.2098 0.5064 0.6125 0.085 Uiso 1 1 calc R U . . .
C68 C 0.05210(18) 0.06015(17) 0.04802(13) 0.0213(8) Uani 0.53 1 d G U P X 1
H68 H 0.0418 0.0505 0.0792 0.026 Uiso 0.53 1 calc R U P X 1
C58 C 0.02124(19) 0.02867(19) 0.00205(17) 0.0190(10) Uani 0.53 1 d G U P X 1
C48 C 0.0362(3) 0.0428(3) -0.04353(13) 0.0220(13) Uani 0.53 1 d G U P X 1
H48 H 0.0151 0.0213 -0.0749 0.026 Uiso 0.53 1 calc R U P X 1
C38 C 0.0821(3) 0.0885(3) -0.04314(14) 0.0190(12) Uani 0.53 1 d G U P X 1
H38 H 0.0923 0.0982 -0.0743 0.023 Uiso 0.53 1 calc R U P X 1
C28 C 0.1130(2) 0.1200(2) 0.00282(19) 0.0191(12) Uani 0.53 1 d G U P X 1
C78 C 0.09796(17) 0.10580(16) 0.04840(14) 0.0197(8) Uani 0.53 1 d G U P X 1
H78 H 0.1191 0.1273 0.0798 0.024 Uiso 0.53 1 calc R U P X 1
C9A C 0.06905(19) 0.4120(2) 0.35698(17) 0.0740(12) Uani 1 1 d . . . . .
H9AB H 0.0933 0.3877 0.3836 0.111 Uiso 1 1 calc R U . . .
H9AC H 0.0304 0.3886 0.3392 0.111 Uiso 1 1 calc R U . . .
H9AD H 0.0572 0.4517 0.3727 0.111 Uiso 1 1 calc R U . . .
C8A C 0.12094(17) 0.36388(17) 0.28962(13) 0.0576(9) Uani 1 1 d . . . . .
H8AA H 0.1500 0.3716 0.2671 0.086 Uiso 1 1 calc R U . . .
H8AB H 0.0802 0.3470 0.2690 0.086 Uiso 1 1 calc R U . . .
H8AC H 0.1399 0.3339 0.3136 0.086 Uiso 1 1 calc R U . . .
C3S4 C -0.20007(17) 0.3357(2) -0.73874(12) 0.0619(10) Uani 1 1 d . . . . .
H3SD H -0.2022 0.3752 -0.7546 0.093 Uiso 1 1 calc R U . . .
H3SE H -0.2405 0.3127 -0.7510 0.093 Uiso 1 1 calc R U . . .
H3SF H -0.1653 0.3109 -0.7479 0.093 Uiso 1 1 calc R U . . .
C7H C -0.06694(17) 0.4694(2) -0.81617(15) 0.0637(11) Uani 1 1 d . . . . .
H7H H -0.0786 0.5141 -0.8191 0.076 Uiso 0.786(8) 1 calc R U P Y 1
H7HA H -0.0742 0.5094 -0.7967 0.076 Uiso 0.214(8) 1 calc R U P Y 2
C6G C -0.2439(5) 0.2478(5) -0.4307(4) 0.045(2) Uani 0.5 1 d . U P E 1
H6GA H -0.2831 0.2711 -0.4409 0.067 Uiso 0.5 1 calc R U P E 1
H6GB H -0.2383 0.2394 -0.3948 0.067 Uiso 0.5 1 calc R U P E 1
H6GC H -0.2468 0.2083 -0.4522 0.067 Uiso 0.5 1 calc R U P E 1
C6H C 0.20269(16) 0.4415(2) -0.81610(18) 0.0702(12) Uani 1 1 d . . . . .
H6HA H 0.2081 0.4158 -0.8467 0.105 Uiso 1 1 calc R U . . .
H6HB H 0.2224 0.4210 -0.7856 0.105 Uiso 1 1 calc R U . . .
H6HC H 0.2231 0.4824 -0.8150 0.105 Uiso 1 1 calc R U . . .
C3S5 C -0.31027(19) 0.0525(2) -0.96495(18) 0.0516(8) Uani 0.8 1 d . U P C 1
H3SG H -0.3240 0.0948 -0.9569 0.077 Uiso 0.8 1 calc R U P C 1
H3SH H -0.3176 0.0257 -0.9390 0.077 Uiso 0.8 1 calc R U P C 1
H3SI H -0.3347 0.0361 -0.9986 0.077 Uiso 0.8 1 calc R U P C 1
C9H C -0.0737(2) 0.4520(3) -0.7635(2) 0.0681(18) Uani 0.786(8) 1 d . U P Y 1
H9HA H -0.1178 0.4582 -0.7599 0.102 Uiso 0.786(8) 1 calc R U P Y 1
H9HB H -0.0450 0.4784 -0.7368 0.102 Uiso 0.786(8) 1 calc R U P Y 1
H9HC H -0.0627 0.4082 -0.7600 0.102 Uiso 0.786(8) 1 calc R U P Y 1
C3S3 C 0.2492(2) -0.5158(2) -1.0040(2) 0.0524(11) Uani 0.75 1 d . U P D 1
H3SJ H 0.2589 -0.5454 -1.0309 0.079 Uiso 0.75 1 calc R U P D 1
H3SK H 0.2051 -0.5021 -1.0140 0.079 Uiso 0.75 1 calc R U P D 1
H3SL H 0.2545 -0.5361 -0.9721 0.079 Uiso 0.75 1 calc R U P D 1
C4D2 C 0.37295(14) 0.05647(14) -0.58667(14) 0.0595(10) Uani 0.7 1 d G U P V 1
C5D2 C 0.35842(15) -0.00680(12) -0.59002(14) 0.0533(10) Uani 0.7 1 d G U P V 1
H5D2 H 0.3897 -0.0365 -0.5950 0.064 Uiso 0.7 1 calc R U P V 1
C0D2 C 0.29819(17) -0.02655(10) -0.58607(15) 0.0566(10) Uani 0.7 1 d G U P V 1
C1D2 C 0.25249(15) 0.01696(15) -0.57878(17) 0.0694(11) Uani 0.7 1 d G U P V 1
C2D2 C 0.26701(16) 0.08023(13) -0.57543(16) 0.0684(12) Uani 0.7 1 d G U P V 1
H2D2 H 0.2358 0.1100 -0.5704 0.082 Uiso 0.7 1 calc R U P V 1
C3D2 C 0.32724(17) 0.09999(10) -0.57938(15) 0.0599(11) Uani 0.7 1 d DG U P V 1
H3D2 H 0.3372 0.1432 -0.5771 0.072 Uiso 0.7 1 calc R U P V 1
C6I C -0.2630(5) 0.2888(6) -0.8660(3) 0.037(2) Uani 0.45 1 d . U P W 2
H6IA H -0.3023 0.2864 -0.8532 0.055 Uiso 0.45 1 calc R U P W 2
H6IB H -0.2488 0.3323 -0.8636 0.055 Uiso 0.45 1 calc R U P W 2
H6IC H -0.2298 0.2648 -0.8454 0.055 Uiso 0.45 1 calc R U P W 2
C2S3 C 0.2854(2) -0.4218(2) -1.03774(17) 0.0547(11) Uani 0.75 1 d . U P D 1
H2SJ H 0.3033 -0.3805 -1.0242 0.082 Uiso 0.75 1 calc R U P D 1
H2SK H 0.2400 -0.4183 -1.0534 0.082 Uiso 0.75 1 calc R U P D 1
H2SL H 0.3080 -0.4395 -1.0635 0.082 Uiso 0.75 1 calc R U P D 1
C8H C -0.1115(3) 0.4305(4) -0.8570(3) 0.091(2) Uani 0.786(8) 1 d . U P Y 1
H8HA H -0.1042 0.3864 -0.8521 0.136 Uiso 0.786(8) 1 calc R U P Y 1
H8HB H -0.1041 0.4391 -0.8905 0.136 Uiso 0.786(8) 1 calc R U P Y 1
H8HC H -0.1556 0.4405 -0.8554 0.136 Uiso 0.786(8) 1 calc R U P Y 1
C3I1 C -0.3194(3) 0.2112(3) -1.0098(3) 0.0295(13) Uani 0.25 1 d G U P Z 1
H3I1 H -0.3547 0.1882 -1.0306 0.035 Uiso 0.25 1 calc R U P Z 1
C2I1 C -0.2670(4) 0.2251(3) -1.0297(2) 0.0296(11) Uani 0.25 1 d G U P Z 1
C1I1 C -0.2154(3) 0.2587(4) -0.9991(3) 0.0312(13) Uani 0.25 1 d G U P Z 1
H1I1 H -0.1795 0.2682 -1.0127 0.037 Uiso 0.25 1 calc R U P Z 1
C0I1 C -0.2163(4) 0.2784(6) -0.9487(3) 0.0319(13) Uani 0.25 1 d DG U P Z 1
C5I1 C -0.2688(5) 0.2644(6) -0.9288(3) 0.0320(14) Uani 0.25 1 d G U P Z 1
C4I1 C -0.3204(4) 0.2308(5) -0.9593(3) 0.0302(13) Uani 0.25 1 d G U P Z 1
H4I1 H -0.3562 0.2213 -0.9457 0.036 Uiso 0.25 1 calc R U P Z 1
C2S5 C -0.2165(2) -0.0021(2) -0.9822(3) 0.0702(10) Uani 0.8 1 d . U P C 1
H2SG H -0.2347 -0.0128 -1.0186 0.105 Uiso 0.8 1 calc R U P C 1
H2SH H -0.2258 -0.0358 -0.9625 0.105 Uiso 0.8 1 calc R U P C 1
H2SI H -0.1702 0.0036 -0.9771 0.105 Uiso 0.8 1 calc R U P C 1
C6F C -0.3311(3) 0.1511(3) -0.5899(3) 0.0910(16) Uani 0.8 1 d . U P A 1
H6FA H -0.3398 0.1543 -0.5555 0.137 Uiso 0.8 1 calc R U P A 1
H6FB H -0.3699 0.1374 -0.6149 0.137 Uiso 0.8 1 calc R U P A 1
H6FC H -0.3172 0.1919 -0.5975 0.137 Uiso 0.8 1 calc R U P A 1
O1F O -0.19679(10) 0.17385(11) -0.54769(8) 0.0314(5) Uani 0.8 1 d . U P A 1
H1F H -0.2284 0.1927 -0.5405 0.047 Uiso 0.8 1 calc R U P A 1
O1C2 O 0.37380(17) -0.17312(15) -0.60842(11) 0.0507(8) Uani 0.7 1 d . U P B 1
H1C2 H 0.3890 -0.1985 -0.5872 0.076 Uiso 0.7 1 calc R U P B 1
C6C2 C 0.3356(4) -0.1607(4) -0.7126(2) 0.0851(19) Uani 0.7 1 d . U P B 1
H6CA H 0.3250 -0.2042 -0.7095 0.128 Uiso 0.7 1 calc R U P B 1
H6CB H 0.3319 -0.1542 -0.7488 0.128 Uiso 0.7 1 calc R U P B 1
H6CC H 0.3061 -0.1333 -0.6984 0.128 Uiso 0.7 1 calc R U P B 1
O1D1 O 0.3701(4) -0.1489(3) -0.5284(3) 0.0518(17) Uani 0.3 1 d . U P C 3
H1D1 H 0.3817 -0.1851 -0.5359 0.078 Uiso 0.3 1 calc R U P C 3
C6D1 C 0.4097(7) -0.0252(6) -0.4978(5) 0.062(3) Uani 0.3 1 d . U P C 3
H6DD H 0.3735 -0.0319 -0.4818 0.094 Uiso 0.3 1 calc R U P C 3
H6DE H 0.4195 0.0195 -0.4954 0.094 Uiso 0.3 1 calc R U P C 3
H6DF H 0.4469 -0.0469 -0.4801 0.094 Uiso 0.3 1 calc R U P C 3
C3D1 C 0.3799(4) -0.0352(3) -0.6438(2) 0.0510(17) Uani 0.3 1 d G U P C 3
H3D1 H 0.3824 -0.0088 -0.6698 0.061 Uiso 0.3 1 calc R U P C 3
C2D1 C 0.3601(4) -0.0970(3) -0.65674(19) 0.0478(15) Uani 0.3 1 d G U P C 3
C1D1 C 0.3564(4) -0.1357(2) -0.6186(3) 0.0448(16) Uani 0.3 1 d G U P C 3
H1DA H 0.3429 -0.1779 -0.6275 0.054 Uiso 0.3 1 calc R U P C 3
C0D1 C 0.3725(4) -0.1126(3) -0.5676(2) 0.0471(15) Uani 0.3 1 d G U P C 3
C5D1 C 0.3923(4) -0.0508(3) -0.5546(2) 0.0513(16) Uani 0.3 1 d G U P C 3
C4D1 C 0.3959(4) -0.0121(2) -0.5927(3) 0.0532(17) Uani 0.3 1 d G U P C 3
H4D1 H 0.4094 0.0301 -0.5839 0.064 Uiso 0.3 1 calc R U P C 3
O11A O 0.3868(3) -0.2724(3) -0.5374(2) 0.0257(13) Uani 0.3 1 d . . P R 3
O11 O 0.41051(19) -0.24587(17) -0.52897(12) 0.0415(8) Uani 0.7 1 d . . P R 1
C9C2 C 0.5991(4) -0.0488(3) -0.5571(3) 0.0893(19) Uani 0.7 1 d D U P B 1
H9CA H 0.5764 -0.0625 -0.5319 0.134 Uiso 0.7 1 calc R U P B 1
H9CB H 0.5789 -0.0117 -0.5716 0.134 Uiso 0.7 1 calc R U P B 1
H9CC H 0.6437 -0.0388 -0.5405 0.134 Uiso 0.7 1 calc R U P B 1
C7F C -0.1298(4) -0.0315(3) -0.5945(3) 0.0982(14) Uani 0.8 1 d . U P A 1
H7F H -0.1443 -0.0651 -0.6226 0.118 Uiso 0.8 1 calc R U P A 1
C5F C -0.16737(14) 0.07611(16) -0.57255(12) 0.0634(10) Uani 0.8 1 d G U P A 1
H5F H -0.1242 0.0870 -0.5573 0.076 Uiso 0.8 1 calc R U P A 1
C4F C -0.1830(2) 0.01687(15) -0.59679(15) 0.0831(13) Uani 0.8 1 d G U P A 1
C3F C -0.2462(2) 0.00097(15) -0.61904(15) 0.0883(14) Uani 0.8 1 d G U P A 1
H3F H -0.2569 -0.0395 -0.6356 0.106 Uiso 0.8 1 calc R U P A 1
C2F C -0.29373(16) 0.0443(2) -0.61704(16) 0.0931(14) Uani 0.8 1 d G U P A 1
H2F H -0.3369 0.0335 -0.6322 0.112 Uiso 0.8 1 calc R U P A 1
C1F C -0.27808(15) 0.10356(19) -0.59280(15) 0.0776(12) Uani 0.8 1 d G U P A 1
C0F C -0.21491(17) 0.11946(13) -0.57055(12) 0.0572(9) Uani 0.8 1 d G U P A 1
C9I1 C -0.2581(9) 0.1328(5) -1.0876(6) 0.033(2) Uani 0.25 1 d D U P Z 1
H9ID H -0.2187 0.1226 -1.0640 0.050 Uiso 0.25 1 calc R U P Z 1
H9IE H -0.2563 0.1167 -1.1225 0.050 Uiso 0.25 1 calc R U P Z 1
H9IF H -0.2946 0.1136 -1.0779 0.050 Uiso 0.25 1 calc R U P Z 1
C7I1 C -0.2656(5) 0.2038(4) -1.0854(4) 0.0311(12) Uani 0.25 1 d D U P Z 1
H7I1 H -0.2282 0.2235 -1.0949 0.037 Uiso 0.25 1 calc R U P Z 1
C0C1 C 0.5402(5) -0.1601(4) -0.4844(4) 0.0386(19) Uani 0.3 1 d . U P D 3
C2C1 C 0.5868(5) -0.1473(5) -0.5574(4) 0.0380(18) Uani 0.3 1 d . U P D 3
C9C1 C 0.6341(4) -0.1621(5) -0.6339(4) 0.043(2) Uani 0.3 1 d D U P D 3
H9CD H 0.6694 -0.1331 -0.6183 0.064 Uiso 0.3 1 calc R U P D 3
H9CE H 0.6252 -0.1614 -0.6711 0.064 Uiso 0.3 1 calc R U P D 3
H9CF H 0.6457 -0.2043 -0.6248 0.064 Uiso 0.3 1 calc R U P D 3
C5C1 C 0.5988(5) -0.1569(4) -0.4515(4) 0.041(2) Uani 0.3 1 d . U P D 3
C1C1 C 0.5323(5) -0.1564(4) -0.5377(4) 0.0384(19) Uani 0.3 1 d . U P D 3
H1C1 H 0.4912 -0.1601 -0.5596 0.046 Uiso 0.3 1 calc R U P D 3
C6C1 C 0.6047(6) -0.1608(5) -0.3954(4) 0.047(2) Uani 0.3 1 d . U P D 3
H6CD H 0.5772 -0.1299 -0.3826 0.071 Uiso 0.3 1 calc R U P D 3
H6CE H 0.6491 -0.1524 -0.3776 0.071 Uiso 0.3 1 calc R U P D 3
H6CF H 0.5917 -0.2026 -0.3893 0.071 Uiso 0.3 1 calc R U P D 3
C3C1 C 0.6464(5) -0.1435(5) -0.5248(4) 0.042(2) Uani 0.3 1 d . U P D 3
H3C1 H 0.6834 -0.1377 -0.5380 0.050 Uiso 0.3 1 calc R U P D 3
C4C1 C 0.6520(5) -0.1483(5) -0.4726(4) 0.043(2) Uani 0.3 1 d . U P D 3
H4C1 H 0.6932 -0.1457 -0.4507 0.052 Uiso 0.3 1 calc R U P D 3
O1C1 O 0.4876(4) -0.1679(4) -0.4630(3) 0.0479(17) Uani 0.3 1 d . U P D 3
H1CA H 0.4541 -0.1639 -0.4851 0.072 Uiso 0.3 1 calc R U P D 3
C9D2 C 0.4638(3) 0.0478(3) -0.6354(3) 0.0738(16) Uani 0.7 1 d D U P V 1
H9DA H 0.4642 0.0022 -0.6359 0.111 Uiso 0.7 1 calc R U P V 1
H9DB H 0.5070 0.0635 -0.6340 0.111 Uiso 0.7 1 calc R U P V 1
H9DC H 0.4350 0.0599 -0.6663 0.111 Uiso 0.7 1 calc R U P V 1
C7D2 C 0.4408(3) 0.0751(3) -0.5882(3) 0.0816(14) Uani 0.7 1 d D U P V 1
H7D2 H 0.4670 0.0529 -0.5601 0.098 Uiso 0.7 1 calc R U P V 1
C8D2 C 0.4590(5) 0.1393(4) -0.5729(4) 0.121(3) Uani 0.7 1 d D U P V 1
H8DA H 0.4329 0.1660 -0.5967 0.182 Uiso 0.7 1 calc R U P V 1
H8DB H 0.5041 0.1455 -0.5733 0.182 Uiso 0.7 1 calc R U P V 1
H8DC H 0.4523 0.1503 -0.5383 0.182 Uiso 0.7 1 calc R U P V 1
C9F C -0.1221(5) -0.0606(3) -0.5429(3) 0.1156(19) Uani 0.8 1 d . U P A 1
H9FA H -0.1609 -0.0540 -0.5297 0.173 Uiso 0.8 1 calc R U P A 1
H9FB H -0.0856 -0.0407 -0.5184 0.173 Uiso 0.8 1 calc R U P A 1
H9FC H -0.1148 -0.1053 -0.5480 0.173 Uiso 0.8 1 calc R U P A 1
C8C2 C 0.6348(5) -0.1532(4) -0.5777(4) 0.127(3) Uani 0.7 1 d D U P B 1
H8CA H 0.6774 -0.1378 -0.5598 0.190 Uiso 0.7 1 calc R U P B 1
H8CB H 0.6388 -0.1848 -0.6052 0.190 Uiso 0.7 1 calc R U P B 1
H8CC H 0.6135 -0.1716 -0.5536 0.190 Uiso 0.7 1 calc R U P B 1
C8F C -0.0644(5) -0.0074(3) -0.5988(3) 0.1042(19) Uani 0.8 1 d . U P A 1
H8FA H -0.0450 0.0183 -0.5674 0.156 Uiso 0.8 1 calc R U P A 1
H8FB H -0.0694 0.0178 -0.6281 0.156 Uiso 0.8 1 calc R U P A 1
H8FC H -0.0370 -0.0427 -0.6036 0.156 Uiso 0.8 1 calc R U P A 1
C6D2 C 0.1877(5) -0.0042(4) -0.5742(4) 0.104(2) Uani 0.7 1 d . U P V 1
H6DA H 0.1688 -0.0325 -0.6041 0.156 Uiso 0.7 1 calc R U P V 1
H6DB H 0.1604 0.0320 -0.5723 0.156 Uiso 0.7 1 calc R U P V 1
H6DC H 0.1915 -0.0260 -0.5432 0.156 Uiso 0.7 1 calc R U P V 1
C55 C -0.2638(2) -0.0541(2) -0.22794(18) 0.0185(17) Uani 0.5 1 d G . P T 1
C65 C -0.21607(18) -0.03849(17) -0.18480(13) 0.0219(8) Uani 0.5 1 d G . P T 1
H65 H -0.2135 -0.0601 -0.1551 0.026 Uiso 0.5 1 calc R U P T 1
C75 C -0.17216(17) 0.00877(17) -0.18513(13) 0.0224(9) Uani 0.5 1 d G . P T 1
H75 H -0.1395 0.0195 -0.1556 0.027 Uiso 0.5 1 calc R U P T 1
C25 C -0.1760(2) 0.0404(2) -0.22860(19) 0.022(3) Uani 0.5 1 d G . P T 1
C35 C -0.2237(3) 0.0248(3) -0.27174(14) 0.0211(14) Uani 0.5 1 d G . P T 1
H35 H -0.2263 0.0464 -0.3015 0.025 Uiso 0.5 1 calc R U P T 1
C45 C -0.2676(3) -0.0225(3) -0.27141(14) 0.0260(16) Uani 0.5 1 d G . P T 1
H45 H -0.3003 -0.0332 -0.3009 0.031 Uiso 0.5 1 calc R U P T 1
C5N C -0.2703(2) -0.0461(2) -0.2252(2) 0.026(2) Uani 0.5 1 d G . P T 2
C4N C -0.2536(3) -0.0358(3) -0.27098(15) 0.0308(18) Uani 0.5 1 d G . P T 2
H4N H -0.2731 -0.0600 -0.3016 0.037 Uiso 0.5 1 calc R U P T 2
C3N C -0.2084(3) 0.0100(3) -0.27206(14) 0.0259(16) Uani 0.5 1 d G . P T 2
H3N H -0.1971 0.0171 -0.3034 0.031 Uiso 0.5 1 calc R U P T 2
C2N C -0.1799(3) 0.0454(2) -0.22730(19) 0.019(3) Uani 0.5 1 d G . P T 2
C7N C -0.1966(2) 0.0351(2) -0.18147(14) 0.0322(11) Uani 0.5 1 d G . P T 2
H7N H -0.1771 0.0593 -0.1509 0.039 Uiso 0.5 1 calc R U P T 2
C6N C -0.2417(2) -0.0107(2) -0.18040(14) 0.0323(11) Uani 0.5 1 d G . P T 2
H6N H -0.2531 -0.0178 -0.1491 0.039 Uiso 0.5 1 calc R U P T 2
C164 C -0.04740(12) 0.20665(12) -0.85418(8) 0.0280(4) Uani 1 1 d . U . . .
C26 C -0.19412(8) 0.30741(8) -0.24191(7) 0.0185(5) Uani 0.8 1 d DG U P E 1
C36 C -0.20540(9) 0.34965(9) -0.27899(6) 0.0203(5) Uani 0.8 1 d G U P E 1
H36 H -0.1823 0.3471 -0.3055 0.024 Uiso 0.8 1 calc R U P E 1
C46 C -0.25055(9) 0.39557(8) -0.27731(6) 0.0200(5) Uani 0.8 1 d G U P E 1
H46 H -0.2583 0.4244 -0.3027 0.024 Uiso 0.8 1 calc R U P E 1
C56 C -0.28441(8) 0.39926(8) -0.23856(7) 0.0172(6) Uani 0.8 1 d G U P E 1
C66 C -0.27313(8) 0.35703(9) -0.20148(6) 0.0232(5) Uani 0.8 1 d G U P E 1
H66 H -0.2963 0.3595 -0.1750 0.028 Uiso 0.8 1 calc R U P E 1
C76 C -0.22799(9) 0.31110(8) -0.20316(6) 0.0232(5) Uani 0.8 1 d G U P E 1
H76 H -0.2203 0.2822 -0.1778 0.028 Uiso 0.8 1 calc R U P E 1
C310 C 0.38071(16) 0.41325(16) -0.04028(12) 0.0218(8) Uani 0.53 1 d G . P B 1
H310 H 0.3500 0.3994 -0.0702 0.026 Uiso 0.53 1 calc R U P B 1
C210 C 0.3810(2) 0.3875(2) 0.00545(17) 0.0183(14) Uani 0.53 1 d G . P B 1
C710 C 0.4259(3) 0.4078(3) 0.04926(12) 0.0158(14) Uani 0.53 1 d G . P B 1
H710 H 0.4261 0.3902 0.0805 0.019 Uiso 0.53 1 calc R U P B 1
C610 C 0.4705(3) 0.4538(3) 0.04735(14) 0.0200(15) Uani 0.53 1 d G . P B 1
H610 H 0.5012 0.4676 0.0773 0.024 Uiso 0.53 1 calc R U P B 1
C510 C 0.47017(19) 0.47952(18) 0.00163(18) 0.0211(14) Uani 0.53 1 d G . P B 1
C410 C 0.42529(17) 0.45925(16) -0.04219(12) 0.0236(9) Uani 0.53 1 d G . P B 1
H410 H 0.4251 0.4768 -0.0734 0.028 Uiso 0.53 1 calc R U P B 1
C311 C 0.09679(13) 0.41997(12) -0.04663(8) 0.0244(6) Uani 0.7 1 d G U P F 1
H311 H 0.1117 0.4111 -0.0772 0.029 Uiso 0.7 1 calc R U P F 1
C411 C 0.05097(13) 0.46509(12) -0.04439(9) 0.0268(6) Uani 0.7 1 d G U P F 1
H411 H 0.0346 0.4870 -0.0734 0.032 Uiso 0.7 1 calc R U P F 1
C511 C 0.02909(14) 0.47809(12) 0.00036(11) 0.0267(9) Uani 0.7 1 d G U P F 1
C611 C 0.05302(16) 0.44597(15) 0.04287(9) 0.0302(9) Uani 0.7 1 d G U P F 1
H611 H 0.0381 0.4549 0.0735 0.036 Uiso 0.7 1 calc R U P F 1
C711 C 0.09884(15) 0.40085(14) 0.04063(9) 0.0261(9) Uani 0.7 1 d G U P F 1
H711 H 0.1152 0.3789 0.0697 0.031 Uiso 0.7 1 calc R U P F 1
C211 C 0.12072(12) 0.38785(11) -0.00412(11) 0.0196(8) Uani 0.7 1 d G U P F 1
H1E H 0.485(2) -0.150(2) -0.8911(19) 0.10(2) Uiso 1 1 d D . . . .
C4C2 C 0.52771(15) -0.11875(18) -0.62957(16) 0.0758(12) Uani 0.7 1 d DG U P B 1
C5C2 C 0.48268(18) -0.14028(16) -0.60463(10) 0.0611(11) Uani 0.7 1 d G U P B 1
H5C2 H 0.4943 -0.1458 -0.5692 0.073 Uiso 0.7 1 calc R U P B 1
C0C2 C 0.42065(17) -0.15371(15) -0.63156(12) 0.0544(10) Uani 0.7 1 d G U P B 1
C1C2 C 0.40365(16) -0.14561(17) -0.68344(12) 0.0670(11) Uani 0.7 1 d G U P B 1
C2C2 C 0.4487(2) -0.12409(19) -0.70839(10) 0.0753(13) Uani 0.7 1 d G U P B 1
H2C2 H 0.4371 -0.1186 -0.7438 0.090 Uiso 0.7 1 calc R U P B 1
C3C2 C 0.51071(19) -0.11066(18) -0.68146(16) 0.0780(13) Uani 0.7 1 d G U P B 1
H3C2 H 0.5415 -0.0959 -0.6985 0.094 Uiso 0.7 1 calc R U P B 1
H1B H 0.3929(14) 0.4152(13) 0.4624(12) 0.028(7) Uiso 1 1 d . . . . .
N1SB N 0.2630(6) -0.4352(6) -0.9606(5) 0.061(2) Uani 0.25 1 d D U P G -2
C3SB C 0.1961(7) -0.4270(8) -0.9573(7) 0.064(3) Uani 0.25 1 d D U P G -2
H3SM H 0.1683 -0.4496 -0.9870 0.096 Uiso 0.25 1 calc R U P G -2
H3SN H 0.1861 -0.3826 -0.9566 0.096 Uiso 0.25 1 calc R U P G -2
H3SO H 0.1891 -0.4434 -0.9260 0.096 Uiso 0.25 1 calc R U P G -2
C2SB C 0.2815(10) -0.4926(9) -0.9856(9) 0.083(4) Uani 0.25 1 d D U P G -2
H2SM H 0.2751 -0.5276 -0.9661 0.124 Uiso 0.25 1 calc R U P G -2
H2SN H 0.3266 -0.4896 -0.9872 0.124 Uiso 0.25 1 calc R U P G -2
H2SO H 0.2553 -0.4993 -1.0203 0.124 Uiso 0.25 1 calc R U P G -2
C1SB C 0.3118(6) -0.3931(7) -0.9477(6) 0.058(2) Uani 0.25 1 d D U P G -2
H1SB H 0.2992 -0.3549 -0.9328 0.069 Uiso 0.25 1 calc R U P G -2
N1S6 N -0.1161(5) 0.3837(4) -1.0711(3) 0.0437(15) Uani 0.45 1 d D U P H 2
C3SD C -0.0849(12) 0.3622(13) -1.1056(9) 0.049(3) Uani 0.25 1 d D U P I 1
H3SS H -0.0961 0.3963 -1.1276 0.073 Uiso 0.25 1 calc R U P I 1
H3ST H -0.1022 0.3228 -1.1244 0.073 Uiso 0.25 1 calc R U P I 1
H3SU H -0.0383 0.3598 -1.0953 0.073 Uiso 0.25 1 calc R U P I 1
O1S6 O -0.1370(4) 0.3740(3) -0.9933(3) 0.0693(16) Uani 0.45 1 d D U P H 2
C1S6 C -0.1035(5) 0.3642(4) -1.0247(4) 0.0524(16) Uani 0.45 1 d D U P H 2
H1S6 H -0.0659 0.3409 -1.0151 0.063 Uiso 0.45 1 calc R U P H 2
C2S6 C -0.1711(4) 0.4229(4) -1.0871(3) 0.0534(17) Uani 0.45 1 d D U P H 2
H2SP H -0.2054 0.4117 -1.0704 0.080 Uiso 0.45 1 calc R U P H 2
H2SQ H -0.1862 0.4165 -1.1243 0.080 Uiso 0.45 1 calc R U P H 2
H2SR H -0.1588 0.4668 -1.0773 0.080 Uiso 0.45 1 calc R U P H 2
C134 C -0.05058(11) 0.21084(11) -0.75023(8) 0.0256(4) Uani 1 1 d . U . . .
C144 C 0.00367(13) 0.22731(14) -0.76608(9) 0.0358(5) Uani 1 1 d . U . . .
H144 H 0.0407 0.2405 -0.7411 0.043 Uiso 1 1 calc R U . . .
C184 C -0.10503(13) 0.19652(15) -0.78766(10) 0.0389(6) Uani 1 1 d . U . . .
H184 H -0.1439 0.1878 -0.7779 0.047 Uiso 1 1 calc R U . . .
C174 C -0.10397(13) 0.19462(15) -0.83918(9) 0.0388(6) Uani 1 1 d . U . . .
H174 H -0.1420 0.1851 -0.8643 0.047 Uiso 1 1 calc R U . . .
C154 C 0.00582(13) 0.22517(15) -0.81728(9) 0.0370(6) Uani 1 1 d . U . . .
H154 H 0.0440 0.2365 -0.8270 0.044 Uiso 1 1 calc R U . . .
C11L C -0.10664(18) 0.2188(2) -0.67646(13) 0.0315(7) Uani 0.7 1 d D U P J 1
H11L H -0.1451 0.2280 -0.6993 0.038 Uiso 0.7 1 calc R U P J 1
C12L C -0.10634(19) 0.2153(2) -0.62516(14) 0.0344(7) Uani 0.7 1 d . U P J 1
H12L H -0.1438 0.2243 -0.6127 0.041 Uiso 0.7 1 calc R U P J 1
C74 C -0.0504(2) 0.1986(3) -0.59163(13) 0.0315(8) Uani 0.7 1 d . U P J 1
C84 C 0.00513(17) 0.1928(2) -0.60877(13) 0.0327(7) Uani 0.7 1 d . U P J 1
H84 H 0.0441 0.1857 -0.5857 0.039 Uiso 0.7 1 calc R U P J 1
C94 C 0.00413(17) 0.19758(19) -0.66002(12) 0.0296(6) Uani 0.7 1 d . U P J 1
H94 H 0.0430 0.1929 -0.6713 0.035 Uiso 0.7 1 calc R U P J 1
C104 C -0.05027(19) 0.2088(2) -0.69524(12) 0.0228(7) Uani 0.7 1 d D U P J 1
C7C1 C 0.5768(5) -0.1435(4) -0.6149(4) 0.043(2) Uani 0.3 1 d D U P D 3
H7C1 H 0.5405 -0.1718 -0.6326 0.052 Uiso 0.3 1 calc R U P D 3
C8C1 C 0.5604(7) -0.0766(5) -0.6278(4) 0.056(3) Uani 0.3 1 d D U P D 3
H8CD H 0.5210 -0.0646 -0.6169 0.085 Uiso 0.3 1 calc R U P D 3
H8CE H 0.5544 -0.0742 -0.6647 0.085 Uiso 0.3 1 calc R U P D 3
H8CF H 0.5953 -0.0482 -0.6099 0.085 Uiso 0.3 1 calc R U P D 3
C7D1 C 0.3430(5) -0.1214(5) -0.7130(5) 0.0497(18) Uani 0.3 1 d D U P C 3
H7D1 H 0.3269 -0.0851 -0.7326 0.060 Uiso 0.3 1 calc R U P C 3
C9D1 C 0.4029(5) -0.1425(5) -0.7306(5) 0.053(2) Uani 0.3 1 d D U P C 3
H9DD H 0.4331 -0.1074 -0.7258 0.080 Uiso 0.3 1 calc R U P C 3
H9DE H 0.3917 -0.1577 -0.7669 0.080 Uiso 0.3 1 calc R U P C 3
H9DF H 0.4224 -0.1761 -0.7105 0.080 Uiso 0.3 1 calc R U P C 3
C8D1 C 0.2913(6) -0.1705(5) -0.7267(5) 0.059(3) Uani 0.3 1 d D U P C 3
H8DD H 0.3099 -0.2115 -0.7210 0.088 Uiso 0.3 1 calc R U P C 3
H8DE H 0.2701 -0.1697 -0.7627 0.088 Uiso 0.3 1 calc R U P C 3
H8DF H 0.2602 -0.1624 -0.7052 0.088 Uiso 0.3 1 calc R U P C 3
C7C2 C 0.5967(4) -0.1006(3) -0.5997(3) 0.0903(15) Uani 0.7 1 d D U P B 1
H7C2 H 0.6194 -0.0843 -0.6248 0.108 Uiso 0.7 1 calc R U P B 1
C4M C 0.4505(2) 0.43576(19) -0.04305(14) 0.0225(9) Uani 0.47 1 d G U P B 2
H4M H 0.4612 0.4424 -0.0747 0.027 Uiso 0.47 1 calc R U P B 2
C5M C 0.4803(3) 0.4712(2) 0.0013(2) 0.0188(11) Uani 0.47 1 d G U P B 2
C6M C 0.4647(4) 0.4616(3) 0.04763(15) 0.0192(14) Uani 0.47 1 d G U P B 2
H6M H 0.4850 0.4858 0.0779 0.023 Uiso 0.47 1 calc R U P B 2
C7M C 0.4192(4) 0.4164(4) 0.04962(14) 0.0156(13) Uani 0.47 1 d G U P B 2
H7M H 0.4085 0.4098 0.0813 0.019 Uiso 0.47 1 calc R U P B 2
C2M C 0.3894(3) 0.3810(3) 0.00527(19) 0.0172(12) Uani 0.47 1 d G U P B 2
C3M C 0.4050(2) 0.39065(18) -0.04107(14) 0.0217(9) Uani 0.47 1 d G U P B 2
H3M H 0.3847 0.3664 -0.0714 0.026 Uiso 0.47 1 calc R U P B 2
C68A C 0.0728(2) 0.03957(19) 0.04373(15) 0.0221(9) Uani 0.47 1 d G U P X 2
H68A H 0.0717 0.0198 0.0738 0.026 Uiso 0.47 1 calc R U P X 2
C58A C 0.0298(2) 0.0213(2) -0.0017(2) 0.0207(12) Uani 0.47 1 d G U P X 2
C48A C 0.0314(3) 0.0502(3) -0.04567(15) 0.0159(12) Uani 0.47 1 d G U P X 2
H48A H 0.0020 0.0377 -0.0767 0.019 Uiso 0.47 1 calc R U P X 2
C38A C 0.0760(3) 0.0975(3) -0.04423(16) 0.0134(12) Uani 0.47 1 d G U P X 2
H38A H 0.0771 0.1173 -0.0743 0.016 Uiso 0.47 1 calc R U P X 2
C28A C 0.1189(2) 0.1158(2) 0.0012(2) 0.0149(12) Uani 0.47 1 d G U P X 2
C78A C 0.11734(18) 0.08680(19) 0.04517(15) 0.0209(9) Uani 0.47 1 d G U P X 2
H78A H 0.1467 0.0993 0.0762 0.025 Uiso 0.47 1 calc R U P X 2
C76A C -0.1890(4) 0.3475(4) -0.1872(2) 0.0326(18) Uani 0.2 1 d G U P E 2
H76A H -0.1602 0.3395 -0.1564 0.039 Uiso 0.2 1 calc R U P E 2
C26A C -0.1857(4) 0.3134(4) -0.2328(3) 0.0249(19) Uani 0.2 1 d DG U P E 2
C36A C -0.2279(4) 0.3251(4) -0.2778(2) 0.0239(16) Uani 0.2 1 d G U P E 2
H36A H -0.2256 0.3019 -0.3090 0.029 Uiso 0.2 1 calc R U P E 2
C46A C -0.2734(4) 0.3709(4) -0.2773(2) 0.0242(17) Uani 0.2 1 d G U P E 2
H46A H -0.3022 0.3789 -0.3081 0.029 Uiso 0.2 1 calc R U P E 2
C56A C -0.2767(4) 0.4050(4) -0.2317(3) 0.024(2) Uani 0.2 1 d G U P E 2
C66A C -0.2346(4) 0.3932(4) -0.1866(2) 0.0322(17) Uani 0.2 1 d G U P E 2
H66A H -0.2369 0.4165 -0.1554 0.039 Uiso 0.2 1 calc R U P E 2
C6K C 0.0631(3) 0.4602(3) 0.04063(19) 0.0182(14) Uani 0.3 1 d G U P F 2
H6K H 0.0606 0.4818 0.0724 0.022 Uiso 0.3 1 calc R U P F 2
C7K C 0.1102(3) 0.4165(3) 0.0384(2) 0.0156(14) Uani 0.3 1 d G U P F 2
H7K H 0.1399 0.4082 0.0687 0.019 Uiso 0.3 1 calc R U P F 2
C2K C 0.1139(2) 0.3849(2) -0.0082(2) 0.0156(16) Uani 0.3 1 d G U P F 2
C3K C 0.0705(3) 0.3971(3) -0.05244(19) 0.0223(12) Uani 0.3 1 d G U P F 2
H3K H 0.0730 0.3755 -0.0842 0.027 Uiso 0.3 1 calc R U P F 2
C4K C 0.0234(3) 0.4408(3) -0.05020(19) 0.0246(12) Uani 0.3 1 d G U P F 2
H4K H -0.0063 0.4492 -0.0805 0.029 Uiso 0.3 1 calc R U P F 2
C5K C 0.0197(3) 0.4724(3) -0.0037(2) 0.0182(15) Uani 0.3 1 d G U P F 2
C69 C 0.4388(3) 0.0447(3) -0.04230(14) 0.0221(11) Uani 0.53 1 d G U P U 2
H69 H 0.4437 0.0270 -0.0748 0.027 Uiso 0.53 1 calc R U P U 2
C79 C 0.3920(3) 0.0884(2) -0.03903(15) 0.0184(11) Uani 0.53 1 d G U P U 2
H79 H 0.3649 0.1007 -0.0693 0.022 Uiso 0.53 1 calc R U P U 2
C29 C 0.38470(18) 0.11428(18) 0.00851(19) 0.0185(13) Uani 0.53 1 d G U P U 2
C39 C 0.42429(18) 0.09636(17) 0.05278(14) 0.0217(9) Uani 0.53 1 d G U P U 2
H39 H 0.4193 0.1140 0.0853 0.026 Uiso 0.53 1 calc R U P U 2
C49 C 0.47112(17) 0.05260(18) 0.04951(14) 0.0254(9) Uani 0.53 1 d G U P U 2
H49 H 0.4982 0.0403 0.0798 0.030 Uiso 0.53 1 calc R U P U 2
C59 C 0.4784(2) 0.0268(2) 0.00197(17) 0.0209(11) Uani 0.53 1 d G U P U 2
H1A H 0.3386(17) 0.4044(17) 0.3758(14) 0.043(10) Uiso 1 1 d . . . . .
C1E C 0.5660(2) -0.0895(3) -0.8293(2) 0.0330(18) Uani 0.6 1 d . U P S 2
H1EA H 0.5861 -0.1227 -0.8449 0.040 Uiso 0.6 1 calc R U P S 2
C3E C 0.5729(3) 0.0018(3) -0.7723(3) 0.0484(12) Uani 0.6 1 d . U P S 2
H3E H 0.5976 0.0319 -0.7483 0.058 Uiso 0.6 1 calc R U P S 2
C2E C 0.6033(3) -0.0480(3) -0.7938(3) 0.0378(13) Uani 0.6 1 d . U P S 2
C4E C 0.5072(3) 0.0076(3) -0.7859(3) 0.0521(13) Uani 0.6 1 d . U P S 2
H4E H 0.4877 0.0416 -0.7707 0.063 Uiso 0.6 1 calc R U P S 2
C5E C 0.4686(3) -0.0360(3) -0.8217(3) 0.0459(13) Uani 0.6 1 d . U P S 2
C6E1 C 0.4015(8) -0.0278(8) -0.8524(5) 0.057(3) Uani 0.4 1 d . U P S 1
H6EA H 0.3917 -0.0375 -0.8896 0.086 Uiso 0.4 1 calc R U P S 1
H6EB H 0.3854 0.0135 -0.8441 0.086 Uiso 0.4 1 calc R U P S 1
H6EC H 0.3811 -0.0591 -0.8364 0.086 Uiso 0.4 1 calc R U P S 1
C6E C 0.3977(5) -0.0284(6) -0.8329(4) 0.060(2) Uani 0.6 1 d . U P S 2
H6ED H 0.3830 -0.0178 -0.8682 0.090 Uiso 0.6 1 calc R U P S 2
H6EE H 0.3867 0.0051 -0.8094 0.090 Uiso 0.6 1 calc R U P S 2
H6EF H 0.3770 -0.0674 -0.8283 0.090 Uiso 0.6 1 calc R U P S 2
C7G1 C -0.0054(4) 0.3812(5) -0.4721(4) 0.0616(17) Uani 0.5 1 d D U P E 2
H7G1 H -0.0124 0.3596 -0.5073 0.074 Uiso 0.5 1 calc R U P E 2
C1G1 C -0.1697(4) 0.2916(5) -0.4336(4) 0.0385(14) Uani 0.5 1 d . U P E 2
C2G1 C -0.1133(4) 0.3071(4) -0.3978(3) 0.0363(14) Uani 0.5 1 d . U P E 2
H2G1 H -0.1104 0.2977 -0.3635 0.044 Uiso 0.5 1 calc R U P E 2
C3G1 C -0.0616(4) 0.3353(4) -0.4100(3) 0.0405(14) Uani 0.5 1 d . U P E 2
H3G1 H -0.0243 0.3444 -0.3841 0.049 Uiso 0.5 1 calc R U P E 2
C4G1 C -0.0628(4) 0.3507(4) -0.4588(3) 0.0452(13) Uani 0.5 1 d D U P E 2
C5G1 C -0.1196(4) 0.3357(5) -0.4955(3) 0.0433(16) Uani 0.5 1 d . U P E 2
H5G1 H -0.1219 0.3452 -0.5297 0.052 Uiso 0.5 1 calc R U P E 2
C0G1 C -0.1725(4) 0.3073(5) -0.4837(3) 0.0377(15) Uani 0.5 1 d D U P E 2
C6G1 C -0.2257(5) 0.2609(5) -0.4219(4) 0.041(2) Uani 0.5 1 d . U P E 2
H6GD H -0.2344 0.2209 -0.4425 0.062 Uiso 0.5 1 calc R U P E 2
H6GE H -0.2629 0.2876 -0.4299 0.062 Uiso 0.5 1 calc R U P E 2
H6GF H -0.2171 0.2540 -0.3855 0.062 Uiso 0.5 1 calc R U P E 2
C7G C -0.0239(5) 0.3900(5) -0.4587(4) 0.076(2) Uani 0.5 1 d D U P E 1
H7G H -0.0470 0.4210 -0.4813 0.091 Uiso 0.5 1 calc R U P E 1
C2F1 C -0.1342(5) -0.0049(6) -0.4769(4) 0.0536(19) Uani 0.2 1 d DG U P A -1
C3F1 C -0.0686(5) -0.0130(6) -0.4683(3) 0.055(2) Uani 0.2 1 d DG U P A -1
H3F1 H -0.0453 -0.0207 -0.4353 0.066 Uiso 0.2 1 calc R U P A -1
C4F1 C -0.0372(4) -0.0098(6) -0.5082(4) 0.055(2) Uani 0.2 1 d DG U P A -1
H4F1 H 0.0076 -0.0154 -0.5023 0.066 Uiso 0.2 1 calc R U P A -1
C5F1 C -0.0712(5) 0.0014(6) -0.5566(4) 0.057(2) Uani 0.2 1 d DG U P A -1
C0F1 C -0.1368(5) 0.0095(6) -0.5651(3) 0.056(2) Uani 0.2 1 d DG U P A -1
C1F1 C -0.1683(4) 0.0063(6) -0.5253(4) 0.054(2) Uani 0.2 1 d DG U P A -1
H1F1 H -0.2131 0.0118 -0.5311 0.064 Uiso 0.2 1 calc R U P A -1
O1F1 O -0.1630(7) 0.0201(7) -0.6086(6) 0.061(2) Uani 0.2 1 d . U P A -1
H1FA H -0.2028 0.0183 -0.6117 0.091 Uiso 0.2 1 calc R U P A -1
C6F1 C -0.0356(9) 0.0157(10) -0.5999(7) 0.059(3) Uani 0.2 1 d D U P A -1
H6FD H -0.0185 0.0585 -0.5935 0.088 Uiso 0.2 1 calc R U P A -1
H6FE H -0.0656 0.0109 -0.6331 0.088 Uiso 0.2 1 calc R U P A -1
H6FF H -0.0005 -0.0134 -0.6000 0.088 Uiso 0.2 1 calc R U P A -1
C8G1 C 0.0506(4) 0.3471(5) -0.4523(5) 0.090(3) Uani 0.5 1 d D U P E 2
H8GA H 0.0473 0.3325 -0.4194 0.134 Uiso 0.5 1 calc R U P E 2
H8GB H 0.0884 0.3743 -0.4474 0.134 Uiso 0.5 1 calc R U P E 2
H8GC H 0.0543 0.3113 -0.4765 0.134 Uiso 0.5 1 calc R U P E 2
C9G1 C -0.0194(5) 0.4427(5) -0.4896(6) 0.113(3) Uani 0.5 1 d D U P E 2
H9GA H -0.0472 0.4386 -0.5238 0.169 Uiso 0.5 1 calc R U P E 2
H9GB H 0.0204 0.4640 -0.4908 0.169 Uiso 0.5 1 calc R U P E 2
H9GC H -0.0409 0.4669 -0.4659 0.169 Uiso 0.5 1 calc R U P E 2
C9G C 0.0057(6) 0.4323(6) -0.4144(5) 0.118(3) Uani 0.5 1 d D U P E 1
H9GD H -0.0264 0.4606 -0.4049 0.176 Uiso 0.5 1 calc R U P E 1
H9GE H 0.0399 0.4566 -0.4230 0.176 Uiso 0.5 1 calc R U P E 1
H9GF H 0.0235 0.4081 -0.3856 0.176 Uiso 0.5 1 calc R U P E 1
C8G C 0.0137(6) 0.3566(6) -0.4958(5) 0.106(3) Uani 0.5 1 d D U P E 1
H8GD H 0.0093 0.3114 -0.4952 0.158 Uiso 0.5 1 calc R U P E 1
H8GE H 0.0588 0.3689 -0.4851 0.158 Uiso 0.5 1 calc R U P E 1
H8GF H -0.0032 0.3682 -0.5305 0.158 Uiso 0.5 1 calc R U P E 1
C8F1 C -0.2298(8) 0.0231(8) -0.4377(8) 0.056(3) Uani 0.2 1 d D U P A -1
H8FD H -0.2272 0.0614 -0.4543 0.084 Uiso 0.2 1 calc R U P A -1
H8FE H -0.2388 0.0335 -0.4037 0.084 Uiso 0.2 1 calc R U P A -1
H8FF H -0.2639 -0.0040 -0.4584 0.084 Uiso 0.2 1 calc R U P A -1
C9F1 C -0.1764(10) -0.0759(7) -0.4205(8) 0.062(4) Uani 0.2 1 d D U P A -1
H9FD H -0.2075 -0.0972 -0.4489 0.094 Uiso 0.2 1 calc R U P A -1
H9FE H -0.1926 -0.0752 -0.3891 0.094 Uiso 0.2 1 calc R U P A -1
H9FF H -0.1360 -0.0981 -0.4160 0.094 Uiso 0.2 1 calc R U P A -1
C85 C -0.3134(3) -0.1037(3) -0.2276(2) 0.0198(12) Uani 0.5 1 d G U P T 2
C95 C -0.3489(2) -0.1335(2) -0.27268(19) 0.0177(9) Uani 0.5 1 d G U P T 2
H95 H -0.3402 -0.1248 -0.3046 0.021 Uiso 0.5 1 calc R U P T 2
C105 C -0.3970(2) -0.1759(2) -0.2711(2) 0.0164(10) Uani 0.5 1 d G U P T 2
H105 H -0.4212 -0.1962 -0.3019 0.020 Uiso 0.5 1 calc R U P T 2
C115 C -0.4097(3) -0.1885(3) -0.2243(3) 0.0183(13) Uani 0.5 1 d G U P T 2
C125 C -0.3743(4) -0.1588(4) -0.1792(2) 0.0183(14) Uani 0.5 1 d G U P T 2
H125 H -0.3829 -0.1674 -0.1473 0.022 Uiso 0.5 1 calc R U P T 2
C135 C -0.3261(4) -0.1163(4) -0.18085(19) 0.0220(15) Uani 0.5 1 d G U P T 2
H135 H -0.3019 -0.0960 -0.1500 0.026 Uiso 0.5 1 calc R U P T 2
N1S7 N -0.3841(6) 0.1040(5) -0.6379(5) 0.0376(17) Uani 0.2 1 d . U P A -1
C1S7 C -0.3365(7) 0.0699(6) -0.6371(5) 0.0363(18) Uani 0.2 1 d . U P A -1
H1S7 H -0.3441 0.0315 -0.6578 0.044 Uiso 0.2 1 calc R U P A -1
O1S7 O -0.2796(5) 0.0798(5) -0.6122(4) 0.0405(19) Uani 0.2 1 d . U P A -1
C3S7 C -0.4448(8) 0.0897(9) -0.6692(6) 0.051(3) Uani 0.2 1 d . U P A -1
H3SV H -0.4557 0.1208 -0.6940 0.076 Uiso 0.2 1 calc R U P A -1
H3SW H -0.4766 0.0900 -0.6479 0.076 Uiso 0.2 1 calc R U P A -1
H3SX H -0.4443 0.0484 -0.6873 0.076 Uiso 0.2 1 calc R U P A -1
C2S7 C -0.3804(8) 0.1651(7) -0.6120(6) 0.043(2) Uani 0.2 1 d . U P A -1
H2SV H -0.3776 0.1619 -0.5754 0.065 Uiso 0.2 1 calc R U P A -1
H2SW H -0.4187 0.1881 -0.6260 0.065 Uiso 0.2 1 calc R U P A -1
H2SX H -0.3425 0.1871 -0.6168 0.065 Uiso 0.2 1 calc R U P A -1
C7F1 C -0.1658(8) -0.0109(8) -0.4321(7) 0.056(2) Uani 0.2 1 d D U P A -1
H7F1 H -0.1364 0.0100 -0.4012 0.067 Uiso 0.2 1 calc R U P A -1
O1SB O 0.3648(10) -0.3915(8) -0.9502(9) 0.053(4) Uani 0.25 1 d . U P G -2
C9H1 C -0.0996(11) 0.4091(13) -0.7962(11) 0.081(4) Uani 0.214(8) 1 d . U P Y 2
H9HD H -0.0733 0.3988 -0.7635 0.121 Uiso 0.214(8) 1 calc R U P Y 2
H9HE H -0.1021 0.3732 -0.8216 0.121 Uiso 0.214(8) 1 calc R U P Y 2
H9HF H -0.1425 0.4197 -0.7918 0.121 Uiso 0.214(8) 1 calc R U P Y 2
C8H1 C -0.1067(9) 0.4651(15) -0.8732(10) 0.079(4) Uani 0.214(8) 1 d . U P Y 2
H8HD H -0.1089 0.4218 -0.8878 0.118 Uiso 0.214(8) 1 calc R U P Y 2
H8HE H -0.0859 0.4909 -0.8934 0.118 Uiso 0.214(8) 1 calc R U P Y 2
H8HF H -0.1499 0.4801 -0.8737 0.118 Uiso 0.214(8) 1 calc R U P Y 2
C4I C -0.3313(2) 0.2286(3) -0.94505(17) 0.0398(13) Uani 0.45 1 d G U P W 2
H4I H -0.3625 0.2213 -0.9259 0.048 Uiso 0.45 1 calc R U P W 2
C5I C -0.2755(3) 0.2617(3) -0.92196(13) 0.0349(12) Uani 0.45 1 d G U P W 2
C0I C -0.2299(2) 0.2724(3) -0.95005(18) 0.0349(12) Uani 0.45 1 d DG U P W 2
C1I C -0.2400(2) 0.2500(2) -1.00123(17) 0.0341(11) Uani 0.45 1 d G U P W 2
H1IA H -0.2088 0.2573 -1.0204 0.041 Uiso 0.45 1 calc R U P W 2
C2I C -0.2957(2) 0.2169(2) -1.02432(12) 0.0369(11) Uani 0.45 1 d G U P W 2
C3I C -0.34135(19) 0.2062(2) -0.99623(17) 0.0415(12) Uani 0.45 1 d G U P W 2
H3I H -0.3794 0.1836 -1.0120 0.050 Uiso 0.45 1 calc R U P W 2
C7I C -0.3092(3) 0.1952(4) -1.0815(2) 0.0436(12) Uani 0.45 1 d D U P W 2
H7I H -0.3503 0.1709 -1.0890 0.052 Uiso 0.45 1 calc R U P W 2
N1SC N -0.2207(7) 0.0337(7) -1.0005(5) 0.058(3) Uani 0.2 1 d D U P K -2
C1SC C -0.1700(7) 0.0477(8) -0.9655(6) 0.062(3) Uani 0.2 1 d D U P K -2
H1SC H -0.1572 0.0140 -0.9453 0.074 Uiso 0.2 1 calc R U P K -2
C2SC C -0.2588(10) -0.0162(9) -1.0256(9) 0.082(4) Uani 0.2 1 d D U P K -2
H2SY H -0.2375 -0.0385 -1.0504 0.122 Uiso 0.2 1 calc R U P K -2
H H -0.2998 -0.0008 -1.0436 0.122 Uiso 0.2 1 calc R U P K -2
HA H -0.2662 -0.0444 -1.0007 0.122 Uiso 0.2 1 calc R U P K -2
O1SC O -0.1365(8) 0.0903(7) -0.9524(7) 0.046(3) Uani 0.2 1 d D U P K -2
C3SC C -0.2306(11) 0.0814(9) -1.0389(8) 0.080(4) Uani 0.2 1 d D U P K -2
H3SY H -0.2123 0.1215 -1.0223 0.120 Uiso 0.2 1 calc R U P K -2
HB H -0.2763 0.0857 -1.0526 0.120 Uiso 0.2 1 calc R U P K -2
HC H -0.2095 0.0680 -1.0668 0.120 Uiso 0.2 1 calc R U P K -2
C8I1 C -0.3261(6) 0.2170(6) -1.1236(5) 0.040(2) Uani 0.25 1 d D U P Z 1
H8ID H -0.3596 0.1869 -1.1217 0.061 Uiso 0.25 1 calc R U P Z 1
H8IE H -0.3178 0.2133 -1.1581 0.061 Uiso 0.25 1 calc R U P Z 1
H8IF H -0.3401 0.2593 -1.1156 0.061 Uiso 0.25 1 calc R U P Z 1
C8I C -0.3188(4) 0.2453(4) -1.1151(3) 0.0533(18) Uani 0.45 1 d D U P W 2
H8IA H -0.3468 0.2764 -1.1030 0.080 Uiso 0.45 1 calc R U P W 2
H8IB H -0.3386 0.2284 -1.1499 0.080 Uiso 0.45 1 calc R U P W 2
H8IC H -0.2776 0.2649 -1.1149 0.080 Uiso 0.45 1 calc R U P W 2
C9I C -0.2593(6) 0.1505(6) -1.0956(4) 0.067(3) Uani 0.45 1 d D U P W 2
H9IA H -0.2179 0.1723 -1.0894 0.100 Uiso 0.45 1 calc R U P W 2
H9IB H -0.2721 0.1354 -1.1318 0.100 Uiso 0.45 1 calc R U P W 2
H9IC H -0.2558 0.1152 -1.0746 0.100 Uiso 0.25 1 calc R U P W 2
C6I1 C -0.2750(10) 0.2886(12) -0.8765(8) 0.035(2) Uani 0.25 1 d . U P Z 1
H6ID H -0.2436 0.2687 -0.8510 0.053 Uiso 0.25 1 calc R U P Z 1
H6IE H -0.3180 0.2793 -0.8720 0.053 Uiso 0.25 1 calc R U P Z 1
H6IF H -0.2674 0.3338 -0.8720 0.053 Uiso 0.25 1 calc R U P Z 1
O1I1 O -0.1693 0.3085 -0.9172 0.032(2) Uani 0.25 1 d . U P Z 1
H1IB H -0.1383 0.3110 -0.9314 0.048 Uiso 0.25 1 d . U P L 1
O1SD O -0.0984(6) 0.3628(6) -0.9751(4) 0.066(3) Uani 0.25 1 d D U P I 1
N1SD N -0.1117(8) 0.3735(9) -1.0601(6) 0.049(3) Uani 0.25 1 d D U P I 1
C3S6 C -0.0735(5) 0.3722(5) -1.1062(5) 0.039(2) Uani 0.45 1 d D U P H 2
H3SP H -0.0340 0.3540 -1.0883 0.058 Uiso 0.45 1 calc R U P H 2
H3SQ H -0.0635 0.4115 -1.1188 0.058 Uiso 0.45 1 calc R U P H 2
H3SR H -0.0943 0.3432 -1.1351 0.058 Uiso 0.45 1 calc R U P H 2
C1SD C -0.0776(8) 0.3640(8) -1.0129(5) 0.051(3) Uani 0.25 1 d D U P I 1
H1SD H -0.0331 0.3576 -1.0094 0.061 Uiso 0.25 1 calc R U P I 1
C2SD C -0.1779(7) 0.3896(8) -1.0694(7) 0.060(3) Uani 0.25 1 d D U P I 1
H2SS H -0.1816 0.4340 -1.0596 0.090 Uiso 0.25 1 calc R U P I 1
H2ST H -0.1999 0.3651 -1.0491 0.090 Uiso 0.25 1 calc R U P I 1
H2SU H -0.1972 0.3805 -1.1058 0.090 Uiso 0.25 1 calc R U P I 1
C17A C 0.4317(6) -0.3256(5) -0.8329(4) 0.035(2) Uani 0.3 1 d D U P M 1
H17A H 0.3972 -0.3478 -0.8555 0.043 Uiso 0.3 1 calc R U P M 1
C18A C 0.4375(6) -0.3247(5) -0.7812(4) 0.035(2) Uani 0.3 1 d D U P M 1
H18A H 0.4064 -0.3482 -0.7701 0.042 Uiso 0.3 1 calc R U P M 1
C13A C 0.4823(7) -0.2945(7) -0.7440(4) 0.028(2) Uani 0.3 1 d D U P M 1
C16A C 0.4753(7) -0.2948(7) -0.8518(4) 0.030(2) Uani 0.3 1 d D U P M 1
C61A C 0.4354 -0.2998 -0.5158 0.029(2) Uani 0.3 1 d . U P R 3
O2 O 0.1575(5) 0.1657(6) 0.2728(4) 0.052(3) Uani 0.6 1 d D U P M -2
C1S2 C 0.1316(4) 0.1256(3) 0.2898(3) 0.0796(17) Uani 0.6 1 d D U P M -2
H1S2 H 0.1489 0.1224 0.3251 0.096 Uiso 0.6 1 calc R U P M -2
N1S2 N 0.0857(5) 0.0857(4) 0.2712(4) 0.0846(18) Uani 0.6 1 d D U P M -2
C2S2 C 0.0703(6) 0.0832(5) 0.2148(4) 0.107(3) Uani 0.6 1 d D U P M -2
H2SZ H 0.0969 0.1138 0.2035 0.161 Uiso 0.6 1 calc R U P M -2
HD H 0.0252 0.0928 0.2028 0.161 Uiso 0.6 1 calc R U P M -2
HE H 0.0785 0.0414 0.2006 0.161 Uiso 0.6 1 calc R U P M -2
C3S2 C 0.0477(5) 0.0484(4) 0.2832(5) 0.109(3) Uani 0.6 1 d D U P M -2
H3SZ H 0.0662 0.0346 0.3170 0.163 Uiso 0.6 1 calc R U P M -2
HF H 0.0400 0.0122 0.2579 0.163 Uiso 0.6 1 calc R U P M -2
HG H 0.0073 0.0691 0.2842 0.163 Uiso 0.6 1 calc R U P M -2
O1SA O 0.1576(5) 0.1624(6) 0.2739(5) 0.026(2) Uani 0.4 1 d D U P N -1
C1SA C 0.1235(4) 0.1313(3) 0.2435(4) 0.0550(17) Uani 0.4 1 d D U P N -1
H1SA H 0.1233 0.1382 0.2090 0.066 Uiso 0.4 1 calc R U P N -1
N1SA N 0.0838(5) 0.0866(5) 0.2501(5) 0.068(2) Uani 0.4 1 d D U P N -1
C3SA C 0.1006(7) 0.0724(6) 0.3045(6) 0.089(3) Uani 0.4 1 d D U P N -1
H3S H 0.1460 0.0815 0.3184 0.134 Uiso 0.4 1 calc R U P N -1
HH H 0.0917 0.0283 0.3068 0.134 Uiso 0.4 1 calc R U P N -1
HI H 0.0752 0.0981 0.3243 0.134 Uiso 0.4 1 calc R U P N -1
C2SA C 0.0421(7) 0.0575(6) 0.2056(6) 0.105(4) Uani 0.4 1 d D U P N -1
H2S H -0.0015 0.0715 0.2046 0.157 Uiso 0.4 1 calc R U P N -1
HJ H 0.0436 0.0122 0.2067 0.157 Uiso 0.4 1 calc R U P N -1
HK H 0.0557 0.0690 0.1750 0.157 Uiso 0.4 1 calc R U P N -1
C3 C -0.1069(3) 0.1890(4) -0.6813(3) 0.0428(17) Uani 0.3 1 d G U P J -1
H3 H -0.1429 0.1752 -0.7072 0.051 Uiso 0.3 1 calc R U P J -1
C2 C -0.1088(3) 0.1873(4) -0.6301(3) 0.0414(17) Uani 0.3 1 d G U P J -1
H2 H -0.1460 0.1722 -0.6209 0.050 Uiso 0.3 1 calc R U P J -1
C7L C -0.0562(4) 0.2076(4) -0.5923(2) 0.0364(19) Uani 0.3 1 d G U P J -1
C8L C -0.0018(3) 0.2296(4) -0.6056(2) 0.0372(15) Uani 0.3 1 d G U P J -1
H8L H 0.0342 0.2435 -0.5798 0.045 Uiso 0.3 1 calc R U P J -1
C9L C 0.0001(3) 0.2314(4) -0.6569(3) 0.0373(15) Uani 0.3 1 d G U P J -1
H9L H 0.0373 0.2465 -0.6660 0.045 Uiso 0.3 1 calc R U P J -1
C10L C -0.0525(4) 0.2111(5) -0.6947(2) 0.0376(19) Uani 0.3 1 d G U P J -1

loop_
_atom_site_aniso_label
_atom_site_aniso_U_11
_atom_site_aniso_U_22
_atom_site_aniso_U_33
_atom_site_aniso_U_23
_atom_site_aniso_U_13
_atom_site_aniso_U_12
Zn2 0.01167(9) 0.01151(9) 0.00813(9) 0.00130(7) 0.00289(7) -0.00119(7)
Zn4 0.01207(10) 0.01232(10) 0.00983(9) 0.00161(7) 0.00339(7) -0.00124(7)
Zn3 0.01176(10) 0.01102(9) 0.00968(9) 0.00148(7) 0.00299(7) -0.00044(7)
Zn1 0.01176(10) 0.01154(9) 0.00826(9) 0.00174(7) 0.00295(7) -0.00037(7)
Zn5 0.01320(10) 0.01187(10) 0.00765(9) 0.00095(7) 0.00307(7) -0.00208(7)
Zn6 0.01280(10) 0.01119(9) 0.00775(9) 0.00146(7) 0.00293(7) -0.00122(7)
O32 0.0270(8) 0.0239(7) 0.0165(7) -0.0012(5) 0.0058(6) -0.0141(6)
O45 0.0209(7) 0.0243(7) 0.0157(7) 0.0061(5) 0.0034(5) -0.0089(6)
O22 0.0220(7) 0.0234(7) 0.0222(7) -0.0010(6) 0.0054(6) -0.0113(6)
O42 0.0248(7) 0.0259(7) 0.0170(7) 0.0059(6) 0.0022(6) -0.0126(6)
O1B 0.0259(8) 0.0325(8) 0.0172(7) -0.0010(6) 0.0033(6) 0.0031(6)
O110 0.0207(7) 0.0266(8) 0.0170(7) 0.0055(6) 0.0033(5) -0.0099(6)
O17 0.0298(8) 0.0273(8) 0.0116(6) -0.0029(5) 0.0065(6) -0.0061(6)
O35 0.0289(8) 0.0305(8) 0.0152(7) -0.0001(6) 0.0047(6) -0.0175(7)
O46 0.0237(7) 0.0227(7) 0.0188(7) -0.0010(6) 0.0056(6) 0.0086(6)
O25 0.0293(8) 0.0298(8) 0.0263(8) 0.0018(6) 0.0041(6) -0.0178(7)
O15 0.0300(8) 0.0265(8) 0.0256(8) 0.0046(6) 0.0064(6) -0.0146(7)
O33 0.0272(8) 0.0336(9) 0.0210(7) 0.0095(6) 0.0083(6) 0.0174(7)
O28 0.0261(8) 0.0391(9) 0.0168(7) 0.0051(6) 0.0037(6) -0.0197(7)
O12 0.0292(8) 0.0315(8) 0.0221(8) 0.0065(6) 0.0047(6) -0.0169(7)
O1A 0.0281(8) 0.0296(9) 0.0199(7) -0.0052(6) 0.0007(6) 0.0038(7)
O23 0.0255(8) 0.0247(8) 0.0269(8) 0.0074(6) 0.0093(6) 0.0120(6)
O18 0.0419(10) 0.0380(9) 0.0156(7) 0.0012(6) 0.0024(7) -0.0287(8)
O27 0.0249(8) 0.0506(10) 0.0108(6) 0.0006(6) 0.0027(6) -0.0157(7)
O43 0.0274(8) 0.0301(8) 0.0192(7) 0.0004(6) 0.0044(6) 0.0139(6)
O19 0.0423(10) 0.0286(8) 0.0157(7) -0.0006(6) 0.0017(6) 0.0198(7)
O36 0.0316(8) 0.0311(8) 0.0202(7) 0.0071(6) 0.0075(6) 0.0183(7)
N11 0.0169(8) 0.0181(7) 0.0112(7) 0.0008(6) 0.0034(6) -0.0013(6)
C11 0.0225(10) 0.0450(13) 0.0139(9) 0.0022(9) 0.0027(8) 0.0041(9)
C21 0.0323(12) 0.0651(18) 0.0122(10) 0.0064(10) 0.0026(9) 0.0184(12)
C31 0.0401(13) 0.0367(12) 0.0116(9) 0.0076(8) 0.0107(9) 0.0141(10)
C41 0.0264(10) 0.0308(11) 0.0155(9) 0.0041(8) 0.0096(8) 0.0027(8)
C51 0.0220(10) 0.0264(10) 0.0129(8) 0.0022(7) 0.0066(7) 0.0002(8)
O1S1 0.0384(9) 0.0321(9) 0.0198(7) -0.0013(6) 0.0051(7) -0.0155(7)
O111 0.0246(8) 0.0387(9) 0.0174(7) 0.0003(6) 0.0024(6) 0.0163(7)
O16 0.0222(8) 0.0263(8) 0.0320(9) -0.0034(6) 0.0035(6) 0.0098(6)
N41 0.0163(7) 0.0189(8) 0.0112(7) 0.0021(6) 0.0046(6) -0.0023(6)
O26 0.0278(8) 0.0315(9) 0.0321(9) 0.0122(7) 0.0128(7) 0.0151(7)
N47 0.0147(7) 0.0160(7) 0.0101(7) 0.0024(5) 0.0034(5) -0.0017(6)
O13 0.0251(8) 0.0290(8) 0.0277(8) -0.0040(6) 0.0009(6) 0.0131(6)
O29 0.0369(10) 0.0530(11) 0.0158(7) 0.0057(7) 0.0048(7) 0.0311(9)
N44 0.0179(7) 0.0223(8) 0.0138(7) 0.0024(6) 0.0062(6) -0.0025(6)
O211 0.0694(14) 0.0432(11) 0.0171(8) 0.0057(7) 0.0116(8) 0.0406(10)
O1S4 0.0375(10) 0.0644(14) 0.0292(9) 0.0069(9) 0.0107(8) -0.0010(9)
O1H 0.0304(9) 0.0368(10) 0.0467(11) -0.0143(8) -0.0029(8) 0.0035(8)
N37 0.0265(9) 0.0307(9) 0.0091(7) 0.0008(6) 0.0042(6) -0.0094(7)
O210 0.0657(13) 0.0586(13) 0.0160(8) -0.0072(8) 0.0115(8) -0.0516(11)
O21 0.0714(14) 0.0538(12) 0.0154(8) -0.0067(8) 0.0134(8) -0.0383(11)
N27 0.0273(9) 0.0305(9) 0.0091(7) -0.0002(6) 0.0046(6) -0.0069(7)
O1S5 0.0286(12) 0.0412(15) 0.0350(12) 0.0030(13) 0.0088(10) -0.0080(11)
O1S3 0.045(2) 0.035(2) 0.0222(14) -0.0011(15) 0.0062(13) -0.0158(15)
O1G 0.0498(12) 0.0508(12) 0.0309(9) 0.0090(8) 0.0109(8) 0.0068(9)
N21 0.0398(11) 0.0335(10) 0.0116(8) 0.0075(7) 0.0105(7) 0.0102(8)
N1S1 0.0332(10) 0.0265(10) 0.0270(10) -0.0003(8) 0.0073(8) -0.0101(8)
C227 0.0172(9) 0.0235(9) 0.0122(8) 0.0009(7) 0.0028(7) -0.0059(7)
O14 0.0299(10) 0.128(2) 0.0208(9) 0.0118(11) 0.0104(7) 0.0008(12)
N31 0.0403(11) 0.0371(11) 0.0099(8) -0.0016(7) 0.0069(7) -0.0188(9)
N34 0.0321(10) 0.0423(11) 0.0122(8) 0.0025(7) 0.0060(7) -0.0082(8)
O1E 0.0375(12) 0.0787(19) 0.0660(17) -0.0155(14) 0.0059(11) -0.0162(12)
O24 0.0843(17) 0.0795(16) 0.0165(8) -0.0126(9) 0.0190(10) -0.0581(14)
C217 0.0196(9) 0.0300(10) 0.0121(9) 0.0020(7) 0.0061(7) -0.0067(8)
C122 0.0200(9) 0.0182(9) 0.0126(8) 0.0026(7) 0.0041(7) -0.0048(7)
C112 0.0170(9) 0.0158(8) 0.0161(9) 0.0013(7) 0.0036(7) -0.0046(7)
C102 0.0256(10) 0.0283(11) 0.0164(9) 0.0050(8) -0.0012(8) -0.0140(9)
C92 0.0307(11) 0.0336(12) 0.0158(9) 0.0073(8) 0.0006(8) -0.0182(9)
C82 0.0226(10) 0.0229(10) 0.0159(9) 0.0023(7) 0.0040(7) -0.0090(8)
C132 0.0208(9) 0.0212(9) 0.0134(8) 0.0011(7) 0.0013(7) -0.0072(7)
C142 0.0150(8) 0.0131(8) 0.0169(8) 0.0023(6) 0.0043(7) -0.0017(6)
C47 0.0212(10) 0.0312(11) 0.0126(9) 0.0021(7) 0.0066(7) -0.0061(8)
C57 0.0208(9) 0.0298(10) 0.0111(8) 0.0011(7) 0.0054(7) -0.0044(8)
N17 0.0139(7) 0.0163(7) 0.0111(7) 0.0007(6) 0.0036(6) -0.0019(6)
C17 0.0209(9) 0.0212(9) 0.0115(8) -0.0001(7) 0.0048(7) -0.0030(7)
C27 0.0207(9) 0.0236(10) 0.0128(8) -0.0015(7) 0.0050(7) -0.0060(7)
C37 0.0201(9) 0.0221(9) 0.0089(8) 0.0003(7) 0.0052(7) 0.0003(7)
C146 0.0140(8) 0.0132(8) 0.0194(9) 0.0027(7) 0.0044(7) -0.0003(6)
C0B 0.0283(11) 0.0226(10) 0.0158(9) 0.0032(7) 0.0051(8) 0.0004(8)
C5B 0.0276(11) 0.0303(11) 0.0189(10) 0.0034(8) 0.0050(8) -0.0010(9)
C4B 0.0345(12) 0.0363(13) 0.0243(11) 0.0072(9) 0.0114(9) 0.0032(10)
C3B 0.0462(15) 0.0316(12) 0.0264(11) 0.0009(9) 0.0149(10) 0.0044(11)
C2B 0.0440(14) 0.0242(11) 0.0218(10) -0.0009(8) 0.0039(9) -0.0022(10)
C1B 0.0342(12) 0.0219(10) 0.0198(10) 0.0037(8) 0.0027(8) -0.0029(9)
C185 0.0160(8) 0.0146(8) 0.0155(8) 0.0023(6) 0.0046(7) -0.0030(7)
C197 0.0177(9) 0.0314(11) 0.0102(8) 0.0022(7) 0.0034(7) -0.0039(8)
C207 0.0179(9) 0.0230(9) 0.0094(8) 0.0016(7) 0.0038(7) -0.0018(7)
C19 0.0146(8) 0.0144(8) 0.0159(8) 0.0019(6) 0.0032(7) -0.0006(7)
C111 0.0185(9) 0.0140(8) 0.0192(9) 0.0023(7) 0.0060(7) 0.0007(7)
C247 0.0145(8) 0.0228(9) 0.0112(8) 0.0012(7) 0.0026(6) -0.0028(7)
C52 0.0226(10) 0.0240(10) 0.0176(9) 0.0017(8) 0.0026(7) -0.0105(8)
C42 0.0303(11) 0.0352(12) 0.0164(9) 0.0013(8) 0.0020(8) -0.0191(10)
C32 0.0303(11) 0.0377(12) 0.0170(10) 0.0038(9) 0.0042(8) -0.0196(10)
C22 0.0203(9) 0.0241(10) 0.0191(9) 0.0039(8) 0.0035(7) -0.0101(8)
C72 0.0289(11) 0.0319(11) 0.0160(9) -0.0026(8) 0.0040(8) -0.0177(9)
C62 0.0315(11) 0.0345(12) 0.0152(9) 0.0003(8) 0.0057(8) -0.0192(10)
C136 0.0243(10) 0.0241(10) 0.0182(9) 0.0027(8) 0.0019(8) 0.0096(8)
C86 0.0170(9) 0.0176(9) 0.0211(9) 0.0032(7) 0.0056(7) 0.0043(7)
C96 0.0336(12) 0.0265(10) 0.0186(10) 0.0051(8) 0.0118(8) 0.0133(9)
C106 0.0297(11) 0.0249(10) 0.0167(9) 0.0057(8) 0.0060(8) 0.0125(8)
C116 0.0165(8) 0.0135(8) 0.0183(9) 0.0006(7) 0.0049(7) 0.0007(7)
C126 0.0232(10) 0.0226(10) 0.0159(9) 0.0002(7) 0.0046(7) 0.0077(8)
N24 0.0305(10) 0.0867(17) 0.0146(9) 0.0087(10) 0.0084(8) 0.0055(11)
C18 0.0152(8) 0.0145(8) 0.0158(8) 0.0020(7) 0.0030(7) -0.0029(7)
C143 0.0151(8) 0.0141(8) 0.0203(9) 0.0024(7) 0.0053(7) 0.0010(7)
C15 0.0165(9) 0.0170(9) 0.0257(10) 0.0030(7) 0.0049(7) -0.0041(7)
C237 0.0141(8) 0.0198(9) 0.0115(8) 0.0021(6) 0.0042(6) -0.0008(7)
C12 0.0163(9) 0.0179(9) 0.0209(9) 0.0025(7) 0.0040(7) -0.0049(7)
C67 0.0235(10) 0.0235(9) 0.0110(8) 0.0002(7) 0.0066(7) -0.0002(8)
C224 0.0210(9) 0.0255(9) 0.0134(8) 0.0019(7) 0.0057(7) -0.0039(7)
C9AA 0.0290(11) 0.0377(12) 0.0138(9) 0.0015(8) 0.0073(8) -0.0153(9)
C110 0.0208(9) 0.0173(9) 0.0166(9) 0.0014(7) 0.0066(7) -0.0070(7)
N1S4 0.0263(11) 0.083(2) 0.0277(11) 0.0038(12) 0.0064(9) -0.0034(12)
C201 0.0308(11) 0.0286(11) 0.0097(8) -0.0001(7) 0.0074(8) -0.0096(9)
C34 0.0252(10) 0.0600(14) 0.0129(9) 0.0051(9) 0.0062(8) 0.0029(10)
C44 0.0241(10) 0.0496(13) 0.0127(9) 0.0001(8) 0.0021(7) -0.0015(9)
C54 0.0225(9) 0.0321(10) 0.0147(9) 0.0007(8) 0.0029(7) -0.0015(8)
N14 0.0157(7) 0.0231(8) 0.0110(7) 0.0016(6) 0.0026(6) 0.0006(6)
C14 0.0183(9) 0.0421(12) 0.0139(9) 0.0045(8) 0.0043(7) 0.0022(8)
C24 0.0201(10) 0.0595(14) 0.0157(9) 0.0048(9) 0.0059(8) -0.0002(10)
C214 0.0262(10) 0.0301(11) 0.0150(9) -0.0007(8) 0.0061(8) -0.0080(8)
C221 0.0269(11) 0.0347(12) 0.0136(9) -0.0001(8) 0.0053(8) -0.0157(9)
C204 0.0300(11) 0.0262(10) 0.0129(9) 0.0012(7) 0.0090(8) -0.0034(8)
C127 0.0265(11) 0.0396(12) 0.0108(9) 0.0011(8) 0.0027(7) -0.0091(9)
C117 0.0278(11) 0.0399(13) 0.0139(9) 0.0028(8) 0.0068(8) -0.0092(9)
C107 0.0322(11) 0.0321(11) 0.0119(9) 0.0029(8) 0.0054(8) -0.0071(9)
C97 0.0325(12) 0.0515(15) 0.0114(9) 0.0046(9) 0.0014(8) -0.0164(11)
C87 0.0267(11) 0.0509(15) 0.0139(9) 0.0075(9) 0.0045(8) -0.0104(10)
C77 0.0281(11) 0.0297(11) 0.0100(8) 0.0029(7) 0.0059(7) -0.0043(8)
C13 0.0174(9) 0.0174(9) 0.0282(10) 0.0028(8) 0.0062(8) 0.0039(7)
C101 0.0335(12) 0.0319(11) 0.0101(9) 0.0026(8) 0.0067(8) -0.0058(9)
C91 0.0308(12) 0.0386(13) 0.0157(10) 0.0065(9) 0.0050(8) -0.0048(10)
C81 0.0326(12) 0.0375(12) 0.0175(10) 0.0069(9) 0.0114(9) -0.0012(10)
C71 0.0385(12) 0.0291(11) 0.0110(9) 0.0040(8) 0.0094(8) 0.0054(9)
C121 0.0331(12) 0.0445(14) 0.0129(9) 0.0024(9) 0.0049(8) 0.0074(10)
C2AA 0.0325(12) 0.0442(14) 0.0144(10) 0.0011(9) 0.0099(8) -0.0003(10)
C231 0.0323(11) 0.0284(11) 0.0136(9) -0.0012(8) 0.0091(8) -0.0143(9)
C191 0.0376(13) 0.0366(12) 0.0125(9) -0.0019(8) 0.0076(8) -0.0162(10)
C16 0.0168(9) 0.0185(9) 0.0320(11) 0.0050(8) 0.0080(8) 0.0035(7)
C1S1 0.0363(12) 0.0299(11) 0.0204(10) 0.0010(8) 0.0076(9) -0.0086(10)
C151 0.0351(12) 0.0434(14) 0.0143(10) 0.0021(9) 0.0076(9) -0.0175(10)
C141 0.0339(12) 0.0407(13) 0.0127(9) 0.0001(8) 0.0043(8) -0.0135(10)
C131 0.0263(19) 0.030(3) 0.0063(17) 0.0004(15) 0.0046(14) -0.0022(16)
C181 0.0296(17) 0.0157(17) 0.0119(14) 0.0018(13) 0.0054(11) -0.0062(14)
C171 0.0263(16) 0.0177(16) 0.0100(13) -0.0012(12) 0.0042(11) -0.0037(13)
C161 0.0260(19) 0.028(2) 0.0073(17) 0.0010(14) 0.0046(13) -0.0054(16)
C241 0.0437(14) 0.0393(13) 0.0131(9) -0.0058(9) 0.0091(9) -0.0268(11)
C33 0.0465(15) 0.0442(15) 0.0226(11) -0.0011(10) 0.0053(10) 0.0302(12)
C43 0.0468(15) 0.0478(15) 0.0229(11) 0.0026(10) 0.0035(10) 0.0314(13)
C53 0.0274(11) 0.0259(11) 0.0252(11) 0.0034(8) 0.0066(9) 0.0136(9)
C63 0.0412(14) 0.0361(13) 0.0239(11) 0.0030(9) 0.0080(10) 0.0212(11)
C73 0.0367(13) 0.0357(13) 0.0246(11) 0.0060(9) 0.0047(9) 0.0185(11)
C23 0.0224(10) 0.0211(10) 0.0267(11) 0.0023(8) 0.0053(8) 0.0090(8)
C1S4 0.0232(11) 0.0596(18) 0.0320(13) 0.0034(12) 0.0059(10) 0.0010(11)
C93 0.0342(12) 0.0339(12) 0.0224(10) 0.0062(9) 0.0112(9) 0.0164(10)
C83 0.0275(11) 0.0244(10) 0.0229(10) 0.0020(8) 0.0047(8) 0.0136(8)
C133 0.0451(15) 0.0364(13) 0.0250(11) 0.0107(10) 0.0094(10) 0.0250(11)
C123 0.0365(13) 0.0341(12) 0.0217(10) 0.0074(9) 0.0108(9) 0.0186(10)
C113 0.0172(9) 0.0189(9) 0.0210(9) 0.0030(7) 0.0038(7) 0.0055(7)
C103 0.0313(11) 0.0305(11) 0.0204(10) 0.0074(8) 0.0078(8) 0.0149(9)
C234 0.0326(11) 0.0420(12) 0.0161(9) -0.0022(8) 0.0088(8) -0.0196(10)
C6A 0.0393(14) 0.0268(12) 0.0399(14) 0.0037(10) 0.0093(11) -0.0046(10)
C187 0.0346(12) 0.0405(13) 0.0131(9) -0.0010(9) 0.0064(8) -0.0133(10)
C177 0.0306(11) 0.0386(13) 0.0146(9) 0.0015(8) 0.0065(8) -0.0136(10)
C167 0.0261(10) 0.0330(11) 0.0101(8) 0.0024(8) 0.0053(7) -0.0061(9)
C157 0.0389(13) 0.0339(12) 0.0127(9) 0.0012(8) 0.0050(8) -0.0123(10)
C147 0.0387(13) 0.0349(12) 0.0158(10) 0.0041(8) 0.0078(9) -0.0136(10)
C137 0.0298(11) 0.0368(12) 0.0112(9) 0.0019(8) 0.0044(8) -0.0078(9)
C61 0.048(2) 0.0382(19) 0.0128(14) 0.0064(13) 0.0108(14) 0.0173(18)
C194 0.0433(14) 0.0318(12) 0.0142(9) -0.0004(8) 0.0116(9) -0.0105(10)
C2A 0.0405(14) 0.0288(12) 0.0442(15) 0.0087(11) 0.0121(12) 0.0072(11)
C1A 0.0335(12) 0.0257(11) 0.0264(11) 0.0046(9) 0.0083(9) 0.0000(9)
C0A 0.0276(11) 0.0290(11) 0.0189(10) 0.0021(8) 0.0049(8) 0.0029(9)
C5A 0.0306(12) 0.0335(12) 0.0234(11) 0.0009(9) 0.0000(9) 0.0014(10)
C4A 0.0300(12) 0.0434(14) 0.0300(12) 0.0109(10) 0.0029(10) 0.0019(10)
C3A 0.0317(13) 0.0397(14) 0.0494(16) 0.0145(12) 0.0093(11) 0.0112(11)
C64 0.0307(11) 0.0803(17) 0.0143(9) 0.0066(11) 0.0073(9) 0.0026(12)
C244 0.0398(13) 0.0460(14) 0.0169(10) -0.0016(9) 0.0139(9) -0.0211(11)
C0E 0.0361(14) 0.0385(14) 0.0388(14) 0.0092(11) 0.0063(11) -0.0051(11)
C1E1 0.031(4) 0.024(4) 0.043(5) 0.013(4) 0.010(4) -0.003(4)
C2E1 0.035(3) 0.023(3) 0.046(4) 0.013(3) 0.009(3) 0.002(3)
C3E1 0.041(3) 0.024(3) 0.059(3) 0.013(3) 0.009(3) 0.002(2)
C4E1 0.043(3) 0.027(3) 0.067(4) 0.019(3) 0.011(3) 0.007(2)
C5E1 0.040(4) 0.031(3) 0.072(4) 0.023(3) 0.009(3) 0.005(3)
N1S3 0.0366(15) 0.0311(14) 0.0345(14) 0.0051(12) 0.0008(12) -0.0083(12)
C6B 0.0330(12) 0.0307(12) 0.0283(12) 0.0010(9) -0.0028(9) -0.0053(10)
C3S1 0.0525(16) 0.0312(12) 0.0320(13) 0.0022(10) 0.0197(12) -0.0105(11)
C1G 0.055(3) 0.031(2) 0.026(2) 0.000(2) 0.000(2) 0.019(3)
C0G 0.053(3) 0.035(2) 0.032(2) 0.000(2) 0.001(2) 0.015(2)
C5G 0.058(4) 0.036(3) 0.040(3) 0.002(2) -0.009(3) 0.007(3)
C4G 0.062(3) 0.040(2) 0.052(3) 0.003(2) -0.013(3) -0.008(3)
C3G 0.061(4) 0.032(2) 0.037(3) -0.001(2) -0.011(3) 0.004(3)
C2G 0.059(4) 0.026(2) 0.030(3) -0.0003(19) -0.002(3) 0.013(3)
C2H 0.0252(12) 0.0412(14) 0.0411(14) 0.0098(11) 0.0056(10) -0.0002(10)
C3H 0.0395(15) 0.0577(18) 0.0417(15) 0.0163(13) 0.0158(12) 0.0180(13)
C4H 0.070(2) 0.0381(16) 0.056(2) 0.0058(14) 0.0219(17) 0.0145(15)
C5H 0.061(2) 0.0364(16) 0.067(2) -0.0067(15) 0.0119(17) -0.0065(14)
C3MA 0.0371(14) 0.0425(15) 0.0463(16) -0.0062(12) 0.0059(12) -0.0063(12)
C1H 0.0263(11) 0.0313(12) 0.0363(13) -0.0023(10) 0.0044(9) 0.0011(9)
C7E 0.0383(14) 0.0411(14) 0.0478(15) -0.0130(12) -0.0022(12) 0.0029(11)
C2S1 0.0417(15) 0.0357(13) 0.0351(14) -0.0032(11) 0.0016(11) -0.0140(11)
C9N 0.033(3) 0.030(2) 0.018(2) 0.0026(19) 0.0084(18) -0.016(2)
C8N 0.027(2) 0.017(2) 0.018(2) -0.0029(17) 0.0052(19) -0.0108(18)
C13N 0.021(2) 0.013(2) 0.013(2) 0.0035(18) 0.004(2) -0.006(2)
C12N 0.017(2) 0.010(2) 0.012(2) 0.0041(16) 0.0061(19) -0.0025(18)
C11N 0.018(2) 0.018(2) 0.015(2) 0.0043(19) 0.0087(18) -0.0075(19)
C10N 0.029(2) 0.028(2) 0.016(2) 0.0027(19) 0.0034(18) -0.014(2)
C7B 0.0331(13) 0.0543(17) 0.0321(13) 0.0056(12) 0.0131(10) 0.0067(12)
C7A 0.0314(14) 0.0609(19) 0.0423(16) 0.0148(14) -0.0060(11) -0.0020(13)
N1S5 0.0374(10) 0.0391(11) 0.0597(12) -0.0008(10) 0.0070(10) -0.0052(9)
C8E 0.0364(14) 0.0476(16) 0.0506(17) -0.0081(13) 0.0018(12) 0.0023(12)
C49A 0.028(2) 0.023(2) 0.0177(19) 0.0061(16) 0.0048(17) 0.0105(17)
C59A 0.031(2) 0.019(2) 0.021(2) 0.003(2) 0.005(2) 0.006(2)
C69A 0.028(2) 0.021(2) 0.018(2) 0.0037(17) 0.0076(18) 0.0042(19)
C79A 0.022(2) 0.019(2) 0.017(2) 0.0038(16) 0.0048(17) 0.0025(19)
C29A 0.015(2) 0.017(2) 0.014(2) 0.004(2) 0.0056(19) 0.003(2)
C39A 0.023(2) 0.022(2) 0.0163(18) 0.0029(16) 0.0065(17) 0.0062(17)
O1D2 0.101(3) 0.0328(16) 0.081(3) 0.0088(16) 0.040(2) 0.0107(17)
C9E 0.0529(19) 0.074(2) 0.0402(16) -0.0040(15) -0.0017(14) 0.0237(17)
C1S3 0.0330(15) 0.0287(14) 0.0235(13) 0.0049(11) 0.0087(11) -0.0014(12)
C8B 0.0325(14) 0.084(2) 0.0368(15) 0.0065(15) 0.0095(12) -0.0022(15)
O1I 0.059(4) 0.068(4) 0.042(3) 0.015(3) 0.005(3) 0.000(3)
C1S5 0.0341(11) 0.0367(11) 0.0499(12) 0.0017(10) 0.0088(10) -0.0058(9)
C2S4 0.0341(16) 0.097(3) 0.055(2) 0.0005(19) 0.0122(14) -0.0194(17)
C9B 0.0407(16) 0.098(3) 0.0366(16) 0.0015(17) 0.0189(13) 0.0032(17)
C68 0.0264(19) 0.0244(19) 0.0131(16) 0.0035(15) 0.0036(15) -0.0117(16)
C58 0.0202(18) 0.025(2) 0.0135(19) 0.0039(16) 0.0067(15) -0.0098(16)
C48 0.024(2) 0.025(2) 0.017(2) 0.0003(17) 0.0043(19) -0.013(2)
C38 0.022(2) 0.020(2) 0.016(2) 0.0009(16) 0.0067(17) -0.0067(19)
C28 0.020(2) 0.018(2) 0.018(2) 0.0012(18) 0.0034(18) -0.0057(18)
C78 0.0228(19) 0.0214(18) 0.0135(16) 0.0006(14) 0.0014(15) -0.0103(15)
C9A 0.045(2) 0.107(4) 0.070(3) 0.007(2) 0.0135(18) -0.025(2)
C8A 0.0499(19) 0.061(2) 0.0481(18) 0.0025(15) -0.0191(15) -0.0117(16)
C3S4 0.0439(17) 0.115(3) 0.0289(15) 0.0051(17) 0.0128(13) 0.0081(19)
C7H 0.0450(18) 0.093(3) 0.064(2) 0.033(2) 0.0256(17) 0.0328(19)
C6G 0.059(5) 0.053(5) 0.025(4) 0.011(3) 0.013(3) 0.011(4)
C6H 0.0344(17) 0.076(3) 0.093(3) -0.010(2) 0.0043(18) -0.0175(17)
C3S5 0.0386(15) 0.0450(16) 0.0685(18) 0.0012(15) 0.0074(14) -0.0088(13)
C9H 0.053(3) 0.088(4) 0.084(4) 0.046(3) 0.046(3) 0.032(3)
C3S3 0.044(2) 0.043(2) 0.066(3) -0.004(2) 0.005(2) -0.0185(18)
C4D2 0.072(2) 0.0415(18) 0.058(2) -0.0051(17) 0.0009(19) 0.0021(18)
C5D2 0.070(2) 0.0365(18) 0.049(2) -0.0029(16) 0.0050(19) 0.0087(18)
C0D2 0.082(2) 0.0337(17) 0.056(2) 0.0038(16) 0.020(2) 0.0111(18)
C1D2 0.088(3) 0.043(2) 0.083(3) 0.001(2) 0.031(2) 0.010(2)
C2D2 0.085(3) 0.041(2) 0.080(3) 0.000(2) 0.020(2) 0.012(2)
C3D2 0.076(3) 0.0362(18) 0.062(2) 0.0014(18) 0.004(2) 0.0048(19)
C6I 0.044(5) 0.044(4) 0.022(4) 0.005(3) 0.007(3) 0.008(4)
C2S3 0.058(3) 0.060(3) 0.040(2) 0.0187(19) -0.0086(18) -0.008(2)
C8H 0.032(2) 0.146(8) 0.096(5) 0.017(4) 0.016(3) 0.014(4)
C3I1 0.030(3) 0.029(2) 0.029(3) 0.008(2) 0.003(2) 0.003(2)
C2I1 0.030(2) 0.029(2) 0.029(2) 0.0078(19) 0.002(2) 0.003(2)
C1I1 0.031(3) 0.028(2) 0.032(2) 0.007(2) 0.000(2) 0.004(2)
C0I1 0.032(3) 0.029(2) 0.032(2) 0.008(2) 0.000(2) 0.003(2)
C5I1 0.032(3) 0.029(2) 0.033(3) 0.009(2) 0.001(2) 0.003(2)
C4I1 0.031(3) 0.029(2) 0.031(3) 0.009(2) 0.004(2) 0.004(2)
C2S5 0.0486(17) 0.0502(17) 0.103(2) -0.0134(18) 0.0056(17) -0.0030(15)
C6F 0.074(3) 0.114(4) 0.078(3) -0.019(3) 0.012(3) -0.022(3)
O1F 0.0236(10) 0.0424(12) 0.0256(10) -0.0046(9) 0.0023(8) 0.0044(9)
O1C2 0.076(2) 0.0444(16) 0.0353(15) 0.0208(13) 0.0130(14) 0.0226(15)
C6C2 0.126(5) 0.077(4) 0.050(3) 0.020(3) 0.007(3) 0.023(4)
O1D1 0.060(4) 0.038(3) 0.055(4) 0.005(3) 0.005(3) 0.003(3)
C6D1 0.074(6) 0.047(5) 0.058(6) -0.006(4) -0.001(5) 0.005(5)
C3D1 0.057(3) 0.035(3) 0.056(3) 0.001(3) 0.000(3) 0.004(3)
C2D1 0.050(3) 0.034(3) 0.054(3) 0.000(3) 0.002(3) 0.004(3)
C1D1 0.048(3) 0.032(3) 0.052(3) -0.001(3) 0.006(3) 0.004(3)
C0D1 0.053(3) 0.033(3) 0.052(3) 0.003(3) 0.005(3) 0.004(3)
C5D1 0.059(3) 0.036(3) 0.054(3) 0.001(3) 0.002(3) 0.005(3)
C4D1 0.062(4) 0.035(3) 0.057(4) 0.002(3) 0.001(3) 0.005(3)
O11A 0.031(3) 0.033(4) 0.013(3) 0.005(2) 0.004(2) 0.008(3)
O11 0.060(2) 0.050(2) 0.0211(14) 0.0167(14) 0.0180(15) 0.0280(17)
C9C2 0.092(4) 0.088(4) 0.085(4) 0.011(4) 0.013(4) 0.011(4)
C7F 0.159(4) 0.069(2) 0.064(2) 0.002(2) 0.020(3) 0.020(3)
C5F 0.094(3) 0.053(2) 0.0376(17) -0.0069(16) 0.0049(18) 0.0005(19)
C4F 0.125(3) 0.064(2) 0.058(2) -0.0048(19) 0.018(2) -0.002(2)
C3F 0.118(3) 0.074(3) 0.069(2) -0.015(2) 0.022(2) -0.028(2)
C2F 0.105(3) 0.093(3) 0.077(3) -0.017(3) 0.021(2) -0.032(3)
C1F 0.078(2) 0.090(3) 0.062(2) -0.013(2) 0.016(2) -0.025(2)
C0F 0.067(2) 0.065(2) 0.0377(17) 0.0013(16) 0.0092(16) -0.0044(18)
C9I1 0.039(4) 0.035(4) 0.023(4) 0.002(3) 0.002(3) -0.002(3)
C7I1 0.032(3) 0.031(2) 0.029(2) 0.004(2) 0.000(2) 0.002(2)
C0C1 0.049(5) 0.035(4) 0.033(4) 0.002(3) 0.012(4) -0.002(4)
C2C1 0.040(4) 0.040(4) 0.035(4) -0.002(3) 0.013(4) 0.001(4)
C9C1 0.037(5) 0.044(5) 0.051(6) 0.011(4) 0.014(4) -0.009(4)
C5C1 0.052(5) 0.034(4) 0.036(4) 0.002(3) 0.010(4) 0.004(4)
C1C1 0.043(5) 0.038(4) 0.036(4) 0.004(3) 0.010(4) 0.002(4)
C6C1 0.059(6) 0.045(5) 0.033(5) 0.000(4) 0.002(4) 0.003(5)
C3C1 0.048(5) 0.040(5) 0.037(5) -0.002(4) 0.008(4) -0.008(4)
C4C1 0.049(5) 0.042(5) 0.034(4) -0.001(4) 0.000(4) -0.001(4)
O1C1 0.045(4) 0.058(4) 0.042(4) 0.011(3) 0.011(3) -0.001(3)
C9D2 0.078(4) 0.054(3) 0.087(4) 0.012(3) 0.011(3) 0.002(3)
C7D2 0.085(3) 0.062(3) 0.090(3) -0.017(2) 0.010(3) -0.008(2)
C8D2 0.123(6) 0.097(5) 0.139(6) -0.030(5) 0.033(5) -0.030(5)
C9F 0.183(5) 0.081(3) 0.078(3) 0.002(3) 0.020(4) 0.029(4)
C8C2 0.108(5) 0.081(5) 0.174(7) -0.009(5) 0.002(5) 0.019(4)
C8F 0.163(5) 0.074(3) 0.067(3) -0.008(3) 0.011(4) 0.030(3)
C6D2 0.111(6) 0.062(4) 0.151(6) -0.003(4) 0.057(5) 0.008(4)
C55 0.023(3) 0.013(2) 0.017(3) 0.003(2) -0.002(2) -0.009(2)
C65 0.025(2) 0.021(2) 0.019(2) 0.0055(16) 0.0002(17) -0.0102(18)
C75 0.022(2) 0.023(2) 0.020(2) 0.0024(17) 0.0004(17) -0.0094(18)
C25 0.019(5) 0.026(4) 0.023(6) 0.005(4) 0.007(4) -0.008(3)
C35 0.023(3) 0.021(3) 0.021(2) 0.0058(18) 0.0055(18) -0.008(2)
C45 0.030(3) 0.028(3) 0.020(3) 0.0047(19) 0.003(2) -0.014(3)
C5N 0.023(3) 0.031(4) 0.027(4) 0.001(3) 0.013(3) -0.010(3)
C4N 0.035(3) 0.032(4) 0.026(3) -0.006(2) 0.012(2) -0.021(3)
C3N 0.028(4) 0.026(4) 0.026(3) 0.000(2) 0.012(2) -0.011(3)
C2N 0.021(5) 0.011(3) 0.025(6) 0.000(3) 0.006(4) -0.007(3)
C7N 0.034(3) 0.037(3) 0.026(2) -0.005(2) 0.010(2) -0.024(2)
C6N 0.036(3) 0.035(3) 0.028(2) 0.001(2) 0.011(2) -0.020(2)
C164 0.0323(11) 0.0413(11) 0.0117(8) 0.0040(8) 0.0069(8) -0.0065(9)
C26 0.0171(11) 0.0185(11) 0.0201(12) 0.0014(9) 0.0049(9) 0.0029(10)
C36 0.0198(11) 0.0221(12) 0.0211(11) 0.0030(9) 0.0087(9) 0.0051(10)
C46 0.0216(11) 0.0197(11) 0.0201(11) 0.0054(9) 0.0062(9) 0.0054(10)
C56 0.0155(11) 0.0186(12) 0.0174(11) 0.0018(9) 0.0034(9) 0.0040(10)
C66 0.0247(12) 0.0270(12) 0.0219(11) 0.0078(9) 0.0113(9) 0.0113(10)
C76 0.0251(12) 0.0256(12) 0.0222(11) 0.0101(9) 0.0097(9) 0.0113(10)
C310 0.027(2) 0.023(2) 0.0140(17) 0.0021(16) 0.0014(16) -0.0139(18)
C210 0.019(2) 0.019(3) 0.018(3) 0.0013(19) 0.0050(18) -0.0059(19)
C710 0.018(3) 0.012(2) 0.018(3) 0.0037(16) 0.0044(18) 0.0010(18)
C610 0.025(3) 0.017(2) 0.017(3) -0.0014(19) 0.001(2) -0.007(2)
C510 0.030(3) 0.014(2) 0.018(3) 0.0020(17) 0.003(2) -0.0075(19)
C410 0.030(2) 0.026(2) 0.0135(17) 0.0042(16) 0.0022(17) -0.0135(19)
C311 0.0342(15) 0.0250(14) 0.0166(13) 0.0049(11) 0.0101(12) 0.0139(13)
C411 0.0382(16) 0.0263(14) 0.0188(13) 0.0088(11) 0.0100(12) 0.0166(13)
C511 0.0341(17) 0.0268(16) 0.0223(16) 0.0062(14) 0.0112(14) 0.0144(14)
C611 0.0362(19) 0.037(2) 0.0226(15) 0.0109(13) 0.0153(13) 0.0181(16)
C711 0.0312(18) 0.0314(19) 0.0198(14) 0.0105(12) 0.0113(12) 0.0145(15)
C211 0.0231(15) 0.0204(16) 0.0162(15) 0.0052(13) 0.0049(13) 0.0066(14)
C4C2 0.096(3) 0.049(2) 0.088(3) 0.003(2) 0.032(2) 0.017(2)
C5C2 0.089(3) 0.0382(19) 0.060(2) 0.0055(17) 0.024(2) 0.020(2)
C0C2 0.091(3) 0.0385(18) 0.0398(18) 0.0141(15) 0.0243(18) 0.0226(18)
C1C2 0.108(3) 0.054(2) 0.046(2) 0.0198(18) 0.026(2) 0.022(2)
C2C2 0.115(3) 0.061(2) 0.061(2) 0.020(2) 0.038(2) 0.019(2)
C3C2 0.110(3) 0.057(2) 0.078(3) 0.014(2) 0.042(2) 0.017(2)
N1SB 0.058(5) 0.059(5) 0.062(5) -0.003(4) 0.006(4) -0.022(4)
C3SB 0.057(6) 0.070(7) 0.065(7) 0.004(6) 0.014(6) -0.012(6)
C2SB 0.069(7) 0.073(8) 0.095(8) -0.013(7) 0.003(7) -0.018(7)
C1SB 0.062(5) 0.054(5) 0.053(5) -0.001(4) 0.007(4) -0.027(4)
N1S6 0.044(3) 0.040(3) 0.048(3) 0.003(2) 0.013(2) -0.007(2)
C3SD 0.047(6) 0.050(6) 0.044(5) -0.002(5) 0.003(5) -0.006(5)
O1S6 0.077(4) 0.073(4) 0.072(4) 0.026(3) 0.039(3) -0.005(3)
C1S6 0.059(3) 0.046(3) 0.057(4) 0.014(3) 0.020(3) -0.008(3)
C2S6 0.039(3) 0.070(5) 0.048(4) -0.002(3) 0.006(3) 0.005(3)
C134 0.0290(10) 0.0355(11) 0.0130(8) 0.0021(8) 0.0063(7) -0.0051(8)
C144 0.0345(12) 0.0555(14) 0.0170(10) 0.0022(9) 0.0049(9) -0.0166(11)
C184 0.0324(12) 0.0638(16) 0.0215(11) 0.0047(10) 0.0079(9) -0.0108(11)
C174 0.0347(12) 0.0624(15) 0.0192(10) 0.0042(10) 0.0054(9) -0.0119(11)
C154 0.0333(12) 0.0612(15) 0.0179(10) 0.0059(10) 0.0080(9) -0.0149(11)
C11L 0.0309(13) 0.0431(15) 0.0214(12) 0.0061(11) 0.0065(10) 0.0083(12)
C12L 0.0336(14) 0.0483(15) 0.0238(13) 0.0056(12) 0.0105(11) 0.0097(12)
C74 0.0291(13) 0.0553(16) 0.0121(11) 0.0072(11) 0.0074(10) 0.0053(12)
C84 0.0276(13) 0.0518(15) 0.0192(12) 0.0061(11) 0.0050(10) 0.0026(12)
C94 0.0263(12) 0.0453(15) 0.0188(12) 0.0045(11) 0.0083(10) 0.0018(12)
C104 0.0258(12) 0.0348(13) 0.0091(11) 0.0018(9) 0.0065(9) -0.0026(10)
C7C1 0.051(5) 0.039(5) 0.037(5) -0.002(4) 0.004(4) -0.008(4)
C8C1 0.070(8) 0.064(7) 0.034(5) 0.010(5) 0.005(5) -0.004(6)
C7D1 0.050(4) 0.035(3) 0.057(4) -0.001(3) -0.002(3) 0.003(3)
C9D1 0.047(5) 0.049(5) 0.058(5) 0.002(4) 0.001(4) 0.000(4)
C8D1 0.046(5) 0.045(5) 0.070(6) -0.008(5) -0.013(5) -0.003(4)
C7C2 0.096(3) 0.063(3) 0.111(3) 0.000(3) 0.025(3) 0.011(3)
C4M 0.028(2) 0.023(2) 0.0159(17) 0.0005(16) 0.0053(16) -0.0123(17)
C5M 0.0202(19) 0.024(2) 0.013(2) 0.0002(18) 0.0061(17) -0.0108(19)
C6M 0.022(2) 0.022(2) 0.015(3) 0.0002(19) 0.006(2) -0.010(2)
C7M 0.021(2) 0.015(2) 0.012(2) -0.0002(17) 0.0078(18) -0.007(2)
C2M 0.023(2) 0.015(2) 0.014(2) 0.0010(18) 0.0050(18) -0.0092(19)
C3M 0.027(2) 0.0218(19) 0.0150(17) 0.0001(16) 0.0032(16) -0.0117(17)
C68A 0.026(2) 0.024(2) 0.0162(18) 0.0065(16) 0.0015(17) -0.0115(17)
C58A 0.026(2) 0.017(2) 0.016(2) -0.0011(17) -0.0006(19) -0.0076(18)
C48A 0.019(2) 0.014(2) 0.014(2) 0.0026(17) 0.0025(19) -0.0033(19)
C38A 0.014(2) 0.012(2) 0.014(2) 0.0038(15) 0.0025(17) -0.0018(17)
C28A 0.013(2) 0.019(2) 0.013(2) 0.0064(19) 0.0027(17) -0.0053(19)
C78A 0.022(2) 0.023(2) 0.0162(18) 0.0050(17) -0.0004(16) -0.0109(17)
C76A 0.032(3) 0.035(3) 0.025(3) -0.002(3) -0.002(3) 0.019(3)
C26A 0.022(3) 0.027(3) 0.021(3) 0.000(3) -0.005(3) 0.014(3)
C36A 0.023(3) 0.025(3) 0.020(3) -0.006(3) -0.001(3) 0.014(3)
C46A 0.025(3) 0.026(3) 0.019(3) -0.002(3) -0.001(3) 0.011(3)
C56A 0.027(3) 0.025(3) 0.016(3) -0.009(3) 0.004(3) 0.012(3)
C66A 0.033(3) 0.035(3) 0.024(3) -0.004(3) 0.001(3) 0.017(3)
C6K 0.017(2) 0.017(3) 0.023(3) 0.002(2) 0.008(2) -0.001(2)
C7K 0.015(2) 0.011(3) 0.021(3) 0.002(2) 0.005(2) -0.002(2)
C2K 0.017(3) 0.011(3) 0.019(3) -0.002(3) 0.006(3) 0.002(2)
C3K 0.025(3) 0.022(3) 0.021(3) 0.001(2) 0.006(2) 0.010(2)
C4K 0.024(3) 0.028(3) 0.022(3) 0.005(2) 0.005(2) 0.011(2)
C5K 0.014(2) 0.022(3) 0.020(3) 0.006(2) 0.005(2) 0.005(2)
C69 0.025(2) 0.025(2) 0.017(2) 0.0018(15) 0.0045(17) 0.0112(18)
C79 0.021(2) 0.019(2) 0.0146(19) 0.0023(15) 0.0013(15) 0.0048(17)
C29 0.021(2) 0.016(2) 0.017(2) 0.003(2) 0.002(2) 0.005(2)
C39 0.026(2) 0.0236(19) 0.0157(17) 0.0018(15) 0.0041(16) 0.0111(16)
C49 0.027(2) 0.029(2) 0.0181(17) 0.0039(16) 0.0009(16) 0.0133(17)
C59 0.0197(18) 0.028(2) 0.017(2) 0.0043(18) 0.0059(16) 0.0121(17)
C1E 0.037(3) 0.030(3) 0.031(3) -0.003(3) 0.007(3) 0.002(3)
C3E 0.048(2) 0.028(2) 0.066(3) -0.002(2) 0.007(2) 0.0048(18)
C2E 0.039(2) 0.029(2) 0.041(2) -0.0030(18) 0.0022(18) 0.0045(19)
C4E 0.048(2) 0.0258(19) 0.082(3) 0.007(2) 0.011(2) 0.0134(18)
C5E 0.037(2) 0.027(2) 0.076(3) 0.024(2) 0.011(2) 0.0058(18)
C6E1 0.041(5) 0.049(5) 0.081(7) 0.011(6) 0.010(6) 0.008(4)
C6E 0.041(3) 0.057(4) 0.081(5) 0.021(4) 0.008(4) 0.018(3)
C7G1 0.045(3) 0.067(3) 0.074(4) 0.013(3) 0.011(3) -0.011(3)
C1G1 0.047(3) 0.040(3) 0.029(3) 0.004(2) 0.009(2) 0.009(2)
C2G1 0.044(3) 0.038(3) 0.027(2) 0.005(2) 0.007(2) 0.007(3)
C3G1 0.042(3) 0.045(3) 0.034(2) 0.005(2) 0.005(2) 0.002(2)
C4G1 0.040(3) 0.053(3) 0.043(2) 0.007(2) 0.008(2) -0.001(2)
C5G1 0.045(3) 0.050(3) 0.034(2) 0.007(2) 0.006(2) 0.003(3)
C0G1 0.042(3) 0.042(3) 0.028(2) 0.006(2) 0.004(2) 0.008(3)
C6G1 0.048(5) 0.042(4) 0.033(4) 0.001(3) 0.009(3) 0.004(3)
C7G 0.073(4) 0.062(3) 0.077(4) 0.005(3) -0.017(3) -0.025(3)
C2F1 0.051(4) 0.048(4) 0.066(4) 0.012(4) 0.020(4) 0.011(3)
C3F1 0.053(4) 0.050(4) 0.066(5) 0.011(4) 0.020(4) 0.012(4)
C4F1 0.053(4) 0.051(4) 0.067(5) 0.010(4) 0.024(4) 0.012(4)
C5F1 0.056(4) 0.052(4) 0.068(5) 0.007(4) 0.024(4) 0.010(4)
C0F1 0.055(4) 0.049(4) 0.069(4) 0.005(4) 0.025(4) 0.011(3)
C1F1 0.053(4) 0.047(4) 0.067(5) 0.010(4) 0.023(4) 0.010(4)
O1F1 0.058(5) 0.055(5) 0.076(5) 0.002(4) 0.030(4) 0.010(4)
C6F1 0.058(5) 0.053(5) 0.071(6) 0.005(5) 0.024(5) 0.008(5)
C8G1 0.069(5) 0.084(5) 0.116(6) 0.022(5) 0.016(5) -0.016(4)
C9G1 0.079(5) 0.106(6) 0.152(7) 0.036(6) 0.014(6) -0.018(5)
C9G 0.086(6) 0.108(6) 0.143(7) -0.036(6) 0.009(6) -0.038(5)
C8G 0.089(5) 0.094(5) 0.121(6) 0.011(5) -0.006(5) -0.042(4)
C8F1 0.045(6) 0.051(7) 0.069(7) 0.022(6) 0.003(6) 0.012(6)
C9F1 0.061(7) 0.051(7) 0.075(8) 0.013(6) 0.012(7) 0.005(6)
C85 0.022(2) 0.023(2) 0.016(2) 0.0056(18) 0.0069(17) -0.0066(18)
C95 0.022(2) 0.019(2) 0.0132(18) 0.0006(16) 0.0060(15) -0.0043(16)
C105 0.020(2) 0.016(2) 0.0133(18) 0.0005(15) 0.0041(15) -0.0043(16)
C115 0.020(2) 0.017(2) 0.017(2) 0.002(2) 0.001(2) -0.004(2)
C125 0.022(3) 0.017(2) 0.016(3) 0.0028(19) 0.002(2) -0.003(2)
C135 0.022(3) 0.023(3) 0.018(3) 0.001(2) 0.000(2) -0.006(2)
N1S7 0.039(4) 0.034(4) 0.040(4) 0.001(3) 0.010(3) 0.005(3)
C1S7 0.037(4) 0.031(4) 0.038(4) 0.002(3) 0.004(3) 0.003(3)
O1S7 0.041(4) 0.034(4) 0.042(4) -0.008(4) 0.005(3) -0.003(3)
C3S7 0.042(6) 0.060(7) 0.047(6) 0.001(6) 0.004(5) 0.009(6)
C2S7 0.042(5) 0.039(5) 0.048(5) -0.002(4) 0.011(4) 0.006(4)
C7F1 0.050(5) 0.050(5) 0.070(5) 0.017(4) 0.015(4) 0.013(4)
O1SB 0.064(8) 0.049(7) 0.041(5) 0.001(6) 0.006(6) -0.035(6)
C9H1 0.059(7) 0.103(8) 0.099(8) 0.041(7) 0.047(6) 0.028(7)
C8H1 0.026(5) 0.128(11) 0.088(9) 0.024(8) 0.019(6) 0.012(7)
C4I 0.040(3) 0.047(3) 0.034(2) 0.014(2) 0.010(2) 0.012(2)
C5I 0.038(2) 0.041(3) 0.029(2) 0.011(2) 0.0117(19) 0.013(2)
C0I 0.039(3) 0.038(3) 0.029(2) 0.009(2) 0.008(2) 0.009(2)
C1I 0.039(2) 0.041(3) 0.024(2) 0.0110(19) 0.010(2) 0.008(2)
C2I 0.035(2) 0.050(2) 0.029(2) 0.0117(19) 0.0116(18) 0.002(2)
C3I 0.038(2) 0.051(3) 0.037(2) 0.014(2) 0.007(2) 0.006(2)
C7I 0.032(2) 0.068(3) 0.032(2) 0.006(2) 0.009(2) -0.005(2)
N1SC 0.057(6) 0.051(5) 0.056(6) 0.005(5) -0.011(5) -0.012(5)
C1SC 0.060(6) 0.055(6) 0.061(6) -0.004(5) -0.008(5) -0.010(5)
C2SC 0.069(8) 0.068(8) 0.089(9) -0.012(7) -0.018(7) -0.013(7)
O1SC 0.052(7) 0.045(7) 0.035(5) 0.000(6) -0.001(6) -0.019(5)
C3SC 0.078(8) 0.071(8) 0.077(8) 0.004(7) -0.014(7) -0.006(7)
C8I1 0.042(4) 0.038(4) 0.037(4) 0.005(4) -0.002(3) 0.001(4)
C8I 0.057(4) 0.075(5) 0.031(3) 0.018(4) 0.012(3) 0.013(4)
C9I 0.069(5) 0.084(6) 0.040(5) 0.002(4) -0.004(4) 0.009(5)
C6I1 0.035(4) 0.033(4) 0.036(5) 0.009(4) 0.000(4) 0.003(4)
O1I1 0.036(4) 0.034(4) 0.028(3) 0.014(3) 0.008(3) -0.002(3)
O1SD 0.068(6) 0.086(6) 0.043(5) 0.012(5) 0.010(4) -0.030(5)
N1SD 0.047(4) 0.056(5) 0.041(5) -0.006(4) 0.005(4) -0.012(4)
C3S6 0.039(4) 0.031(4) 0.047(4) -0.003(3) 0.015(3) -0.005(3)
C1SD 0.050(5) 0.057(5) 0.041(5) 0.000(4) 0.004(4) -0.020(4)
C2SD 0.056(6) 0.065(7) 0.055(7) -0.010(6) 0.008(6) -0.004(6)
C17A 0.058(5) 0.032(4) 0.018(3) -0.003(3) 0.014(3) -0.015(3)
C18A 0.061(5) 0.028(4) 0.019(3) 0.002(3) 0.017(3) -0.018(3)
C13A 0.052(5) 0.022(3) 0.015(4) -0.007(3) 0.019(4) -0.012(4)
C16A 0.052(5) 0.029(4) 0.013(4) 0.002(3) 0.012(3) -0.008(4)
C61A 0.046(4) 0.035(4) 0.009(3) 0.006(3) 0.008(3) 0.015(3)
O2 0.068(5) 0.060(5) 0.034(4) -0.006(3) 0.026(3) -0.023(4)
C1S2 0.097(4) 0.063(3) 0.085(3) -0.015(3) 0.041(3) -0.030(3)
N1S2 0.093(4) 0.065(3) 0.101(4) -0.020(3) 0.042(3) -0.012(3)
C2S2 0.113(6) 0.070(5) 0.127(5) -0.023(5) 0.012(5) 0.000(5)
C3S2 0.101(5) 0.071(4) 0.156(6) -0.031(4) 0.047(5) -0.022(4)
O1SA 0.016(3) 0.030(4) 0.032(5) 0.004(4) 0.002(3) -0.013(3)
C1SA 0.041(3) 0.032(3) 0.077(4) 0.002(3) -0.020(3) -0.007(2)
N1SA 0.046(3) 0.043(3) 0.100(4) -0.001(3) -0.015(3) -0.001(3)
C3SA 0.078(6) 0.065(5) 0.121(6) 0.005(5) 0.014(5) 0.000(5)
C2SA 0.067(5) 0.058(5) 0.159(7) 0.001(6) -0.038(6) -0.006(4)
C3 0.0428(18) 0.0434(18) 0.0420(18) 0.0041(10) 0.0087(10) -0.0005(10)
C2 0.0414(19) 0.0421(18) 0.0409(19) 0.0040(10) 0.0090(10) -0.0006(10)
C7L 0.037(2) 0.037(2) 0.036(2) 0.0033(10) 0.0084(10) 0.0008(10)
C8L 0.0374(17) 0.0381(16) 0.0358(16) 0.0035(10) 0.0075(10) -0.0007(9)
C9L 0.0374(17) 0.0382(17) 0.0365(17) 0.0036(10) 0.0082(10) -0.0008(10)
C10L 0.038(2) 0.038(2) 0.037(2) 0.0033(10) 0.0080(10) 0.0002(10)

loop_
_atom_type_symbol
_atom_type_description
_atom_type_scat_dispersion_real
_atom_type_scat_dispersion_imag
_atom_type_scat_source
C C 0.0033 0.0016 'International Tables Vol C Tables 4.2.6.8 and 6.1.1.4'
H H 0.0000 0.0000 'International Tables Vol C Tables 4.2.6.8 and 6.1.1.4'
N N 0.0063 0.0031 'International Tables Vol C Tables 4.2.6.8 and 6.1.1.4'
O O 0.0112 0.0059 'International Tables Vol C Tables 4.2.6.8 and 6.1.1.4'
Zn Zn 0.3195 1.4276 'International Tables Vol C Tables 4.2.6.8 and 6.1.1.4'

loop_
_geom_angle_atom_site_label_1
_geom_angle_atom_site_label_2
_geom_angle_atom_site_label_3
_geom_angle
_geom_angle_site_symmetry_1
_geom_angle_site_symmetry_3
_geom_angle_publ_flag
O45 Zn2 O22 162.15(6) 1_655 . ?
O45 Zn2 N41 99.19(6) 1_655 1_556 ?
O22 Zn2 N41 98.64(6) . 1_556 ?
O45 Zn2 O23 88.34(7) 1_655 . ?
O22 Zn2 O23 87.62(7) . . ?
N41 Zn2 O23 99.97(7) 1_556 . ?
O45 Zn2 O46 89.17(7) 1_655 1_645 ?
O22 Zn2 O46 87.40(7) . 1_645 ?
N41 Zn2 O46 104.27(6) 1_556 1_645 ?
O23 Zn2 O46 155.71(6) . 1_645 ?
O45 Zn2 Zn1 84.64(4) 1_655 . ?
O22 Zn2 Zn1 77.55(4) . . ?
N41 Zn2 Zn1 172.05(5) 1_556 . ?
O23 Zn2 Zn1 73.06(5) . . ?
O46 Zn2 Zn1 82.66(4) 1_645 . ?
O25 Zn4 O42 164.08(7) . 1_565 ?
O25 Zn4 N44 98.37(7) . 1_556 ?
O42 Zn4 N44 97.55(6) 1_565 1_556 ?
O25 Zn4 O43 87.02(8) . . ?
O42 Zn4 O43 90.65(7) 1_565 . ?
N44 Zn4 O43 99.81(7) 1_556 . ?
O25 Zn4 O26 85.94(8) . . ?
O42 Zn4 O26 90.31(7) 1_565 . ?
N44 Zn4 O26 102.31(7) 1_556 . ?
O43 Zn4 O26 157.53(7) . . ?
O25 Zn4 Zn3 78.59(5) . . ?
O42 Zn4 Zn3 85.57(4) 1_565 . ?
N44 Zn4 Zn3 172.38(5) 1_556 . ?
O43 Zn4 Zn3 87.08(4) . . ?
O26 Zn4 Zn3 70.62(5) . . ?
O15 Zn3 O16 89.90(7) . . ?
O15 Zn3 N14 111.19(6) . . ?
O16 Zn3 N14 104.50(6) . . ?
O15 Zn3 O33 89.62(7) . . ?
O16 Zn3 O33 161.44(7) . . ?
N14 Zn3 O33 92.95(6) . . ?
O15 Zn3 O32 154.69(6) . 1_565 ?
O16 Zn3 O32 85.50(7) . 1_565 ?
N14 Zn3 O32 94.04(5) . 1_565 ?
O33 Zn3 O32 87.03(7) . 1_565 ?
O15 Zn3 Zn4 81.08(5) . . ?
O16 Zn3 Zn4 89.40(5) . . ?
N14 Zn3 Zn4 161.08(3) . . ?
O33 Zn3 Zn4 72.20(4) . . ?
O32 Zn3 Zn4 74.01(4) 1_565 . ?
O13 Zn1 N11 101.18(6) . . ?
O13 Zn1 O36 163.67(7) . 1_645 ?
N11 Zn1 O36 95.09(6) . 1_645 ?
O13 Zn1 O35 88.98(7) . 1_655 ?
N11 Zn1 O35 93.42(6) . 1_655 ?
O36 Zn1 O35 88.66(8) 1_645 1_655 ?
O13 Zn1 O12 87.83(8) . . ?
N11 Zn1 O12 109.38(6) . . ?
O36 Zn1 O12 88.10(8) 1_645 . ?
O35 Zn1 O12 157.17(6) 1_655 . ?
O13 Zn1 Zn2 86.69(5) . . ?
N11 Zn1 Zn2 165.83(3) . . ?
O36 Zn1 Zn2 77.09(5) 1_645 . ?
O35 Zn1 Zn2 74.80(4) 1_655 . ?
O12 Zn1 Zn2 82.44(5) . . ?
N17 Zn5 O110 100.37(5) . . ?
N17 Zn5 O18 98.70(6) . . ?
O110 Zn5 O18 160.91(6) . . ?
N17 Zn5 O111 99.28(6) . . ?
O110 Zn5 O111 87.65(7) . . ?
O18 Zn5 O111 88.39(8) . . ?
N17 Zn5 O19 104.93(6) . . ?
O110 Zn5 O19 88.84(7) . . ?
O18 Zn5 O19 87.14(8) . . ?
O111 Zn5 O19 155.77(6) . . ?
N17 Zn5 Zn6 170.43(4) . . ?
O110 Zn5 Zn6 82.37(4) . . ?
O18 Zn5 Zn6 78.65(5) . . ?
O111 Zn5 Zn6 71.57(4) . . ?
O19 Zn5 Zn6 84.21(4) . . ?
O28 Zn6 O29 88.00(8) . . ?
O28 Zn6 O210 157.23(7) . . ?
O29 Zn6 O210 88.54(10) . . ?
O28 Zn6 N47 104.44(6) . 1_554 ?
O29 Zn6 N47 98.93(7) . 1_554 ?
O210 Zn6 N47 98.33(7) . 1_554 ?
O28 Zn6 O211 89.01(9) . . ?
O29 Zn6 O211 162.06(7) . . ?
O210 Zn6 O211 87.40(11) . . ?
N47 Zn6 O211 98.94(7) 1_554 . ?
O28 Zn6 Zn5 80.52(5) . . ?
O29 Zn6 Zn5 74.73(5) . . ?
O210 Zn6 Zn5 76.86(5) . . ?
N47 Zn6 Zn5 171.98(5) 1_554 . ?
O211 Zn6 Zn5 87.33(5) . . ?
C142 O32 Zn3 133.45(13) . 1_545 ?
C185 O45 Zn2 121.42(13) . 1_455 ?
C12 O22 Zn2 130.56(14) . . ?
C142 O42 Zn4 120.68(13) . 1_545 ?
C0B O1B H1B 105(2) . . ?
C110 O110 Zn5 123.57(13) . . ?
C185 O35 Zn1 133.35(13) . 1_455 ?
C146 O46 Zn2 122.92(13) . 1_465 ?
C15 O25 Zn4 128.67(14) . . ?
C15 O15 Zn3 125.54(14) . . ?
C143 O33 Zn3 137.36(14) . . ?
C18 O28 Zn6 126.55(13) . . ?
C12 O12 Zn1 123.49(14) . . ?
C0A O1A H1A 108(3) . . ?
C13 O23 Zn2 135.62(14) . . ?
C18 O18 Zn5 127.96(13) . . ?
C143 O43 Zn4 117.38(13) . . ?
C19 O19 Zn5 120.71(13) . . ?
C146 O36 Zn1 131.64(14) . 1_465 ?
C11 N11 C51 120.0 . . ?
C11 N11 Zn1 120.63(6) . . ?
C51 N11 Zn1 118.33(6) . . ?
C21 C11 N11 120.0 . . ?
C21 C11 H11 120.0 . . ?
N11 C11 H11 120.0 . . ?
C11 C21 C31 120.0 . . ?
C11 C21 H21 120.0 . . ?
C31 C21 H21 120.0 . . ?
C21 C31 C41 120.0 . . ?
C21 C31 C61 118.45(19) . . ?
C41 C31 C61 120.7(2) . . ?
C21 C31 C61A 110.92(9) . . ?
C41 C31 C61A 128.99(9) . . ?
C51 C41 C31 120.0 . . ?
C51 C41 H41 120.0 . . ?
C31 C41 H41 120.0 . . ?
C41 C51 N11 120.0 . . ?
C41 C51 H51 120.0 . . ?
N11 C51 H51 120.0 . . ?
C111 O111 Zn5 138.56(14) . . ?
C16 O16 Zn3 115.95(14) . . ?
C231 N41 C221 118.45(17) . . ?
C231 N41 Zn2 119.40(13) . 1_554 ?
C221 N41 Zn2 122.12(14) . 1_554 ?
C16 O26 Zn4 137.74(15) . . ?
C237 N47 C227 118.64(16) . . ?
C237 N47 Zn6 120.66(12) . 1_556 ?
C227 N47 Zn6 120.33(13) . 1_556 ?
C13 O13 Zn1 118.52(14) . . ?
C19 O29 Zn6 134.98(15) . . ?
C224 N44 C234 118.71(18) . . ?
C224 N44 Zn4 120.29(13) . 1_554 ?
C234 N44 Zn4 120.91(14) . 1_554 ?
C111 O211 Zn6 117.38(14) . . ?
C1H O1H H1H 109.5 . . ?
C197 N37 C167 125.74(16) . . ?
C197 N37 H37 117.1 . . ?
C167 N37 H37 117.1 . . ?
C110 O210 Zn6 131.34(14) . . ?
C67 N27 C77 126.12(17) . . ?
C67 N27 H27 116.9 . . ?
C77 N27 H27 116.9 . . ?
C0G O1G H1G 109.5 . . ?
C61 N21 C71 123.3(2) . . ?
C61A N21 C71 121.33(15) . . ?
C61 N21 H21A 118.3 . . ?
C71 N21 H21A 118.3 . . ?
C61A N21 H21B 119.3 . . ?
C71 N21 H21B 119.3 . . ?
C1S1 N1S1 C2S1 121.1(2) . . ?
C1S1 N1S1 C3S1 122.4(2) . . ?
C2S1 N1S1 C3S1 116.6(2) . . ?
N47 C227 C217 122.31(18) . . ?
N47 C227 H227 118.8 . . ?
C217 C227 H227 118.8 . . ?
C191 N31 C161 127.2(2) . . ?
C191 N31 C16A 124.7(5) . . ?
C191 N31 H31A 116.4 . . ?
C161 N31 H31A 116.4 . . ?
C191 N31 H31 117.7 . . ?
C16A N31 H31 117.7 . . ?
C194 N34 C164 125.3(2) . . ?
C194 N34 H34 117.3 . . ?
C164 N34 H34 117.3 . . ?
C0E O1E H1E 109(4) . . ?
C227 C217 C207 118.88(18) . . ?
C227 C217 H217 120.6 . . ?
C207 C217 H217 120.6 . . ?
C112 C122 C132 120.0 . . ?
C112 C122 H122 120.0 . . ?
C132 C122 H122 120.0 . . ?
C122 C112 C102 120.0 . . ?
C122 C112 C142 120.41(10) . . ?
C102 C112 C142 119.44(10) . . ?
C92 C102 C112 120.0 . . ?
C92 C102 H102 120.0 . . ?
C112 C102 H102 120.0 . . ?
C82 C92 C102 120.0 . . ?
C82 C92 H92 120.0 . . ?
C102 C92 H92 120.0 . . ?
C92 C82 C132 120.0 . . ?
C92 C82 C52 119.87(9) . . ?
C132 C82 C52 120.13(9) . . ?
C82 C132 C122 120.0 . . ?
C82 C132 H132 120.0 . . ?
C122 C132 H132 120.0 . . ?
O32 C142 O42 125.43(18) . . ?
O32 C142 C112 116.98(16) . . ?
O42 C142 C112 117.57(16) . . ?
C57 C47 C37 120.0 . . ?
C57 C47 H47 120.0 . . ?
C37 C47 H47 120.0 . . ?
C47 C57 N17 120.0 . . ?
C47 C57 H57 120.0 . . ?
N17 C57 H57 120.0 . . ?
C17 N17 C57 120.0 . . ?
C17 N17 Zn5 121.27(6) . . ?
C57 N17 Zn5 118.33(6) . . ?
N17 C17 C27 120.0 . . ?
N17 C17 H17 120.0 . . ?
C27 C17 H17 120.0 . . ?
C17 C27 C37 120.0 . . ?
C17 C27 H27A 120.0 . . ?
C37 C27 H27A 120.0 . . ?
C27 C37 C47 120.0 . . ?
C27 C37 C67 116.49(11) . . ?
C47 C37 C67 123.50(11) . . ?
O46 C146 O36 125.56(18) . . ?
O46 C146 C116 118.05(16) . . ?
O36 C146 C116 116.39(16) . . ?
O1B C0B C5B 120.38(11) . . ?
O1B C0B C1B 119.58(11) . . ?
C5B C0B C1B 120.0 . . ?
C4B C5B C0B 120.0 . . ?
C4B C5B H5B 120.0 . . ?
C0B C5B H5B 120.0 . . ?
C5B C4B C3B 120.0 . . ?
C5B C4B C7B 120.95(14) . . ?
C3B C4B C7B 119.03(14) . . ?
C4B C3B C2B 120.0 . . ?
C4B C3B H3B 120.0 . . ?
C2B C3B H3B 120.0 . . ?
C1B C2B C3B 120.0 . . ?
C1B C2B H2B 120.0 . . ?
C3B C2B H2B 120.0 . . ?
C2B C1B C0B 120.0 . . ?
C2B C1B C6B 119.71(13) . . ?
C0B C1B C6B 120.28(13) . . ?
O35 C185 O45 125.32(18) . . ?
O35 C185 C11N 118.4(3) . . ?
O45 C185 C11N 116.3(3) . . ?
O35 C185 C115 116.2(3) . . ?
O45 C185 C115 118.3(3) . . ?
O27 C197 N37 124.83(18) . . ?
O27 C197 C207 119.21(18) . . ?
N37 C197 C207 115.96(17) . . ?
C247 C207 C217 118.65(17) . . ?
C247 C207 C197 116.16(17) . . ?
C217 C207 C197 125.18(17) . . ?
O29 C19 O19 125.06(19) . . ?
O29 C19 C29A 116.3(3) . . ?
O19 C19 C29A 118.7(3) . . ?
O29 C19 C29 116.4(2) . . ?
O19 C19 C29 118.5(2) . . ?
O111 C111 O211 124.93(19) . . ?
O111 C111 C211 115.98(19) . . ?
O211 C111 C211 119.1(2) . . ?
O111 C111 C2K 119.7(3) . . ?
O211 C111 C2K 115.3(3) . . ?
C237 C247 C207 119.26(17) . . ?
C237 C247 H247 120.4 . . ?
C207 C247 H247 120.4 . . ?
C42 C52 C62 120.0 . . ?
C42 C52 C82 120.14(9) . . ?
C62 C52 C82 119.80(9) . . ?
C32 C42 C52 120.0 . . ?
C32 C42 H42 120.0 . . ?
C52 C42 H42 120.0 . . ?
C42 C32 C22 120.0 . . ?
C42 C32 H32 120.0 . . ?
C22 C32 H32 120.0 . . ?
C32 C22 C72 120.0 . . ?
C32 C22 C12 120.63(11) . . ?
C72 C22 C12 119.37(11) . . ?
C62 C72 C22 120.0 . . ?
C62 C72 H72 120.0 . . ?
C22 C72 H72 120.0 . . ?
C72 C62 C52 120.0 . . ?
C72 C62 H62 120.0 . . ?
C52 C62 H62 120.0 . . ?
C86 C136 C126 120.0 . . ?
C86 C136 H136 120.0 . . ?
C126 C136 H136 120.0 . . ?
C96 C86 C136 120.0 . . ?
C96 C86 C56 119.15(10) . . ?
C136 C86 C56 120.83(10) . . ?
C96 C86 C56A 125.2(3) . . ?
C136 C86 C56A 114.5(3) . . ?
C106 C96 C86 120.0 . . ?
C106 C96 H96 120.0 . . ?
C86 C96 H96 120.0 . . ?
C96 C106 C116 120.0 . . ?
C96 C106 H106 120.0 . . ?
C116 C106 H106 120.0 . . ?
C126 C116 C106 120.0 . . ?
C126 C116 C146 120.18(11) . . ?
C106 C116 C146 119.82(11) . . ?
C116 C126 C136 120.0 . . ?
C116 C126 H126 120.0 . . ?
C136 C126 H126 120.0 . . ?
C64 N24 C74 124.5(3) . . ?
C64 N24 C7L 130.2(4) . . ?
C74 N24 C7L 9.2(5) . . ?
C64 N24 H24 117.7 . . ?
C74 N24 H24 117.7 . . ?
C7L N24 H24 111.5 . . ?
O28 C18 O18 125.47(18) . . ?
O28 C18 C28A 116.4(3) . . ?
O18 C18 C28A 118.1(3) . . ?
O28 C18 C28 117.6(2) . . ?
O18 C18 C28 116.9(2) . . ?
O33 C143 O43 125.05(19) . . ?
O33 C143 C113 116.55(17) . . ?
O43 C143 C113 118.38(17) . . ?
O15 C15 O25 125.99(19) . . ?
O15 C15 C2N 118.1(3) . . ?
O25 C15 C2N 115.9(3) . . ?
O15 C15 C25 116.7(2) . . ?
O25 C15 C25 117.2(2) . . ?
N47 C237 C247 122.23(17) . . ?
N47 C237 H237 118.9 . . ?
C247 C237 H237 118.9 . . ?
O22 C12 O12 125.87(18) . . ?
O22 C12 C22 116.73(17) . . ?
O12 C12 C22 117.40(17) . . ?
O17 C67 N27 124.17(18) . . ?
O17 C67 C37 119.02(17) . . ?
N27 C67 C37 116.80(17) . . ?
N44 C224 C214 122.14(19) . . ?
N44 C224 H224 118.9 . . ?
C214 C224 H224 118.9 . . ?
C201 C9AA C221 118.46(19) . . ?
C201 C9AA H9AA 120.8 . . ?
C221 C9AA H9AA 120.8 . . ?
O210 C110 O110 125.70(19) . . ?
O210 C110 C210 117.1(2) . . ?
O110 C110 C210 117.1(2) . . ?
O110 C110 C2M 117.5(2) . . ?
C1S4 N1S4 C2S4 121.4(3) . . ?
C1S4 N1S4 C3S4 121.8(3) . . ?
C2S4 N1S4 C3S4 116.7(3) . . ?
C241 C201 C9AA 118.59(19) . . ?
C241 C201 C191 116.01(19) . . ?
C9AA C201 C191 125.39(19) . . ?
C44 C34 C24 120.0 . . ?
C44 C34 C64 124.50(13) . . ?
C24 C34 C64 115.47(14) . . ?
C34 C44 C54 120.0 . . ?
C34 C44 H44 120.0 . . ?
C54 C44 H44 120.0 . . ?
N14 C54 C44 120.0 . . ?
N14 C54 H54 120.0 . . ?
C44 C54 H54 120.0 . . ?
C14 N14 C54 120.0 . . ?
C14 N14 Zn3 114.69(6) . . ?
C54 N14 Zn3 124.58(6) . . ?
N14 C14 C24 120.0 . . ?
N14 C14 H14 120.0 . . ?
C24 C14 H14 120.0 . . ?
C14 C24 C34 120.0 . . ?
C14 C24 H24A 120.0 . . ?
C34 C24 H24A 120.0 . . ?
C224 C214 C204 119.2(2) . . ?
C224 C214 H214 120.4 . . ?
C204 C214 H214 120.4 . . ?
N41 C221 C9AA 122.86(19) . . ?
N41 C221 H221 118.6 . . ?
C9AA C221 H221 118.6 . . ?
C244 C204 C214 118.75(19) . . ?
C244 C204 C194 125.2(2) . . ?
C214 C204 C194 116.0(2) . . ?
C117 C127 C77 120.0 . . ?
C117 C127 H127 120.0 . . ?
C77 C127 H127 120.0 . . ?
C107 C117 C127 120.0 . . ?
C107 C117 H117 120.0 . . ?
C127 C117 H117 120.0 . . ?
C117 C107 C97 120.0 . . ?
C117 C107 C137 119.78(10) . . ?
C97 C107 C137 120.19(10) . . ?
C107 C97 C87 120.0 . . ?
C107 C97 H97 120.0 . . ?
C87 C97 H97 120.0 . . ?
C97 C87 C77 120.0 . . ?
C97 C87 H87 120.0 . . ?
C77 C87 H87 120.0 . . ?
C87 C77 C127 120.0 . . ?
C87 C77 N27 122.97(11) . . ?
C127 C77 N27 117.03(11) . . ?
O23 C13 O13 125.65(19) . . ?
O23 C13 C23 116.92(18) . . ?
O13 C13 C23 117.43(18) . . ?
C91 C101 C2AA 120.0 . . ?
C91 C101 C13A 114.5(6) . . ?
C2AA C101 C13A 125.3(6) . . ?
C91 C101 C131 119.51(14) . . ?
C2AA C101 C131 120.26(14) . . ?
C81 C91 C101 120.0 . . ?
C81 C91 H91 120.0 . . ?
C101 C91 H91 120.0 . . ?
C91 C81 C71 120.0 . . ?
C91 C81 H81 120.0 . . ?
C71 C81 H81 120.0 . . ?
C121 C71 C81 120.0 . . ?
C121 C71 N21 119.75(13) . . ?
C81 C71 N21 120.24(13) . . ?
C71 C121 C2AA 120.0 . . ?
C71 C121 H121 120.0 . . ?
C2AA C121 H121 120.0 . . ?
C121 C2AA C101 120.0 . . ?
C121 C2AA H2AA 120.0 . . ?
C101 C2AA H2AA 120.0 . . ?
N41 C231 C241 121.94(19) . . ?
N41 C231 H231 119.0 . . ?
C241 C231 H231 119.0 . . ?
O21 C191 N31 123.5(2) . . ?
O21 C191 C201 118.9(2) . . ?
N31 C191 C201 117.52(19) . . ?
O26 C16 O16 126.1(2) . . ?
O26 C16 C26 118.57(19) . . ?
O16 C16 C26 115.29(19) . . ?
O26 C16 C26A 109.6(3) . . ?
O16 C16 C26A 124.1(3) . . ?
O1S1 C1S1 N1S1 126.1(2) . . ?
O1S1 C1S1 H1S1 116.9 . . ?
N1S1 C1S1 H1S1 116.9 . . ?
C141 C151 C161 120.0 . . ?
C141 C151 C16A 119.7(5) . . ?
C141 C151 H15A 120.0 . . ?
C161 C151 H15A 120.0 . . ?
C141 C151 H151 120.2 . . ?
C16A C151 H151 120.2 . . ?
C151 C141 C131 120.0 . . ?
C151 C141 C13A 123.4(5) . . ?
C151 C141 H14A 120.0 . . ?
C131 C141 H14A 120.0 . . ?
C151 C141 H141 118.3 . . ?
C13A C141 H141 118.3 . . ?
C181 C131 C141 120.0 . . ?
C141 C131 C101 121.36(16) . . ?
C131 C181 C171 120.0 . . ?
C131 C181 H181 120.0 . . ?
C171 C181 H181 120.0 . . ?
C161 C171 C181 120.0 . . ?
C161 C171 H171 120.0 . . ?
C181 C171 H171 120.0 . . ?
C171 C161 C151 120.0 . . ?
C171 C161 N31 115.50(18) . . ?
C151 C161 N31 124.42(18) . . ?
C231 C241 C201 119.7(2) . . ?
C231 C241 H241 120.2 . . ?
C201 C241 H241 120.2 . . ?
C43 C33 C23 120.0 . . ?
C43 C33 H33 120.0 . . ?
C23 C33 H33 120.0 . . ?
C33 C43 C53 120.0 . . ?
C33 C43 H43 120.0 . . ?
C53 C43 H43 120.0 . . ?
C63 C53 C43 120.0 . . ?
C63 C53 C83 119.84(11) . . ?
C43 C53 C83 120.13(11) . . ?
C53 C63 C73 120.0 . . ?
C53 C63 H63 120.0 . . ?
C73 C63 H63 120.0 . . ?
C63 C73 C23 120.0 . . ?
C63 C73 H73 120.0 . . ?
C23 C73 H73 120.0 . . ?
C73 C23 C33 120.0 . . ?
C73 C23 C13 119.62(12) . . ?
C33 C23 C13 120.32(12) . . ?
O1S4 C1S4 N1S4 124.6(3) . . ?
O1S4 C1S4 H1S4 117.7 . . ?
N1S4 C1S4 H1S4 117.7 . . ?
C83 C93 C103 120.0 . . ?
C83 C93 H93 120.0 . . ?
C103 C93 H93 120.0 . . ?
C93 C83 C133 120.0 . . ?
C93 C83 C53 119.47(10) . . ?
C133 C83 C53 120.48(10) . . ?
C123 C133 C83 120.0 . . ?
C123 C133 H133 120.0 . . ?
C83 C133 H133 120.0 . . ?
C133 C123 C113 120.0 . . ?
C133 C123 H123 120.0 . . ?
C113 C123 H123 120.0 . . ?
C123 C113 C103 120.0 . . ?
C123 C113 C143 121.01(11) . . ?
C103 C113 C143 118.99(11) . . ?
C113 C103 C93 120.0 . . ?
C113 C103 H103 120.0 . . ?
C93 C103 H103 120.0 . . ?
N44 C234 C244 122.5(2) . . ?
N44 C234 H234 118.7 . . ?
C244 C234 H234 118.7 . . ?
C1A C6A H6AA 109.5 . . ?
C1A C6A H6AB 109.5 . . ?
H6AA C6A H6AB 109.5 . . ?
C1A C6A H6AC 109.5 . . ?
H6AA C6A H6AC 109.5 . . ?
H6AB C6A H6AC 109.5 . . ?
C177 C187 C137 120.0 . . ?
C177 C187 H187 120.0 . . ?
C137 C187 H187 120.0 . . ?
C167 C177 C187 120.0 . . ?
C167 C177 H177 120.0 . . ?
C187 C177 H177 120.0 . . ?
C177 C167 C157 120.0 . . ?
C177 C167 N37 123.07(11) . . ?
C157 C167 N37 116.85(11) . . ?
C147 C157 C167 120.0 . . ?
C147 C157 H157 120.0 . . ?
C167 C157 H157 120.0 . . ?
C157 C147 C137 120.0 . . ?
C157 C147 H147 120.0 . . ?
C137 C147 H147 120.0 . . ?
C147 C137 C187 120.0 . . ?
C147 C137 C107 120.57(10) . . ?
C187 C137 C107 119.34(10) . . ?
O11 C61 N21 123.6(3) . . ?
O11 C61 C31 119.9(3) . . ?
N21 C61 C31 116.2(3) . . ?
O24 C194 N34 124.3(2) . . ?
O24 C194 C204 118.7(2) . . ?
N34 C194 C204 117.0(2) . . ?
C1A C2A C3A 120.0 . . ?
C1A C2A H2A 120.0 . . ?
C3A C2A H2A 120.0 . . ?
C0A C1A C2A 120.0 . . ?
C0A C1A C6A 120.31(14) . . ?
C2A C1A C6A 119.68(14) . . ?
O1A C0A C1A 119.22(12) . . ?
O1A C0A C5A 120.78(12) . . ?
C1A C0A C5A 120.0 . . ?
C0A C5A C4A 120.0 . . ?
C0A C5A H5A 120.0 . . ?
C4A C5A H5A 120.0 . . ?
C3A C4A C5A 120.0 . . ?
C3A C4A C7A 119.37(17) . . ?
C5A C4A C7A 120.61(16) . . ?
C4A C3A C2A 120.0 . . ?
C4A C3A H3A 120.0 . . ?
C2A C3A H3A 120.0 . . ?
O14 C64 N24 124.4(2) . . ?
O14 C64 C34 120.0(2) . . ?
N24 C64 C34 115.5(2) . . ?
C204 C244 C234 118.6(2) . . ?
C204 C244 H244 120.7 . . ?
C234 C244 H244 120.7 . . ?
O1E C0E C1E 123.6(4) . . ?
O1E C0E C1E1 121.8(3) . . ?
O1E C0E C5E1 117.3(3) . . ?
C1E1 C0E C5E1 120.0 . . ?
O1E C0E C5E 115.9(4) . . ?
C1E C0E C5E 120.4(4) . . ?
C0E C1E1 C2E1 120.0 . . ?
C0E C1E1 H1E1 120.0 . . ?
C2E1 C1E1 H1E1 120.0 . . ?
C3E1 C2E1 C1E1 120.0 . . ?
C3E1 C2E1 C7E 120.1(4) . . ?
C1E1 C2E1 C7E 119.6(4) . . ?
C4E1 C3E1 C2E1 120.0 . . ?
C4E1 C3E1 H3E1 120.0 . . ?
C2E1 C3E1 H3E1 120.0 . . ?
C3E1 C4E1 C5E1 120.0 . . ?
C3E1 C4E1 H4E1 120.0 . . ?
C5E1 C4E1 H4E1 120.0 . . ?
C4E1 C5E1 C0E 120.0 . . ?
C4E1 C5E1 C6E1 127.0(7) . . ?
C0E C5E1 C6E1 113.0(7) . . ?
C1S3 N1S3 C3S3 122.9(3) . . ?
C1S3 N1S3 C2S3 120.0(3) . . ?
C3S3 N1S3 C2S3 117.0(4) . . ?
C1B C6B H6BA 109.5 . . ?
C1B C6B H6BB 109.5 . . ?
H6BA C6B H6BB 109.5 . . ?
C1B C6B H6BC 109.5 . . ?
H6BA C6B H6BC 109.5 . . ?
H6BB C6B H6BC 109.5 . . ?
N1S1 C3S1 H3SA 109.5 . . ?
N1S1 C3S1 H3SB 109.5 . . ?
H3SA C3S1 H3SB 109.5 . . ?
N1S1 C3S1 H3SC 109.5 . . ?
H3SA C3S1 H3SC 109.5 . . ?
H3SB C3S1 H3SC 109.5 . . ?
C0G C1G C2G 120.0 . . ?
C0G C1G C6G 120.5(5) . . ?
C2G C1G C6G 119.5(5) . . ?
O1G C0G C1G 119.2(6) . . ?
O1G C0G C5G 120.8(6) . . ?
C1G C0G C5G 120.0 . . ?
C4G C5G C0G 120.0 . . ?
C4G C5G H5G 120.0 . . ?
C0G C5G H5G 120.0 . . ?
C5G C4G C3G 120.0 . . ?
C5G C4G C7G 117.5(5) . . ?
C3G C4G C7G 122.5(5) . . ?
C2G C3G C4G 120.0 . . ?
C2G C3G H3G 120.0 . . ?
C4G C3G H3G 120.0 . . ?
C3G C2G C1G 120.0 . . ?
C3G C2G H2G 120.0 . . ?
C1G C2G H2G 120.0 . . ?
C3H C2H C1H 120.0 . . ?
C3H C2H H2H 120.0 . . ?
C1H C2H H2H 120.0 . . ?
C2H C3H C4H 120.0 . . ?
C2H C3H C7H 120.7(2) . . ?
C4H C3H C7H 119.1(2) . . ?
C5H C4H C3H 120.0 . . ?
C5H C4H H4H 120.0 . . ?
C3H C4H H4H 120.0 . . ?
C4H C5H C3MA 120.0 . . ?
C4H C5H H5H 120.0 . . ?
C3MA C5H H5H 120.0 . . ?
C5H C3MA C1H 120.0 . . ?
C5H C3MA C6H 120.7(2) . . ?
C1H C3MA C6H 119.3(2) . . ?
O1H C1H C3MA 116.52(14) . . ?
O1H C1H C2H 123.47(14) . . ?
C3MA C1H C2H 120.0 . . ?
C2E C7E C8E 115.8(4) . . ?
C2E C7E C9E 106.7(4) . . ?
C8E C7E C9E 110.4(3) . . ?
C8E C7E C2E1 108.7(4) . . ?
C9E C7E C2E1 115.2(4) . . ?
C8E C7E H7E 107.4 . . ?
C9E C7E H7E 107.4 . . ?
C2E1 C7E H7E 107.4 . . ?
C2E C7E H7EA 107.9 . . ?
C8E C7E H7EA 107.9 . . ?
C9E C7E H7EA 107.9 . . ?
N1S1 C2S1 H2SA 109.5 . . ?
N1S1 C2S1 H2SB 109.5 . . ?
H2SA C2S1 H2SB 109.5 . . ?
N1S1 C2S1 H2SC 109.5 . . ?
H2SA C2S1 H2SC 109.5 . . ?
H2SB C2S1 H2SC 109.5 . . ?
C8N C9N C10N 120.0 . . ?
C8N C9N H9N 120.0 . . ?
C10N C9N H9N 120.0 . . ?
C13N C8N C9N 120.0 . . ?
C13N C8N C55 122.7(4) . . ?
C9N C8N C55 116.8(4) . . ?
C8N C13N C12N 120.0 . . ?
C8N C13N H13N 120.0 . . ?
C12N C13N H13N 120.0 . . ?
C11N C12N C13N 120.0 . . ?
C11N C12N H12N 120.0 . . ?
C13N C12N H12N 120.0 . . ?
C10N C11N C12N 120.0 . . ?
C10N C11N C185 119.8(4) . . ?
C12N C11N C185 120.1(4) . . ?
C11N C10N C9N 120.0 . . ?
C11N C10N H10N 120.0 . . ?
C9N C10N H10N 120.0 . . ?
C8B C7B C9B 109.4(3) . . ?
C8B C7B C4B 113.9(2) . . ?
C9B C7B C4B 110.2(2) . . ?
C8B C7B H7B 107.7 . . ?
C9B C7B H7B 107.7 . . ?
C4B C7B H7B 107.7 . . ?
C8A C7A C9A 109.8(3) . . ?
C8A C7A C4A 114.4(2) . . ?
C9A C7A C4A 109.3(3) . . ?
C8A C7A H7A 107.7 . . ?
C9A C7A H7A 107.7 . . ?
C4A C7A H7A 107.7 . . ?
C1S5 N1S5 C2S5 120.1(4) . . ?
C1S5 N1S5 C3S5 122.2(3) . . ?
C2S5 N1S5 C3S5 117.7(3) . . ?
C7E C8E H8EA 109.5 . . ?
C7E C8E H8EB 109.5 . . ?
H8EA C8E H8EB 109.5 . . ?
C7E C8E H8EC 109.5 . . ?
H8EA C8E H8EC 109.5 . . ?
H8EB C8E H8EC 109.5 . . ?
C59A C49A C39A 120.0 . . ?
C59A C49A H49A 120.0 . . ?
C39A C49A H49A 120.0 . . ?
C69A C59A C49A 120.0 . . ?
C69A C59A C59A 116.8(7) . 2_655 ?
C49A C59A C59A 122.4(7) . 2_655 ?
C59A C69A C79A 120.0 . . ?
C59A C69A H69A 120.0 . . ?
C79A C69A H69A 120.0 . . ?
C29A C79A C69A 120.0 . . ?
C29A C79A H79A 120.0 . . ?
C69A C79A H79A 120.0 . . ?
C79A C29A C39A 120.0 . . ?
C79A C29A C19 118.1(4) . . ?
C39A C29A C19 121.9(4) . . ?
C29A C39A C49A 120.0 . . ?
C29A C39A H39A 120.0 . . ?
C49A C39A H39A 120.0 . . ?
C0D2 O1D2 H1D2 109.5 . . ?
C7E C9E H9EA 109.5 . . ?
C7E C9E H9EB 109.5 . . ?
H9EA C9E H9EB 109.5 . . ?
C7E C9E H9EC 109.5 . . ?
H9EA C9E H9EC 109.5 . . ?
H9EB C9E H9EC 109.5 . . ?
O1S3 C1S3 N1S3 125.7(4) . . ?
O1S3 C1S3 H1S3 117.2 . . ?
N1S3 C1S3 H1S3 117.2 . . ?
C7B C8B H8BA 109.5 . . ?
C7B C8B H8BB 109.5 . . ?
H8BA C8B H8BB 109.5 . . ?
C7B C8B H8BC 109.5 . . ?
H8BA C8B H8BC 109.5 . . ?
H8BB C8B H8BC 109.5 . . ?
C0I O1I H1I 109.5 . . ?
O1S5 C1S5 N1S5 125.4(4) . . ?
O1S5 C1S5 H1S5 117.3 . . ?
N1S5 C1S5 H1S5 117.3 . . ?
N1S4 C2S4 H2SD 109.5 . . ?
N1S4 C2S4 H2SE 109.5 . . ?
H2SD C2S4 H2SE 109.5 . . ?
N1S4 C2S4 H2SF 109.5 . . ?
H2SD C2S4 H2SF 109.5 . . ?
H2SE C2S4 H2SF 109.5 . . ?
C7B C9B H9BA 109.5 . . ?
C7B C9B H9BB 109.5 . . ?
H9BA C9B H9BB 109.5 . . ?
C7B C9B H9BC 109.5 . . ?
H9BA C9B H9BC 109.5 . . ?
H9BB C9B H9BC 109.5 . . ?
C58 C68 C78 120.0 . . ?
C58 C68 H68 120.0 . . ?
C78 C68 H68 120.0 . . ?
C68 C58 C48 120.0 . . ?
C68 C58 C58 124.2(6) . 2 ?
C48 C58 C58 115.1(6) . 2 ?
C58 C48 C38 120.0 . . ?
C58 C48 H48 120.0 . . ?
C38 C48 H48 120.0 . . ?
C28 C38 C48 120.0 . . ?
C28 C38 H38 120.0 . . ?
C48 C38 H38 120.0 . . ?
C78 C28 C38 120.0 . . ?
C78 C28 C18 120.7(3) . . ?
C38 C28 C18 119.3(3) . . ?
C28 C78 C68 120.0 . . ?
C28 C78 H78 120.0 . . ?
C68 C78 H78 120.0 . . ?
C7A C9A H9AB 109.5 . . ?
C7A C9A H9AC 109.5 . . ?
H9AB C9A H9AC 109.5 . . ?
C7A C9A H9AD 109.5 . . ?
H9AB C9A H9AD 109.5 . . ?
H9AC C9A H9AD 109.5 . . ?
C7A C8A H8AA 109.5 . . ?
C7A C8A H8AB 109.5 . . ?
H8AA C8A H8AB 109.5 . . ?
C7A C8A H8AC 109.5 . . ?
H8AA C8A H8AC 109.5 . . ?
H8AB C8A H8AC 109.5 . . ?
N1S4 C3S4 H3SD 109.5 . . ?
N1S4 C3S4 H3SE 109.5 . . ?
H3SD C3S4 H3SE 109.5 . . ?
N1S4 C3S4 H3SF 109.5 . . ?
H3SD C3S4 H3SF 109.5 . . ?
H3SE C3S4 H3SF 109.5 . . ?
C8H C7H C3H 113.2(4) . . ?
C8H C7H C9H 109.9(5) . . ?
C3H C7H C9H 108.4(3) . . ?
C3H C7H C8H1 106.0(8) . . ?
C3H C7H C9H1 115.7(7) . . ?
C8H1 C7H C9H1 98.8(14) . . ?
C8H C7H H7H 108.4 . . ?
C3H C7H H7H 108.4 . . ?
C9H C7H H7H 108.4 . . ?
C3H C7H H7HA 111.8 . . ?
C8H1 C7H H7HA 111.8 . . ?
C9H1 C7H H7HA 111.8 . . ?
C1G C6G H6GA 109.5 . . ?
C1G C6G H6GB 109.5 . . ?
H6GA C6G H6GB 109.5 . . ?
C1G C6G H6GC 109.5 . . ?
H6GA C6G H6GC 109.5 . . ?
H6GB C6G H6GC 109.5 . . ?
C3MA C6H H6HA 109.5 . . ?
C3MA C6H H6HB 109.5 . . ?
H6HA C6H H6HB 109.5 . . ?
C3MA C6H H6HC 109.5 . . ?
H6HA C6H H6HC 109.5 . . ?
H6HB C6H H6HC 109.5 . . ?
N1S5 C3S5 H3SG 109.5 . . ?
N1S5 C3S5 H3SH 109.5 . . ?
H3SG C3S5 H3SH 109.5 . . ?
N1S5 C3S5 H3SI 109.5 . . ?
H3SG C3S5 H3SI 109.5 . . ?
H3SH C3S5 H3SI 109.5 . . ?
C7H C9H H9HA 109.5 . . ?
C7H C9H H9HB 109.5 . . ?
H9HA C9H H9HB 109.5 . . ?
C7H C9H H9HC 109.5 . . ?
H9HA C9H H9HC 109.5 . . ?
H9HB C9H H9HC 109.5 . . ?
N1S3 C3S3 H3SJ 109.5 . . ?
N1S3 C3S3 H3SK 109.5 . . ?
H3SJ C3S3 H3SK 109.5 . . ?
N1S3 C3S3 H3SL 109.5 . . ?
H3SJ C3S3 H3SL 109.5 . . ?
H3SK C3S3 H3SL 109.5 . . ?
C5D2 C4D2 C3D2 120.0 . . ?
C5D2 C4D2 C7D2 117.5(3) . . ?
C3D2 C4D2 C7D2 122.4(3) . . ?
C0D2 C5D2 C4D2 120.0 . . ?
C0D2 C5D2 H5D2 120.0 . . ?
C4D2 C5D2 H5D2 120.0 . . ?
O1D2 C0D2 C1D2 116.6(3) . . ?
O1D2 C0D2 C5D2 123.4(3) . . ?
C1D2 C0D2 C5D2 120.0 . . ?
C2D2 C1D2 C0D2 120.0 . . ?
C2D2 C1D2 C6D2 119.9(4) . . ?
C0D2 C1D2 C6D2 120.1(4) . . ?
C1D2 C2D2 C3D2 120.0 . . ?
C1D2 C2D2 H2D2 120.0 . . ?
C3D2 C2D2 H2D2 120.0 . . ?
C2D2 C3D2 C4D2 120.0 . . ?
C2D2 C3D2 H3D2 120.0 . . ?
C4D2 C3D2 H3D2 120.0 . . ?
C5I C6I H6IA 109.5 . . ?
C5I C6I H6IB 109.5 . . ?
H6IA C6I H6IB 109.5 . . ?
C5I C6I H6IC 109.5 . . ?
H6IA C6I H6IC 109.5 . . ?
H6IB C6I H6IC 109.5 . . ?
N1S3 C2S3 H2SJ 109.5 . . ?
N1S3 C2S3 H2SK 109.5 . . ?
H2SJ C2S3 H2SK 109.5 . . ?
N1S3 C2S3 H2SL 109.5 . . ?
H2SJ C2S3 H2SL 109.5 . . ?
H2SK C2S3 H2SL 109.5 . . ?
C7H C8H H8HA 109.5 . . ?
C7H C8H H8HB 109.5 . . ?
H8HA C8H H8HB 109.5 . . ?
C7H C8H H8HC 109.5 . . ?
H8HA C8H H8HC 109.5 . . ?
H8HB C8H H8HC 109.5 . . ?
C2I1 C3I1 C4I1 120.0 . . ?
C2I1 C3I1 H3I1 120.0 . . ?
C4I1 C3I1 H3I1 120.0 . . ?
C1I1 C2I1 C3I1 120.0 . . ?
C1I1 C2I1 C7I1 119.7(7) . . ?
C3I1 C2I1 C7I1 120.3(7) . . ?
C2I1 C1I1 C0I1 120.0 . . ?
C2I1 C1I1 H1I1 120.0 . . ?
C0I1 C1I1 H1I1 120.0 . . ?
O1I1 C0I1 C5I1 116.3(7) . . ?
O1I1 C0I1 C1I1 123.7(7) . . ?
C5I1 C0I1 C1I1 120.0 . . ?
C0I1 C5I1 C4I1 120.0 . . ?
C0I1 C5I1 C6I1 122.5(11) . . ?
C4I1 C5I1 C6I1 117.3(11) . . ?
C5I1 C4I1 C3I1 120.0 . . ?
C5I1 C4I1 H4I1 120.0 . . ?
C3I1 C4I1 H4I1 120.0 . . ?
N1S5 C2S5 H2SG 109.5 . . ?
N1S5 C2S5 H2SH 109.5 . . ?
H2SG C2S5 H2SH 109.5 . . ?
N1S5 C2S5 H2SI 109.5 . . ?
H2SG C2S5 H2SI 109.5 . . ?
H2SH C2S5 H2SI 109.5 . . ?
C2S7 C6F C1F 141.6(9) . . ?
C2S7 C6F N1S7 53.6(8) . . ?
C1F C6F N1S7 89.6(5) . . ?
C2S7 C6F H6FA 98.3 . . ?
C1F C6F H6FA 109.5 . . ?
N1S7 C6F H6FA 117.0 . . ?
C2S7 C6F H6FB 34.0 . . ?
C1F C6F H6FB 109.5 . . ?
N1S7 C6F H6FB 19.9 . . ?
H6FA C6F H6FB 109.5 . . ?
C2S7 C6F H6FC 84.3 . . ?
C1F C6F H6FC 109.5 . . ?
N1S7 C6F H6FC 119.6 . . ?
H6FA C6F H6FC 109.5 . . ?
H6FB C6F H6FC 109.5 . . ?
C0F O1F H1F 109.5 . . ?
C0C2 O1C2 H1C2 109.5 . . ?
C1C2 C6C2 H6CA 109.5 . . ?
C1C2 C6C2 H6CB 109.5 . . ?
H6CA C6C2 H6CB 109.5 . . ?
C1C2 C6C2 H6CC 109.5 . . ?
H6CA C6C2 H6CC 109.5 . . ?
H6CB C6C2 H6CC 109.5 . . ?
C0D1 O1D1 H1D1 109.5 . . ?
C5D1 C6D1 H6DD 109.5 . . ?
C5D1 C6D1 H6DE 109.5 . . ?
H6DD C6D1 H6DE 109.5 . . ?
C5D1 C6D1 H6DF 109.5 . . ?
H6DD C6D1 H6DF 109.5 . . ?
H6DE C6D1 H6DF 109.5 . . ?
C2D1 C3D1 C4D1 120.0 . . ?
C2D1 C3D1 H3D1 120.0 . . ?
C4D1 C3D1 H3D1 120.0 . . ?
C3D1 C2D1 C1D1 120.0 . . ?
C3D1 C2D1 C7D1 119.1(6) . . ?
C1D1 C2D1 C7D1 120.9(6) . . ?
C2D1 C1D1 C0D1 120.0 . . ?
C2D1 C1D1 H1DA 120.0 . . ?
C0D1 C1D1 H1DA 120.0 . . ?
O1D1 C0D1 C5D1 117.6(5) . . ?
O1D1 C0D1 C1D1 122.4(5) . . ?
C5D1 C0D1 C1D1 120.0 . . ?
C4D1 C5D1 C0D1 120.0 . . ?
C4D1 C5D1 C6D1 120.1(7) . . ?
C0D1 C5D1 C6D1 119.8(7) . . ?
C5D1 C4D1 C3D1 120.0 . . ?
C5D1 C4D1 H4D1 120.0 . . ?
C3D1 C4D1 H4D1 120.0 . . ?
C7C2 C9C2 H9CA 109.5 . . ?
C7C2 C9C2 H9CB 109.5 . . ?
H9CA C9C2 H9CB 109.5 . . ?
C7C2 C9C2 H9CC 109.5 . . ?
H9CA C9C2 H9CC 109.5 . . ?
H9CB C9C2 H9CC 109.5 . . ?
C0F1 C7F O1F1 57.4(8) . . ?
C0F1 C7F C8F 93.5(8) . . ?
O1F1 C7F C8F 97.0(8) . . ?
C0F1 C7F C4F 49.4(5) . . ?
O1F1 C7F C4F 22.5(6) . . ?
C8F C7F C4F 116.5(6) . . ?
C0F1 C7F C9F 74.9(6) . . ?
O1F1 C7F C9F 127.1(9) . . ?
C8F C7F C9F 108.1(7) . . ?
C4F C7F C9F 107.4(6) . . ?
C0F1 C7F C5F1 59.1(6) . . ?
O1F1 C7F C5F1 98.4(9) . . ?
C8F C7F C5F1 44.6(5) . . ?
C4F C7F C5F1 103.9(6) . . ?
C9F C7F C5F1 72.3(6) . . ?
C0F1 C7F H7F 155.2 . . ?
O1F1 C7F H7F 106.7 . . ?
C8F C7F H7F 108.2 . . ?
C4F C7F H7F 108.2 . . ?
C9F C7F H7F 108.2 . . ?
C5F1 C7F H7F 145.8 . . ?
C4F C5F C0F 120.0 . . ?
C4F C5F O1F1 23.3(6) . . ?
C0F C5F O1F1 132.5(6) . . ?
C4F C5F C0F1 46.1(4) . . ?
C0F C5F C0F1 153.3(5) . . ?
O1F1 C5F C0F1 46.6(7) . . ?
C4F C5F H5F 120.0 . . ?
C0F C5F H5F 120.0 . . ?
O1F1 C5F H5F 104.1 . . ?
C0F1 C5F H5F 78.4 . . ?
O1F1 C4F C0F1 79.7(17) . . ?
O1F1 C4F C3F 123.9(17) . . ?
C0F1 C4F C3F 149.1(6) . . ?
O1F1 C4F C5F 88.6(15) . . ?
C0F1 C4F C5F 75.9(7) . . ?
C3F C4F C5F 120.0 . . ?
O1F1 C4F C7F 61.1(15) . . ?
C0F1 C4F C7F 48.5(6) . . ?
C3F C4F C7F 121.4(4) . . ?
C5F C4F C7F 118.4(4) . . ?
O1F1 C4F C1F1 125.7(18) . . ?
C0F1 C4F C1F1 46.3(4) . . ?
C3F C4F C1F1 108.8(3) . . ?
C5F C4F C1F1 75.0(4) . . ?
C7F C4F C1F1 81.9(4) . . ?
C4F C3F C2F 120.0 . . ?
C4F C3F O1F1 16.0(5) . . ?
C2F C3F O1F1 124.4(5) . . ?
C4F C3F O1S7 97.5(3) . . ?
C2F C3F O1S7 24.0(4) . . ?
O1F1 C3F O1S7 100.5(6) . . ?
C4F C3F H3F 120.0 . . ?
C2F C3F H3F 120.0 . . ?
O1F1 C3F H3F 113.4 . . ?
O1S7 C3F H3F 141.6 . . ?
O1S7 C2F C1S7 79.7(11) . . ?
O1S7 C2F C3F 112.0(8) . . ?
C1S7 C2F C3F 149.7(8) . . ?
O1S7 C2F C1F 21.0(9) . . ?
C1S7 C2F C1F 81.2(8) . . ?
C3F C2F C1F 120.0 . . ?
O1S7 C2F H2F 124.0 . . ?
C1S7 C2F H2F 44.6 . . ?
C3F C2F H2F 120.0 . . ?
C1F C2F H2F 120.0 . . ?
O1S7 C1F C0F 110.3(10) . . ?
O1S7 C1F C2F 24.7(11) . . ?
C0F C1F C2F 120.0 . . ?
O1S7 C1F C6F 124.4(10) . . ?
C0F C1F C6F 120.2(3) . . ?
C2F C1F C6F 119.8(3) . . ?
O1S7 C1F C1S7 45.7(10) . . ?
C0F C1F C1S7 155.1(5) . . ?
C2F C1F C1S7 42.5(5) . . ?
C6F C1F C1S7 80.3(5) . . ?
O1F C0F C1F 123.4(3) . . ?
O1F C0F C5F 116.6(3) . . ?
C1F C0F C5F 120.0 . . ?
O1F C0F O1S7 142.2(5) . . ?
C1F C0F O1S7 21.8(4) . . ?
C5F C0F O1S7 100.0(4) . . ?
C7I1 C9I1 H9ID 109.5 . . ?
C7I1 C9I1 H9IE 109.5 . . ?
H9ID C9I1 H9IE 109.5 . . ?
C7I1 C9I1 H9IF 109.5 . . ?
H9ID C9I1 H9IF 109.5 . . ?
H9IE C9I1 H9IF 109.5 . . ?
C8I1 C7I1 C2I1 114.2(9) . . ?
C8I1 C7I1 C9I1 107.4(10) . . ?
C2I1 C7I1 C9I1 106.1(9) . . ?
C8I1 C7I1 H7I1 109.7 . . ?
C2I1 C7I1 H7I1 109.7 . . ?
C9I1 C7I1 H7I1 109.7 . . ?
C5C1 C0C1 O1C1 116.6(8) . . ?
C5C1 C0C1 C1C1 122.9(9) . . ?
O1C1 C0C1 C1C1 120.5(9) . . ?
C3C1 C2C1 C1C1 119.6(9) . . ?
C3C1 C2C1 C7C1 123.0(9) . . ?
C1C1 C2C1 C7C1 117.3(9) . . ?
C7C1 C9C1 H9CD 109.5 . . ?
C7C1 C9C1 H9CE 109.5 . . ?
H9CD C9C1 H9CE 109.5 . . ?
C7C1 C9C1 H9CF 109.5 . . ?
H9CD C9C1 H9CF 109.5 . . ?
H9CE C9C1 H9CF 109.5 . . ?
C0C1 C5C1 C4C1 117.2(9) . . ?
C0C1 C5C1 C6C1 120.9(10) . . ?
C4C1 C5C1 C6C1 121.9(10) . . ?
C2C1 C1C1 C0C1 118.5(9) . . ?
C2C1 C1C1 H1C1 120.8 . . ?
C0C1 C1C1 H1C1 120.8 . . ?
C5C1 C6C1 H6CD 109.5 . . ?
C5C1 C6C1 H6CE 109.5 . . ?
H6CD C6C1 H6CE 109.5 . . ?
C5C1 C6C1 H6CF 109.5 . . ?
H6CD C6C1 H6CF 109.5 . . ?
H6CE C6C1 H6CF 109.5 . . ?
C2C1 C3C1 C4C1 119.9(10) . . ?
C2C1 C3C1 H3C1 120.0 . . ?
C4C1 C3C1 H3C1 120.0 . . ?
C3C1 C4C1 C5C1 121.9(10) . . ?
C3C1 C4C1 H4C1 119.0 . . ?
C5C1 C4C1 H4C1 119.0 . . ?
C0C1 O1C1 H1CA 109.5 . . ?
C7D2 C9D2 H9DA 109.5 . . ?
C7D2 C9D2 H9DB 109.5 . . ?
H9DA C9D2 H9DB 109.5 . . ?
C7D2 C9D2 H9DC 109.5 . . ?
H9DA C9D2 H9DC 109.5 . . ?
H9DB C9D2 H9DC 109.5 . . ?
C8D2 C7D2 C4D2 116.4(6) . . ?
C8D2 C7D2 C9D2 114.5(7) . . ?
C4D2 C7D2 C9D2 114.9(5) . . ?
C8D2 C7D2 H7D2 102.8 . . ?
C4D2 C7D2 H7D2 102.8 . . ?
C9D2 C7D2 H7D2 102.8 . . ?
C7D2 C8D2 H8DA 109.5 . . ?
C7D2 C8D2 H8DB 109.5 . . ?
H8DA C8D2 H8DB 109.5 . . ?
C7D2 C8D2 H8DC 109.5 . . ?
H8DA C8D2 H8DC 109.5 . . ?
H8DB C8D2 H8DC 109.5 . . ?
C7F C9F C0F1 42.2(4) . . ?
C7F C9F C5F1 54.4(5) . . ?
C0F1 C9F C5F1 46.4(3) . . ?
C7F C9F C1F1 84.4(5) . . ?
C0F1 C9F C1F1 46.4(3) . . ?
C5F1 C9F C1F1 82.0(5) . . ?
C7F C9F H9FA 109.5 . . ?
C0F1 C9F H9FA 85.1 . . ?
C5F1 C9F H9FA 125.3 . . ?
C1F1 C9F H9FA 43.3 . . ?
C7F C9F H9FB 109.5 . . ?
C0F1 C9F H9FB 87.0 . . ?
C5F1 C9F H9FB 55.1 . . ?
C1F1 C9F H9FB 86.4 . . ?
H9FA C9F H9FB 109.5 . . ?
C7F C9F H9FC 109.5 . . ?
C0F1 C9F H9FC 151.6 . . ?
C5F1 C9F H9FC 125.3 . . ?
C1F1 C9F H9FC 152.7 . . ?
H9FA C9F H9FC 109.5 . . ?
H9FB C9F H9FC 109.5 . . ?
C7C2 C8C2 H8CA 109.5 . . ?
C7C2 C8C2 H8CB 109.5 . . ?
H8CA C8C2 H8CB 109.5 . . ?
C7C2 C8C2 H8CC 109.5 . . ?
H8CA C8C2 H8CC 109.5 . . ?
H8CB C8C2 H8CC 109.5 . . ?
C6F1 C8F C5F1 104.2(17) . . ?
C6F1 C8F C7F 161.7(19) . . ?
C5F1 C8F C7F 69.3(8) . . ?
C6F1 C8F C0F1 128.1(17) . . ?
C5F1 C8F C0F1 43.7(5) . . ?
C7F C8F C0F1 36.0(5) . . ?
C6F1 C8F H8FA 62.4 . . ?
C5F1 C8F H8FA 41.8 . . ?
C7F C8F H8FA 109.5 . . ?
C0F1 C8F H8FA 76.6 . . ?
C6F1 C8F H8FB 62.2 . . ?
C5F1 C8F H8FB 135.0 . . ?
C7F C8F H8FB 109.5 . . ?
C0F1 C8F H8FB 108.4 . . ?
H8FA C8F H8FB 109.5 . . ?
C6F1 C8F H8FC 88.9 . . ?
C5F1 C8F H8FC 113.0 . . ?
C7F C8F H8FC 109.5 . . ?
C0F1 C8F H8FC 136.5 . . ?
H8FA C8F H8FC 109.5 . . ?
H8FB C8F H8FC 109.5 . . ?
C1D2 C6D2 H6DA 109.5 . . ?
C1D2 C6D2 H6DB 109.5 . . ?
H6DA C6D2 H6DB 109.5 . . ?
C1D2 C6D2 H6DC 109.5 . . ?
H6DA C6D2 H6DC 109.5 . . ?
H6DB C6D2 H6DC 109.5 . . ?
C65 C55 C45 120.0 . . ?
C65 C55 C8N 118.6(4) . . ?
C45 C55 C8N 120.2(4) . . ?
C75 C65 C55 120.0 . . ?
C75 C65 H65 120.0 . . ?
C55 C65 H65 120.0 . . ?
C25 C75 C65 120.0 . . ?
C25 C75 H75 120.0 . . ?
C65 C75 H75 120.0 . . ?
C75 C25 C35 120.0 . . ?
C75 C25 C15 120.0(3) . . ?
C35 C25 C15 120.0(3) . . ?
C45 C35 C25 120.0 . . ?
C45 C35 H35 120.0 . . ?
C25 C35 H35 120.0 . . ?
C35 C45 C55 120.0 . . ?
C35 C45 H45 120.0 . . ?
C55 C45 H45 120.0 . . ?
C4N C5N C6N 120.0 . . ?
C4N C5N C85 114.9(4) . . ?
C6N C5N C85 124.6(4) . . ?
C5N C4N C3N 120.0 . . ?
C5N C4N H4N 120.0 . . ?
C3N C4N H4N 120.0 . . ?
C2N C3N C4N 120.0 . . ?
C2N C3N H3N 120.0 . . ?
C4N C3N H3N 120.0 . . ?
C3N C2N C7N 120.0 . . ?
C3N C2N C15 120.1(3) . . ?
C7N C2N C15 119.9(3) . . ?
C6N C7N C2N 120.0 . . ?
C6N C7N H7N 120.0 . . ?
C2N C7N H7N 120.0 . . ?
C7N C6N C5N 120.0 . . ?
C7N C6N H6N 120.0 . . ?
C5N C6N H6N 120.0 . . ?
C154 C164 C174 118.9(2) . . ?
C154 C164 N34 123.9(2) . . ?
C174 C164 N34 117.2(2) . . ?
C36 C26 C76 120.0 . . ?
C36 C26 C16 121.50(13) . . ?
C76 C26 C16 118.36(13) . . ?
C46 C36 C26 120.0 . . ?
C46 C36 H36 120.0 . . ?
C26 C36 H36 120.0 . . ?
C56 C46 C36 120.0 . . ?
C56 C46 H46 120.0 . . ?
C36 C46 H46 120.0 . . ?
C66 C56 C46 120.0 . . ?
C66 C56 C86 119.31(11) . . ?
C46 C56 C86 120.59(11) . . ?
C56 C66 C76 120.0 . . ?
C56 C66 H66 120.0 . . ?
C76 C66 H66 120.0 . . ?
C66 C76 C26 120.0 . . ?
C66 C76 H76 120.0 . . ?
C26 C76 H76 120.0 . . ?
C210 C310 C410 120.0 . . ?
C210 C310 H310 120.0 . . ?
C410 C310 H310 120.0 . . ?
C710 C210 C310 120.0 . . ?
C710 C210 C110 119.3(3) . . ?
C310 C210 C110 120.5(3) . . ?
C210 C710 C610 120.0 . . ?
C210 C710 H710 120.0 . . ?
C610 C710 H710 120.0 . . ?
C510 C610 C710 120.0 . . ?
C510 C610 H610 120.0 . . ?
C710 C610 H610 120.0 . . ?
C410 C510 C610 120.0 . . ?
C410 C510 C510 120.9(6) . 2_665 ?
C610 C510 C510 117.8(6) . 2_665 ?
C510 C410 C310 120.0 . . ?
C510 C410 H410 120.0 . . ?
C310 C410 H410 120.0 . . ?
C411 C311 C211 120.0 . . ?
C411 C311 H311 120.0 . . ?
C211 C311 H311 120.0 . . ?
C511 C411 C311 120.0 . . ?
C511 C411 H411 120.0 . . ?
C311 C411 H411 120.0 . . ?
C411 C511 C611 120.0 . . ?
C411 C511 C511 119.0(3) . 2_565 ?
C611 C511 C511 120.5(3) . 2_565 ?
C711 C611 C511 120.0 . . ?
C711 C611 H611 120.0 . . ?
C511 C611 H611 120.0 . . ?
C611 C711 C211 120.0 . . ?
C611 C711 H711 120.0 . . ?
C211 C711 H711 120.0 . . ?
C711 C211 C311 120.0 . . ?
C711 C211 C111 119.62(19) . . ?
C311 C211 C111 120.28(19) . . ?
C5C2 C4C2 C3C2 120.0 . . ?
C5C2 C4C2 C7C2 120.9(4) . . ?
C3C2 C4C2 C7C2 119.0(4) . . ?
C0C2 C5C2 C4C2 120.0 . . ?
C0C2 C5C2 H5C2 120.0 . . ?
C4C2 C5C2 H5C2 120.0 . . ?
O1C2 C0C2 C5C2 122.3(3) . . ?
O1C2 C0C2 C1C2 117.6(3) . . ?
C5C2 C0C2 C1C2 120.0 . . ?
C2C2 C1C2 C0C2 120.0 . . ?
C2C2 C1C2 C6C2 120.4(4) . . ?
C0C2 C1C2 C6C2 119.6(4) . . ?
C1C2 C2C2 C3C2 120.0 . . ?
C1C2 C2C2 H2C2 120.0 . . ?
C3C2 C2C2 H2C2 120.0 . . ?
C2C2 C3C2 C4C2 120.0 . . ?
C2C2 C3C2 H3C2 120.0 . . ?
C4C2 C3C2 H3C2 120.0 . . ?
C1SB N1SB C2SB 111.8(14) . . ?
C1SB N1SB C3SB 128.6(13) . . ?
C2SB N1SB C3SB 119.3(14) . . ?
N1SB C3SB H3SM 109.5 . . ?
N1SB C3SB H3SN 109.5 . . ?
H3SM C3SB H3SN 109.5 . . ?
N1SB C3SB H3SO 109.5 . . ?
H3SM C3SB H3SO 109.5 . . ?
H3SN C3SB H3SO 109.5 . . ?
N1SB C2SB H2SM 109.5 . . ?
N1SB C2SB H2SN 109.5 . . ?
H2SM C2SB H2SN 109.5 . . ?
N1SB C2SB H2SO 109.5 . . ?
H2SM C2SB H2SO 109.5 . . ?
H2SN C2SB H2SO 109.5 . . ?
O1SB C1SB N1SB 136.5(17) . . ?
O1SB C1SB H1SB 111.8 . . ?
N1SB C1SB H1SB 111.8 . . ?
C1S6 N1S6 C3S6 122.0(10) . . ?
C1S6 N1S6 C2S6 120.2(8) . . ?
C3S6 N1S6 C2S6 117.5(8) . . ?
N1SD C3SD H3SS 109.5 . . ?
N1SD C3SD H3ST 109.5 . . ?
H3SS C3SD H3ST 109.5 . . ?
N1SD C3SD H3SU 109.5 . . ?
H3SS C3SD H3SU 109.5 . . ?
H3ST C3SD H3SU 109.5 . . ?
O1S6 C1S6 N1S6 124.6(10) . . ?
O1S6 C1S6 H1S6 117.7 . . ?
N1S6 C1S6 H1S6 117.7 . . ?
N1S6 C2S6 H2SP 109.5 . . ?
N1S6 C2S6 H2SQ 109.5 . . ?
H2SP C2S6 H2SQ 109.5 . . ?
N1S6 C2S6 H2SR 109.5 . . ?
H2SP C2S6 H2SR 109.5 . . ?
H2SQ C2S6 H2SR 109.5 . . ?
C144 C134 C184 117.4(2) . . ?
C144 C134 C104 121.0(2) . . ?
C184 C134 C104 121.6(2) . . ?
C144 C134 C10L 122.2(3) . . ?
C184 C134 C10L 120.3(3) . . ?
C104 C134 C10L 2.7(6) . . ?
C134 C144 C154 122.0(2) . . ?
C134 C144 H144 119.0 . . ?
C154 C144 H144 119.0 . . ?
C134 C184 C174 121.3(2) . . ?
C134 C184 H184 119.4 . . ?
C174 C184 H184 119.4 . . ?
C184 C174 C164 120.1(2) . . ?
C184 C174 H174 119.9 . . ?
C164 C174 H174 119.9 . . ?
C164 C154 C144 120.0(2) . . ?
C164 C154 H154 120.0 . . ?
C144 C154 H154 120.0 . . ?
C3 C11L C10L 79.1(8) . . ?
C3 C11L C12L 93.6(8) . . ?
C10L C11L C12L 121.5(4) . . ?
C3 C11L C104 77.3(8) . . ?
C10L C11L C104 1.8(6) . . ?
C12L C11L C104 120.9(3) . . ?
C3 C11L C2 69.4(7) . . ?
C10L C11L C2 115.9(5) . . ?
C12L C11L C2 24.2(3) . . ?
C104 C11L C2 114.6(4) . . ?
C3 C11L H11L 99.1 . . ?
C10L C11L H11L 118.9 . . ?
C12L C11L H11L 119.6 . . ?
C104 C11L H11L 119.6 . . ?
C2 C11L H11L 120.1 . . ?
C2 C12L C7L 89.1(9) . . ?
C2 C12L C11L 86.4(8) . . ?
C7L C12L C11L 122.7(4) . . ?
C2 C12L C74 81.7(9) . . ?
C7L C12L C74 7.7(5) . . ?
C11L C12L C74 119.8(3) . . ?
C2 C12L C3 62.3(7) . . ?
C7L C12L C3 116.6(5) . . ?
C11L C12L C3 24.2(3) . . ?
C74 C12L C3 110.8(4) . . ?
C2 C12L H12L 101.9 . . ?
C7L C12L H12L 116.7 . . ?
C11L C12L H12L 120.1 . . ?
C74 C12L H12L 120.1 . . ?
C3 C12L H12L 123.7 . . ?
C84 C74 C8L 34.2(4) . . ?
C84 C74 C12L 119.4(3) . . ?
C8L C74 C12L 105.1(5) . . ?
C84 C74 N24 125.7(3) . . ?
C8L C74 N24 124.4(4) . . ?
C12L C74 N24 114.6(3) . . ?
C84 C74 C2 115.9(5) . . ?
C8L C74 C2 116.9(5) . . ?
C12L C74 C2 24.5(3) . . ?
N24 C74 C2 115.4(4) . . ?
C8L C84 C74 73.4(6) . . ?
C8L C84 C94 89.1(6) . . ?
C74 C84 C94 119.6(3) . . ?
C8L C84 C7L 66.2(5) . . ?
C74 C84 C7L 7.5(5) . . ?
C94 C84 C7L 115.8(4) . . ?
C8L C84 C9L 61.5(5) . . ?
C74 C84 C9L 109.0(4) . . ?
C94 C84 C9L 27.7(3) . . ?
C7L C84 C9L 102.6(4) . . ?
C8L C84 H84 107.5 . . ?
C74 C84 H84 120.2 . . ?
C94 C84 H84 120.2 . . ?
C7L C84 H84 123.6 . . ?
C9L C84 H84 123.8 . . ?
C9L C94 C104 75.2(7) . . ?
C9L C94 C84 91.1(6) . . ?
C104 C94 C84 123.2(3) . . ?
C9L C94 C10L 73.2(7) . . ?
C104 C94 C10L 2.5(5) . . ?
C84 C94 C10L 121.4(4) . . ?
C9L C94 C8L 60.7(5) . . ?
C104 C94 C8L 108.8(4) . . ?
C84 C94 C8L 30.5(3) . . ?
C10L C94 C8L 106.4(4) . . ?
C9L C94 H94 104.4 . . ?
C104 C94 H94 118.4 . . ?
C84 C94 H94 118.4 . . ?
C10L C94 H94 120.2 . . ?
C8L C94 H94 124.6 . . ?
C94 C104 C9L 30.9(4) . . ?
C94 C104 C11L 116.7(3) . . ?
C9L C104 C11L 107.0(5) . . ?
C94 C104 C3 113.2(5) . . ?
C9L C104 C3 118.4(5) . . ?
C11L C104 C3 26.2(4) . . ?
C94 C104 C134 122.1(3) . . ?
C9L C104 C134 122.8(4) . . ?
C11L C104 C134 121.2(3) . . ?
C3 C104 C134 118.5(4) . . ?
C9C1 C7C1 C2C1 111.7(9) . . ?
C9C1 C7C1 C8C1 109.0(9) . . ?
C2C1 C7C1 C8C1 109.7(8) . . ?
C9C1 C7C1 H7C1 108.8 . . ?
C2C1 C7C1 H7C1 108.8 . . ?
C8C1 C7C1 H7C1 108.8 . . ?
C7C1 C8C1 H8CD 109.5 . . ?
C7C1 C8C1 H8CE 109.5 . . ?
H8CD C8C1 H8CE 109.5 . . ?
C7C1 C8C1 H8CF 109.5 . . ?
H8CD C8C1 H8CF 109.5 . . ?
H8CE C8C1 H8CF 109.5 . . ?
C8D1 C7D1 C9D1 111.7(10) . . ?
C8D1 C7D1 C2D1 115.3(10) . . ?
C9D1 C7D1 C2D1 109.8(8) . . ?
C8D1 C7D1 H7D1 106.5 . . ?
C9D1 C7D1 H7D1 106.5 . . ?
C2D1 C7D1 H7D1 106.5 . . ?
C7D1 C9D1 H9DD 109.5 . . ?
C7D1 C9D1 H9DE 109.5 . . ?
H9DD C9D1 H9DE 109.5 . . ?
C7D1 C9D1 H9DF 109.5 . . ?
H9DD C9D1 H9DF 109.5 . . ?
H9DE C9D1 H9DF 109.5 . . ?
C7D1 C8D1 H8DD 109.5 . . ?
C7D1 C8D1 H8DE 109.5 . . ?
H8DD C8D1 H8DE 109.5 . . ?
C7D1 C8D1 H8DF 109.5 . . ?
H8DD C8D1 H8DF 109.5 . . ?
H8DE C8D1 H8DF 109.5 . . ?
C8C2 C7C2 C9C2 108.0(7) . . ?
C8C2 C7C2 C4C2 114.9(6) . . ?
C9C2 C7C2 C4C2 113.4(6) . . ?
C8C2 C7C2 H7C2 106.7 . . ?
C9C2 C7C2 H7C2 106.7 . . ?
C4C2 C7C2 H7C2 106.7 . . ?
C5M C4M C3M 120.0 . . ?
C5M C4M H4M 120.0 . . ?
C3M C4M H4M 120.0 . . ?
C6M C5M C4M 120.0 . . ?
C6M C5M C5M 118.1(7) . 2_665 ?
C4M C5M C5M 120.7(7) . 2_665 ?
C7M C6M C5M 120.0 . . ?
C7M C6M H6M 120.0 . . ?
C5M C6M H6M 120.0 . . ?
C2M C7M C6M 120.0 . . ?
C2M C7M H7M 120.0 . . ?
C6M C7M H7M 120.0 . . ?
C7M C2M C3M 120.0 . . ?
C7M C2M C110 120.0(4) . . ?
C3M C2M C110 120.0(4) . . ?
C2M C3M C4M 120.0 . . ?
C2M C3M H3M 120.0 . . ?
C4M C3M H3M 120.0 . . ?
C58A C68A C78A 120.0 . . ?
C58A C68A H68A 120.0 . . ?
C78A C68A H68A 120.0 . . ?
C48A C58A C68A 120.0 . . ?
C48A C58A C58A 121.1(6) . 2 ?
C68A C58A C58A 117.4(6) . 2 ?
C58A C48A C38A 120.0 . . ?
C58A C48A H48A 120.0 . . ?
C38A C48A H48A 120.0 . . ?
C28A C38A C48A 120.0 . . ?
C28A C38A H38A 120.0 . . ?
C48A C38A H38A 120.0 . . ?
C78A C28A C38A 120.0 . . ?
C78A C28A C18 120.5(4) . . ?
C38A C28A C18 119.4(3) . . ?
C28A C78A C68A 120.0 . . ?
C28A C78A H78A 120.0 . . ?
C68A C78A H78A 120.0 . . ?
C26A C76A C66A 120.0 . . ?
C26A C76A H76A 120.0 . . ?
C66A C76A H76A 120.0 . . ?
C76A C26A C36A 120.0 . . ?
C76A C26A C16 127.5(5) . . ?
C36A C26A C16 112.4(5) . . ?
C46A C36A C26A 120.0 . . ?
C46A C36A H36A 120.0 . . ?
C26A C36A H36A 120.0 . . ?
C56A C46A C36A 120.0 . . ?
C56A C46A H46A 120.0 . . ?
C36A C46A H46A 120.0 . . ?
C46A C56A C66A 120.0 . . ?
C46A C56A C86 116.0(5) . . ?
C66A C56A C86 123.9(5) . . ?
C56A C66A C76A 120.0 . . ?
C56A C66A H66A 120.0 . . ?
C76A C66A H66A 120.0 . . ?
C7K C6K C5K 120.0 . . ?
C7K C6K H6K 120.0 . . ?
C5K C6K H6K 120.0 . . ?
C2K C7K C6K 120.0 . . ?
C2K C7K H7K 120.0 . . ?
C6K C7K H7K 120.0 . . ?
C7K C2K C3K 120.0 . . ?
C7K C2K C111 116.7(4) . . ?
C3K C2K C111 123.3(4) . . ?
C4K C3K C2K 120.0 . . ?
C4K C3K H3K 120.0 . . ?
C2K C3K H3K 120.0 . . ?
C3K C4K C5K 120.0 . . ?
C3K C4K H4K 120.0 . . ?
C5K C4K H4K 120.0 . . ?
C4K C5K C6K 120.0 . . ?
C4K C5K C5K 126.1(8) . 2_565 ?
C6K C5K C5K 113.0(8) . 2_565 ?
C79 C69 C59 120.0 . . ?
C79 C69 H69 120.0 . . ?
C59 C69 H69 120.0 . . ?
C29 C79 C69 120.0 . . ?
C29 C79 H79 120.0 . . ?
C69 C79 H79 120.0 . . ?
C79 C29 C39 120.0 . . ?
C79 C29 C19 119.1(3) . . ?
C39 C29 C19 120.9(3) . . ?
C49 C39 C29 120.0 . . ?
C49 C39 H39 120.0 . . ?
C29 C39 H39 120.0 . . ?
C59 C49 C39 120.0 . . ?
C59 C49 H49 120.0 . . ?
C39 C49 H49 120.0 . . ?
C49 C59 C69 120.0 . . ?
C49 C59 C59 120.4(6) . 2_655 ?
C69 C59 C59 119.0(6) . 2_655 ?
C2E C1E C0E 123.0(5) . . ?
C2E C1E H1EA 118.5 . . ?
C0E C1E H1EA 118.5 . . ?
C4E C3E C2E 120.7(5) . . ?
C4E C3E H3E 119.6 . . ?
C2E C3E H3E 119.6 . . ?
C1E C2E C3E 117.6(5) . . ?
C1E C2E C7E 120.7(5) . . ?
C3E C2E C7E 121.6(5) . . ?
C3E C4E C5E 121.6(5) . . ?
C3E C4E H4E 119.2 . . ?
C5E C4E H4E 119.2 . . ?
C0E C5E C4E 116.6(5) . . ?
C0E C5E C6E 124.8(7) . . ?
C4E C5E C6E 118.6(7) . . ?
C5E1 C6E1 H6EA 109.5 . . ?
C5E1 C6E1 H6EB 109.5 . . ?
H6EA C6E1 H6EB 109.5 . . ?
C5E1 C6E1 H6EC 109.5 . . ?
H6EA C6E1 H6EC 109.5 . . ?
H6EB C6E1 H6EC 109.5 . . ?
C5E C6E H6ED 109.5 . . ?
C5E C6E H6EE 109.5 . . ?
H6ED C6E H6EE 109.5 . . ?
C5E C6E H6EF 109.5 . . ?
H6ED C6E H6EF 109.5 . . ?
H6EE C6E H6EF 109.5 . . ?
C8G1 C7G1 C9G1 136.8(9) . . ?
C8G1 C7G1 C4G1 108.8(8) . . ?
C9G1 C7G1 C4G1 112.3(8) . . ?
C8G1 C7G1 H7G1 94.7 . . ?
C9G1 C7G1 H7G1 94.7 . . ?
C4G1 C7G1 H7G1 94.7 . . ?
C2G1 C1G1 C0G1 116.7(7) . . ?
C2G1 C1G1 C6G1 124.4(7) . . ?
C0G1 C1G1 C6G1 118.9(8) . . ?
C3G1 C2G1 C1G1 123.0(6) . . ?
C3G1 C2G1 H2G1 118.5 . . ?
C1G1 C2G1 H2G1 118.5 . . ?
C4G1 C3G1 C2G1 121.5(6) . . ?
C4G1 C3G1 H3G1 119.3 . . ?
C2G1 C3G1 H3G1 119.3 . . ?
C3G1 C4G1 C5G1 116.4(6) . . ?
C3G1 C4G1 C7G1 121.2(7) . . ?
C5G1 C4G1 C7G1 122.4(7) . . ?
C0G1 C5G1 C4G1 122.8(6) . . ?
C0G1 C5G1 H5G1 118.6 . . ?
C4G1 C5G1 H5G1 118.6 . . ?
C5G1 C0G1 C1G1 119.6(6) . . ?
C1G1 C6G1 H6GD 109.5 . . ?
C1G1 C6G1 H6GE 109.5 . . ?
H6GD C6G1 H6GE 109.5 . . ?
C1G1 C6G1 H6GF 109.5 . . ?
H6GD C6G1 H6GF 109.5 . . ?
H6GE C6G1 H6GF 109.5 . . ?
C9G C7G C4G 112.3(9) . . ?
C9G C7G C8G 123.5(9) . . ?
C4G C7G C8G 116.1(7) . . ?
C9G C7G H7G 99.5 . . ?
C4G C7G H7G 99.5 . . ?
C8G C7G H7G 99.5 . . ?
C3F1 C2F1 C1F1 120.0 . . ?
C3F1 C2F1 C7F1 117.3(9) . . ?
C1F1 C2F1 C7F1 122.7(9) . . ?
C4F1 C3F1 C2F1 120.0 . . ?
C4F1 C3F1 H3F1 120.0 . . ?
C2F1 C3F1 H3F1 120.0 . . ?
C3F1 C4F1 C5F1 120.0 . . ?
C3F1 C4F1 H4F1 120.0 . . ?
C5F1 C4F1 H4F1 120.0 . . ?
C8F C5F1 C0F1 100.6(9) . . ?
C8F C5F1 C4F1 136.7(9) . . ?
C0F1 C5F1 C4F1 120.0 . . ?
C8F C5F1 C7F 66.0(8) . . ?
C0F1 C5F1 C7F 46.0(5) . . ?
C4F1 C5F1 C7F 133.8(6) . . ?
C8F C5F1 C6F1 29.5(9) . . ?
C0F1 C5F1 C6F1 118.6(10) . . ?
C4F1 C5F1 C6F1 120.7(10) . . ?
C7F C5F1 C6F1 94.3(10) . . ?
C8F C5F1 C9F 109.7(10) . . ?
C0F1 C5F1 C9F 60.8(5) . . ?
C4F1 C5F1 C9F 80.8(5) . . ?
C7F C5F1 C9F 53.4(5) . . ?
C6F1 C5F1 C9F 138.1(12) . . ?
C7F C0F1 C4F 82.1(8) . . ?
C7F C0F1 O1F1 69.2(9) . . ?
C4F C0F1 O1F1 28.5(7) . . ?
C7F C0F1 C1F1 126.3(9) . . ?
C4F C0F1 C1F1 95.8(8) . . ?
O1F1 C0F1 C1F1 124.1(10) . . ?
C7F C0F1 C5F1 75.0(8) . . ?
C4F C0F1 C5F1 144.1(8) . . ?
O1F1 C0F1 C5F1 115.9(10) . . ?
C1F1 C0F1 C5F1 120.0 . . ?
C7F C0F1 C5F 131.7(7) . . ?
C4F C0F1 C5F 58.0(5) . . ?
O1F1 C0F1 C5F 62.8(8) . . ?
C1F1 C0F1 C5F 86.9(6) . . ?
C5F1 C0F1 C5F 121.6(7) . . ?
C7F C0F1 C9F 63.0(7) . . ?
C4F C0F1 C9F 120.2(10) . . ?
O1F1 C0F1 C9F 126.9(12) . . ?
C1F1 C0F1 C9F 72.9(5) . . ?
C5F1 C0F1 C9F 72.8(5) . . ?
C5F C0F1 C9F 159.6(8) . . ?
C7F C0F1 C8F 50.5(6) . . ?
C4F C0F1 C8F 108.8(6) . . ?
O1F1 C0F1 C8F 81.4(8) . . ?
C1F1 C0F1 C8F 153.3(5) . . ?
C5F1 C0F1 C8F 35.7(5) . . ?
C5F C0F1 C8F 114.8(6) . . ?
C9F C0F1 C8F 85.4(6) . . ?
C0F1 C1F1 C2F1 120.0 . . ?
C0F1 C1F1 C9F 60.7(5) . . ?
C2F1 C1F1 C9F 80.9(5) . . ?
C0F1 C1F1 C4F 37.9(4) . . ?
C2F1 C1F1 C4F 157.8(4) . . ?
C9F C1F1 C4F 83.1(5) . . ?
C0F1 C1F1 H1F1 120.0 . . ?
C2F1 C1F1 H1F1 120.0 . . ?
C9F C1F1 H1F1 130.4 . . ?
C4F C1F1 H1F1 82.1 . . ?
C4F O1F1 C0F1 71.8(17) . . ?
C4F O1F1 C7F 96.4(18) . . ?
C0F1 O1F1 C7F 53.4(9) . . ?
C4F O1F1 C5F 68.1(13) . . ?
C0F1 O1F1 C5F 70.6(10) . . ?
C7F O1F1 C5F 123.8(12) . . ?
C4F O1F1 C3F 40.1(13) . . ?
C0F1 O1F1 C3F 109.3(11) . . ?
C7F O1F1 C3F 107.9(10) . . ?
C5F O1F1 C3F 93.7(7) . . ?
C4F O1F1 H1FA 37.8 . . ?
C0F1 O1F1 H1FA 109.5 . . ?
C7F O1F1 H1FA 117.2 . . ?
C5F O1F1 H1FA 83.6 . . ?
C3F O1F1 H1FA 10.9 . . ?
C8F C6F1 C5F1 46.3(11) . . ?
C8F C6F1 H6FD 146.5 . . ?
C5F1 C6F1 H6FD 109.5 . . ?
C8F C6F1 H6FE 69.8 . . ?
C5F1 C6F1 H6FE 109.5 . . ?
H6FD C6F1 H6FE 109.5 . . ?
C8F C6F1 H6FF 101.7 . . ?
C5F1 C6F1 H6FF 109.5 . . ?
H6FD C6F1 H6FF 109.5 . . ?
H6FE C6F1 H6FF 109.5 . . ?
C7G1 C8G1 H8GA 109.5 . . ?
C7G1 C8G1 H8GB 109.5 . . ?
H8GA C8G1 H8GB 109.5 . . ?
C7G1 C8G1 H8GC 109.5 . . ?
H8GA C8G1 H8GC 109.5 . . ?
H8GB C8G1 H8GC 109.5 . . ?
C7G1 C9G1 H9GA 109.5 . . ?
C7G1 C9G1 H9GB 109.5 . . ?
H9GA C9G1 H9GB 109.5 . . ?
C7G1 C9G1 H9GC 109.5 . . ?
H9GA C9G1 H9GC 109.5 . . ?
H9GB C9G1 H9GC 109.5 . . ?
C7G C9G H9GD 109.5 . . ?
C7G C9G H9GE 109.5 . . ?
H9GD C9G H9GE 109.5 . . ?
C7G C9G H9GF 109.5 . . ?
H9GD C9G H9GF 109.5 . . ?
H9GE C9G H9GF 109.5 . . ?
C7G C8G H8GD 109.5 . . ?
C7G C8G H8GE 109.5 . . ?
H8GD C8G H8GE 109.5 . . ?
C7G C8G H8GF 109.5 . . ?
H8GD C8G H8GF 109.5 . . ?
H8GE C8G H8GF 109.5 . . ?
C7F1 C8F1 H8FD 109.5 . . ?
C7F1 C8F1 H8FE 109.5 . . ?
H8FD C8F1 H8FE 109.5 . . ?
C7F1 C8F1 H8FF 109.5 . . ?
H8FD C8F1 H8FF 109.5 . . ?
H8FE C8F1 H8FF 109.5 . . ?
C7F1 C9F1 H9FD 109.5 . . ?
C7F1 C9F1 H9FE 109.5 . . ?
H9FD C9F1 H9FE 109.5 . . ?
C7F1 C9F1 H9FF 109.5 . . ?
H9FD C9F1 H9FF 109.5 . . ?
H9FE C9F1 H9FF 109.5 . . ?
C95 C85 C135 120.0 . . ?
C95 C85 C5N 124.0(4) . . ?
C135 C85 C5N 114.5(4) . . ?
C85 C95 C105 120.0 . . ?
C85 C95 H95 120.0 . . ?
C105 C95 H95 120.0 . . ?
C115 C105 C95 120.0 . . ?
C115 C105 H105 120.0 . . ?
C95 C105 H105 120.0 . . ?
C105 C115 C125 120.0 . . ?
C105 C115 C185 120.7(4) . . ?
C125 C115 C185 119.3(4) . . ?
C115 C125 C135 120.0 . . ?
C115 C125 H125 120.0 . . ?
C135 C125 H125 120.0 . . ?
C125 C135 C85 120.0 . . ?
C125 C135 H135 120.0 . . ?
C85 C135 H135 120.0 . . ?
C1S7 N1S7 C3S7 123.8(13) . . ?
C1S7 N1S7 C2S7 123.2(13) . . ?
C3S7 N1S7 C2S7 112.6(12) . . ?
C1S7 N1S7 C6F 83.9(9) . . ?
C3S7 N1S7 C6F 152.3(11) . . ?
C2S7 N1S7 C6F 40.4(7) . . ?
C2F C1S7 N1S7 153.3(15) . . ?
C2F C1S7 O1S7 39.1(7) . . ?
N1S7 C1S7 O1S7 128.6(14) . . ?
C2F C1S7 C1F 56.3(6) . . ?
N1S7 C1S7 C1F 106.2(11) . . ?
O1S7 C1S7 C1F 23.1(6) . . ?
C2F C1S7 H1S7 82.2 . . ?
N1S7 C1S7 H1S7 115.7 . . ?
O1S7 C1S7 H1S7 115.7 . . ?
C1F C1S7 H1S7 137.6 . . ?
C1F O1S7 C2F 134.3(18) . . ?
C1F O1S7 C1S7 111.2(14) . . ?
C2F O1S7 C1S7 61.2(10) . . ?
C1F O1S7 C0F 47.9(7) . . ?
C2F O1S7 C0F 135.9(12) . . ?
C1S7 O1S7 C0F 158.1(11) . . ?
C1F O1S7 C3F 136.6(13) . . ?
C2F O1S7 C3F 44.0(6) . . ?
C1S7 O1S7 C3F 100.7(9) . . ?
C0F O1S7 C3F 100.6(6) . . ?
N1S7 C3S7 H3SV 109.5 . . ?
N1S7 C3S7 H3SW 109.5 . . ?
H3SV C3S7 H3SW 109.5 . . ?
N1S7 C3S7 H3SX 109.5 . . ?
H3SV C3S7 H3SX 109.5 . . ?
H3SW C3S7 H3SX 109.5 . . ?
C6F C2S7 N1S7 85.9(11) . . ?
C6F C2S7 H2SV 65.6 . . ?
N1S7 C2S7 H2SV 109.5 . . ?
C6F C2S7 H2SW 164.4 . . ?
N1S7 C2S7 H2SW 109.5 . . ?
H2SV C2S7 H2SW 109.5 . . ?
C6F C2S7 H2SX 61.3 . . ?
N1S7 C2S7 H2SX 109.4 . . ?
H2SV C2S7 H2SX 109.5 . . ?
H2SW C2S7 H2SX 109.5 . . ?
C9F1 C7F1 C2F1 115.1(15) . . ?
C9F1 C7F1 C8F1 108.0(14) . . ?
C2F1 C7F1 C8F1 113.1(13) . . ?
C9F1 C7F1 H7F1 106.7 . . ?
C2F1 C7F1 H7F1 106.7 . . ?
C8F1 C7F1 H7F1 106.7 . . ?
C7H C9H1 H9HD 109.5 . . ?
C7H C9H1 H9HE 109.5 . . ?
H9HD C9H1 H9HE 109.5 . . ?
C7H C9H1 H9HF 109.5 . . ?
H9HD C9H1 H9HF 109.5 . . ?
H9HE C9H1 H9HF 109.5 . . ?
C7H C8H1 H8HD 109.5 . . ?
C7H C8H1 H8HE 109.5 . . ?
H8HD C8H1 H8HE 109.5 . . ?
C7H C8H1 H8HF 109.5 . . ?
H8HD C8H1 H8HF 109.5 . . ?
H8HE C8H1 H8HF 109.5 . . ?
C5I C4I C3I 120.0 . . ?
C5I C4I H4I 120.0 . . ?
C3I C4I H4I 120.0 . . ?
C0I C5I C4I 120.0 . . ?
C0I C5I C6I 118.1(6) . . ?
C4I C5I C6I 121.9(6) . . ?
O1I C0I C5I 118.4(4) . . ?
O1I C0I C1I 121.6(4) . . ?
C5I C0I C1I 120.0 . . ?
C0I C1I C2I 120.0 . . ?
C0I C1I H1IA 120.0 . . ?
C2I C1I H1IA 120.0 . . ?
C3I C2I C1I 120.0 . . ?
C3I C2I C7I 119.4(4) . . ?
C1I C2I C7I 120.5(4) . . ?
C2I C3I C4I 120.0 . . ?
C2I C3I H3I 120.0 . . ?
C4I C3I H3I 120.0 . . ?
C8I C7I C9I 110.3(7) . . ?
C8I C7I C2I 114.5(6) . . ?
C9I C7I C2I 112.9(6) . . ?
C8I C7I H7I 106.2 . . ?
C9I C7I H7I 106.2 . . ?
C2I C7I H7I 106.2 . . ?
C1SC N1SC C2SC 142.6(17) . . ?
C1SC N1SC C3SC 110.0(14) . . ?
C2SC N1SC C3SC 103.4(14) . . ?
O1SC C1SC N1SC 136.8(19) . . ?
O1SC C1SC H1SC 111.6 . . ?
N1SC C1SC H1SC 111.6 . . ?
N1SC C2SC H2SY 109.5 . . ?
N1SC C2SC H 109.5 . . ?
H2SY C2SC H 109.5 . . ?
N1SC C2SC HA 109.5 . . ?
H2SY C2SC HA 109.5 . . ?
H C2SC HA 109.5 . . ?
N1SC C3SC H3SY 109.5 . . ?
N1SC C3SC HB 109.5 . . ?
H3SY C3SC HB 109.5 . . ?
N1SC C3SC HC 109.5 . . ?
H3SY C3SC HC 109.5 . . ?
HB C3SC HC 109.5 . . ?
C7I1 C8I1 H8ID 109.5 . . ?
C7I1 C8I1 H8IE 109.5 . . ?
H8ID C8I1 H8IE 109.5 . . ?
C7I1 C8I1 H8IF 109.5 . . ?
H8ID C8I1 H8IF 109.5 . . ?
H8IE C8I1 H8IF 109.5 . . ?
C7I C8I H8IA 109.5 . . ?
C7I C8I H8IB 109.5 . . ?
H8IA C8I H8IB 109.5 . . ?
C7I C8I H8IC 109.5 . . ?
H8IA C8I H8IC 109.5 . . ?
H8IB C8I H8IC 109.5 . . ?
C7I C9I H9IA 109.5 . . ?
C7I C9I H9IB 109.5 . . ?
H9IA C9I H9IB 109.5 . . ?
C7I C9I H9IC 109.5 . . ?
H9IA C9I H9IC 109.5 . . ?
H9IB C9I H9IC 109.5 . . ?
C5I1 C6I1 H6ID 109.5 . . ?
C5I1 C6I1 H6IE 109.5 . . ?
H6ID C6I1 H6IE 109.5 . . ?
C5I1 C6I1 H6IF 109.5 . . ?
H6ID C6I1 H6IF 109.5 . . ?
H6IE C6I1 H6IF 109.5 . . ?
C0I1 O1I1 H1IB 109.4(5) . . ?
C1SD N1SD C2SD 122.3(16) . . ?
C1SD N1SD C3SD 121.7(18) . . ?
C2SD N1SD C3SD 115.7(17) . . ?
N1S6 C3S6 H3SP 109.5 . . ?
N1S6 C3S6 H3SQ 109.5 . . ?
H3SP C3S6 H3SQ 109.5 . . ?
N1S6 C3S6 H3SR 109.5 . . ?
H3SP C3S6 H3SR 109.5 . . ?
H3SQ C3S6 H3SR 109.5 . . ?
O1SD C1SD N1SD 125.9(17) . . ?
O1SD C1SD H1SD 117.1 . . ?
N1SD C1SD H1SD 117.1 . . ?
N1SD C2SD H2SS 109.5 . . ?
N1SD C2SD H2ST 109.5 . . ?
H2SS C2SD H2ST 109.5 . . ?
N1SD C2SD H2SU 109.5 . . ?
H2SS C2SD H2SU 109.5 . . ?
H2ST C2SD H2SU 109.5 . . ?
C16A C17A C18A 119.7(9) . . ?
C16A C17A H17A 120.1 . . ?
C18A C17A H17A 120.1 . . ?
C13A C18A C17A 127.7(9) . . ?
C13A C18A H18A 116.2 . . ?
C17A C18A H18A 116.2 . . ?
C18A C13A C141 111.7(8) . . ?
C18A C13A C101 122.7(8) . . ?
C141 C13A C101 124.6(9) . . ?
C17A C16A C151 117.6(8) . . ?
C17A C16A N31 118.7(9) . . ?
C151 C16A N31 122.2(9) . . ?
O11A C61A N21 127.2(3) . . ?
O11A C61A C31 117.4(3) . . ?
N21 C61A C31 114.94(9) . . ?
O2 C1S2 N1S2 135.0(11) . . ?
O2 C1S2 H1S2 112.5 . . ?
N1S2 C1S2 H1S2 112.5 . . ?
C3S2 N1S2 C1S2 143.5(11) . . ?
C3S2 N1S2 C2S2 106.4(9) . . ?
C1S2 N1S2 C2S2 110.1(9) . . ?
N1S2 C2S2 H2SZ 109.5 . . ?
N1S2 C2S2 HD 109.5 . . ?
H2SZ C2S2 HD 109.5 . . ?
N1S2 C2S2 HE 109.5 . . ?
H2SZ C2S2 HE 109.5 . . ?
HD C2S2 HE 109.5 . . ?
N1S2 C3S2 H3SZ 109.5 . . ?
N1S2 C3S2 HF 109.5 . . ?
H3SZ C3S2 HF 109.5 . . ?
N1S2 C3S2 HG 109.5 . . ?
H3SZ C3S2 HG 109.5 . . ?
HF C3S2 HG 109.5 . . ?
O1SA C1SA N1SA 128.4(13) . . ?
O1SA C1SA H1SA 115.8 . . ?
N1SA C1SA H1SA 115.8 . . ?
C1SA N1SA C2SA 117.5(12) . . ?
C1SA N1SA C3SA 108.4(9) . . ?
C2SA N1SA C3SA 133.5(11) . . ?
N1SA C3SA H3S 109.5 . . ?
N1SA C3SA HH 109.5 . . ?
H3S C3SA HH 109.5 . . ?
N1SA C3SA HI 109.5 . . ?
H3S C3SA HI 109.5 . . ?
HH C3SA HI 109.5 . . ?
N1SA C2SA H2S 109.5 . . ?
N1SA C2SA HJ 109.5 . . ?
H2S C2SA HJ 109.5 . . ?
N1SA C2SA HK 109.5 . . ?
H2S C2SA HK 109.5 . . ?
HJ C2SA HK 109.5 . . ?
C11L C3 C2 84.9(8) . . ?
C11L C3 C10L 73.9(8) . . ?
C2 C3 C10L 120.0 . . ?
C11L C3 C104 76.5(8) . . ?
C2 C3 C104 120.2(3) . . ?
C10L C3 C104 2.6(6) . . ?
C11L C3 C12L 62.2(7) . . ?
C2 C3 C12L 22.8(3) . . ?
C10L C3 C12L 108.3(3) . . ?
C104 C3 C12L 109.4(5) . . ?
C11L C3 H3 111.5 . . ?
C2 C3 H3 120.0 . . ?
C10L C3 H3 120.0 . . ?
C104 C3 H3 119.8 . . ?
C12L C3 H3 127.5 . . ?
C12L C2 C7L 65.0(8) . . ?
C12L C2 C3 94.9(8) . . ?
C7L C2 C3 120.0 . . ?
C12L C2 C74 73.8(8) . . ?
C7L C2 C74 9.0(5) . . ?
C3 C2 C74 119.1(3) . . ?
C12L C2 C11L 69.3(8) . . ?
C7L C2 C11L 108.1(3) . . ?
C3 C2 C11L 25.7(3) . . ?
C74 C2 C11L 111.2(5) . . ?
C12L C2 H2 109.7 . . ?
C7L C2 H2 120.0 . . ?
C3 C2 H2 120.0 . . ?
C74 C2 H2 120.1 . . ?
C11L C2 H2 126.2 . . ?
C12L C7L C8L 112.9(4) . . ?
C12L C7L C2 25.9(4) . . ?
C8L C7L C2 120.0 . . ?
C12L C7L N24 123.1(5) . . ?
C8L C7L N24 121.6(5) . . ?
C2 C7L N24 117.6(5) . . ?
C12L C7L C84 120.1(5) . . ?
C8L C7L C84 32.1(3) . . ?
C2 C7L C84 111.3(3) . . ?
N24 C7L C84 114.7(5) . . ?
C84 C8L C74 72.4(6) . . ?
C84 C8L C7L 81.7(6) . . ?
C74 C8L C7L 9.5(5) . . ?
C84 C8L C9L 87.8(6) . . ?
C74 C8L C9L 120.7(4) . . ?
C7L C8L C9L 120.0 . . ?
C84 C8L C94 60.4(5) . . ?
C74 C8L C94 106.4(5) . . ?
C7L C8L C94 110.1(3) . . ?
C9L C8L C94 27.4(3) . . ?
C84 C8L H8L 100.6 . . ?
C74 C8L H8L 118.4 . . ?
C7L C8L H8L 120.0 . . ?
C9L C8L H8L 120.0 . . ?
C94 C8L H8L 123.0 . . ?
C94 C9L C104 73.9(7) . . ?
C94 C9L C8L 91.9(7) . . ?
C104 C9L C8L 121.2(4) . . ?
C94 C9L C10L 76.4(7) . . ?
C104 C9L C10L 3.0(6) . . ?
C8L C9L C10L 120.0 . . ?
C94 C9L C84 61.2(6) . . ?
C104 C9L C84 109.8(5) . . ?
C8L C9L C84 30.7(3) . . ?
C10L C9L C84 110.2(3) . . ?
C94 C9L H9L 101.6 . . ?
C104 C9L H9L 118.7 . . ?
C8L C9L H9L 120.0 . . ?
C10L C9L H9L 120.0 . . ?
C84 C9L H9L 120.9 . . ?
C11L C10L C9L 109.7(3) . . ?
C11L C10L C3 27.0(4) . . ?
C9L C10L C3 120.0 . . ?
C11L C10L C94 118.0(4) . . ?
C9L C10L C94 30.4(3) . . ?
C3 C10L C94 112.8(3) . . ?
C11L C10L C134 123.8(6) . . ?
C9L C10L C134 120.7(5) . . ?
C3 C10L C134 119.3(5) . . ?
C94 C10L C134 118.0(6) . . ?

loop_
_geom_bond_atom_site_label_1
_geom_bond_atom_site_label_2
_geom_bond_distance
_geom_bond_site_symmetry_2
_geom_bond_publ_flag
Zn2 O45 2.0100(14) 1_655 ?
Zn2 O22 2.0326(15) . ?
Zn2 N41 2.0337(16) 1_556 ?
Zn2 O23 2.0488(15) . ?
Zn2 O46 2.0566(15) 1_645 ?
Zn2 Zn1 2.9451(4) . ?
Zn4 O25 2.0163(15) . ?
Zn4 O42 2.0164(14) 1_565 ?
Zn4 N44 2.0337(17) 1_556 ?
Zn4 O43 2.0561(16) . ?
Zn4 O26 2.0769(16) . ?
Zn4 Zn3 2.9452(4) . ?
Zn3 O15 2.0136(15) . ?
Zn3 O16 2.0174(16) . ?
Zn3 N14 2.0213 . ?
Zn3 O33 2.0452(15) . ?
Zn3 O32 2.0651(14) 1_565 ?
Zn1 O13 2.0252(16) . ?
Zn1 N11 2.0283 . ?
Zn1 O36 2.0294(15) 1_645 ?
Zn1 O35 2.0345(15) 1_655 ?
Zn1 O12 2.0430(15) . ?
Zn5 N17 2.0282 . ?
Zn5 O110 2.0327(15) . ?
Zn5 O18 2.0338(16) . ?
Zn5 O111 2.0413(16) . ?
Zn5 O19 2.0506(16) . ?
Zn5 Zn6 2.9457(4) . ?
Zn6 O28 2.0096(15) . ?
Zn6 O29 2.0229(16) . ?
Zn6 O210 2.0242(17) . ?
Zn6 N47 2.0278(15) 1_554 ?
Zn6 O211 2.0396(17) . ?
O32 C142 1.249(2) . ?
O32 Zn3 2.0652(14) 1_545 ?
O45 C185 1.258(2) . ?
O45 Zn2 2.0101(14) 1_455 ?
O22 C12 1.254(3) . ?
O42 C142 1.260(2) . ?
O42 Zn4 2.0163(14) 1_545 ?
O1B C0B 1.3773(18) . ?
O1B H1B 0.82(3) . ?
O110 C110 1.247(2) . ?
O17 C67 1.238(3) . ?
O35 C185 1.252(2) . ?
O35 Zn1 2.0345(15) 1_455 ?
O46 C146 1.254(2) . ?
O46 Zn2 2.0566(15) 1_465 ?
O25 C15 1.254(3) . ?
O15 C15 1.254(3) . ?
O33 C143 1.250(2) . ?
O28 C18 1.250(2) . ?
O12 C12 1.260(3) . ?
O1A C0A 1.372(2) . ?
O1A H1A 0.73(4) . ?
O23 C13 1.252(3) . ?
O18 C18 1.252(2) . ?
O27 C197 1.222(3) . ?
O43 C143 1.256(2) . ?
O19 C19 1.252(2) . ?
O36 C146 1.255(2) . ?
O36 Zn1 2.0295(15) 1_465 ?
N11 C11 1.3900 . ?
N11 C51 1.3900 . ?
C11 C21 1.3900 . ?
C11 H11 0.9500 . ?
C21 C31 1.3900 . ?
C21 H21 0.9500 . ?
C31 C41 1.3900 . ?
C31 C61 1.509(4) . ?
C31 C61A 1.5200 . ?
C41 C51 1.3900 . ?
C41 H41 0.9500 . ?
C51 H51 0.9500 . ?
O1S1 C1S1 1.231(3) . ?
O111 C111 1.243(3) . ?
O16 C16 1.256(3) . ?
N41 C231 1.336(3) . ?
N41 C221 1.344(3) . ?
N41 Zn2 2.0338(16) 1_554 ?
O26 C16 1.252(3) . ?
N47 C237 1.341(2) . ?
N47 C227 1.351(2) . ?
N47 Zn6 2.0277(15) 1_556 ?
O13 C13 1.264(3) . ?
O29 C19 1.241(2) . ?
N44 C224 1.338(3) . ?
N44 C234 1.341(3) . ?
N44 Zn4 2.0338(17) 1_554 ?
O211 C111 1.250(3) . ?
O1S4 C1S4 1.232(3) . ?
O1H C1H 1.351(2) . ?
O1H H1H 0.8400 . ?
N37 C197 1.355(3) . ?
N37 C167 1.4266(18) . ?
N37 H37 0.8800 . ?
O210 C110 1.244(3) . ?
O21 C191 1.228(3) . ?
N27 C67 1.346(3) . ?
N27 C77 1.4276(18) . ?
N27 H27 0.8800 . ?
O1S5 C1S5 1.230(5) . ?
O1S3 C1S3 1.202(7) . ?
O1G C0G 1.275(5) . ?
O1G C0G1 1.470(7) . ?
O1G H1G 0.8400 . ?
N21 C61 1.349(4) . ?
N21 C61A 1.358(2) . ?
N21 C71 1.4271(19) . ?
N21 H21A 0.8800 . ?
N21 H21B 0.8800 . ?
N1S1 C1S1 1.327(3) . ?
N1S1 C2S1 1.451(3) . ?
N1S1 C3S1 1.452(3) . ?
C227 C217 1.386(3) . ?
C227 H227 0.9500 . ?
O14 C64 1.213(3) . ?
N31 C191 1.336(3) . ?
N31 C161 1.427(2) . ?
N31 C16A 1.440(10) . ?
N31 H31A 0.8800 . ?
N31 H31 0.8800 . ?
N34 C194 1.342(3) . ?
N34 C164 1.422(3) . ?
N34 H34 0.8800 . ?
O1E C0E 1.352(4) . ?
O1E H1E 0.817(19) . ?
O24 C194 1.217(3) . ?
C217 C207 1.392(3) . ?
C217 H217 0.9500 . ?
C122 C112 1.3900 . ?
C122 C132 1.3900 . ?
C122 H122 0.9500 . ?
C112 C102 1.3900 . ?
C112 C142 1.510(2) . ?
C102 C92 1.3900 . ?
C102 H102 0.9500 . ?
C92 C82 1.3900 . ?
C92 H92 0.9500 . ?
C82 C132 1.3900 . ?
C82 C52 1.5306(12) . ?
C132 H132 0.9500 . ?
C47 C57 1.3900 . ?
C47 C37 1.3900 . ?
C47 H47 0.9500 . ?
C57 N17 1.3900 . ?
C57 H57 0.9500 . ?
N17 C17 1.3900 . ?
C17 C27 1.3900 . ?
C17 H17 0.9500 . ?
C27 C37 1.3900 . ?
C27 H27A 0.9500 . ?
C37 C67 1.514(2) . ?
C146 C116 1.509(2) . ?
C0B C5B 1.3900 . ?
C0B C1B 1.3900 . ?
C5B C4B 1.3900 . ?
C5B H5B 0.9500 . ?
C4B C3B 1.3900 . ?
C4B C7B 1.553(3) . ?
C3B C2B 1.3900 . ?
C3B H3B 0.9500 . ?
C2B C1B 1.3900 . ?
C2B H2B 0.9500 . ?
C1B C6B 1.536(3) . ?
C185 C11N 1.495(5) . ?
C185 C115 1.516(6) . ?
C197 C207 1.508(3) . ?
C207 C247 1.390(3) . ?
C19 C29A 1.485(4) . ?
C19 C29 1.535(4) . ?
C111 C211 1.497(3) . ?
C111 C2K 1.544(5) . ?
C247 C237 1.386(2) . ?
C247 H247 0.9500 . ?
C52 C42 1.3900 . ?
C52 C62 1.3900 . ?
C42 C32 1.3900 . ?
C42 H42 0.9500 . ?
C32 C22 1.3900 . ?
C32 H32 0.9500 . ?
C22 C72 1.3900 . ?
C22 C12 1.514(2) . ?
C72 C62 1.3900 . ?
C72 H72 0.9500 . ?
C62 H62 0.9500 . ?
C136 C86 1.3900 . ?
C136 C126 1.3900 . ?
C136 H136 0.9500 . ?
C86 C96 1.3900 . ?
C86 C56 1.5157(14) . ?
C86 C56A 1.528(5) . ?
C96 C106 1.3900 . ?
C96 H96 0.9500 . ?
C106 C116 1.3900 . ?
C106 H106 0.9500 . ?
C116 C126 1.3900 . ?
C126 H126 0.9500 . ?
N24 C64 1.357(3) . ?
N24 C74 1.413(4) . ?
N24 C7L 1.437(6) . ?
N24 H24 0.8800 . ?
C18 C28A 1.492(4) . ?
C18 C28 1.524(4) . ?
C143 C113 1.508(2) . ?
C15 C2N 1.503(4) . ?
C15 C25 1.516(4) . ?
C237 H237 0.9500 . ?
C224 C214 1.382(3) . ?
C224 H224 0.9500 . ?
C9AA C201 1.385(3) . ?
C9AA C221 1.385(3) . ?
C9AA H9AA 0.9500 . ?
C110 C210 1.500(4) . ?
C110 C2M 1.524(5) . ?
N1S4 C1S4 1.320(3) . ?
N1S4 C2S4 1.449(4) . ?
N1S4 C3S4 1.457(4) . ?
C201 C241 1.385(3) . ?
C201 C191 1.505(3) . ?
C34 C44 1.3900 . ?
C34 C24 1.3900 . ?
C34 C64 1.511(3) . ?
C44 C54 1.3900 . ?
C44 H44 0.9500 . ?
C54 N14 1.3900 . ?
C54 H54 0.9500 . ?
N14 C14 1.3900 . ?
C14 C24 1.3900 . ?
C14 H14 0.9500 . ?
C24 H24A 0.9500 . ?
C214 C204 1.391(3) . ?
C214 H214 0.9500 . ?
C221 H221 0.9500 . ?
C204 C244 1.383(3) . ?
C204 C194 1.506(3) . ?
C127 C117 1.3900 . ?
C127 C77 1.3900 . ?
C127 H127 0.9500 . ?
C117 C107 1.3900 . ?
C117 H117 0.9500 . ?
C107 C97 1.3900 . ?
C107 C137 1.5211(12) . ?
C97 C87 1.3900 . ?
C97 H97 0.9500 . ?
C87 C77 1.3900 . ?
C87 H87 0.9500 . ?
C13 C23 1.512(2) . ?
C101 C91 1.3900 . ?
C101 C2AA 1.3900 . ?
C101 C13A 1.445(10) . ?
C101 C131 1.521(2) . ?
C91 C81 1.3900 . ?
C91 H91 0.9500 . ?
C81 C71 1.3900 . ?
C81 H81 0.9500 . ?
C71 C121 1.3900 . ?
C121 C2AA 1.3900 . ?
C121 H121 0.9500 . ?
C2AA H2AA 0.9500 . ?
C231 C241 1.383(3) . ?
C231 H231 0.9500 . ?
C16 C26 1.516(2) . ?
C16 C26A 1.518(5) . ?
C1S1 H1S1 0.9500 . ?
C151 C141 1.3900 . ?
C151 C161 1.3900 . ?
C151 C16A 1.406(12) . ?
C151 H15A 0.9500 . ?
C151 H151 0.9500 . ?
C141 C131 1.3900 . ?
C141 C13A 1.422(11) . ?
C141 H14A 0.9500 . ?
C141 H141 0.9500 . ?
C131 C181 1.3900 . ?
C181 C171 1.3900 . ?
C181 H181 0.9500 . ?
C171 C161 1.3900 . ?
C171 H171 0.9500 . ?
C241 H241 0.9500 . ?
C33 C43 1.3900 . ?
C33 C23 1.3900 . ?
C33 H33 0.9500 . ?
C43 C53 1.3900 . ?
C43 H43 0.9500 . ?
C53 C63 1.3900 . ?
C53 C83 1.5200(13) . ?
C63 C73 1.3900 . ?
C63 H63 0.9500 . ?
C73 C23 1.3900 . ?
C73 H73 0.9500 . ?
C1S4 H1S4 0.9500 . ?
C93 C83 1.3900 . ?
C93 C103 1.3900 . ?
C93 H93 0.9500 . ?
C83 C133 1.3900 . ?
C133 C123 1.3900 . ?
C133 H133 0.9500 . ?
C123 C113 1.3900 . ?
C123 H123 0.9500 . ?
C113 C103 1.3900 . ?
C103 H103 0.9500 . ?
C234 C244 1.388(3) . ?
C234 H234 0.9500 . ?
C6A C1A 1.530(3) . ?
C6A H6AA 0.9800 . ?
C6A H6AB 0.9800 . ?
C6A H6AC 0.9800 . ?
C187 C177 1.3900 . ?
C187 C137 1.3900 . ?
C187 H187 0.9500 . ?
C177 C167 1.3900 . ?
C177 H177 0.9500 . ?
C167 C157 1.3900 . ?
C157 C147 1.3900 . ?
C157 H157 0.9500 . ?
C147 C137 1.3900 . ?
C147 H147 0.9500 . ?
C61 O11 1.227(5) . ?
C2A C1A 1.3900 . ?
C2A C3A 1.3900 . ?
C2A H2A 0.9500 . ?
C1A C0A 1.3900 . ?
C0A C5A 1.3900 . ?
C5A C4A 1.3900 . ?
C5A H5A 0.9500 . ?
C4A C3A 1.3900 . ?
C4A C7A 1.543(3) . ?
C3A H3A 0.9500 . ?
C244 H244 0.9500 . ?
C0E C1E 1.381(7) . ?
C0E C1E1 1.3900 . ?
C0E C5E1 1.3900 . ?
C0E C5E 1.414(8) . ?
C1E1 C2E1 1.3900 . ?
C1E1 H1E1 0.9500 . ?
C2E1 C3E1 1.3900 . ?
C2E1 C7E 1.530(5) . ?
C3E1 C4E1 1.3900 . ?
C3E1 H3E1 0.9500 . ?
C4E1 C5E1 1.3900 . ?
C4E1 H4E1 0.9500 . ?
C5E1 C6E1 1.530(17) . ?
N1S3 C1S3 1.328(4) . ?
N1S3 C3S3 1.454(5) . ?
N1S3 C2S3 1.454(5) . ?
C6B H6BA 0.9800 . ?
C6B H6BB 0.9800 . ?
C6B H6BC 0.9800 . ?
C3S1 H3SA 0.9800 . ?
C3S1 H3SB 0.9800 . ?
C3S1 H3SC 0.9800 . ?
C1G C0G 1.3900 . ?
C1G C2G 1.3900 . ?
C1G C6G 1.530(12) . ?
C0G C5G 1.3900 . ?
C5G C4G 1.3900 . ?
C5G H5G 0.9500 . ?
C4G C3G 1.3900 . ?
C4G C7G 1.540(10) . ?
C3G C2G 1.3900 . ?
C3G H3G 0.9500 . ?
C2G H2G 0.9500 . ?
C2H C3H 1.3900 . ?
C2H C1H 1.3900 . ?
C2H H2H 0.9500 . ?
C3H C4H 1.3900 . ?
C3H C7H 1.522(4) . ?
C4H C5H 1.3900 . ?
C4H H4H 0.9500 . ?
C5H C3MA 1.3900 . ?
C5H H5H 0.9500 . ?
C3MA C1H 1.3900 . ?
C3MA C6H 1.522(4) . ?
C7E C2E 1.517(7) . ?
C7E C8E 1.528(4) . ?
C7E C9E 1.529(5) . ?
C7E H7E 1.0000 . ?
C7E H7EA 1.0000 . ?
C2S1 H2SA 0.9800 . ?
C2S1 H2SB 0.9800 . ?
C2S1 H2SC 0.9800 . ?
C9N C8N 1.3900 . ?
C9N C10N 1.3900 . ?
C9N H9N 0.9500 . ?
C8N C13N 1.3900 . ?
C8N C55 1.544(7) . ?
C13N C12N 1.3900 . ?
C13N H13N 0.9500 . ?
C12N C11N 1.3900 . ?
C12N H12N 0.9500 . ?
C11N C10N 1.3900 . ?
C10N H10N 0.9500 . ?
C7B C8B 1.524(4) . ?
C7B C9B 1.536(4) . ?
C7B H7B 1.0000 . ?
C7A C8A 1.513(5) . ?
C7A C9A 1.516(5) . ?
C7A H7A 1.0000 . ?
N1S5 C1S5 1.329(5) . ?
N1S5 C2S5 1.417(6) . ?
N1S5 C3S5 1.437(5) . ?
C8E H8EA 0.9800 . ?
C8E H8EB 0.9800 . ?
C8E H8EC 0.9800 . ?
C49A C59A 1.3900 . ?
C49A C39A 1.3900 . ?
C49A H49A 0.9500 . ?
C59A C69A 1.3900 . ?
C59A C59A 1.605(8) 2_655 ?
C69A C79A 1.3900 . ?
C69A H69A 0.9500 . ?
C79A C29A 1.3900 . ?
C79A H79A 0.9500 . ?
C29A C39A 1.3900 . ?
C39A H39A 0.9500 . ?
O1D2 C0D2 1.363(4) . ?
O1D2 H1D2 0.8400 . ?
C9E H9EA 0.9800 . ?
C9E H9EB 0.9800 . ?
C9E H9EC 0.9800 . ?
C1S3 H1S3 0.9500 . ?
C8B H8BA 0.9800 . ?
C8B H8BB 0.9800 . ?
C8B H8BC 0.9800 . ?
O1I C0I 1.376(6) . ?
O1I H1I 0.8400 . ?
C1S5 H1S5 0.9500 . ?
C2S4 H2SD 0.9800 . ?
C2S4 H2SE 0.9800 . ?
C2S4 H2SF 0.9800 . ?
C9B H9BA 0.9800 . ?
C9B H9BB 0.9800 . ?
C9B H9BC 0.9800 . ?
C68 C58 1.3900 . ?
C68 C78 1.3900 . ?
C68 H68 0.9500 . ?
C58 C48 1.3900 . ?
C58 C58 1.518(7) 2 ?
C48 C38 1.3900 . ?
C48 H48 0.9500 . ?
C38 C28 1.3900 . ?
C38 H38 0.9500 . ?
C28 C78 1.3900 . ?
C78 H78 0.9500 . ?
C9A H9AB 0.9800 . ?
C9A H9AC 0.9800 . ?
C9A H9AD 0.9800 . ?
C8A H8AA 0.9800 . ?
C8A H8AB 0.9800 . ?
C8A H8AC 0.9800 . ?
C3S4 H3SD 0.9800 . ?
C3S4 H3SE 0.9800 . ?
C3S4 H3SF 0.9800 . ?
C7H C8H 1.489(9) . ?
C7H C9H 1.533(6) . ?
C7H C8H1 1.58(3) . ?
C7H C9H1 1.66(2) . ?
C7H H7H 1.0000 . ?
C7H H7HA 1.0000 . ?
C6G H6GA 0.9800 . ?
C6G H6GB 0.9800 . ?
C6G H6GC 0.9800 . ?
C6H H6HA 0.9800 . ?
C6H H6HB 0.9800 . ?
C6H H6HC 0.9800 . ?
C3S5 H3SG 0.9800 . ?
C3S5 H3SH 0.9800 . ?
C3S5 H3SI 0.9800 . ?
C9H H9HA 0.9800 . ?
C9H H9HB 0.9800 . ?
C9H H9HC 0.9800 . ?
C3S3 H3SJ 0.9800 . ?
C3S3 H3SK 0.9800 . ?
C3S3 H3SL 0.9800 . ?
C4D2 C5D2 1.3900 . ?
C4D2 C3D2 1.3900 . ?
C4D2 C7D2 1.521(7) . ?
C5D2 C0D2 1.3900 . ?
C5D2 H5D2 0.9500 . ?
C0D2 C1D2 1.3900 . ?
C1D2 C2D2 1.3900 . ?
C1D2 C6D2 1.497(9) . ?
C2D2 C3D2 1.3900 . ?
C2D2 H2D2 0.9500 . ?
C3D2 H3D2 0.9500 . ?
C6I C5I 1.534(9) . ?
C6I H6IA 0.9800 . ?
C6I H6IB 0.9800 . ?
C6I H6IC 0.9800 . ?
C2S3 H2SJ 0.9800 . ?
C2S3 H2SK 0.9800 . ?
C2S3 H2SL 0.9800 . ?
C8H H8HA 0.9800 . ?
C8H H8HB 0.9800 . ?
C8H H8HC 0.9800 . ?
C3I1 C2I1 1.3900 . ?
C3I1 C4I1 1.3900 . ?
C3I1 H3I1 0.9500 . ?
C2I1 C1I1 1.3900 . ?
C2I1 C7I1 1.535(12) . ?
C1I1 C0I1 1.3900 . ?
C1I1 H1I1 0.9500 . ?
C0I1 O1I1 1.303(6) . ?
C0I1 C5I1 1.3900 . ?
C5I1 C4I1 1.3900 . ?
C5I1 C6I1 1.49(2) . ?
C4I1 H4I1 0.9500 . ?
C2S5 H2SG 0.9800 . ?
C2S5 H2SH 0.9800 . ?
C2S5 H2SI 0.9800 . ?
C6F C2S7 1.151(16) . ?
C6F C1F 1.541(8) . ?
C6F N1S7 1.771(13) . ?
C6F H6FA 0.9800 . ?
C6F H6FB 0.9800 . ?
C6F H6FC 0.9800 . ?
O1F C0F 1.295(3) . ?
O1F H1F 0.8400 . ?
O1C2 C0C2 1.374(4) . ?
O1C2 H1C2 0.8400 . ?
C6C2 C1C2 1.523(9) . ?
C6C2 H6CA 0.9800 . ?
C6C2 H6CB 0.9800 . ?
C6C2 H6CC 0.9800 . ?
O1D1 C0D1 1.373(9) . ?
O1D1 H1D1 0.8400 . ?
C6D1 C5D1 1.546(13) . ?
C6D1 H6DD 0.9800 . ?
C6D1 H6DE 0.9800 . ?
C6D1 H6DF 0.9800 . ?
C3D1 C2D1 1.3900 . ?
C3D1 C4D1 1.3900 . ?
C3D1 H3D1 0.9500 . ?
C2D1 C1D1 1.3900 . ?
C2D1 C7D1 1.526(13) . ?
C1D1 C0D1 1.3900 . ?
C1D1 H1DA 0.9500 . ?
C0D1 C5D1 1.3900 . ?
C5D1 C4D1 1.3900 . ?
C4D1 H4D1 0.9500 . ?
O11A C61A 1.253(7) . ?
C9C2 C7C2 1.523(8) . ?
C9C2 H9CA 0.9800 . ?
C9C2 H9CB 0.9800 . ?
C9C2 H9CC 0.9800 . ?
C7F C0F1 1.165(13) . ?
C7F O1F1 1.357(16) . ?
C7F C8F 1.529(11) . ?
C7F C4F 1.541(8) . ?
C7F C9F 1.546(9) . ?
C7F C5F1 1.565(15) . ?
C7F H7F 1.0000 . ?
C5F C4F 1.3900 . ?
C5F C0F 1.3900 . ?
C5F O1F1 1.498(15) . ?
C5F C0F1 1.589(12) . ?
C5F H5F 0.9500 . ?
C4F O1F1 0.593(14) . ?
C4F C0F1 1.181(10) . ?
C4F C3F 1.3900 . ?
C4F C1F1 1.913(11) . ?
C3F C2F 1.3900 . ?
C3F O1F1 1.790(15) . ?
C3F O1S7 1.854(11) . ?
C3F H3F 0.9500 . ?
C2F O1S7 0.812(11) . ?
C2F C1S7 1.128(14) . ?
C2F C1F 1.3900 . ?
C2F H2F 0.9500 . ?
C1F O1S7 0.695(10) . ?
C1F C0F 1.3900 . ?
C1F C1S7 1.652(14) . ?
C0F O1S7 1.757(11) . ?
C9I1 C7I1 1.537(11) . ?
C9I1 H9ID 0.9800 . ?
C9I1 H9IE 0.9800 . ?
C9I1 H9IF 0.9800 . ?
C7I1 C8I1 1.516(13) . ?
C7I1 H7I1 1.0000 . ?
C0C1 C5C1 1.371(15) . ?
C0C1 O1C1 1.390(12) . ?
C0C1 C1C1 1.414(13) . ?
C2C1 C3C1 1.386(14) . ?
C2C1 C1C1 1.404(13) . ?
C2C1 C7C1 1.524(13) . ?
C9C1 C7C1 1.472(12) . ?
C9C1 H9CD 0.9800 . ?
C9C1 H9CE 0.9800 . ?
C9C1 H9CF 0.9800 . ?
C5C1 C4C1 1.399(15) . ?
C5C1 C6C1 1.496(14) . ?
C1C1 H1C1 0.9500 . ?
C6C1 H6CD 0.9800 . ?
C6C1 H6CE 0.9800 . ?
C6C1 H6CF 0.9800 . ?
C3C1 C4C1 1.397(14) . ?
C3C1 H3C1 0.9500 . ?
C4C1 H4C1 0.9500 . ?
O1C1 H1CA 0.8400 . ?
C9D2 C7D2 1.530(9) . ?
C9D2 H9DA 0.9800 . ?
C9D2 H9DB 0.9800 . ?
C9D2 H9DC 0.9800 . ?
C7D2 C8D2 1.439(9) . ?
C7D2 H7D2 1.0000 . ?
C8D2 H8DA 0.9800 . ?
C8D2 H8DB 0.9800 . ?
C8D2 H8DC 0.9800 . ?
C9F C0F1 1.675(13) . ?
C9F C5F1 1.834(14) . ?
C9F C1F1 1.836(13) . ?
C9F H9FA 0.9800 . ?
C9F H9FB 0.9800 . ?
C9F H9FC 0.9800 . ?
C8C2 C7C2 1.486(9) . ?
C8C2 H8CA 0.9800 . ?
C8C2 H8CB 0.9800 . ?
C8C2 H8CC 0.9800 . ?
C8F C6F1 0.801(18) . ?
C8F C5F1 1.175(11) . ?
C8F C0F1 1.978(14) . ?
C8F H8FA 0.9800 . ?
C8F H8FB 0.9800 . ?
C8F H8FC 0.9800 . ?
C6D2 H6DA 0.9800 . ?
C6D2 H6DB 0.9800 . ?
C6D2 H6DC 0.9800 . ?
C55 C65 1.3900 . ?
C55 C45 1.3900 . ?
C65 C75 1.3900 . ?
C65 H65 0.9500 . ?
C75 C25 1.3900 . ?
C75 H75 0.9500 . ?
C25 C35 1.3900 . ?
C35 C45 1.3900 . ?
C35 H35 0.9500 . ?
C45 H45 0.9500 . ?
C5N C4N 1.3900 . ?
C5N C6N 1.3900 . ?
C5N C85 1.538(6) . ?
C4N C3N 1.3900 . ?
C4N H4N 0.9500 . ?
C3N C2N 1.3900 . ?
C3N H3N 0.9500 . ?
C2N C7N 1.3900 . ?
C7N C6N 1.3900 . ?
C7N H7N 0.9500 . ?
C6N H6N 0.9500 . ?
C164 C154 1.377(3) . ?
C164 C174 1.391(3) . ?
C26 C36 1.3900 . ?
C26 C76 1.3900 . ?
C36 C46 1.3900 . ?
C36 H36 0.9500 . ?
C46 C56 1.3900 . ?
C46 H46 0.9500 . ?
C56 C66 1.3900 . ?
C66 C76 1.3900 . ?
C66 H66 0.9500 . ?
C76 H76 0.9500 . ?
C310 C210 1.3900 . ?
C310 C410 1.3900 . ?
C310 H310 0.9500 . ?
C210 C710 1.3900 . ?
C710 C610 1.3900 . ?
C710 H710 0.9500 . ?
C610 C510 1.3900 . ?
C610 H610 0.9500 . ?
C510 C410 1.3900 . ?
C510 C510 1.578(8) 2_665 ?
C410 H410 0.9500 . ?
C311 C411 1.3900 . ?
C311 C211 1.3900 . ?
C311 H311 0.9500 . ?
C411 C511 1.3900 . ?
C411 H411 0.9500 . ?
C511 C611 1.3900 . ?
C511 C511 1.564(4) 2_565 ?
C611 C711 1.3900 . ?
C611 H611 0.9500 . ?
C711 C211 1.3900 . ?
C711 H711 0.9500 . ?
C4C2 C5C2 1.3900 . ?
C4C2 C3C2 1.3900 . ?
C4C2 C7C2 1.559(8) . ?
C5C2 C0C2 1.3900 . ?
C5C2 H5C2 0.9500 . ?
C0C2 C1C2 1.3900 . ?
C1C2 C2C2 1.3900 . ?
C2C2 C3C2 1.3900 . ?
C2C2 H2C2 0.9500 . ?
C3C2 H3C2 0.9500 . ?
N1SB C1SB 1.354(16) . ?
N1SB C2SB 1.452(16) . ?
N1SB C3SB 1.469(15) . ?
C3SB H3SM 0.9800 . ?
C3SB H3SN 0.9800 . ?
C3SB H3SO 0.9800 . ?
C2SB H2SM 0.9800 . ?
C2SB H2SN 0.9800 . ?
C2SB H2SO 0.9800 . ?
C1SB O1SB 1.16(3) . ?
C1SB H1SB 0.9500 . ?
N1S6 C1S6 1.323(10) . ?
N1S6 C3S6 1.457(10) . ?
N1S6 C2S6 1.462(10) . ?
C3SD N1SD 1.461(17) . ?
C3SD H3SS 0.9800 . ?
C3SD H3ST 0.9800 . ?
C3SD H3SU 0.9800 . ?
O1S6 C1S6 1.228(9) . ?
C1S6 H1S6 0.9500 . ?
C2S6 H2SP 0.9800 . ?
C2S6 H2SQ 0.9800 . ?
C2S6 H2SR 0.9800 . ?
C134 C144 1.380(3) . ?
C134 C184 1.384(3) . ?
C134 C104 1.482(4) . ?
C134 C10L 1.502(6) . ?
C144 C154 1.384(3) . ?
C144 H144 0.9500 . ?
C184 C174 1.387(3) . ?
C184 H184 0.9500 . ?
C174 H174 0.9500 . ?
C154 H154 0.9500 . ?
C11L C3 0.643(9) . ?
C11L C10L 1.360(9) . ?
C11L C12L 1.386(5) . ?
C11L C104 1.418(5) . ?
C11L C2 1.479(8) . ?
C11L H11L 0.9500 . ?
C12L C2 0.608(8) . ?
C12L C7L 1.260(9) . ?
C12L C74 1.406(5) . ?
C12L C3 1.564(8) . ?
C12L H12L 0.9500 . ?
C74 C84 1.370(5) . ?
C74 C8L 1.377(9) . ?
C74 C2 1.449(10) . ?
C84 C8L 0.808(8) . ?
C84 C94 1.386(4) . ?
C84 C7L 1.503(8) . ?
C84 C9L 1.581(8) . ?
C84 H84 0.9500 . ?
C94 C9L 0.734(8) . ?
C94 C104 1.372(5) . ?
C94 C10L 1.412(9) . ?
C94 C8L 1.593(7) . ?
C94 H94 0.9500 . ?
C104 C9L 1.381(9) . ?
C104 C3 1.423(10) . ?
C7C1 C8C1 1.535(13) . ?
C7C1 H7C1 1.0000 . ?
C8C1 H8CD 0.9800 . ?
C8C1 H8CE 0.9800 . ?
C8C1 H8CF 0.9800 . ?
C7D1 C8D1 1.498(13) . ?
C7D1 C9D1 1.519(13) . ?
C7D1 H7D1 1.0000 . ?
C9D1 H9DD 0.9800 . ?
C9D1 H9DE 0.9800 . ?
C9D1 H9DF 0.9800 . ?
C8D1 H8DD 0.9800 . ?
C8D1 H8DE 0.9800 . ?
C8D1 H8DF 0.9800 . ?
C7C2 H7C2 1.0000 . ?
C4M C5M 1.3900 . ?
C4M C3M 1.3900 . ?
C4M H4M 0.9500 . ?
C5M C6M 1.3900 . ?
C5M C5M 1.517(8) 2_665 ?
C6M C7M 1.3900 . ?
C6M H6M 0.9500 . ?
C7M C2M 1.3900 . ?
C7M H7M 0.9500 . ?
C2M C3M 1.3900 . ?
C3M H3M 0.9500 . ?
C68A C58A 1.3900 . ?
C68A C78A 1.3900 . ?
C68A H68A 0.9500 . ?
C58A C48A 1.3900 . ?
C58A C58A 1.597(9) 2 ?
C48A C38A 1.3900 . ?
C48A H48A 0.9500 . ?
C38A C28A 1.3900 . ?
C38A H38A 0.9500 . ?
C28A C78A 1.3900 . ?
C78A H78A 0.9500 . ?
C76A C26A 1.3900 . ?
C76A C66A 1.3900 . ?
C76A H76A 0.9500 . ?
C26A C36A 1.3900 . ?
C36A C46A 1.3900 . ?
C36A H36A 0.9500 . ?
C46A C56A 1.3900 . ?
C46A H46A 0.9500 . ?
C56A C66A 1.3900 . ?
C66A H66A 0.9500 . ?
C6K C7K 1.3900 . ?
C6K C5K 1.3900 . ?
C6K H6K 0.9500 . ?
C7K C2K 1.3900 . ?
C7K H7K 0.9500 . ?
C2K C3K 1.3900 . ?
C3K C4K 1.3900 . ?
C3K H3K 0.9500 . ?
C4K C5K 1.3900 . ?
C4K H4K 0.9500 . ?
C5K C5K 1.482(9) 2_565 ?
C69 C79 1.3900 . ?
C69 C59 1.3900 . ?
C69 H69 0.9500 . ?
C79 C29 1.3900 . ?
C79 H79 0.9500 . ?
C29 C39 1.3900 . ?
C39 C49 1.3900 . ?
C39 H39 0.9500 . ?
C49 C59 1.3900 . ?
C49 H49 0.9500 . ?
C59 C59 1.492(7) 2_655 ?
C1E C2E 1.372(7) . ?
C1E H1EA 0.9500 . ?
C3E C4E 1.388(8) . ?
C3E C2E 1.401(7) . ?
C3E H3E 0.9500 . ?
C4E C5E 1.415(9) . ?
C4E H4E 0.9500 . ?
C5E C6E 1.500(12) . ?
C6E1 H6EA 0.9800 . ?
C6E1 H6EB 0.9800 . ?
C6E1 H6EC 0.9800 . ?
C6E H6ED 0.9800 . ?
C6E H6EE 0.9800 . ?
C6E H6EF 0.9800 . ?
C7G1 C8G1 1.436(11) . ?
C7G1 C9G1 1.452(12) . ?
C7G1 C4G1 1.521(10) . ?
C7G1 H7G1 1.0000 . ?
C1G1 C2G1 1.396(10) . ?
C1G1 C0G1 1.407(8) . ?
C1G1 C6G1 1.476(13) . ?
C2G1 C3G1 1.380(9) . ?
C2G1 H2G1 0.9500 . ?
C3G1 C4G1 1.376(9) . ?
C3G1 H3G1 0.9500 . ?
C4G1 C5G1 1.411(9) . ?
C5G1 C0G1 1.398(10) . ?
C5G1 H5G1 0.9500 . ?
C6G1 H6GD 0.9800 . ?
C6G1 H6GE 0.9800 . ?
C6G1 H6GF 0.9800 . ?
C7G C9G 1.465(11) . ?
C7G C8G 1.545(13) . ?
C7G H7G 1.0000 . ?
C2F1 C3F1 1.3900 . ?
C2F1 C1F1 1.3900 . ?
C2F1 C7F1 1.518(14) . ?
C3F1 C4F1 1.3900 . ?
C3F1 H3F1 0.9500 . ?
C4F1 C5F1 1.3900 . ?
C4F1 H4F1 0.9500 . ?
C5F1 C0F1 1.3900 . ?
C5F1 C6F1 1.576(14) . ?
C0F1 O1F1 1.223(17) . ?
C0F1 C1F1 1.3900 . ?
C1F1 H1F1 0.9500 . ?
O1F1 H1FA 0.8400 . ?
C6F1 H6FD 0.9800 . ?
C6F1 H6FE 0.9800 . ?
C6F1 H6FF 0.9800 . ?
C8G1 H8GA 0.9800 . ?
C8G1 H8GB 0.9800 . ?
C8G1 H8GC 0.9800 . ?
C9G1 H9GA 0.9800 . ?
C9G1 H9GB 0.9800 . ?
C9G1 H9GC 0.9800 . ?
C9G H9GD 0.9800 . ?
C9G H9GE 0.9800 . ?
C9G H9GF 0.9800 . ?
C8G H8GD 0.9800 . ?
C8G H8GE 0.9800 . ?
C8G H8GF 0.9800 . ?
C8F1 C7F1 1.541(15) . ?
C8F1 H8FD 0.9800 . ?
C8F1 H8FE 0.9800 . ?
C8F1 H8FF 0.9800 . ?
C9F1 C7F1 1.491(16) . ?
C9F1 H9FD 0.9800 . ?
C9F1 H9FE 0.9800 . ?
C9F1 H9FF 0.9800 . ?
C85 C95 1.3900 . ?
C85 C135 1.3900 . ?
C95 C105 1.3900 . ?
C95 H95 0.9500 . ?
C105 C115 1.3900 . ?
C105 H105 0.9500 . ?
C115 C125 1.3900 . ?
C125 C135 1.3900 . ?
C125 H125 0.9500 . ?
C135 H135 0.9500 . ?
N1S7 C1S7 1.258(18) . ?
N1S7 C3S7 1.409(19) . ?
N1S7 C2S7 1.430(18) . ?
C1S7 O1S7 1.267(17) . ?
C1S7 H1S7 0.9500 . ?
C3S7 H3SV 0.9800 . ?
C3S7 H3SW 0.9800 . ?
C3S7 H3SX 0.9800 . ?
C2S7 H2SV 0.9800 . ?
C2S7 H2SW 0.9800 . ?
C2S7 H2SX 0.9800 . ?
C7F1 H7F1 1.0000 . ?
C9H1 H9HD 0.9800 . ?
C9H1 H9HE 0.9800 . ?
C9H1 H9HF 0.9800 . ?
C8H1 H8HD 0.9800 . ?
C8H1 H8HE 0.9800 . ?
C8H1 H8HF 0.9800 . ?
C4I C5I 1.3900 . ?
C4I C3I 1.3900 . ?
C4I H4I 0.9500 . ?
C5I C0I 1.3900 . ?
C0I C1I 1.3900 . ?
C1I C2I 1.3900 . ?
C1I H1IA 0.9500 . ?
C2I C3I 1.3900 . ?
C2I C7I 1.534(7) . ?
C3I H3I 0.9500 . ?
C7I C8I 1.451(10) . ?
C7I C9I 1.527(12) . ?
C7I H7I 1.0000 . ?
N1SC C1SC 1.294(14) . ?
N1SC C2SC 1.387(15) . ?
N1SC C3SC 1.500(16) . ?
C1SC O1SC 1.149(15) . ?
C1SC H1SC 0.9500 . ?
C2SC H2SY 0.9800 . ?
C2SC H 0.9800 . ?
C2SC HA 0.9800 . ?
C3SC H3SY 0.9800 . ?
C3SC HB 0.9800 . ?
C3SC HC 0.9800 . ?
C8I1 H8ID 0.9800 . ?
C8I1 H8IE 0.9800 . ?
C8I1 H8IF 0.9800 . ?
C8I H8IA 0.9800 . ?
C8I H8IB 0.9800 . ?
C8I H8IC 0.9800 . ?
C9I H9IA 0.9800 . ?
C9I H9IB 0.9800 . ?
C9I H9IC 0.9800 . ?
C6I1 H6ID 0.9800 . ?
C6I1 H6IE 0.9800 . ?
C6I1 H6IF 0.9800 . ?
O1I1 H1IB 0.83987(13) . ?
O1SD C1SD 1.196(14) . ?
N1SD C1SD 1.356(14) . ?
N1SD C2SD 1.437(16) . ?
C3S6 H3SP 0.9800 . ?
C3S6 H3SQ 0.9800 . ?
C3S6 H3SR 0.9800 . ?
C1SD H1SD 0.9500 . ?
C2SD H2SS 0.9800 . ?
C2SD H2ST 0.9800 . ?
C2SD H2SU 0.9800 . ?
C17A C16A 1.358(11) . ?
C17A C18A 1.368(11) . ?
C17A H17A 0.9500 . ?
C18A C13A 1.351(12) . ?
C18A H18A 0.9500 . ?
O2 C1S2 1.198(12) . ?
C1S2 N1S2 1.295(10) . ?
C1S2 H1S2 0.9500 . ?
N1S2 C3S2 1.254(10) . ?
N1S2 C2S2 1.479(11) . ?
C2S2 H2SZ 0.9800 . ?
C2S2 HD 0.9800 . ?
C2S2 HE 0.9800 . ?
C3S2 H3SZ 0.9800 . ?
C3S2 HF 0.9800 . ?
C3S2 HG 0.9800 . ?
O1SA C1SA 1.141(13) . ?
C1SA N1SA 1.335(12) . ?
C1SA H1SA 0.9500 . ?
N1SA C2SA 1.426(12) . ?
N1SA C3SA 1.488(14) . ?
C3SA H3S 0.9800 . ?
C3SA HH 0.9800 . ?
C3SA HI 0.9800 . ?
C2SA H2S 0.9800 . ?
C2SA HJ 0.9800 . ?
C2SA HK 0.9800 . ?
C3 C2 1.3900 . ?
C3 C10L 1.3900 . ?
C3 H3 0.9500 . ?
C2 C7L 1.3900 . ?
C2 H2 0.9500 . ?
C7L C8L 1.3900 . ?
C8L C9L 1.3900 . ?
C8L H8L 0.9500 . ?
C9L C10L 1.3900 . ?
C9L H9L 0.9500 . ?

loop_
_geom_hbond_atom_site_label_D
_geom_hbond_atom_site_label_H
_geom_hbond_atom_site_label_A
_geom_hbond_distance_DH
_geom_hbond_distance_HA
_geom_hbond_distance_DA
_geom_hbond_angle_DHA
_geom_hbond_site_symmetry_A
O1B H1B O1A 0.82(3) 2.06(3) 2.875(2) 174(3) .
N37 H37 O1S1 0.88 2.09 2.931(2) 160.3 .
O1G H1G O1S4 0.84 1.87 2.695(3) 168.9 .
N34 H34 O1S5 0.88 2.07 2.916(4) 161.8 .
C57 H57 O18 0.95 2.53 3.1045(19) 119.0 .
C217 H217 O1S1 0.95 2.46 3.335(3) 153.0 .
C157 H157 O1S1 0.95 2.40 3.184(2) 139.6 .
C14 H14 O27 0.95 2.38 3.107(2) 132.6 1_554
C177 H177 O27 0.95 2.21 2.8215(19) 121.1 .
C244 H244 O1S5 0.95 2.31 3.238(5) 166.3 .
O1D2 H1D2 O1C2 0.84 1.99 2.823(5) 170.8 .
O1F H1F O1G 0.84 2.20 2.761(3) 124.6 .
O1C2 H1C2 O11 0.84 1.91 2.737(4) 165.8 .
O1D1 H1D1 O11A 0.84 1.88 2.684(10) 158.9 .

loop_
_geom_torsion_atom_site_label_1
_geom_torsion_atom_site_label_2
_geom_torsion_atom_site_label_3
_geom_torsion_atom_site_label_4
_geom_torsion
_geom_torsion_site_symmetry_1
_geom_torsion_site_symmetry_2
_geom_torsion_site_symmetry_3
_geom_torsion_site_symmetry_4
_geom_torsion_publ_flag
C51 N11 C11 C21 0.0 . . . . ?
Zn1 N11 C11 C21 168.15(10) . . . . ?
N11 C11 C21 C31 0.0 . . . . ?
C11 C21 C31 C41 0.0 . . . . ?
C11 C21 C31 C61 -169.7(3) . . . . ?
C11 C21 C31 C61A 176.85(12) . . . . ?
C21 C31 C41 C51 0.0 . . . . ?
C61 C31 C41 C51 169.4(3) . . . . ?
C61A C31 C41 C51 -176.22(15) . . . . ?
C31 C41 C51 N11 0.0 . . . . ?
C11 N11 C51 C41 0.0 . . . . ?
Zn1 N11 C51 C41 -168.42(9) . . . . ?
C237 N47 C227 C217 1.3(3) . . . . ?
Zn6 N47 C227 C217 -171.85(16) 1_556 . . . ?
N47 C227 C217 C207 -0.1(3) . . . . ?
C132 C122 C112 C102 0.0 . . . . ?
C132 C122 C112 C142 175.45(14) . . . . ?
C122 C112 C102 C92 0.0 . . . . ?
C142 C112 C102 C92 -175.50(14) . . . . ?
C112 C102 C92 C82 0.0 . . . . ?
C102 C92 C82 C132 0.0 . . . . ?
C102 C92 C82 C52 -178.99(15) . . . . ?
C92 C82 C132 C122 0.0 . . . . ?
C52 C82 C132 C122 178.99(15) . . . . ?
C112 C122 C132 C82 0.0 . . . . ?
Zn3 O32 C142 O42 -9.7(3) 1_545 . . . ?
Zn3 O32 C142 C112 168.59(13) 1_545 . . . ?
Zn4 O42 C142 O32 -0.2(3) 1_545 . . . ?
Zn4 O42 C142 C112 -178.49(12) 1_545 . . . ?
C122 C112 C142 O32 -169.10(14) . . . . ?
C102 C112 C142 O32 6.4(2) . . . . ?
C122 C112 C142 O42 9.3(2) . . . . ?
C102 C112 C142 O42 -175.18(14) . . . . ?
C37 C47 C57 N17 0.0 . . . . ?
C47 C57 N17 C17 0.0 . . . . ?
C47 C57 N17 Zn5 172.78(9) . . . . ?
C57 N17 C17 C27 0.0 . . . . ?
Zn5 N17 C17 C27 -172.56(9) . . . . ?
N17 C17 C27 C37 0.0 . . . . ?
C17 C27 C37 C47 0.0 . . . . ?
C17 C27 C37 C67 178.71(14) . . . . ?
C57 C47 C37 C27 0.0 . . . . ?
C57 C47 C37 C67 -178.62(15) . . . . ?
Zn2 O46 C146 O36 -3.1(3) 1_465 . . . ?
Zn2 O46 C146 C116 176.64(11) 1_465 . . . ?
Zn1 O36 C146 O46 -0.5(3) 1_465 . . . ?
Zn1 O36 C146 C116 179.76(13) 1_465 . . . ?
O1B C0B C5B C4B -177.61(15) . . . . ?
C1B C0B C5B C4B 0.0 . . . . ?
C0B C5B C4B C3B 0.0 . . . . ?
C0B C5B C4B C7B 178.44(18) . . . . ?
C5B C4B C3B C2B 0.0 . . . . ?
C7B C4B C3B C2B -178.47(18) . . . . ?
C4B C3B C2B C1B 0.0 . . . . ?
C3B C2B C1B C0B 0.0 . . . . ?
C3B C2B C1B C6B 178.65(16) . . . . ?
O1B C0B C1B C2B 177.63(15) . . . . ?
C5B C0B C1B C2B 0.0 . . . . ?
O1B C0B C1B C6B -1.01(18) . . . . ?
C5B C0B C1B C6B -178.64(17) . . . . ?
Zn1 O35 C185 O45 -3.2(3) 1_455 . . . ?
Zn1 O35 C185 C11N 178.6(3) 1_455 . . . ?
Zn1 O35 C185 C115 172.6(3) 1_455 . . . ?
Zn2 O45 C185 O35 -4.2(3) 1_455 . . . ?
Zn2 O45 C185 C11N 174.0(3) 1_455 . . . ?
Zn2 O45 C185 C115 -179.9(3) 1_455 . . . ?
C167 N37 C197 O27 -2.1(4) . . . . ?
C167 N37 C197 C207 177.03(18) . . . . ?
C227 C217 C207 C247 -1.3(3) . . . . ?
C227 C217 C207 C197 -179.7(2) . . . . ?
O27 C197 C207 C247 -11.9(3) . . . . ?
N37 C197 C207 C247 168.92(19) . . . . ?
O27 C197 C207 C217 166.6(2) . . . . ?
N37 C197 C207 C217 -12.6(3) . . . . ?
Zn6 O29 C19 O19 4.4(4) . . . . ?
Zn6 O29 C19 C29A -175.9(3) . . . . ?
Zn6 O29 C19 C29 -172.1(2) . . . . ?
Zn5 O19 C19 O29 1.7(3) . . . . ?
Zn5 O19 C19 C29A -178.0(2) . . . . ?
Zn5 O19 C19 C29 178.2(2) . . . . ?
Zn5 O111 C111 O211 1.6(4) . . . . ?
Zn5 O111 C111 C211 -176.88(18) . . . . ?
Zn5 O111 C111 C2K 177.5(3) . . . . ?
Zn6 O211 C111 O111 3.5(3) . . . . ?
Zn6 O211 C111 C211 -178.04(17) . . . . ?
Zn6 O211 C111 C2K -172.5(3) . . . . ?
C217 C207 C247 C237 1.5(3) . . . . ?
C197 C207 C247 C237 -179.95(18) . . . . ?
C92 C82 C52 C42 -17.31(16) . . . . ?
C132 C82 C52 C42 163.70(10) . . . . ?
C92 C82 C52 C62 159.93(10) . . . . ?
C132 C82 C52 C62 -19.06(17) . . . . ?
C62 C52 C42 C32 0.0 . . . . ?
C82 C52 C42 C32 177.23(15) . . . . ?
C52 C42 C32 C22 0.0 . . . . ?
C42 C32 C22 C72 0.0 . . . . ?
C42 C32 C22 C12 -179.57(16) . . . . ?
C32 C22 C72 C62 0.0 . . . . ?
C12 C22 C72 C62 179.58(16) . . . . ?
C22 C72 C62 C52 0.0 . . . . ?
C42 C52 C62 C72 0.0 . . . . ?
C82 C52 C62 C72 -177.24(15) . . . . ?
C126 C136 C86 C96 0.0 . . . . ?
C126 C136 C86 C56 -178.42(15) . . . . ?
C126 C136 C86 C56A 174.0(5) . . . . ?
C136 C86 C96 C106 0.0 . . . . ?
C56 C86 C96 C106 178.45(14) . . . . ?
C56A C86 C96 C106 -173.3(5) . . . . ?
C86 C96 C106 C116 0.0 . . . . ?
C96 C106 C116 C126 0.0 . . . . ?
C96 C106 C116 C146 -179.59(14) . . . . ?
O46 C146 C116 C126 3.7(2) . . . . ?
O36 C146 C116 C126 -176.56(14) . . . . ?
O46 C146 C116 C106 -176.74(14) . . . . ?
O36 C146 C116 C106 3.0(2) . . . . ?
C106 C116 C126 C136 0.0 . . . . ?
C146 C116 C126 C136 179.59(14) . . . . ?
C86 C136 C126 C116 0.0 . . . . ?
Zn6 O28 C18 O18 8.3(3) . . . . ?
Zn6 O28 C18 C28A -168.3(3) . . . . ?
Zn6 O28 C18 C28 -175.2(2) . . . . ?
Zn5 O18 C18 O28 1.2(4) . . . . ?
Zn5 O18 C18 C28A 177.7(3) . . . . ?
Zn5 O18 C18 C28 -175.3(2) . . . . ?
Zn3 O33 C143 O43 -13.2(4) . . . . ?
Zn3 O33 C143 C113 168.14(15) . . . . ?
Zn4 O43 C143 O33 3.8(3) . . . . ?
Zn4 O43 C143 C113 -177.50(12) . . . . ?
Zn3 O15 C15 O25 -3.9(3) . . . . ?
Zn3 O15 C15 C2N 174.7(3) . . . . ?
Zn3 O15 C15 C25 -179.4(2) . . . . ?
Zn4 O25 C15 O15 4.7(4) . . . . ?
Zn4 O25 C15 C2N -173.9(3) . . . . ?
Zn4 O25 C15 C25 -179.8(3) . . . . ?
C227 N47 C237 C247 -1.0(3) . . . . ?
Zn6 N47 C237 C247 172.03(15) 1_556 . . . ?
C207 C247 C237 N47 -0.3(3) . . . . ?
Zn2 O22 C12 O12 -3.7(3) . . . . ?
Zn2 O22 C12 C22 175.56(13) . . . . ?
Zn1 O12 C12 O22 1.2(3) . . . . ?
Zn1 O12 C12 C22 -178.07(13) . . . . ?
C32 C22 C12 O22 -173.78(15) . . . . ?
C72 C22 C12 O22 6.6(2) . . . . ?
C32 C22 C12 O12 5.6(2) . . . . ?
C72 C22 C12 O12 -174.01(16) . . . . ?
C77 N27 C67 O17 5.4(4) . . . . ?
C77 N27 C67 C37 -173.17(17) . . . . ?
C27 C37 C67 O17 8.9(2) . . . . ?
C47 C37 C67 O17 -172.44(15) . . . . ?
C27 C37 C67 N27 -172.43(15) . . . . ?
C47 C37 C67 N27 6.2(2) . . . . ?
C234 N44 C224 C214 -0.2(3) . . . . ?
Zn4 N44 C224 C214 -176.89(17) 1_554 . . . ?
Zn6 O210 C110 O110 5.7(4) . . . . ?
Zn6 O210 C110 C210 -170.3(3) . . . . ?
Zn5 O110 C110 O210 -3.6(3) . . . . ?
Zn5 O110 C110 C210 172.4(2) . . . . ?
Zn5 O110 C110 C2M -177.9(3) . . . . ?
C221 C9AA C201 C241 -1.8(4) . . . . ?
C221 C9AA C201 C191 179.4(2) . . . . ?
C24 C34 C44 C54 0.0 . . . . ?
C64 C34 C44 C54 -177.8(2) . . . . ?
C34 C44 C54 N14 0.0 . . . . ?
C44 C54 N14 C14 0.0 . . . . ?
C44 C54 N14 Zn3 169.74(11) . . . . ?
C54 N14 C14 C24 0.0 . . . . ?
Zn3 N14 C14 C24 -170.71(10) . . . . ?
N14 C14 C24 C34 0.0 . . . . ?
C44 C34 C24 C14 0.0 . . . . ?
C64 C34 C24 C14 178.0(2) . . . . ?
N44 C224 C214 C204 -0.7(3) . . . . ?
C231 N41 C221 C9AA 1.0(4) . . . . ?
Zn2 N41 C221 C9AA 179.22(19) 1_554 . . . ?
C201 C9AA C221 N41 0.5(4) . . . . ?
C224 C214 C204 C244 1.3(4) . . . . ?
C224 C214 C204 C194 -179.1(2) . . . . ?
C77 C127 C117 C107 0.0 . . . . ?
C127 C117 C107 C97 0.0 . . . . ?
C127 C117 C107 C137 -178.01(16) . . . . ?
C117 C107 C97 C87 0.0 . . . . ?
C137 C107 C97 C87 178.00(16) . . . . ?
C107 C97 C87 C77 0.0 . . . . ?
C97 C87 C77 C127 0.0 . . . . ?
C97 C87 C77 N27 -179.50(17) . . . . ?
C117 C127 C77 C87 0.0 . . . . ?
C117 C127 C77 N27 179.53(16) . . . . ?
C67 N27 C77 C87 -27.5(3) . . . . ?
C67 N27 C77 C127 152.94(18) . . . . ?
Zn2 O23 C13 O13 -2.5(4) . . . . ?
Zn2 O23 C13 C23 176.54(14) . . . . ?
Zn1 O13 C13 O23 -4.7(3) . . . . ?
Zn1 O13 C13 C23 176.28(13) . . . . ?
C2AA C101 C91 C81 0.0 . . . . ?
C13A C101 C91 C81 -176.0(7) . . . . ?
C101 C91 C81 C71 0.0 . . . . ?
C91 C81 C71 C121 0.0 . . . . ?
C91 C81 C71 N21 -178.46(17) . . . . ?
C61 N21 C71 C121 134.5(3) . . . . ?
C61A N21 C71 C121 153.38(14) . . . . ?
C61 N21 C71 C81 -47.1(4) . . . . ?
C61A N21 C71 C81 -28.1(2) . . . . ?
C81 C71 C121 C2AA 0.0 . . . . ?
N21 C71 C121 C2AA 178.47(17) . . . . ?
C71 C121 C2AA C101 0.0 . . . . ?
C91 C101 C2AA C121 0.0 . . . . ?
C13A C101 C2AA C121 175.6(8) . . . . ?
C221 N41 C231 C241 -1.2(4) . . . . ?
Zn2 N41 C231 C241 -179.4(2) 1_554 . . . ?
C161 N31 C191 O21 -5.9(5) . . . . ?
C16A N31 C191 O21 7.5(10) . . . . ?
C161 N31 C191 C201 175.3(3) . . . . ?
C16A N31 C191 C201 -171.3(9) . . . . ?
C241 C201 C191 O21 11.7(4) . . . . ?
C9AA C201 C191 O21 -169.5(3) . . . . ?
C241 C201 C191 N31 -169.5(3) . . . . ?
C9AA C201 C191 N31 9.4(4) . . . . ?
Zn4 O26 C16 O16 6.2(4) . . . . ?
Zn4 O26 C16 C26 -175.79(15) . . . . ?
Zn4 O26 C16 C26A -168.8(5) . . . . ?
Zn3 O16 C16 O26 -3.8(3) . . . . ?
Zn3 O16 C16 C26 178.06(13) . . . . ?
Zn3 O16 C16 C26A 170.4(5) . . . . ?
C2S1 N1S1 C1S1 O1S1 -178.0(3) . . . . ?
C3S1 N1S1 C1S1 O1S1 0.7(4) . . . . ?
C161 C151 C141 C131 0.0 . . . . ?
C16A C151 C141 C13A 1.2(14) . . . . ?
C151 C141 C131 C181 0.0 . . . . ?
C141 C131 C181 C171 0.0 . . . . ?
C131 C181 C171 C161 0.0 . . . . ?
C181 C171 C161 C151 0.0 . . . . ?
C181 C171 C161 N31 -176.9(3) . . . . ?
C141 C151 C161 C171 0.0 . . . . ?
C141 C151 C161 N31 176.6(3) . . . . ?
C191 N31 C161 C171 172.6(2) . . . . ?
C191 N31 C161 C151 -4.1(4) . . . . ?
N41 C231 C241 C201 -0.2(4) . . . . ?
C9AA C201 C241 C231 1.7(4) . . . . ?
C191 C201 C241 C231 -179.4(2) . . . . ?
C23 C33 C43 C53 0.0 . . . . ?
C33 C43 C53 C63 0.0 . . . . ?
C33 C43 C53 C83 -177.82(17) . . . . ?
C43 C53 C63 C73 0.0 . . . . ?
C83 C53 C63 C73 177.83(17) . . . . ?
C53 C63 C73 C23 0.0 . . . . ?
C63 C73 C23 C33 0.0 . . . . ?
C63 C73 C23 C13 -177.11(17) . . . . ?
C43 C33 C23 C73 0.0 . . . . ?
C43 C33 C23 C13 177.09(17) . . . . ?
O23 C13 C23 C73 -2.5(2) . . . . ?
O13 C13 C23 C73 176.57(16) . . . . ?
O23 C13 C23 C33 -179.64(16) . . . . ?
O13 C13 C23 C33 -0.5(3) . . . . ?
C2S4 N1S4 C1S4 O1S4 0.7(5) . . . . ?
C3S4 N1S4 C1S4 O1S4 -178.7(3) . . . . ?
C103 C93 C83 C133 0.0 . . . . ?
C103 C93 C83 C53 -177.37(16) . . . . ?
C63 C53 C83 C93 154.60(11) . . . . ?
C43 C53 C83 C93 -27.57(18) . . . . ?
C63 C53 C83 C133 -22.76(19) . . . . ?
C43 C53 C83 C133 155.07(11) . . . . ?
C93 C83 C133 C123 0.0 . . . . ?
C53 C83 C133 C123 177.35(16) . . . . ?
C83 C133 C123 C113 0.0 . . . . ?
C133 C123 C113 C103 0.0 . . . . ?
C133 C123 C113 C143 179.73(16) . . . . ?
O33 C143 C113 C123 -162.31(15) . . . . ?
O43 C143 C113 C123 18.9(2) . . . . ?
O33 C143 C113 C103 17.4(2) . . . . ?
O43 C143 C113 C103 -161.36(16) . . . . ?
C123 C113 C103 C93 0.0 . . . . ?
C143 C113 C103 C93 -179.74(15) . . . . ?
C83 C93 C103 C113 0.0 . . . . ?
C224 N44 C234 C244 0.4(4) . . . . ?
Zn4 N44 C234 C244 177.1(2) 1_554 . . . ?
C137 C187 C177 C167 0.0 . . . . ?
C187 C177 C167 C157 0.0 . . . . ?
C187 C177 C167 N37 -176.71(18) . . . . ?
C197 N37 C167 C177 -13.8(3) . . . . ?
C197 N37 C167 C157 169.35(18) . . . . ?
C177 C167 C157 C147 0.0 . . . . ?
N37 C167 C157 C147 176.91(16) . . . . ?
C167 C157 C147 C137 0.0 . . . . ?
C157 C147 C137 C187 0.0 . . . . ?
C157 C147 C137 C107 -176.54(16) . . . . ?
C177 C187 C137 C147 0.0 . . . . ?
C177 C187 C137 C107 176.58(16) . . . . ?
C117 C107 C137 C147 -146.02(11) . . . . ?
C97 C107 C137 C147 35.97(17) . . . . ?
C117 C107 C137 C187 37.42(17) . . . . ?
C97 C107 C137 C187 -140.59(11) . . . . ?
C71 N21 C61 O11 -5.2(7) . . . . ?
C71 N21 C61 C31 168.4(3) . . . . ?
C21 C31 C61 O11 32.7(6) . . . . ?
C41 C31 C61 O11 -136.8(4) . . . . ?
C21 C31 C61 N21 -141.1(3) . . . . ?
C41 C31 C61 N21 49.3(5) . . . . ?
C164 N34 C194 O24 1.5(5) . . . . ?
C164 N34 C194 C204 -178.1(2) . . . . ?
C244 C204 C194 O24 179.7(3) . . . . ?
C214 C204 C194 O24 0.1(4) . . . . ?
C244 C204 C194 N34 -0.7(4) . . . . ?
C214 C204 C194 N34 179.8(2) . . . . ?
C3A C2A C1A C0A 0.0 . . . . ?
C3A C2A C1A C6A 178.76(18) . . . . ?
C2A C1A C0A O1A 179.83(16) . . . . ?
C6A C1A C0A O1A 1.1(2) . . . . ?
C2A C1A C0A C5A 0.0 . . . . ?
C6A C1A C0A C5A -178.75(18) . . . . ?
O1A C0A C5A C4A -179.83(16) . . . . ?
C1A C0A C5A C4A 0.0 . . . . ?
C0A C5A C4A C3A 0.0 . . . . ?
C0A C5A C4A C7A -178.2(2) . . . . ?
C5A C4A C3A C2A 0.0 . . . . ?
C7A C4A C3A C2A 178.19(19) . . . . ?
C1A C2A C3A C4A 0.0 . . . . ?
C74 N24 C64 O14 7.4(6) . . . . ?
C7L N24 C64 O14 -1.7(8) . . . . ?
C74 N24 C64 C34 -173.7(3) . . . . ?
C7L N24 C64 C34 177.1(5) . . . . ?
C44 C34 C64 O14 -162.2(3) . . . . ?
C24 C34 C64 O14 19.9(4) . . . . ?
C44 C34 C64 N24 18.8(4) . . . . ?
C24 C34 C64 N24 -159.1(2) . . . . ?
C214 C204 C244 C234 -1.0(4) . . . . ?
C194 C204 C244 C234 179.4(3) . . . . ?
N44 C234 C244 C204 0.2(4) . . . . ?
O1E C0E C1E1 C2E1 168.9(3) . . . . ?
C5E1 C0E C1E1 C2E1 0.0 . . . . ?
C0E C1E1 C2E1 C3E1 0.0 . . . . ?
C0E C1E1 C2E1 C7E 173.2(7) . . . . ?
C1E1 C2E1 C3E1 C4E1 0.0 . . . . ?
C7E C2E1 C3E1 C4E1 -173.2(7) . . . . ?
C2E1 C3E1 C4E1 C5E1 0.0 . . . . ?
C3E1 C4E1 C5E1 C0E 0.0 . . . . ?
C3E1 C4E1 C5E1 C6E1 -179.3(9) . . . . ?
O1E C0E C5E1 C4E1 -169.4(3) . . . . ?
C1E1 C0E C5E1 C4E1 0.0 . . . . ?
O1E C0E C5E1 C6E1 10.0(8) . . . . ?
C1E1 C0E C5E1 C6E1 179.4(8) . . . . ?
C2G C1G C0G O1G 178.6(8) . . . . ?
C6G C1G C0G O1G -0.2(8) . . . . ?
C2G C1G C0G C5G 0.0 . . . . ?
C6G C1G C0G C5G -178.8(8) . . . . ?
O1G C0G C5G C4G -178.6(8) . . . . ?
C1G C0G C5G C4G 0.0 . . . . ?
C0G C5G C4G C3G 0.0 . . . . ?
C0G C5G C4G C7G 178.5(7) . . . . ?
C5G C4G C3G C2G 0.0 . . . . ?
C7G C4G C3G C2G -178.4(7) . . . . ?
C4G C3G C2G C1G 0.0 . . . . ?
C0G C1G C2G C3G 0.0 . . . . ?
C6G C1G C2G C3G 178.8(8) . . . . ?
C1H C2H C3H C4H 0.0 . . . . ?
C1H C2H C3H C7H -174.9(2) . . . . ?
C2H C3H C4H C5H 0.0 . . . . ?
C7H C3H C4H C5H 175.0(2) . . . . ?
C3H C4H C5H C3MA 0.0 . . . . ?
C4H C5H C3MA C1H 0.0 . . . . ?
C4H C5H C3MA C6H -179.1(3) . . . . ?
C5H C3MA C1H O1H -178.7(2) . . . . ?
C6H C3MA C1H O1H 0.4(3) . . . . ?
C5H C3MA C1H C2H 0.0 . . . . ?
C6H C3MA C1H C2H 179.1(3) . . . . ?
C3H C2H C1H O1H 178.6(2) . . . . ?
C3H C2H C1H C3MA 0.0 . . . . ?
C3E1 C2E1 C7E C8E -126.1(4) . . . . ?
C1E1 C2E1 C7E C8E 60.7(5) . . . . ?
C3E1 C2E1 C7E C9E 109.5(5) . . . . ?
C1E1 C2E1 C7E C9E -63.7(5) . . . . ?
C10N C9N C8N C13N 0.0 . . . . ?
C10N C9N C8N C55 172.0(5) . . . . ?
C9N C8N C13N C12N 0.0 . . . . ?
C55 C8N C13N C12N -171.6(5) . . . . ?
C8N C13N C12N C11N 0.0 . . . . ?
C13N C12N C11N C10N 0.0 . . . . ?
C13N C12N C11N C185 176.4(5) . . . . ?
O35 C185 C11N C10N 3.9(5) . . . . ?
O45 C185 C11N C10N -174.4(3) . . . . ?
O35 C185 C11N C12N -172.5(3) . . . . ?
O45 C185 C11N C12N 9.2(4) . . . . ?
C12N C11N C10N C9N 0.0 . . . . ?
C185 C11N C10N C9N -176.4(5) . . . . ?
C8N C9N C10N C11N 0.0 . . . . ?
C5B C4B C7B C8B 2.7(3) . . . . ?
C3B C4B C7B C8B -178.8(2) . . . . ?
C5B C4B C7B C9B 126.1(2) . . . . ?
C3B C4B C7B C9B -55.4(3) . . . . ?
C3A C4A C7A C8A 165.4(2) . . . . ?
C5A C4A C7A C8A -16.5(3) . . . . ?
C3A C4A C7A C9A -71.1(3) . . . . ?
C5A C4A C7A C9A 107.1(3) . . . . ?
C39A C49A C59A C69A 0.0 . . . . ?
C39A C49A C59A C59A 169.4(8) . . . 2_655 ?
C49A C59A C69A C79A 0.0 . . . . ?
C59A C59A C69A C79A -170.0(7) 2_655 . . . ?
C59A C69A C79A C29A 0.0 . . . . ?
C69A C79A C29A C39A 0.0 . . . . ?
C69A C79A C29A C19 177.7(4) . . . . ?
O29 C19 C29A C79A 23.1(3) . . . . ?
O19 C19 C29A C79A -157.1(3) . . . . ?
O29 C19 C29A C39A -159.2(3) . . . . ?
O19 C19 C29A C39A 20.5(4) . . . . ?
C79A C29A C39A C49A 0.0 . . . . ?
C19 C29A C39A C49A -177.6(4) . . . . ?
C59A C49A C39A C29A 0.0 . . . . ?
C3S3 N1S3 C1S3 O1S3 178.2(5) . . . . ?
C2S3 N1S3 C1S3 O1S3 2.6(7) . . . . ?
C2S5 N1S5 C1S5 O1S5 -1.1(7) . . . . ?
C3S5 N1S5 C1S5 O1S5 -179.9(4) . . . . ?
C78 C68 C58 C48 0.0 . . . . ?
C78 C68 C58 C58 169.6(7) . . . 2 ?
C68 C58 C48 C38 0.0 . . . . ?
C58 C58 C48 C38 -170.5(7) 2 . . . ?
C58 C48 C38 C28 0.0 . . . . ?
C48 C38 C28 C78 0.0 . . . . ?
C48 C38 C28 C18 177.9(4) . . . . ?
O28 C18 C28 C78 -169.5(3) . . . . ?
O18 C18 C28 C78 7.3(4) . . . . ?
O28 C18 C28 C38 12.7(3) . . . . ?
O18 C18 C28 C38 -170.5(2) . . . . ?
C38 C28 C78 C68 0.0 . . . . ?
C18 C28 C78 C68 -177.8(4) . . . . ?
C58 C68 C78 C28 0.0 . . . . ?
C2H C3H C7H C8H -37.3(5) . . . . ?
C4H C3H C7H C8H 147.7(5) . . . . ?
C2H C3H C7H C9H 84.9(4) . . . . ?
C4H C3H C7H C9H -90.0(4) . . . . ?
C2H C3H C7H C8H1 -73.1(13) . . . . ?
C4H C3H C7H C8H1 111.9(13) . . . . ?
C2H C3H C7H C9H1 35.3(13) . . . . ?
C4H C3H C7H C9H1 -139.7(12) . . . . ?
C3D2 C4D2 C5D2 C0D2 0.0 . . . . ?
C7D2 C4D2 C5D2 C0D2 176.6(4) . . . . ?
C4D2 C5D2 C0D2 O1D2 179.3(4) . . . . ?
C4D2 C5D2 C0D2 C1D2 0.0 . . . . ?
O1D2 C0D2 C1D2 C2D2 -179.3(4) . . . . ?
C5D2 C0D2 C1D2 C2D2 0.0 . . . . ?
O1D2 C0D2 C1D2 C6D2 1.0(6) . . . . ?
C5D2 C0D2 C1D2 C6D2 -179.6(6) . . . . ?
C0D2 C1D2 C2D2 C3D2 0.0 . . . . ?
C6D2 C1D2 C2D2 C3D2 179.6(6) . . . . ?
C1D2 C2D2 C3D2 C4D2 0.0 . . . . ?
C5D2 C4D2 C3D2 C2D2 0.0 . . . . ?
C7D2 C4D2 C3D2 C2D2 -176.4(5) . . . . ?
C4I1 C3I1 C2I1 C1I1 0.0 . . . . ?
C4I1 C3I1 C2I1 C7I1 -179.8(8) . . . . ?
C3I1 C2I1 C1I1 C0I1 0.0 . . . . ?
C7I1 C2I1 C1I1 C0I1 179.8(8) . . . . ?
C2I1 C1I1 C0I1 O1I1 178.1(11) . . . . ?
C2I1 C1I1 C0I1 C5I1 0.0 . . . . ?
O1I1 C0I1 C5I1 C4I1 -178.2(10) . . . . ?
C1I1 C0I1 C5I1 C4I1 0.0 . . . . ?
O1I1 C0I1 C5I1 C6I1 6.9(12) . . . . ?
C1I1 C0I1 C5I1 C6I1 -174.8(14) . . . . ?
C0I1 C5I1 C4I1 C3I1 0.0 . . . . ?
C6I1 C5I1 C4I1 C3I1 175.1(14) . . . . ?
C2I1 C3I1 C4I1 C5I1 0.0 . . . . ?
C4D1 C3D1 C2D1 C1D1 0.0 . . . . ?
C4D1 C3D1 C2D1 C7D1 -179.7(8) . . . . ?
C3D1 C2D1 C1D1 C0D1 0.0 . . . . ?
C7D1 C2D1 C1D1 C0D1 179.7(8) . . . . ?
C2D1 C1D1 C0D1 O1D1 -179.6(8) . . . . ?
C2D1 C1D1 C0D1 C5D1 0.0 . . . . ?
O1D1 C0D1 C5D1 C4D1 179.6(7) . . . . ?
C1D1 C0D1 C5D1 C4D1 0.0 . . . . ?
O1D1 C0D1 C5D1 C6D1 -0.9(9) . . . . ?
C1D1 C0D1 C5D1 C6D1 179.6(9) . . . . ?
C0D1 C5D1 C4D1 C3D1 0.0 . . . . ?
C6D1 C5D1 C4D1 C3D1 -179.6(9) . . . . ?
C2D1 C3D1 C4D1 C5D1 0.0 . . . . ?
C0F C5F C4F O1F1 129.1(17) . . . . ?
C0F1 C5F C4F O1F1 -79.7(17) . . . . ?
C0F C5F C4F C0F1 -151.2(6) . . . . ?
O1F1 C5F C4F C0F1 79.7(17) . . . . ?
C0F C5F C4F C3F 0.0 . . . . ?
O1F1 C5F C4F C3F -129.1(17) . . . . ?
C0F1 C5F C4F C3F 151.2(6) . . . . ?
C0F C5F C4F C7F -175.2(4) . . . . ?
O1F1 C5F C4F C7F 55.7(16) . . . . ?
C0F1 C5F C4F C7F -24.0(6) . . . . ?
C0F C5F C4F C1F1 -103.3(3) . . . . ?
O1F1 C5F C4F C1F1 127.6(17) . . . . ?
C0F1 C5F C4F C1F1 47.9(4) . . . . ?
C0F1 C7F C4F O1F1 102(2) . . . . ?
C8F C7F C4F O1F1 32.1(19) . . . . ?
C9F C7F C4F O1F1 153(2) . . . . ?
C5F1 C7F C4F O1F1 78.0(19) . . . . ?
O1F1 C7F C4F C0F1 -102(2) . . . . ?
C8F C7F C4F C0F1 -70.3(9) . . . . ?
C9F C7F C4F C0F1 51.0(9) . . . . ?
C5F1 C7F C4F C0F1 -24.4(7) . . . . ?
C0F1 C7F C4F C3F -143.3(8) . . . . ?
O1F1 C7F C4F C3F 114.2(19) . . . . ?
C8F C7F C4F C3F 146.3(5) . . . . ?
C9F C7F C4F C3F -92.3(6) . . . . ?
C5F1 C7F C4F C3F -167.8(4) . . . . ?
C0F1 C7F C4F C5F 31.8(8) . . . . ?
O1F1 C7F C4F C5F -70.7(18) . . . . ?
C8F C7F C4F C5F -38.6(7) . . . . ?
C9F C7F C4F C5F 82.8(6) . . . . ?
C5F1 C7F C4F C5F 7.3(6) . . . . ?
C0F1 C7F C4F C1F1 -36.2(6) . . . . ?
O1F1 C7F C4F C1F1 -138.7(19) . . . . ?
C8F C7F C4F C1F1 -106.6(6) . . . . ?
C9F C7F C4F C1F1 14.8(6) . . . . ?
C5F1 C7F C4F C1F1 -60.7(6) . . . . ?
O1F1 C4F C3F C2F -110.8(18) . . . . ?
C0F1 C4F C3F C2F 114.5(12) . . . . ?
C5F C4F C3F C2F 0.0 . . . . ?
C7F C4F C3F C2F 175.0(5) . . . . ?
C1F1 C4F C3F C2F 83.1(4) . . . . ?
C0F1 C4F C3F O1F1 -135(2) . . . . ?
C5F C4F C3F O1F1 110.8(18) . . . . ?
C7F C4F C3F O1F1 -74.2(18) . . . . ?
C1F1 C4F C3F O1F1 -166.1(19) . . . . ?
O1F1 C4F C3F O1S7 -102.1(19) . . . . ?
C0F1 C4F C3F O1S7 123.2(12) . . . . ?
C5F C4F C3F O1S7 8.7(4) . . . . ?
C7F C4F C3F O1S7 -176.3(6) . . . . ?
C1F1 C4F C3F O1S7 91.8(5) . . . . ?
C4F C3F C2F O1S7 21.6(9) . . . . ?
O1F1 C3F C2F O1S7 3.5(11) . . . . ?
C4F C3F C2F C1S7 129.8(16) . . . . ?
O1F1 C3F C2F C1S7 111.7(17) . . . . ?
O1S7 C3F C2F C1S7 108.2(19) . . . . ?
C4F C3F C2F C1F 0.0 . . . . ?
O1F1 C3F C2F C1F -18.2(6) . . . . ?
O1S7 C3F C2F C1F -21.6(9) . . . . ?
C1S7 C2F C1F O1S7 -84(2) . . . . ?
C3F C2F C1F O1S7 73(2) . . . . ?
O1S7 C2F C1F C0F -73(2) . . . . ?
C1S7 C2F C1F C0F -156.9(8) . . . . ?
C3F C2F C1F C0F 0.0 . . . . ?
O1S7 C2F C1F C6F 108(2) . . . . ?
C1S7 C2F C1F C6F 24.0(8) . . . . ?
C3F C2F C1F C6F -179.0(5) . . . . ?
O1S7 C2F C1F C1S7 84(2) . . . . ?
C3F C2F C1F C1S7 156.9(8) . . . . ?
C2S7 C6F C1F O1S7 -2(2) . . . . ?
N1S7 C6F C1F O1S7 13.5(15) . . . . ?
C2S7 C6F C1F C0F 150.4(16) . . . . ?
N1S7 C6F C1F C0F 165.7(5) . . . . ?
C2S7 C6F C1F C2F -30.6(18) . . . . ?
N1S7 C6F C1F C2F -15.3(6) . . . . ?
C2S7 C6F C1F C1S7 -14.4(18) . . . . ?
N1S7 C6F C1F C1S7 0.9(7) . . . . ?
O1S7 C1F C0F O1F 154.3(12) . . . . ?
C2F C1F C0F O1F 179.5(3) . . . . ?
C6F C1F C0F O1F -1.5(5) . . . . ?
C1S7 C1F C0F O1F 140.6(13) . . . . ?
O1S7 C1F C0F C5F -25.2(11) . . . . ?
C2F C1F C0F C5F 0.0 . . . . ?
C6F C1F C0F C5F 179.0(5) . . . . ?
C1S7 C1F C0F C5F -38.9(12) . . . . ?
C2F C1F C0F O1S7 25.2(11) . . . . ?
C6F C1F C0F O1S7 -155.8(13) . . . . ?
C1S7 C1F C0F O1S7 -13.7(16) . . . . ?
C4F C5F C0F O1F -179.5(3) . . . . ?
O1F1 C5F C0F O1F -154.9(8) . . . . ?
C0F1 C5F C0F O1F 129.8(9) . . . . ?
C4F C5F C0F C1F 0.0 . . . . ?
O1F1 C5F C0F C1F 24.6(8) . . . . ?
C0F1 C5F C0F C1F -50.7(9) . . . . ?
C4F C5F C0F O1S7 -9.2(4) . . . . ?
O1F1 C5F C0F O1S7 15.4(9) . . . . ?
C0F1 C5F C0F O1S7 -59.9(10) . . . . ?
C1I1 C2I1 C7I1 C8I1 -132.6(9) . . . . ?
C3I1 C2I1 C7I1 C8I1 47.2(10) . . . . ?
C1I1 C2I1 C7I1 C9I1 109.3(10) . . . . ?
C3I1 C2I1 C7I1 C9I1 -70.9(10) . . . . ?
O1C1 C0C1 C5C1 C4C1 -179.2(9) . . . . ?
C1C1 C0C1 C5C1 C4C1 1.3(15) . . . . ?
O1C1 C0C1 C5C1 C6C1 -0.8(14) . . . . ?
C1C1 C0C1 C5C1 C6C1 179.7(9) . . . . ?
C3C1 C2C1 C1C1 C0C1 1.5(14) . . . . ?
C7C1 C2C1 C1C1 C0C1 180.0(8) . . . . ?
C5C1 C0C1 C1C1 C2C1 -1.9(15) . . . . ?
O1C1 C0C1 C1C1 C2C1 178.7(9) . . . . ?
C1C1 C2C1 C3C1 C4C1 -0.6(15) . . . . ?
C7C1 C2C1 C3C1 C4C1 -179.0(9) . . . . ?
C2C1 C3C1 C4C1 C5C1 0.0(15) . . . . ?
C0C1 C5C1 C4C1 C3C1 -0.3(15) . . . . ?
C6C1 C5C1 C4C1 C3C1 -178.8(9) . . . . ?
C5D2 C4D2 C7D2 C8D2 -165.9(6) . . . . ?
C3D2 C4D2 C7D2 C8D2 10.6(9) . . . . ?
C5D2 C4D2 C7D2 C9D2 56.3(7) . . . . ?
C3D2 C4D2 C7D2 C9D2 -127.2(5) . . . . ?
O1F1 C7F C9F C0F1 -25.3(11) . . . . ?
C8F C7F C9F C0F1 88.8(8) . . . . ?
C4F C7F C9F C0F1 -37.7(6) . . . . ?
C5F1 C7F C9F C0F1 61.8(6) . . . . ?
C0F1 C7F C9F C5F1 -61.8(6) . . . . ?
O1F1 C7F C9F C5F1 -87.1(12) . . . . ?
C8F C7F C9F C5F1 27.0(6) . . . . ?
C4F C7F C9F C5F1 -99.5(6) . . . . ?
C0F1 C7F C9F C1F1 22.4(6) . . . . ?
O1F1 C7F C9F C1F1 -3.0(12) . . . . ?
C8F C7F C9F C1F1 111.2(6) . . . . ?
C4F C7F C9F C1F1 -15.3(6) . . . . ?
C5F1 C7F C9F C1F1 84.1(5) . . . . ?
C0F1 C7F C8F C6F1 -35(6) . . . . ?
O1F1 C7F C8F C6F1 23(6) . . . . ?
C4F C7F C8F C6F1 11(6) . . . . ?
C9F C7F C8F C6F1 -110(6) . . . . ?
C5F1 C7F C8F C6F1 -72(6) . . . . ?
C0F1 C7F C8F C5F1 37.2(6) . . . . ?
O1F1 C7F C8F C5F1 94.8(10) . . . . ?
C4F C7F C8F C5F1 83.0(8) . . . . ?
C9F C7F C8F C5F1 -38.0(8) . . . . ?
O1F1 C7F C8F C0F1 57.6(8) . . . . ?
C4F C7F C8F C0F1 45.8(6) . . . . ?
C9F C7F C8F C0F1 -75.2(7) . . . . ?
C5F1 C7F C8F C0F1 -37.2(6) . . . . ?
C13N C8N C55 C65 -2.4(6) . . . . ?
C9N C8N C55 C65 -174.2(3) . . . . ?
C13N C8N C55 C45 -169.4(3) . . . . ?
C9N C8N C55 C45 18.8(5) . . . . ?
C45 C55 C65 C75 0.0 . . . . ?
C8N C55 C65 C75 -167.1(5) . . . . ?
C55 C65 C75 C25 0.0 . . . . ?
C65 C75 C25 C35 0.0 . . . . ?
C65 C75 C25 C15 177.3(4) . . . . ?
O15 C15 C25 C75 158.5(3) . . . . ?
O25 C15 C25 C75 -17.5(4) . . . . ?
O15 C15 C25 C35 -24.3(4) . . . . ?
O25 C15 C25 C35 159.8(3) . . . . ?
C75 C25 C35 C45 0.0 . . . . ?
C15 C25 C35 C45 -177.3(4) . . . . ?
C25 C35 C45 C55 0.0 . . . . ?
C65 C55 C45 C35 0.0 . . . . ?
C8N C55 C45 C35 166.9(5) . . . . ?
C6N C5N C4N C3N 0.0 . . . . ?
C85 C5N C4N C3N -171.9(5) . . . . ?
C5N C4N C3N C2N 0.0 . . . . ?
C4N C3N C2N C7N 0.0 . . . . ?
C4N C3N C2N C15 178.5(5) . . . . ?
O15 C15 C2N C3N 10.5(5) . . . . ?
O25 C15 C2N C3N -170.8(3) . . . . ?
O15 C15 C2N C7N -171.0(3) . . . . ?
O25 C15 C2N C7N 7.7(4) . . . . ?
C3N C2N C7N C6N 0.0 . . . . ?
C15 C2N C7N C6N -178.5(5) . . . . ?
C2N C7N C6N C5N 0.0 . . . . ?
C4N C5N C6N C7N 0.0 . . . . ?
C85 C5N C6N C7N 171.0(6) . . . . ?
C194 N34 C164 C154 -20.0(4) . . . . ?
C194 N34 C164 C174 158.6(3) . . . . ?
O26 C16 C26 C36 145.37(18) . . . . ?
O16 C16 C26 C36 -36.4(2) . . . . ?
O26 C16 C26 C76 -30.4(3) . . . . ?
O16 C16 C26 C76 147.83(17) . . . . ?
C76 C26 C36 C46 0.0 . . . . ?
C16 C26 C36 C46 -175.72(19) . . . . ?
C26 C36 C46 C56 0.0 . . . . ?
C36 C46 C56 C66 0.0 . . . . ?
C36 C46 C56 C86 176.39(18) . . . . ?
C96 C86 C56 C66 -151.83(11) . . . . ?
C136 C86 C56 C66 26.60(18) . . . . ?
C96 C86 C56 C46 31.75(17) . . . . ?
C136 C86 C56 C46 -149.81(11) . . . . ?
C46 C56 C66 C76 0.0 . . . . ?
C86 C56 C66 C76 -176.44(17) . . . . ?
C56 C66 C76 C26 0.0 . . . . ?
C36 C26 C76 C66 0.0 . . . . ?
C16 C26 C76 C66 175.86(19) . . . . ?
C410 C310 C210 C710 0.0 . . . . ?
C410 C310 C210 C110 -174.4(4) . . . . ?
O210 C110 C210 C710 -163.8(3) . . . . ?
O110 C110 C210 C710 19.8(4) . . . . ?
O210 C110 C210 C310 10.6(4) . . . . ?
O110 C110 C210 C310 -165.7(3) . . . . ?
C310 C210 C710 C610 0.0 . . . . ?
C110 C210 C710 C610 174.5(4) . . . . ?
C210 C710 C610 C510 0.0 . . . . ?
C710 C610 C510 C410 0.0 . . . . ?
C710 C610 C510 C510 -167.2(7) . . . 2_665 ?
C610 C510 C410 C310 0.0 . . . . ?
C510 C510 C410 C310 166.8(7) 2_665 . . . ?
C210 C310 C410 C510 0.0 . . . . ?
C211 C311 C411 C511 0.0 . . . . ?
C311 C411 C511 C611 0.0 . . . . ?
C311 C411 C511 C511 -171.4(5) . . . 2_565 ?
C411 C511 C611 C711 0.0 . . . . ?
C511 C511 C611 C711 171.2(5) 2_565 . . . ?
C511 C611 C711 C211 0.0 . . . . ?
C611 C711 C211 C311 0.0 . . . . ?
C611 C711 C211 C111 -176.3(3) . . . . ?
C411 C311 C211 C711 0.0 . . . . ?
C411 C311 C211 C111 176.3(3) . . . . ?
O111 C111 C211 C711 -18.0(3) . . . . ?
O211 C111 C211 C711 163.4(2) . . . . ?
O111 C111 C211 C311 165.66(19) . . . . ?
O211 C111 C211 C311 -12.9(3) . . . . ?
C3C2 C4C2 C5C2 C0C2 0.0 . . . . ?
C7C2 C4C2 C5C2 C0C2 177.3(4) . . . . ?
C4C2 C5C2 C0C2 O1C2 -177.8(3) . . . . ?
C4C2 C5C2 C0C2 C1C2 0.0 . . . . ?
O1C2 C0C2 C1C2 C2C2 177.9(3) . . . . ?
C5C2 C0C2 C1C2 C2C2 0.0 . . . . ?
O1C2 C0C2 C1C2 C6C2 -2.3(5) . . . . ?
C5C2 C0C2 C1C2 C6C2 179.8(5) . . . . ?
C0C2 C1C2 C2C2 C3C2 0.0 . . . . ?
C6C2 C1C2 C2C2 C3C2 -179.8(5) . . . . ?
C1C2 C2C2 C3C2 C4C2 0.0 . . . . ?
C5C2 C4C2 C3C2 C2C2 0.0 . . . . ?
C7C2 C4C2 C3C2 C2C2 -177.4(4) . . . . ?
C2SB N1SB C1SB O1SB -3(3) . . . . ?
C3SB N1SB C1SB O1SB -176(2) . . . . ?
C3S6 N1S6 C1S6 O1S6 178.2(9) . . . . ?
C2S6 N1S6 C1S6 O1S6 3.7(16) . . . . ?
C184 C134 C144 C154 -4.9(4) . . . . ?
C104 C134 C144 C154 175.2(3) . . . . ?
C10L C134 C144 C154 178.0(6) . . . . ?
C144 C134 C184 C174 4.3(4) . . . . ?
C104 C134 C184 C174 -175.8(3) . . . . ?
C10L C134 C184 C174 -178.5(6) . . . . ?
C134 C184 C174 C164 0.6(5) . . . . ?
C154 C164 C174 C184 -5.1(5) . . . . ?
N34 C164 C174 C184 176.2(3) . . . . ?
C174 C164 C154 C144 4.5(5) . . . . ?
N34 C164 C154 C144 -176.8(3) . . . . ?
C134 C144 C154 C164 0.5(5) . . . . ?
C3 C11L C12L C2 -4.3(8) . . . . ?
C10L C11L C12L C2 -83.6(9) . . . . ?
C104 C11L C12L C2 -81.6(9) . . . . ?
C3 C11L C12L C7L 82.4(8) . . . . ?
C10L C11L C12L C7L 3.0(9) . . . . ?
C104 C11L C12L C7L 5.0(7) . . . . ?
C2 C11L C12L C7L 86.7(9) . . . . ?
C3 C11L C12L C74 74.1(9) . . . . ?
C10L C11L C12L C74 -5.3(7) . . . . ?
C104 C11L C12L C74 -3.3(7) . . . . ?
C2 C11L C12L C74 78.3(8) . . . . ?
C10L C11L C12L C3 -79.4(9) . . . . ?
C104 C11L C12L C3 -77.4(8) . . . . ?
C2 C11L C12L C3 4.3(8) . . . . ?
C2 C12L C74 C84 88.5(9) . . . . ?
C7L C12L C74 C84 -107(3) . . . . ?
C11L C12L C74 C84 7.5(8) . . . . ?
C3 C12L C74 C84 32.5(7) . . . . ?
C2 C12L C74 C8L 122.3(10) . . . . ?
C7L C12L C74 C8L -73(3) . . . . ?
C11L C12L C74 C8L 41.3(7) . . . . ?
C3 C12L C74 C8L 66.3(7) . . . . ?
C2 C12L C74 N24 -97.5(8) . . . . ?
C7L C12L C74 N24 67(3) . . . . ?
C11L C12L C74 N24 -178.6(4) . . . . ?
C3 C12L C74 N24 -153.6(4) . . . . ?
C7L C12L C74 C2 164(3) . . . . ?
C11L C12L C74 C2 -81.0(8) . . . . ?
C3 C12L C74 C2 -56.1(6) . . . . ?
C64 N24 C74 C84 0.6(8) . . . . ?
C7L N24 C74 C84 131(3) . . . . ?
C64 N24 C74 C8L -41.4(9) . . . . ?
C7L N24 C74 C8L 89(3) . . . . ?
C64 N24 C74 C12L -172.8(4) . . . . ?
C7L N24 C74 C12L -42(2) . . . . ?
C64 N24 C74 C2 160.1(6) . . . . ?
C7L N24 C74 C2 -69(2) . . . . ?
C12L C74 C84 C8L 72.8(7) . . . . ?
N24 C74 C84 C8L -100.4(7) . . . . ?
C2 C74 C84 C8L 100.3(8) . . . . ?
C8L C74 C84 C94 -79.1(6) . . . . ?
C12L C74 C84 C94 -6.3(8) . . . . ?
N24 C74 C84 C94 -179.5(4) . . . . ?
C2 C74 C84 C94 21.1(9) . . . . ?
C8L C74 C84 C7L -18(3) . . . . ?
C12L C74 C84 C7L 55(3) . . . . ?
N24 C74 C84 C7L -118(3) . . . . ?
C2 C74 C84 C7L 82(3) . . . . ?
C8L C74 C84 C9L -51.0(4) . . . . ?
C12L C74 C84 C9L 21.8(7) . . . . ?
N24 C74 C84 C9L -151.4(5) . . . . ?
C2 C74 C84 C9L 49.3(8) . . . . ?
C8L C84 C94 C9L 3.7(6) . . . . ?
C74 C84 C94 C9L 73.9(7) . . . . ?
C7L C84 C94 C9L 66.6(7) . . . . ?
C8L C84 C94 C104 -69.3(7) . . . . ?
C74 C84 C94 C104 0.9(8) . . . . ?
C7L C84 C94 C104 -6.4(6) . . . . ?
C9L C84 C94 C104 -73.0(7) . . . . ?
C8L C84 C94 C10L -67.2(7) . . . . ?
C74 C84 C94 C10L 3.0(7) . . . . ?
C7L C84 C94 C10L -4.3(8) . . . . ?
C9L C84 C94 C10L -70.9(7) . . . . ?
C74 C84 C94 C8L 70.2(6) . . . . ?
C7L C84 C94 C8L 62.9(5) . . . . ?
C9L C84 C94 C8L -3.7(6) . . . . ?
C84 C94 C104 C9L 81.4(6) . . . . ?
C10L C94 C104 C9L 37(11) . . . . ?
C8L C94 C104 C9L 51.4(4) . . . . ?
C9L C94 C104 C11L -78.2(7) . . . . ?
C84 C94 C104 C11L 3.2(8) . . . . ?
C10L C94 C104 C11L -41(11) . . . . ?
C8L C94 C104 C11L -26.8(6) . . . . ?
C9L C94 C104 C3 -106.9(9) . . . . ?
C84 C94 C104 C3 -25.4(9) . . . . ?
C10L C94 C104 C3 -70(11) . . . . ?
C8L C94 C104 C3 -55.5(8) . . . . ?
C9L C94 C104 C134 101.4(6) . . . . ?
C84 C94 C104 C134 -177.2(4) . . . . ?
C10L C94 C104 C134 138(11) . . . . ?
C8L C94 C104 C134 152.7(4) . . . . ?
C3 C11L C104 C94 -88.6(9) . . . . ?
C10L C11L C104 C94 108(11) . . . . ?
C12L C11L C104 C94 -2.0(7) . . . . ?
C2 C11L C104 C94 -28.5(7) . . . . ?
C3 C11L C104 C9L -120.3(10) . . . . ?
C10L C11L C104 C9L 77(11) . . . . ?
C12L C11L C104 C9L -33.7(8) . . . . ?
C2 C11L C104 C9L -60.2(8) . . . . ?
C10L C11L C104 C3 -163(11) . . . . ?
C12L C11L C104 C3 86.6(7) . . . . ?
C2 C11L C104 C3 60.1(6) . . . . ?
C3 C11L C104 C134 91.9(7) . . . . ?
C10L C11L C104 C134 -71(11) . . . . ?
C12L C11L C104 C134 178.5(4) . . . . ?
C2 C11L C104 C134 152.0(4) . . . . ?
C144 C134 C104 C94 -27.1(6) . . . . ?
C184 C134 C104 C94 153.0(4) . . . . ?
C10L C134 C104 C94 -144(10) . . . . ?
C144 C134 C104 C9L 9.7(9) . . . . ?
C184 C134 C104 C9L -170.2(7) . . . . ?
C10L C134 C104 C9L -107(10) . . . . ?
C144 C134 C104 C11L 152.4(4) . . . . ?
C184 C134 C104 C11L -27.5(6) . . . . ?
C10L C134 C104 C11L 35(9) . . . . ?
C144 C134 C104 C3 -177.5(6) . . . . ?
C184 C134 C104 C3 2.6(9) . . . . ?
C10L C134 C104 C3 66(9) . . . . ?
C3C1 C2C1 C7C1 C9C1 24.3(13) . . . . ?
C1C1 C2C1 C7C1 C9C1 -154.1(9) . . . . ?
C3C1 C2C1 C7C1 C8C1 -96.5(12) . . . . ?
C1C1 C2C1 C7C1 C8C1 85.0(11) . . . . ?
C3D1 C2D1 C7D1 C8D1 -147.4(8) . . . . ?
C1D1 C2D1 C7D1 C8D1 32.9(12) . . . . ?
C3D1 C2D1 C7D1 C9D1 85.5(9) . . . . ?
C1D1 C2D1 C7D1 C9D1 -94.2(9) . . . . ?
C5C2 C4C2 C7C2 C8C2 65.3(8) . . . . ?
C3C2 C4C2 C7C2 C8C2 -117.4(7) . . . . ?
C5C2 C4C2 C7C2 C9C2 -59.6(7) . . . . ?
C3C2 C4C2 C7C2 C9C2 117.8(6) . . . . ?
C3M C4M C5M C6M 0.0 . . . . ?
C3M C4M C5M C5M -167.7(10) . . . 2_665 ?
C4M C5M C6M C7M 0.0 . . . . ?
C5M C5M C6M C7M 168.0(9) 2_665 . . . ?
C5M C6M C7M C2M 0.0 . . . . ?
C6M C7M C2M C3M 0.0 . . . . ?
C6M C7M C2M C110 -176.8(5) . . . . ?
O110 C110 C2M C7M -11.8(4) . . . . ?
O110 C110 C2M C3M 171.4(3) . . . . ?
C7M C2M C3M C4M 0.0 . . . . ?
C110 C2M C3M C4M 176.8(5) . . . . ?
C5M C4M C3M C2M 0.0 . . . . ?
C78A C68A C58A C48A 0.0 . . . . ?
C78A C68A C58A C58A -166.2(7) . . . 2 ?
C68A C58A C48A C38A 0.0 . . . . ?
C58A C58A C48A C38A 165.7(8) 2 . . . ?
C58A C48A C38A C28A 0.0 . . . . ?
C48A C38A C28A C78A 0.0 . . . . ?
C48A C38A C28A C18 -177.5(4) . . . . ?
O28 C18 C28A C78A 170.1(3) . . . . ?
O18 C18 C28A C78A -6.7(5) . . . . ?
O28 C18 C28A C38A -12.4(4) . . . . ?
O18 C18 C28A C38A 170.8(3) . . . . ?
C38A C28A C78A C68A 0.0 . . . . ?
C18 C28A C78A C68A 177.5(4) . . . . ?
C58A C68A C78A C28A 0.0 . . . . ?
C66A C76A C26A C36A 0.0 . . . . ?
C66A C76A C26A C16 -176.2(10) . . . . ?
O26 C16 C26A C76A 6.9(8) . . . . ?
O16 C16 C26A C76A -168.2(5) . . . . ?
O26 C16 C26A C36A -169.5(4) . . . . ?
O16 C16 C26A C36A 15.4(7) . . . . ?
C76A C26A C36A C46A 0.0 . . . . ?
C16 C26A C36A C46A 176.7(8) . . . . ?
C26A C36A C46A C56A 0.0 . . . . ?
C36A C46A C56A C66A 0.0 . . . . ?
C36A C46A C56A C86 -176.3(8) . . . . ?
C96 C86 C56A C46A -20.6(8) . . . . ?
C136 C86 C56A C46A 165.8(4) . . . . ?
C96 C86 C56A C66A 163.3(4) . . . . ?
C136 C86 C56A C66A -10.4(8) . . . . ?
C46A C56A C66A C76A 0.0 . . . . ?
C86 C56A C66A C76A 176.0(9) . . . . ?
C26A C76A C66A C56A 0.0 . . . . ?
C5K C6K C7K C2K 0.0 . . . . ?
C6K C7K C2K C3K 0.0 . . . . ?
C6K C7K C2K C111 -179.3(5) . . . . ?
O111 C111 C2K C7K 13.4(5) . . . . ?
O211 C111 C2K C7K -170.3(3) . . . . ?
O111 C111 C2K C3K -165.9(3) . . . . ?
O211 C111 C2K C3K 10.4(5) . . . . ?
C7K C2K C3K C4K 0.0 . . . . ?
C111 C2K C3K C4K 179.3(5) . . . . ?
C2K C3K C4K C5K 0.0 . . . . ?
C3K C4K C5K C6K 0.0 . . . . ?
C3K C4K C5K C5K 168.4(11) . . . 2_565 ?
C7K C6K C5K C4K 0.0 . . . . ?
C7K C6K C5K C5K -169.8(10) . . . 2_565 ?
C59 C69 C79 C29 0.0 . . . . ?
C69 C79 C29 C39 0.0 . . . . ?
C69 C79 C29 C19 178.2(4) . . . . ?
O29 C19 C29 C79 0.5(3) . . . . ?
O19 C19 C29 C79 -176.3(2) . . . . ?
O29 C19 C29 C39 178.7(3) . . . . ?
O19 C19 C29 C39 1.9(4) . . . . ?
C79 C29 C39 C49 0.0 . . . . ?
C19 C29 C39 C49 -178.2(4) . . . . ?
C29 C39 C49 C59 0.0 . . . . ?
C39 C49 C59 C69 0.0 . . . . ?
C39 C49 C59 C59 -170.9(7) . . . 2_655 ?
C79 C69 C59 C49 0.0 . . . . ?
C79 C69 C59 C59 171.0(7) . . . 2_655 ?
O1E C0E C1E C2E -176.5(5) . . . . ?
C5E C0E C1E C2E 0.5(9) . . . . ?
C0E C1E C2E C3E -1.8(10) . . . . ?
C0E C1E C2E C7E 180.0(6) . . . . ?
C4E C3E C2E C1E 1.7(10) . . . . ?
C4E C3E C2E C7E 179.9(6) . . . . ?
C8E C7E C2E C1E 38.7(8) . . . . ?
C9E C7E C2E C1E -84.6(7) . . . . ?
C8E C7E C2E C3E -139.4(6) . . . . ?
C9E C7E C2E C3E 97.3(7) . . . . ?
C2E C3E C4E C5E -0.3(11) . . . . ?
O1E C0E C5E C4E 178.1(5) . . . . ?
C1E C0E C5E C4E 0.9(9) . . . . ?
O1E C0E C5E C6E -0.2(9) . . . . ?
C1E C0E C5E C6E -177.5(7) . . . . ?
C3E C4E C5E C0E -1.0(10) . . . . ?
C3E C4E C5E C6E 177.5(7) . . . . ?
C0G1 C1G1 C2G1 C3G1 -1.2(9) . . . . ?
C6G1 C1G1 C2G1 C3G1 179.5(9) . . . . ?
C1G1 C2G1 C3G1 C4G1 0.7(10) . . . . ?
C2G1 C3G1 C4G1 C5G1 -0.3(10) . . . . ?
C2G1 C3G1 C4G1 C7G1 -179.4(8) . . . . ?
C8G1 C7G1 C4G1 C3G1 48.4(12) . . . . ?
C9G1 C7G1 C4G1 C3G1 -118.0(11) . . . . ?
C8G1 C7G1 C4G1 C5G1 -130.7(10) . . . . ?
C9G1 C7G1 C4G1 C5G1 62.9(13) . . . . ?
C3G1 C4G1 C5G1 C0G1 0.6(11) . . . . ?
C7G1 C4G1 C5G1 C0G1 179.8(8) . . . . ?
C4G1 C5G1 C0G1 C1G1 -1.3(11) . . . . ?
C2G1 C1G1 C0G1 C5G1 1.5(9) . . . . ?
C6G1 C1G1 C0G1 C5G1 -179.2(9) . . . . ?
C5G C4G C7G C9G 145.0(9) . . . . ?
C3G C4G C7G C9G -36.6(12) . . . . ?
C5G C4G C7G C8G -64.9(11) . . . . ?
C3G C4G C7G C8G 113.5(9) . . . . ?
C1F1 C2F1 C3F1 C4F1 0.0 . . . . ?
C7F1 C2F1 C3F1 C4F1 178.3(13) . . . . ?
C2F1 C3F1 C4F1 C5F1 0.0 . . . . ?
C6F1 C8F C5F1 C0F1 131.0(19) . . . . ?
C7F C8F C5F1 C0F1 -31.0(5) . . . . ?
C6F1 C8F C5F1 C4F1 -69(2) . . . . ?
C7F C8F C5F1 C4F1 129.2(13) . . . . ?
C0F1 C8F C5F1 C4F1 160.2(13) . . . . ?
C6F1 C8F C5F1 C7F 162(2) . . . . ?
C0F1 C8F C5F1 C7F 31.0(5) . . . . ?
C7F C8F C5F1 C6F1 -162(2) . . . . ?
C0F1 C8F C5F1 C6F1 -131.0(19) . . . . ?
C6F1 C8F C5F1 C9F -166.4(18) . . . . ?
C7F C8F C5F1 C9F 31.6(6) . . . . ?
C0F1 C8F C5F1 C9F 62.6(6) . . . . ?
C3F1 C4F1 C5F1 C8F -157.4(16) . . . . ?
C3F1 C4F1 C5F1 C0F1 0.0 . . . . ?
C3F1 C4F1 C5F1 C7F -56.0(8) . . . . ?
C3F1 C4F1 C5F1 C6F1 170.3(14) . . . . ?
C3F1 C4F1 C5F1 C9F -48.4(4) . . . . ?
C0F1 C7F C5F1 C8F -135.2(8) . . . . ?
O1F1 C7F C5F1 C8F -91.6(9) . . . . ?
C4F C7F C5F1 C8F -113.8(7) . . . . ?
C9F C7F C5F1 C8F 142.1(8) . . . . ?
O1F1 C7F C5F1 C0F1 43.7(8) . . . . ?
C8F C7F C5F1 C0F1 135.2(8) . . . . ?
C4F C7F C5F1 C0F1 21.5(5) . . . . ?
C9F C7F C5F1 C0F1 -82.7(6) . . . . ?
C0F1 C7F C5F1 C4F1 92.1(9) . . . . ?
O1F1 C7F C5F1 C4F1 135.8(9) . . . . ?
C8F C7F C5F1 C4F1 -132.7(11) . . . . ?
C4F C7F C5F1 C4F1 113.6(8) . . . . ?
C9F C7F C5F1 C4F1 9.4(8) . . . . ?
C0F1 C7F C5F1 C6F1 -126.5(10) . . . . ?
O1F1 C7F C5F1 C6F1 -82.8(11) . . . . ?
C8F C7F C5F1 C6F1 8.8(9) . . . . ?
C4F C7F C5F1 C6F1 -105.0(9) . . . . ?
C9F C7F C5F1 C6F1 150.9(10) . . . . ?
C0F1 C7F C5F1 C9F 82.7(6) . . . . ?
O1F1 C7F C5F1 C9F 126.4(9) . . . . ?
C8F C7F C5F1 C9F -142.1(8) . . . . ?
C4F C7F C5F1 C9F 104.2(6) . . . . ?
C7F C9F C5F1 C8F -36.6(8) . . . . ?
C0F1 C9F C5F1 C8F -91.4(10) . . . . ?
C1F1 C9F C5F1 C8F -125.5(9) . . . . ?
C7F C9F C5F1 C0F1 54.8(6) . . . . ?
C1F1 C9F C5F1 C0F1 -34.1(2) . . . . ?
C7F C9F C5F1 C4F1 -173.1(6) . . . . ?
C0F1 C9F C5F1 C4F1 132.1(3) . . . . ?
C1F1 C9F C5F1 C4F1 98.0(4) . . . . ?
C0F1 C9F C5F1 C7F -54.8(6) . . . . ?
C1F1 C9F C5F1 C7F -88.8(6) . . . . ?
C7F C9F C5F1 C6F1 -46.6(15) . . . . ?
C0F1 C9F C5F1 C6F1 -101.4(16) . . . . ?
C1F1 C9F C5F1 C6F1 -135.4(15) . . . . ?
O1F1 C7F C0F1 C4F 26.3(8) . . . . ?
C8F C7F C0F1 C4F 122.4(7) . . . . ?
C9F C7F C0F1 C4F -129.8(8) . . . . ?
C5F1 C7F C0F1 C4F 152.1(7) . . . . ?
C8F C7F C0F1 O1F1 96.1(9) . . . . ?
C4F C7F C0F1 O1F1 -26.3(8) . . . . ?
C9F C7F C0F1 O1F1 -156.1(10) . . . . ?
C5F1 C7F C0F1 O1F1 125.8(9) . . . . ?
O1F1 C7F C0F1 C1F1 117.8(12) . . . . ?
C8F C7F C0F1 C1F1 -146.1(7) . . . . ?
C4F C7F C0F1 C1F1 91.5(10) . . . . ?
C9F C7F C0F1 C1F1 -38.3(8) . . . . ?
C5F1 C7F C0F1 C1F1 -116.4(5) . . . . ?
O1F1 C7F C0F1 C5F1 -125.8(9) . . . . ?
C8F C7F C0F1 C5F1 -29.7(5) . . . . ?
C4F C7F C0F1 C5F1 -152.1(7) . . . . ?
C9F C7F C0F1 C5F1 78.1(5) . . . . ?
O1F1 C7F C0F1 C5F -6.6(11) . . . . ?
C8F C7F C0F1 C5F 89.5(12) . . . . ?
C4F C7F C0F1 C5F -32.9(8) . . . . ?
C9F C7F C0F1 C5F -162.7(13) . . . . ?
C5F1 C7F C0F1 C5F 119.2(13) . . . . ?
O1F1 C7F C0F1 C9F 156.1(10) . . . . ?
C8F C7F C0F1 C9F -107.8(7) . . . . ?
C4F C7F C0F1 C9F 129.8(8) . . . . ?
C5F1 C7F C0F1 C9F -78.1(5) . . . . ?
O1F1 C7F C0F1 C8F -96.1(9) . . . . ?
C4F C7F C0F1 C8F -122.4(7) . . . . ?
C9F C7F C0F1 C8F 107.8(7) . . . . ?
C5F1 C7F C0F1 C8F 29.7(5) . . . . ?
O1F1 C4F C0F1 C7F -60.3(16) . . . . ?
C3F C4F C0F1 C7F 82.9(11) . . . . ?
C5F C4F C0F1 C7F -151.5(7) . . . . ?
C1F1 C4F C0F1 C7F 125.9(9) . . . . ?
C3F C4F C0F1 O1F1 143.2(18) . . . . ?
C5F C4F C0F1 O1F1 -91.2(15) . . . . ?
C7F C4F C0F1 O1F1 60.3(16) . . . . ?
C1F1 C4F C0F1 O1F1 -173.8(16) . . . . ?
O1F1 C4F C0F1 C1F1 173.8(16) . . . . ?
C3F C4F C0F1 C1F1 -43.1(12) . . . . ?
C5F C4F C0F1 C1F1 82.6(5) . . . . ?
C7F C4F C0F1 C1F1 -125.9(9) . . . . ?
O1F1 C4F C0F1 C5F1 -10(2) . . . . ?
C3F C4F C0F1 C5F1 133.3(10) . . . . ?
C5F C4F C0F1 C5F1 -101.0(13) . . . . ?
C7F C4F C0F1 C5F1 50.4(12) . . . . ?
C1F1 C4F C0F1 C5F1 176.4(15) . . . . ?
O1F1 C4F C0F1 C5F 91.2(15) . . . . ?
C3F C4F C0F1 C5F -125.7(9) . . . . ?
C7F C4F C0F1 C5F 151.5(7) . . . . ?
C1F1 C4F C0F1 C5F -82.6(5) . . . . ?
O1F1 C4F C0F1 C9F -112.6(17) . . . . ?
C3F C4F C0F1 C9F 30.5(16) . . . . ?
C5F C4F C0F1 C9F 156.2(9) . . . . ?
C7F C4F C0F1 C9F -52.3(8) . . . . ?
C1F1 C4F C0F1 C9F 73.6(8) . . . . ?
O1F1 C4F C0F1 C8F -16.8(16) . . . . ?
C3F C4F C0F1 C8F 126.3(8) . . . . ?
C5F C4F C0F1 C8F -108.0(7) . . . . ?
C7F C4F C0F1 C8F 43.5(6) . . . . ?
C1F1 C4F C0F1 C8F 169.4(10) . . . . ?
C8F C5F1 C0F1 C7F 40.9(7) . . . . ?
C4F1 C5F1 C0F1 C7F -123.6(9) . . . . ?
C6F1 C5F1 C0F1 C7F 65.9(12) . . . . ?
C9F C5F1 C0F1 C7F -65.8(7) . . . . ?
C8F C5F1 C0F1 C4F -11.4(14) . . . . ?
C4F1 C5F1 C0F1 C4F -175.8(17) . . . . ?
C7F C5F1 C0F1 C4F -52.2(12) . . . . ?
C6F1 C5F1 C0F1 C4F 13.7(18) . . . . ?
C9F C5F1 C0F1 C4F -118.1(16) . . . . ?
C8F C5F1 C0F1 O1F1 -16.6(12) . . . . ?
C4F1 C5F1 C0F1 O1F1 179.0(13) . . . . ?
C7F C5F1 C0F1 O1F1 -57.5(10) . . . . ?
C6F1 C5F1 C0F1 O1F1 8.5(15) . . . . ?
C9F C5F1 C0F1 O1F1 -123.3(13) . . . . ?
C8F C5F1 C0F1 C1F1 164.5(11) . . . . ?
C4F1 C5F1 C0F1 C1F1 0.0 . . . . ?
C7F C5F1 C0F1 C1F1 123.6(9) . . . . ?
C6F1 C5F1 C0F1 C1F1 -170.5(13) . . . . ?
C9F C5F1 C0F1 C1F1 57.8(5) . . . . ?
C8F C5F1 C0F1 C5F -89.2(9) . . . . ?
C4F1 C5F1 C0F1 C5F 106.3(7) . . . . ?
C7F C5F1 C0F1 C5F -130.1(9) . . . . ?
C6F1 C5F1 C0F1 C5F -64.1(12) . . . . ?
C9F C5F1 C0F1 C5F 164.1(8) . . . . ?
C8F C5F1 C0F1 C9F 106.7(10) . . . . ?
C4F1 C5F1 C0F1 C9F -57.8(5) . . . . ?
C7F C5F1 C0F1 C9F 65.8(7) . . . . ?
C6F1 C5F1 C0F1 C9F 131.8(13) . . . . ?
C4F1 C5F1 C0F1 C8F -164.5(11) . . . . ?
C7F C5F1 C0F1 C8F -40.9(7) . . . . ?
C6F1 C5F1 C0F1 C8F 25.1(10) . . . . ?
C9F C5F1 C0F1 C8F -106.7(10) . . . . ?
C4F C5F C0F1 C7F 39.3(10) . . . . ?
C0F C5F C0F1 C7F 107.7(13) . . . . ?
O1F1 C5F C0F1 C7F 6.9(12) . . . . ?
C0F C5F C0F1 C4F 68.3(10) . . . . ?
O1F1 C5F C0F1 C4F -32.4(8) . . . . ?
C4F C5F C0F1 O1F1 32.4(8) . . . . ?
C0F C5F C0F1 O1F1 100.8(11) . . . . ?
C4F C5F C0F1 C1F1 -98.9(7) . . . . ?
C0F C5F C0F1 C1F1 -30.5(9) . . . . ?
O1F1 C5F C0F1 C1F1 -131.3(10) . . . . ?
C4F C5F C0F1 C5F1 137.5(8) . . . . ?
C0F C5F C0F1 C5F1 -154.2(7) . . . . ?
O1F1 C5F C0F1 C5F1 105.0(11) . . . . ?
C4F C5F C0F1 C9F -91(2) . . . . ?
C0F C5F C0F1 C9F -23(3) . . . . ?
O1F1 C5F C0F1 C9F -124(3) . . . . ?
C4F C5F C0F1 C8F 97.5(7) . . . . ?
C0F C5F C0F1 C8F 165.8(5) . . . . ?
O1F1 C5F C0F1 C8F 65.0(9) . . . . ?
C5F1 C9F C0F1 C7F 81.6(8) . . . . ?
C1F1 C9F C0F1 C7F -148.5(8) . . . . ?
C7F C9F C0F1 C4F 61.6(9) . . . . ?
C5F1 C9F C0F1 C4F 143.2(10) . . . . ?
C1F1 C9F C0F1 C4F -86.8(10) . . . . ?
C7F C9F C0F1 O1F1 28.3(12) . . . . ?
C5F1 C9F C0F1 O1F1 109.8(14) . . . . ?
C1F1 C9F C0F1 O1F1 -120.2(14) . . . . ?
C7F C9F C0F1 C1F1 148.5(8) . . . . ?
C5F1 C9F C0F1 C1F1 -130.0(2) . . . . ?
C7F C9F C0F1 C5F1 -81.6(8) . . . . ?
C1F1 C9F C0F1 C5F1 130.0(2) . . . . ?
C7F C9F C0F1 C5F 140(3) . . . . ?
C5F1 C9F C0F1 C5F -138(2) . . . . ?
C1F1 C9F C0F1 C5F -8(2) . . . . ?
C7F C9F C0F1 C8F -47.4(6) . . . . ?
C5F1 C9F C0F1 C8F 34.1(5) . . . . ?
C1F1 C9F C0F1 C8F 164.1(5) . . . . ?
C7F C0F1 C1F1 C2F1 93.0(10) . . . . ?
C4F C0F1 C1F1 C2F1 177.5(10) . . . . ?
O1F1 C0F1 C1F1 C2F1 -178.9(15) . . . . ?
C5F1 C0F1 C1F1 C2F1 0.0 . . . . ?
C5F C0F1 C1F1 C2F1 -125.1(7) . . . . ?
C9F C0F1 C1F1 C2F1 57.7(5) . . . . ?
C8F C0F1 C1F1 C2F1 20.3(14) . . . . ?
C7F C0F1 C1F1 C9F 35.3(8) . . . . ?
C4F C0F1 C1F1 C9F 119.8(10) . . . . ?
O1F1 C0F1 C1F1 C9F 123.4(15) . . . . ?
C5F1 C0F1 C1F1 C9F -57.7(5) . . . . ?
C5F C0F1 C1F1 C9F 177.2(8) . . . . ?
C8F C0F1 C1F1 C9F -37.4(14) . . . . ?
C7F C0F1 C1F1 C4F -84.5(11) . . . . ?
O1F1 C0F1 C1F1 C4F 3.6(9) . . . . ?
C5F1 C0F1 C1F1 C4F -177.5(10) . . . . ?
C5F C0F1 C1F1 C4F 57.4(5) . . . . ?
C9F C0F1 C1F1 C4F -119.8(10) . . . . ?
C8F C0F1 C1F1 C4F -157(2) . . . . ?
C3F1 C2F1 C1F1 C0F1 0.0 . . . . ?
C7F1 C2F1 C1F1 C0F1 -178.2(13) . . . . ?
C3F1 C2F1 C1F1 C9F 48.3(4) . . . . ?
C7F1 C2F1 C1F1 C9F -129.8(13) . . . . ?
C3F1 C2F1 C1F1 C4F 4.0(16) . . . . ?
C7F1 C2F1 C1F1 C4F -174.2(19) . . . . ?
C7F C9F C1F1 C0F1 -20.7(5) . . . . ?
C5F1 C9F C1F1 C0F1 34.1(2) . . . . ?
C7F C9F C1F1 C2F1 -152.8(6) . . . . ?
C0F1 C9F C1F1 C2F1 -132.1(3) . . . . ?
C5F1 C9F C1F1 C2F1 -98.0(4) . . . . ?
C7F C9F C1F1 C4F 11.8(5) . . . . ?
C0F1 C9F C1F1 C4F 32.5(5) . . . . ?
C5F1 C9F C1F1 C4F 66.5(5) . . . . ?
C3F C4F O1F1 C0F1 -158.2(10) . . . . ?
C5F C4F O1F1 C0F1 75.9(7) . . . . ?
C7F C4F O1F1 C0F1 -48.0(10) . . . . ?
C1F1 C4F O1F1 C0F1 5.5(14) . . . . ?
C0F1 C4F O1F1 C7F 48.0(10) . . . . ?
C3F C4F O1F1 C7F -110.2(12) . . . . ?
C5F C4F O1F1 C7F 123.9(9) . . . . ?
C1F1 C4F O1F1 C7F 53.5(18) . . . . ?
C0F1 C4F O1F1 C5F -75.9(7) . . . . ?
C3F C4F O1F1 C5F 125.9(10) . . . . ?
C7F C4F O1F1 C5F -123.9(9) . . . . ?
C1F1 C4F O1F1 C5F -70.3(12) . . . . ?
C0F1 C4F O1F1 C3F 158.2(10) . . . . ?
C5F C4F O1F1 C3F -125.9(10) . . . . ?
C7F C4F O1F1 C3F 110.2(12) . . . . ?
C1F1 C4F O1F1 C3F 164(2) . . . . ?
C7F C0F1 O1F1 C4F 113.0(16) . . . . ?
C1F1 C0F1 O1F1 C4F -7.5(19) . . . . ?
C5F1 C0F1 O1F1 C4F 173.6(13) . . . . ?
C5F C0F1 O1F1 C4F -72.5(12) . . . . ?
C9F C0F1 O1F1 C4F 86.2(17) . . . . ?
C8F C0F1 O1F1 C4F 163.9(15) . . . . ?
C4F C0F1 O1F1 C7F -113.0(16) . . . . ?
C1F1 C0F1 O1F1 C7F -120.5(12) . . . . ?
C5F1 C0F1 O1F1 C7F 60.5(9) . . . . ?
C5F C0F1 O1F1 C7F 174.5(10) . . . . ?
C9F C0F1 O1F1 C7F -26.8(11) . . . . ?
C8F C0F1 O1F1 C7F 50.9(6) . . . . ?
C7F C0F1 O1F1 C5F -174.5(10) . . . . ?
C4F C0F1 O1F1 C5F 72.5(13) . . . . ?
C1F1 C0F1 O1F1 C5F 65.0(10) . . . . ?
C5F1 C0F1 O1F1 C5F -113.9(8) . . . . ?
C9F C0F1 O1F1 C5F 158.7(11) . . . . ?
C8F C0F1 O1F1 C5F -123.6(6) . . . . ?
C7F C0F1 O1F1 C3F 98.4(10) . . . . ?
C4F C0F1 O1F1 C3F -14.7(8) . . . . ?
C1F1 C0F1 O1F1 C3F -22.2(15) . . . . ?
C5F1 C0F1 O1F1 C3F 158.9(7) . . . . ?
C5F C0F1 O1F1 C3F -87.2(8) . . . . ?
C9F C0F1 O1F1 C3F 71.6(13) . . . . ?
C8F C0F1 O1F1 C3F 149.2(9) . . . . ?
C0F1 C7F O1F1 C4F -61.6(17) . . . . ?
C8F C7F O1F1 C4F -151.3(17) . . . . ?
C9F C7F O1F1 C4F -32(2) . . . . ?
C5F1 C7F O1F1 C4F -106.3(17) . . . . ?
C8F C7F O1F1 C0F1 -89.7(9) . . . . ?
C4F C7F O1F1 C0F1 61.6(17) . . . . ?
C9F C7F O1F1 C0F1 29.3(13) . . . . ?
C5F1 C7F O1F1 C0F1 -44.7(8) . . . . ?
C0F1 C7F O1F1 C5F 6.3(11) . . . . ?
C8F C7F O1F1 C5F -83.5(12) . . . . ?
C4F C7F O1F1 C5F 67.9(16) . . . . ?
C9F C7F O1F1 C5F 35.6(18) . . . . ?
C5F1 C7F O1F1 C5F -38.4(13) . . . . ?
C0F1 C7F O1F1 C3F -101.1(11) . . . . ?
C8F C7F O1F1 C3F 169.2(7) . . . . ?
C4F C7F O1F1 C3F -39.5(12) . . . . ?
C9F C7F O1F1 C3F -71.7(13) . . . . ?
C5F1 C7F O1F1 C3F -145.8(7) . . . . ?
C0F C5F O1F1 C4F -65.7(19) . . . . ?
C0F1 C5F O1F1 C4F 77.6(16) . . . . ?
C4F C5F O1F1 C0F1 -77.6(16) . . . . ?
C0F C5F O1F1 C0F1 -143.3(7) . . . . ?
C4F C5F O1F1 C7F -82.9(19) . . . . ?
C0F C5F O1F1 C7F -148.6(9) . . . . ?
C0F1 C5F O1F1 C7F -5.3(9) . . . . ?
C4F C5F O1F1 C3F 31.5(11) . . . . ?
C0F C5F O1F1 C3F -34.1(11) . . . . ?
C0F1 C5F O1F1 C3F 109.1(10) . . . . ?
C2F C3F O1F1 C4F 79.0(19) . . . . ?
O1S7 C3F O1F1 C4F 80.4(18) . . . . ?
C4F C3F O1F1 C0F1 21.9(12) . . . . ?
C2F C3F O1F1 C0F1 100.9(11) . . . . ?
O1S7 C3F O1F1 C0F1 102.4(11) . . . . ?
C4F C3F O1F1 C7F 78.5(19) . . . . ?
C2F C3F O1F1 C7F 157.4(6) . . . . ?
O1S7 C3F O1F1 C7F 158.9(9) . . . . ?
C4F C3F O1F1 C5F -48.9(14) . . . . ?
C2F C3F O1F1 C5F 30.1(10) . . . . ?
O1S7 C3F O1F1 C5F 31.6(9) . . . . ?
C7F C8F C6F1 C5F1 67(5) . . . . ?
C0F1 C8F C6F1 C5F1 41.4(11) . . . . ?
C0F1 C5F1 C6F1 C8F -58(2) . . . . ?
C4F1 C5F1 C6F1 C8F 132.0(18) . . . . ?
C7F C5F1 C6F1 C8F -16.5(18) . . . . ?
C9F C5F1 C6F1 C8F 19(3) . . . . ?
C4N C5N C85 C95 -18.1(6) . . . . ?
C6N C5N C85 C95 170.5(4) . . . . ?
C4N C5N C85 C135 175.6(3) . . . . ?
C6N C5N C85 C135 4.2(6) . . . . ?
C135 C85 C95 C105 0.0 . . . . ?
C5N C85 C95 C105 -165.6(5) . . . . ?
C85 C95 C105 C115 0.0 . . . . ?
C95 C105 C115 C125 0.0 . . . . ?
C95 C105 C115 C185 179.7(5) . . . . ?
O35 C185 C115 C105 -6.0(5) . . . . ?
O45 C185 C115 C105 170.1(3) . . . . ?
O35 C185 C115 C125 173.7(3) . . . . ?
O45 C185 C115 C125 -10.2(4) . . . . ?
C105 C115 C125 C135 0.0 . . . . ?
C185 C115 C125 C135 -179.7(5) . . . . ?
C115 C125 C135 C85 0.0 . . . . ?
C95 C85 C135 C125 0.0 . . . . ?
C5N C85 C135 C125 166.9(5) . . . . ?
C2S7 C6F N1S7 C1S7 167.0(15) . . . . ?
C1F C6F N1S7 C1S7 -1.2(9) . . . . ?
C2S7 C6F N1S7 C3S7 -16(3) . . . . ?
C1F C6F N1S7 C3S7 175(2) . . . . ?
C1F C6F N1S7 C2S7 -168.3(13) . . . . ?
O1S7 C2F C1S7 N1S7 -76(3) . . . . ?
C3F C2F C1S7 N1S7 168(2) . . . . ?
C1F C2F C1S7 N1S7 -55(3) . . . . ?
C3F C2F C1S7 O1S7 -116.5(17) . . . . ?
C1F C2F C1S7 O1S7 21.2(9) . . . . ?
O1S7 C2F C1S7 C1F -21.2(9) . . . . ?
C3F C2F C1S7 C1F -137.7(13) . . . . ?
C3S7 N1S7 C1S7 C2F -132(3) . . . . ?
C2S7 N1S7 C1S7 C2F 56(4) . . . . ?
C6F N1S7 C1S7 C2F 46(3) . . . . ?
C3S7 N1S7 C1S7 O1S7 176.5(16) . . . . ?
C2S7 N1S7 C1S7 O1S7 5(3) . . . . ?
C6F N1S7 C1S7 O1S7 -5.4(17) . . . . ?
C3S7 N1S7 C1S7 C1F -176.9(13) . . . . ?
C2S7 N1S7 C1S7 C1F 11.2(18) . . . . ?
C6F N1S7 C1S7 C1F 1.2(9) . . . . ?
O1S7 C1F C1S7 C2F 35.5(15) . . . . ?
C0F C1F C1S7 C2F 53.6(16) . . . . ?
C6F C1F C1S7 C2F -159.0(7) . . . . ?
O1S7 C1F C1S7 N1S7 -167(2) . . . . ?
C0F C1F C1S7 N1S7 -148.8(9) . . . . ?
C2F C1F C1S7 N1S7 157.6(15) . . . . ?
C6F C1F C1S7 N1S7 -1.4(10) . . . . ?
C0F C1F C1S7 O1S7 18(2) . . . . ?
C2F C1F C1S7 O1S7 -35.5(15) . . . . ?
C6F C1F C1S7 O1S7 165.5(16) . . . . ?
C0F C1F O1S7 C2F 118(2) . . . . ?
C6F C1F O1S7 C2F -87(2) . . . . ?
C1S7 C1F O1S7 C2F -70(2) . . . . ?
C0F C1F O1S7 C1S7 -172.0(9) . . . . ?
C2F C1F O1S7 C1S7 70(2) . . . . ?
C6F C1F O1S7 C1S7 -17.5(19) . . . . ?
C2F C1F O1S7 C0F -118(2) . . . . ?
C6F C1F O1S7 C0F 154.6(13) . . . . ?
C1S7 C1F O1S7 C0F 172.0(9) . . . . ?
C0F C1F O1S7 C3F 53.6(19) . . . . ?
C2F C1F O1S7 C3F -65(2) . . . . ?
C6F C1F O1S7 C3F -151.8(11) . . . . ?
C1S7 C1F O1S7 C3F -134(3) . . . . ?
C1S7 C2F O1S7 C1F 92(2) . . . . ?
C3F C2F O1S7 C1F -117(2) . . . . ?
C3F C2F O1S7 C1S7 150.9(9) . . . . ?
C1F C2F O1S7 C1S7 -92(2) . . . . ?
C1S7 C2F O1S7 C0F 162.5(17) . . . . ?
C3F C2F O1S7 C0F -46.6(17) . . . . ?
C1F C2F O1S7 C0F 70(2) . . . . ?
C1S7 C2F O1S7 C3F -150.9(9) . . . . ?
C1F C2F O1S7 C3F 117(2) . . . . ?
C2F C1S7 O1S7 C1F -130(2) . . . . ?
N1S7 C1S7 O1S7 C1F 16(2) . . . . ?
N1S7 C1S7 O1S7 C2F 146.1(19) . . . . ?
C1F C1S7 O1S7 C2F 130(2) . . . . ?
C2F C1S7 O1S7 C0F -146(3) . . . . ?
N1S7 C1S7 O1S7 C0F 0(4) . . . . ?
C1F C1S7 O1S7 C0F -16.0(18) . . . . ?
C2F C1S7 O1S7 C3F 20.1(6) . . . . ?
N1S7 C1S7 O1S7 C3F 166.3(14) . . . . ?
C1F C1S7 O1S7 C3F 150.0(18) . . . . ?
O1F C0F O1S7 C1F -36.3(16) . . . . ?
C5F C0F O1S7 C1F 158.0(10) . . . . ?
O1F C0F O1S7 C2F -151.1(12) . . . . ?
C1F C0F O1S7 C2F -115(2) . . . . ?
C5F C0F O1S7 C2F 43.2(17) . . . . ?
O1F C0F O1S7 C1S7 -16(3) . . . . ?
C1F C0F O1S7 C1S7 20(2) . . . . ?
C5F C0F O1S7 C1S7 178(3) . . . . ?
O1F C0F O1S7 C3F 178.0(5) . . . . ?
C1F C0F O1S7 C3F -145.8(15) . . . . ?
C5F C0F O1S7 C3F 12.2(6) . . . . ?
C4F C3F O1S7 C1F -49.6(19) . . . . ?
C2F C3F O1S7 C1F 112(2) . . . . ?
O1F1 C3F O1S7 C1F -65(2) . . . . ?
C4F C3F O1S7 C2F -161.2(8) . . . . ?
O1F1 C3F O1S7 C2F -177.1(10) . . . . ?
C4F C3F O1S7 C1S7 173.1(9) . . . . ?
C2F C3F O1S7 C1S7 -25.7(8) . . . . ?
O1F1 C3F O1S7 C1S7 157.2(10) . . . . ?
C4F C3F O1S7 C0F -12.2(6) . . . . ?
C2F C3F O1S7 C0F 149.0(13) . . . . ?
O1F1 C3F O1S7 C0F -28.0(8) . . . . ?
C1F C6F C2S7 N1S7 19(2) . . . . ?
C1S7 N1S7 C2S7 C6F -15.5(18) . . . . ?
C3S7 N1S7 C2S7 C6F 171.8(13) . . . . ?
C3F1 C2F1 C7F1 C9F1 -78.0(17) . . . . ?
C1F1 C2F1 C7F1 C9F1 100.2(15) . . . . ?
C3F1 C2F1 C7F1 C8F1 157.1(13) . . . . ?
C1F1 C2F1 C7F1 C8F1 -25(2) . . . . ?
C3I C4I C5I C0I 0.0 . . . . ?
C3I C4I C5I C6I 178.5(8) . . . . ?
C4I C5I C0I O1I 176.9(6) . . . . ?
C6I C5I C0I O1I -1.7(7) . . . . ?
C4I C5I C0I C1I 0.0 . . . . ?
C6I C5I C0I C1I -178.5(8) . . . . ?
O1I C0I C1I C2I -176.8(7) . . . . ?
C5I C0I C1I C2I 0.0 . . . . ?
C0I C1I C2I C3I 0.0 . . . . ?
C0I C1I C2I C7I 176.4(5) . . . . ?
C1I C2I C3I C4I 0.0 . . . . ?
C7I C2I C3I C4I -176.4(5) . . . . ?
C5I C4I C3I C2I 0.0 . . . . ?
C3I C2I C7I C8I 110.5(6) . . . . ?
C1I C2I C7I C8I -65.9(7) . . . . ?
C3I C2I C7I C9I -122.2(7) . . . . ?
C1I C2I C7I C9I 61.4(8) . . . . ?
C2SC N1SC C1SC O1SC 165(3) . . . . ?
C3SC N1SC C1SC O1SC 13(3) . . . . ?
C2SD N1SD C1SD O1SD 6(3) . . . . ?
C3SD N1SD C1SD O1SD -167.9(19) . . . . ?
C16A C17A C18A C13A 2(2) . . . . ?
C17A C18A C13A C141 -4(2) . . . . ?
C17A C18A C13A C101 -172.4(12) . . . . ?
C151 C141 C13A C18A 1.9(18) . . . . ?
C151 C141 C13A C101 170.5(8) . . . . ?
C91 C101 C13A C18A -38.1(17) . . . . ?
C2AA C101 C13A C18A 146.1(12) . . . . ?
C91 C101 C13A C141 154.4(11) . . . . ?
C2AA C101 C13A C141 -21.3(18) . . . . ?
C18A C17A C16A C151 2(2) . . . . ?
C18A C17A C16A N31 168.1(11) . . . . ?
C141 C151 C16A C17A -3.0(19) . . . . ?
C141 C151 C16A N31 -169.0(8) . . . . ?
C191 N31 C16A C17A 160.9(10) . . . . ?
C191 N31 C16A C151 -33.2(18) . . . . ?
C71 N21 C61A O11A -5.8(5) . . . . ?
C71 N21 C61A C31 -177.85(16) . . . . ?
C21 C31 C61A O11A 26.6(4) . . . . ?
C41 C31 C61A O11A -156.9(4) . . . . ?
C21 C31 C61A N21 -160.44(12) . . . . ?
C41 C31 C61A N21 16.05(17) . . . . ?
O2 C1S2 N1S2 C3S2 -165.9(17) . . . . ?
O2 C1S2 N1S2 C2S2 12.4(18) . . . . ?
O1SA C1SA N1SA C2SA 175.2(13) . . . . ?
O1SA C1SA N1SA C3SA -12.7(18) . . . . ?
C10L C11L C3 C2 123.2(2) . . . . ?
C12L C11L C3 C2 1.9(3) . . . . ?
C104 C11L C3 C2 122.7(3) . . . . ?
C12L C11L C3 C10L -121.4(4) . . . . ?
C104 C11L C3 C10L -0.5(4) . . . . ?
C2 C11L C3 C10L -123.2(2) . . . . ?
C10L C11L C3 C104 0.5(4) . . . . ?
C12L C11L C3 C104 -120.9(3) . . . . ?
C2 C11L C3 C104 -122.7(3) . . . . ?
C10L C11L C3 C12L 121.4(4) . . . . ?
C104 C11L C3 C12L 120.9(3) . . . . ?
C2 C11L C3 C12L -1.9(3) . . . . ?
C94 C104 C3 C11L 103.8(8) . . . . ?
C9L C104 C3 C11L 69.8(12) . . . . ?
C134 C104 C3 C11L -103.4(7) . . . . ?
C94 C104 C3 C2 28.0(11) . . . . ?
C9L C104 C3 C2 -6.0(14) . . . . ?
C11L C104 C3 C2 -75.8(8) . . . . ?
C134 C104 C3 C2 -179.1(4) . . . . ?
C94 C104 C3 C10L 115(7) . . . . ?
C9L C104 C3 C10L 81(7) . . . . ?
C11L C104 C3 C10L 11(7) . . . . ?
C134 C104 C3 C10L -92(7) . . . . ?
C94 C104 C3 C12L 50.1(9) . . . . ?
C9L C104 C3 C12L 16.2(13) . . . . ?
C11L C104 C3 C12L -53.6(6) . . . . ?
C134 C104 C3 C12L -157.0(3) . . . . ?
C2 C12L C3 C11L 175.2(9) . . . . ?
C7L C12L C3 C11L -111.2(8) . . . . ?
C74 C12L C3 C11L -116.8(8) . . . . ?
C7L C12L C3 C2 73.6(8) . . . . ?
C11L C12L C3 C2 -175.2(9) . . . . ?
C74 C12L C3 C2 68.0(8) . . . . ?
C2 C12L C3 C10L -125.1(6) . . . . ?
C7L C12L C3 C10L -51.4(6) . . . . ?
C11L C12L C3 C10L 59.7(7) . . . . ?
C74 C12L C3 C10L -57.0(5) . . . . ?
C2 C12L C3 C104 -122.5(9) . . . . ?
C7L C12L C3 C104 -48.9(8) . . . . ?
C11L C12L C3 C104 62.2(7) . . . . ?
C74 C12L C3 C104 -54.5(8) . . . . ?
C11L C12L C2 C7L 122.9(4) . . . . ?
C74 C12L C2 C7L 2.0(4) . . . . ?
C3 C12L C2 C7L 120.9(3) . . . . ?
C7L C12L C2 C3 -120.9(3) . . . . ?
C11L C12L C2 C3 2.0(4) . . . . ?
C74 C12L C2 C3 -118.9(3) . . . . ?
C7L C12L C2 C74 -2.0(4) . . . . ?
C11L C12L C2 C74 120.8(3) . . . . ?
C3 C12L C2 C74 118.9(3) . . . . ?
C7L C12L C2 C11L -122.9(4) . . . . ?
C74 C12L C2 C11L -120.8(3) . . . . ?
C3 C12L C2 C11L -2.0(4) . . . . ?
C11L C3 C2 C12L -4.3(8) . . . . ?
C10L C3 C2 C12L 63.9(7) . . . . ?
C104 C3 C2 C12L 66.9(11) . . . . ?
C11L C3 C2 C7L -68.1(7) . . . . ?
C10L C3 C2 C7L 0.0 . . . . ?
C104 C3 C2 C7L 3.0(7) . . . . ?
C12L C3 C2 C7L -63.9(7) . . . . ?
C11L C3 C2 C74 -78.4(9) . . . . ?
C10L C3 C2 C74 -10.3(6) . . . . ?
C104 C3 C2 C74 -7.3(11) . . . . ?
C12L C3 C2 C74 -74.2(8) . . . . ?
C10L C3 C2 C11L 68.1(7) . . . . ?
C104 C3 C2 C11L 71.1(8) . . . . ?
C12L C3 C2 C11L 4.3(8) . . . . ?
C84 C74 C2 C12L -104.4(9) . . . . ?
C8L C74 C2 C12L -66.1(11) . . . . ?
N24 C74 C2 C12L 94.1(8) . . . . ?
C84 C74 C2 C7L -116(2) . . . . ?
C8L C74 C2 C7L -78(2) . . . . ?
C12L C74 C2 C7L -12(2) . . . . ?
N24 C74 C2 C7L 82.1(19) . . . . ?
C84 C74 C2 C3 -17.8(10) . . . . ?
C8L C74 C2 C3 20.5(12) . . . . ?
C12L C74 C2 C3 86.6(8) . . . . ?
N24 C74 C2 C3 -179.3(4) . . . . ?
C84 C74 C2 C11L -44.9(9) . . . . ?
C8L C74 C2 C11L -6.6(11) . . . . ?
C12L C74 C2 C11L 59.5(7) . . . . ?
N24 C74 C2 C11L 153.6(4) . . . . ?
C3 C11L C2 C12L 175.5(8) . . . . ?
C10L C11L C2 C12L 109.5(8) . . . . ?
C104 C11L C2 C12L 110.9(8) . . . . ?
C3 C11L C2 C7L 122.3(5) . . . . ?
C10L C11L C2 C7L 56.3(6) . . . . ?
C12L C11L C2 C7L -53.2(7) . . . . ?
C104 C11L C2 C7L 57.7(5) . . . . ?
C10L C11L C2 C3 -65.9(7) . . . . ?
C12L C11L C2 C3 -175.5(8) . . . . ?
C104 C11L C2 C3 -64.6(7) . . . . ?
C3 C11L C2 C74 113.3(8) . . . . ?
C10L C11L C2 C74 47.3(8) . . . . ?
C12L C11L C2 C74 -62.2(7) . . . . ?
C104 C11L C2 C74 48.7(8) . . . . ?
C2 C12L C7L C8L 111.9(7) . . . . ?
C11L C12L C7L C8L 26.7(7) . . . . ?
C74 C12L C7L C8L 97(3) . . . . ?
C3 C12L C7L C8L 53.7(6) . . . . ?
C11L C12L C7L C2 -85.2(8) . . . . ?
C74 C12L C7L C2 -15(3) . . . . ?
C3 C12L C7L C2 -58.1(6) . . . . ?
C2 C12L C7L N24 -85.8(11) . . . . ?
C11L C12L C7L N24 -170.9(6) . . . . ?
C74 C12L C7L N24 -101(3) . . . . ?
C3 C12L C7L N24 -143.9(8) . . . . ?
C2 C12L C7L C84 76.7(9) . . . . ?
C11L C12L C7L C84 -8.5(9) . . . . ?
C74 C12L C7L C84 61(2) . . . . ?
C3 C12L C7L C84 18.6(8) . . . . ?
C3 C2 C7L C12L 80.8(8) . . . . ?
C74 C2 C7L C12L 167(2) . . . . ?
C11L C2 C7L C12L 55.8(7) . . . . ?
C12L C2 C7L C8L -80.8(8) . . . . ?
C3 C2 C7L C8L 0.0 . . . . ?
C74 C2 C7L C8L 87(2) . . . . ?
C11L C2 C7L C8L -25.0(4) . . . . ?
C12L C2 C7L N24 109.4(10) . . . . ?
C3 C2 C7L N24 -169.8(8) . . . . ?
C74 C2 C7L N24 -83(2) . . . . ?
C11L C2 C7L N24 165.2(7) . . . . ?
C12L C2 C7L C84 -115.3(9) . . . . ?
C3 C2 C7L C84 -34.5(3) . . . . ?
C74 C2 C7L C84 52.1(19) . . . . ?
C11L C2 C7L C84 -59.5(5) . . . . ?
C64 N24 C7L C12L -179.5(5) . . . . ?
C74 N24 C7L C12L 126(3) . . . . ?
C64 N24 C7L C8L -18.6(9) . . . . ?
C74 N24 C7L C8L -74(2) . . . . ?
C64 N24 C7L C2 151.0(4) . . . . ?
C74 N24 C7L C2 96(3) . . . . ?
C64 N24 C7L C84 17.2(9) . . . . ?
C74 N24 C7L C84 -38(2) . . . . ?
C8L C84 C7L C12L 85.6(7) . . . . ?
C74 C84 C7L C12L -113(3) . . . . ?
C94 C84 C7L C12L 9.0(8) . . . . ?
C9L C84 C7L C12L 34.9(7) . . . . ?
C74 C84 C7L C8L 161(3) . . . . ?
C94 C84 C7L C8L -76.6(5) . . . . ?
C9L C84 C7L C8L -50.7(3) . . . . ?
C8L C84 C7L C2 112.8(5) . . . . ?
C74 C84 C7L C2 -86(3) . . . . ?
C94 C84 C7L C2 36.2(6) . . . . ?
C9L C84 C7L C2 62.1(5) . . . . ?
C8L C84 C7L N24 -110.5(7) . . . . ?
C74 C84 C7L N24 51(2) . . . . ?
C94 C84 C7L N24 172.9(5) . . . . ?
C9L C84 C7L N24 -161.2(6) . . . . ?
C94 C84 C8L C74 121.3(3) . . . . ?
C7L C84 C8L C74 2.5(3) . . . . ?
C9L C84 C8L C74 123.3(3) . . . . ?
C74 C84 C8L C7L -2.5(3) . . . . ?
C94 C84 C8L C7L 118.8(3) . . . . ?
C9L C84 C8L C7L 120.75(9) . . . . ?
C74 C84 C8L C9L -123.3(3) . . . . ?
C94 C84 C8L C9L -1.9(3) . . . . ?
C7L C84 C8L C9L -120.75(9) . . . . ?
C74 C84 C8L C94 -121.3(3) . . . . ?
C7L C84 C8L C94 -118.8(3) . . . . ?
C9L C84 C8L C94 1.9(3) . . . . ?
C12L C74 C8L C84 -120.4(5) . . . . ?
N24 C74 C8L C84 104.5(7) . . . . ?
C2 C74 C8L C84 -97.3(8) . . . . ?
C84 C74 C8L C7L 165(2) . . . . ?
C12L C74 C8L C7L 44(2) . . . . ?
N24 C74 C8L C7L -91(2) . . . . ?
C2 C74 C8L C7L 67.5(19) . . . . ?
C84 C74 C8L C9L 76.4(7) . . . . ?
C12L C74 C8L C9L -44.0(9) . . . . ?
N24 C74 C8L C9L -179.1(4) . . . . ?
C2 C74 C8L C9L -20.9(12) . . . . ?
C84 C74 C8L C94 50.8(5) . . . . ?
C12L C74 C8L C94 -69.7(6) . . . . ?
N24 C74 C8L C94 155.3(4) . . . . ?
C2 C74 C8L C94 -46.5(9) . . . . ?
C12L C7L C8L C84 -110.5(7) . . . . ?
C2 C7L C8L C84 -82.6(6) . . . . ?
N24 C7L C8L C84 86.8(8) . . . . ?
C12L C7L C8L C74 -125(2) . . . . ?
C2 C7L C8L C74 -97(2) . . . . ?
N24 C7L C8L C74 72(2) . . . . ?
C84 C7L C8L C74 -15(2) . . . . ?
C12L C7L C8L C9L -27.9(4) . . . . ?
C2 C7L C8L C9L 0.0 . . . . ?
N24 C7L C8L C9L 169.4(8) . . . . ?
C84 C7L C8L C9L 82.6(6) . . . . ?
C12L C7L C8L C94 -56.3(5) . . . . ?
C2 C7L C8L C94 -28.3(3) . . . . ?
N24 C7L C8L C94 141.1(7) . . . . ?
C84 C7L C8L C94 54.2(4) . . . . ?
C9L C94 C8L C84 -175.8(7) . . . . ?
C104 C94 C8L C84 124.2(6) . . . . ?
C10L C94 C8L C84 124.9(6) . . . . ?
C9L C94 C8L C74 126.1(7) . . . . ?
C104 C94 C8L C74 66.1(6) . . . . ?
C84 C94 C8L C74 -58.1(6) . . . . ?
C10L C94 C8L C74 66.8(6) . . . . ?
C9L C94 C8L C7L 116.8(5) . . . . ?
C104 C94 C8L C7L 56.9(5) . . . . ?
C84 C94 C8L C7L -67.4(6) . . . . ?
C10L C94 C8L C7L 57.5(5) . . . . ?
C104 C94 C8L C9L -60.0(6) . . . . ?
C84 C94 C8L C9L 175.8(7) . . . . ?
C10L C94 C8L C9L -59.3(5) . . . . ?
C84 C94 C9L C104 -124.1(3) . . . . ?
C10L C94 C9L C104 -1.6(4) . . . . ?
C8L C94 C9L C104 -122.0(3) . . . . ?
C104 C94 C9L C8L 122.0(3) . . . . ?
C84 C94 C9L C8L -2.1(3) . . . . ?
C10L C94 C9L C8L 120.45(13) . . . . ?
C104 C94 C9L C10L 1.6(4) . . . . ?
C84 C94 C9L C10L -122.6(3) . . . . ?
C8L C94 C9L C10L -120.45(14) . . . . ?
C104 C94 C9L C84 124.1(3) . . . . ?
C10L C94 C9L C84 122.6(3) . . . . ?
C8L C94 C9L C84 2.1(3) . . . . ?
C11L C104 C9L C94 113.9(6) . . . . ?
C3 C104 C9L C94 88.3(10) . . . . ?
C134 C104 C9L C94 -98.9(7) . . . . ?
C94 C104 C9L C8L -82.2(8) . . . . ?
C11L C104 C9L C8L 31.7(10) . . . . ?
C3 C104 C9L C8L 6.1(14) . . . . ?
C134 C104 C9L C8L 178.9(3) . . . . ?
C94 C104 C9L C10L -149(8) . . . . ?
C11L C104 C9L C10L -35(8) . . . . ?
C3 C104 C9L C10L -61(8) . . . . ?
C134 C104 C9L C10L 112(9) . . . . ?
C94 C104 C9L C84 -50.5(5) . . . . ?
C11L C104 C9L C84 63.5(8) . . . . ?
C3 C104 C9L C84 37.8(12) . . . . ?
C134 C104 C9L C84 -149.4(4) . . . . ?
C84 C8L C9L C94 3.7(6) . . . . ?
C74 C8L C9L C94 -64.4(9) . . . . ?
C7L C8L C9L C94 -75.4(6) . . . . ?
C84 C8L C9L C104 75.9(9) . . . . ?
C74 C8L C9L C104 7.9(12) . . . . ?
C7L C8L C9L C104 -3.2(8) . . . . ?
C94 C8L C9L C104 72.3(8) . . . . ?
C84 C8L C9L C10L 79.1(5) . . . . ?
C74 C8L C9L C10L 11.0(6) . . . . ?
C7L C8L C9L C10L 0.0 . . . . ?
C94 C8L C9L C10L 75.4(6) . . . . ?
C74 C8L C9L C84 -68.0(7) . . . . ?
C7L C8L C9L C84 -79.1(5) . . . . ?
C94 C8L C9L C84 -3.7(6) . . . . ?
C8L C84 C9L C94 -175.8(6) . . . . ?
C74 C84 C9L C94 -117.9(6) . . . . ?
C7L C84 C9L C94 -122.1(6) . . . . ?
C8L C84 C9L C104 -118.1(7) . . . . ?
C74 C84 C9L C104 -60.2(8) . . . . ?
C94 C84 C9L C104 57.7(6) . . . . ?
C7L C84 C9L C104 -64.4(7) . . . . ?
C74 C84 C9L C8L 57.9(6) . . . . ?
C94 C84 C9L C8L 175.8(6) . . . . ?
C7L C84 C9L C8L 53.7(4) . . . . ?
C8L C84 C9L C10L -115.0(4) . . . . ?
C74 C84 C9L C10L -57.1(5) . . . . ?
C94 C84 C9L C10L 60.8(6) . . . . ?
C7L C84 C9L C10L -61.3(5) . . . . ?
C3 C11L C10L C9L -117.7(6) . . . . ?
C12L C11L C10L C9L -30.2(7) . . . . ?
C104 C11L C10L C9L -101(11) . . . . ?
C2 C11L C10L C9L -57.2(6) . . . . ?
C12L C11L C10L C3 87.5(8) . . . . ?
C104 C11L C10L C3 17(11) . . . . ?
C2 C11L C10L C3 60.6(6) . . . . ?
C3 C11L C10L C94 -85.7(8) . . . . ?
C12L C11L C10L C94 1.9(9) . . . . ?
C104 C11L C10L C94 -69(11) . . . . ?
C2 C11L C10L C94 -25.1(9) . . . . ?
C3 C11L C10L C134 89.0(11) . . . . ?
C12L C11L C10L C134 176.5(6) . . . . ?
C104 C11L C10L C134 106(11) . . . . ?
C2 C11L C10L C134 149.5(8) . . . . ?
C94 C9L C10L C11L 111.9(7) . . . . ?
C104 C9L C10L C11L 142(9) . . . . ?
C8L C9L C10L C11L 27.7(4) . . . . ?
C84 C9L C10L C11L 60.0(5) . . . . ?
C94 C9L C10L C3 84.2(6) . . . . ?
C104 C9L C10L C3 115(9) . . . . ?
C8L C9L C10L C3 0.0 . . . . ?
C84 C9L C10L C3 32.3(3) . . . . ?
C104 C9L C10L C94 30(8) . . . . ?
C8L C9L C10L C94 -84.2(6) . . . . ?
C84 C9L C10L C94 -51.9(5) . . . . ?
C94 C9L C10L C134 -93.9(9) . . . . ?
C104 C9L C10L C134 -64(8) . . . . ?
C8L C9L C10L C134 -178.1(9) . . . . ?
C84 C9L C10L C134 -145.8(8) . . . . ?
C2 C3 C10L C11L -74.1(7) . . . . ?
C104 C3 C10L C11L -169(7) . . . . ?
C12L C3 C10L C11L -52.7(6) . . . . ?
C11L C3 C10L C9L 74.1(7) . . . . ?
C2 C3 C10L C9L 0.0 . . . . ?
C104 C3 C10L C9L -95(7) . . . . ?
C12L C3 C10L C9L 21.5(3) . . . . ?
C11L C3 C10L C94 107.2(8) . . . . ?
C2 C3 C10L C94 33.1(3) . . . . ?
C104 C3 C10L C94 -61(7) . . . . ?
C12L C3 C10L C94 54.5(5) . . . . ?
C11L C3 C10L C134 -107.8(10) . . . . ?
C2 C3 C10L C134 178.1(9) . . . . ?
C104 C3 C10L C134 84(7) . . . . ?
C12L C3 C10L C134 -160.4(8) . . . . ?
C9L C94 C10L C11L -81.4(8) . . . . ?
C104 C94 C10L C11L 136(11) . . . . ?
C84 C94 C10L C11L -0.7(9) . . . . ?
C8L C94 C10L C11L -29.8(8) . . . . ?
C104 C94 C10L C9L -143(11) . . . . ?
C84 C94 C10L C9L 80.7(6) . . . . ?
C8L C94 C10L C9L 51.6(4) . . . . ?
C9L C94 C10L C3 -110.8(5) . . . . ?
C104 C94 C10L C3 106(11) . . . . ?
C84 C94 C10L C3 -30.1(7) . . . . ?
C8L C94 C10L C3 -59.2(5) . . . . ?
C9L C94 C10L C134 103.6(8) . . . . ?
C104 C94 C10L C134 -39(10) . . . . ?
C84 C94 C10L C134 -175.6(6) . . . . ?
C8L C94 C10L C134 155.2(7) . . . . ?
C144 C134 C10L C11L 154.0(6) . . . . ?
C184 C134 C10L C11L -23.0(10) . . . . ?
C104 C134 C10L C11L -141(10) . . . . ?
C144 C134 C10L C9L 3.5(8) . . . . ?
C184 C134 C10L C9L -173.5(4) . . . . ?
C104 C134 C10L C9L 68(9) . . . . ?
C144 C134 C10L C3 -174.6(4) . . . . ?
C184 C134 C10L C3 8.4(8) . . . . ?
C104 C134 C10L C3 -110(10) . . . . ?
C144 C134 C10L C94 -31.4(9) . . . . ?
C184 C134 C10L C94 151.6(5) . . . . ?
C104 C134 C10L C94 33(9) . . . . ?
